data_7044900
loop_
_publ_author_name
'Yao, Xiao-Ni'
'Chen, Yi-Gang'
'Guo, Yao'
'Jia, Ying-Jie'
'Jiang, Xing-Xing'
'Zhang, Xian-Ming'

_publ_section_title
;
 Li<sub>6</sub>Na<sub>3</sub>Sr<sub>14</sub>Al<sub>11</sub>P<sub>22</sub>O<sub>90</sub>:
 an oxo-centered Al<sub>3</sub> cluster based phosphate constructed from
 two types of (3,6)-connected kgd layers.
;
_journal_issue 2
_journal_name_full 'Dalton transactions (Cambridge, England : 2003)'
_journal_page_first 298
_journal_page_last 301
_journal_paper_doi 10.1039/c7dt03854b
_journal_volume 47
_journal_year 2018
_chemical_formula_moiety 'Al11 Li6 Na3 O90 P22 Sr14'
_chemical_formula_sum 'Al11 Li6 Na3 O90 P22 Sr14'
_chemical_formula_weight 3755.41
_space_group_crystal_system monoclinic
_space_group_IT_number 12
_space_group_name_Hall '-C 2y'
_space_group_name_H-M_alt 'C 1 2/m 1'
_symmetry_space_group_name_Hall '-C 2y'
_symmetry_space_group_name_H-M 'C 1 2/m 1'
_atom_sites_solution_primary direct
_atom_sites_solution_secondary difmap
_audit_creation_method SHELXL-97
_audit_update_record
;
2017-09-27 deposited with the CCDC.
2017-11-28 downloaded from the CCDC.
;
_cell_angle_alpha 90.00
_cell_angle_beta 112.643(2)
_cell_angle_gamma 90.00
_cell_formula_units_Z 2
_cell_length_a 16.9643(3)
_cell_length_b 10.19430(10)
_cell_length_c 21.8245(4)
_cell_measurement_reflns_used 9897
_cell_measurement_temperature 298(2)
_cell_measurement_theta_max 28.299
_cell_measurement_theta_min 2.534
_cell_volume 3483.39(11)
_computing_structure_refinement 'SHELXL-97 (Sheldrick, 1997)'
_computing_structure_solution 'SHELXS-97 (Sheldrick, 1990)'
_diffrn_ambient_temperature 298(2)
_diffrn_measured_fraction_theta_full 0.988
_diffrn_measured_fraction_theta_max 0.988
_diffrn_measurement_device_type 'Bruker APEX-II CCD'
_diffrn_radiation_monochromator graphite
_diffrn_radiation_source 'fine-focus sealed tube'
_diffrn_radiation_type MoK\a
_diffrn_radiation_wavelength 0.71073
_diffrn_reflns_av_R_equivalents 0.0393
_diffrn_reflns_av_sigmaI/netI 0.0261
_diffrn_reflns_limit_h_max 20
_diffrn_reflns_limit_h_min -20
_diffrn_reflns_limit_k_max 12
_diffrn_reflns_limit_k_min -12
_diffrn_reflns_limit_l_max 25
_diffrn_reflns_limit_l_min -25
_diffrn_reflns_number 26499
_diffrn_reflns_theta_full 25.01
_diffrn_reflns_theta_max 25.01
_diffrn_reflns_theta_min 0.988
_exptl_absorpt_coefficient_mu 11.462
_exptl_absorpt_correction_T_max 1.000
_exptl_absorpt_correction_T_min 0.529
_exptl_absorpt_correction_type multi-scan
_exptl_crystal_colour colourless
_exptl_crystal_density_diffrn 3.580
_exptl_crystal_description block
_exptl_crystal_F_000 3552
_refine_diff_density_max 1.539
_refine_diff_density_min -1.044
_refine_diff_density_rms 0.251
_refine_ls_extinction_coef 0.0025(2)
_refine_ls_extinction_expression Fc^*^=kFc[1+0.001xFc^2^\l^3^/sin(2\q)]^-1/4^
_refine_ls_extinction_method SHELXL
_refine_ls_goodness_of_fit_ref 1.036
_refine_ls_matrix_type full
_refine_ls_number_parameters 386
_refine_ls_number_reflns 3224
_refine_ls_number_restraints 30
_refine_ls_restrained_S_all 1.044
_refine_ls_R_factor_all 0.0769
_refine_ls_R_factor_gt 0.0763
_refine_ls_shift/su_max 0.000
_refine_ls_shift/su_mean 0.000
_refine_ls_structure_factor_coef Fsqd
_refine_ls_weighting_details 'calc w=1/[\s^2^(Fo^2^)+(0.0673P)^2^+228.6383P] where P=(Fo^2^+2Fc^2^)/3'
_refine_ls_weighting_scheme calc
_refine_ls_wR_factor_gt 0.1864
_refine_ls_wR_factor_ref 0.1869
_reflns_number_gt 3184
_reflns_number_total 3224
_reflns_threshold_expression >2sigma(I)
_cod_data_source_file c7dt03854b2.cif
_cod_data_source_block li6na3sr14al11p22o90
_cod_depositor_comments
;
The following automatic conversions were performed:

'_exptl_absorpt_correction_type' value 'Multi-scan' changed to
'multi-scan' according to
/home/data/users/saulius/crontab/automatic-downloads/rss-feeds/RSC/lib/dictionaries/cif_core.dic
dictionary named 'cif_core.dic' version 2.4.2 from 2011-04-26.

Automatic conversion script
Id: cif_fix_values 4973 2017-02-22 13:04:09Z antanas 

 Adding full bibliography for 7044900.cif.
;
_cod_original_cell_volume 3483.39(10)
_cod_original_sg_symbol_H-M C2/m
_cod_database_code 7044900
_shelx_space_group_comment
;
The symmetry employed for this shelxl refinement is uniquely defined
by the following loop, which should always be used as a source of
symmetry information in preference to the above space-group names.
They are only intended as comments.
;

loop_
_symmetry_equiv_pos_as_xyz
'x, y, z'
'-x, y, -z'
'x+1/2, y+1/2, z'
'-x+1/2, y+1/2, -z'
'-x, -y, -z'
'x, -y, z'
'-x+1/2, -y+1/2, -z'
'x+1/2, -y+1/2, z'

loop_
_atom_site_label
_atom_site_type_symbol
_atom_site_fract_x
_atom_site_fract_y
_atom_site_fract_z
_atom_site_U_iso_or_equiv
_atom_site_adp_type
_atom_site_occupancy
_atom_site_symmetry_multiplicity
_atom_site_calc_flag
_atom_site_refinement_flags
_atom_site_disorder_group
Sr3 Sr 0.16546(11) 0.5000 0.31551(8) 0.0348(5) Uani 1 2 d S .
Sr4 Sr 0.15004(12) 0.0000 0.32686(8) 0.0429(5) Uani 1 2 d S .
Sr1 Sr 0.49256(8) 0.21902(13) 0.13587(6) 0.0376(4) Uani 1 1 d . .
Sr2 Sr 0.21922(11) 0.5000 0.13648(8) 0.0383(5) Uani 1 2 d S .
Sr5 Sr 0.4210(4) 0.3022(10) 0.3121(4) 0.0463(17) Uani 0.65(3) 1 d PU 1
Sr5' Sr 0.4175(12) 0.262(2) 0.3248(9) 0.077(4) Uani 0.35(3) 1 d P 2
P3 P 0.3878(3) 0.0000 0.4277(2) 0.0349(10) Uani 1 2 d S .
P8 P 0.11685(19) 0.2370(3) 0.05362(14) 0.0318(7) Uani 1 1 d . .
P7 P 0.3465(3) 0.0000 0.0549(2) 0.0313(9) Uani 1 2 d S .
P6 P 0.4359(3) 0.5000 0.1841(2) 0.0355(10) Uani 1 2 d S .
P2 P 0.1354(2) 0.2353(3) 0.42549(15) 0.0337(7) Uani 1 1 d . .
P4 P 0.2002(2) 0.2503(3) 0.24370(16) 0.0346(7) Uani 1 1 d . .
P5 P 0.4562(3) 0.0000 0.2480(2) 0.0339(10) Uani 1 2 d S .
Al3 Al 0.2626(3) 0.0000 0.5121(2) 0.0309(11) Uani 1 2 d S .
O4 O 0.0920(6) 0.2435(9) 0.4749(5) 0.048(2) Uani 1 1 d . .
O15 O 0.2788(6) 0.2414(11) 0.2245(5) 0.056(3) Uani 1 1 d . .
O7 O 0.1757(5) 0.3707(9) 0.4230(4) 0.0368(19) Uani 1 1 d . .
O25 O 0.4391(8) 0.0000 0.0573(6) 0.034(3) Uani 1 2 d S .
O13 O 0.1469(6) 0.1250(9) 0.2217(5) 0.047(2) Uani 1 1 d . .
O24 O 0.0738(5) 0.3687(8) 0.0570(4) 0.0328(18) Uani 1 1 d . .
O28 O 0.3971(5) 0.3028(9) 0.0155(4) 0.039(2) Uani 1 1 d . .
O23 O 0.0831(5) 0.1341(8) 0.0884(4) 0.0344(18) Uani 1 1 d . .
O3 O 0.3566(8) 0.0000 0.4853(6) 0.040(3) Uani 1 2 d S .
O6 O 0.0750(6) 0.1974(10) 0.3567(5) 0.051(2) Uani 1 1 d . .
O20 O 0.3381(6) 0.1204(9) 0.0940(4) 0.041(2) Uani 1 1 d . .
O29 O 0.3440(8) 0.5000 0.3377(6) 0.046(3) Uani 1 2 d S .
O8 O 0.4439(7) 0.1210(9) 0.4336(5) 0.056(3) Uani 1 1 d . .
O5 O 0.2066(5) 0.1319(8) 0.4494(4) 0.0356(18) Uani 1 1 d . .
O21 O 0.2122(5) 0.2565(9) 0.0960(4) 0.039(2) Uani 1 1 d . .
O12 O 0.2304(6) 0.2644(9) 0.3174(4) 0.048(2) Uani 1 1 d . .
O17 O 0.5023(8) 0.5000 0.1511(6) 0.041(3) Uani 1 2 d S .
O10 O 0.5005(9) 0.0000 0.3217(7) 0.061(4) Uani 1 2 d S .
O26 O 0.2202(8) 0.5000 0.0144(6) 0.052(4) Uani 1 2 d S .
O16 O 0.3999(7) 0.1196(12) 0.2229(6) 0.068(3) Uani 1 1 d U .
O19 O 0.3797(7) 0.3781(12) 0.1598(6) 0.065(3) Uani 1 1 d . .
O9 O 0.3135(11) 0.0000 0.3632(8) 0.077(5) Uani 1 2 d S .
O2 O 0.1842(8) 0.0000 0.5577(6) 0.042(3) Uani 1 2 d S .
P1 P 0.1138(3) 0.0000 0.5862(2) 0.0353(10) Uani 1 2 d S .
O1 O 0.0590(5) -0.1220(10) 0.5662(4) 0.044(2) Uani 1 1 d . .
O14 O 0.1485(8) 0.3666(11) 0.2086(5) 0.062(3) Uani 1 1 d . .
O18 O 0.4777(9) 0.5000 0.2588(7) 0.068(5) Uani 1 2 d S .
Al4 Al 0.0000 -0.2452(5) 0.5000 0.0365(12) Uani 1 2 d S .
Al2 Al 0.1232(3) 0.0000 0.1543(2) 0.0324(11) Uani 1 2 d S .
Al1 Al 0.5000 0.0000 0.0000 0.0301(15) Uani 1 4 d S .
Al5 Al 0.2929(2) 0.1503(4) 0.15775(17) 0.0326(8) Uani 1 1 d . .
O22 O 0.2337(7) 0.0000 0.1516(5) 0.030(2) Uani 1 2 d S .
Na1 Na 0.3049(6) 0.2499(10) 0.4214(4) 0.032(2) Uani 0.50 1 d P .
Na2 Na 0.2500 0.2500 0.0000 0.061(4) Uani 0.50 2 d SPU .
Li0A Li 0.3629(12) 0.5000 0.0460(9) 0.009(3) Uani 1 2 d SU .
Li1A Li 0.5488(14) 0.0000 0.4209(10) 0.019(5) Uani 1 2 d S .
O11A O 0.5185(11) -0.0362(15) 0.2166(9) 0.044(5) Uani 0.50 1 d P 2
Li3 Li 0.4665(12) 0.5000 0.0222(9) 0.009(3) Uani 1 2 d S .

loop_
_atom_site_aniso_label
_atom_site_aniso_U_11
_atom_site_aniso_U_22
_atom_site_aniso_U_33
_atom_site_aniso_U_23
_atom_site_aniso_U_13
_atom_site_aniso_U_12
Sr3 0.0379(9) 0.0381(9) 0.0294(8) 0.000 0.0139(7) 0.000
Sr4 0.0487(11) 0.0519(11) 0.0298(9) 0.000 0.0171(8) 0.000
Sr1 0.0404(7) 0.0394(7) 0.0341(6) -0.0015(5) 0.0153(5) -0.0029(5)
Sr2 0.0407(10) 0.0388(10) 0.0344(9) 0.000 0.0133(7) 0.000
Sr5 0.042(2) 0.053(3) 0.0422(19) -0.0130(17) 0.0140(13) -0.0065(15)
Sr5' 0.096(6) 0.054(7) 0.047(5) -0.016(4) -0.011(4) 0.027(4)
P3 0.036(2) 0.035(2) 0.035(2) 0.000 0.0156(19) 0.000
P8 0.0332(15) 0.0339(16) 0.0285(14) 0.0008(12) 0.0122(12) 0.0009(13)
P7 0.034(2) 0.035(2) 0.026(2) 0.000 0.0129(18) 0.000
P6 0.032(2) 0.041(3) 0.033(2) 0.000 0.0129(19) 0.000
P2 0.0345(16) 0.0340(16) 0.0341(16) -0.0027(13) 0.0150(13) -0.0050(13)
P4 0.0384(16) 0.0344(17) 0.0337(16) -0.0025(13) 0.0170(13) 0.0012(13)
P5 0.032(2) 0.038(2) 0.028(2) 0.000 0.0084(18) 0.000
Al3 0.034(3) 0.032(3) 0.029(2) 0.000 0.015(2) 0.000
O4 0.056(6) 0.039(5) 0.066(6) -0.008(5) 0.041(5) -0.007(4)
O15 0.048(5) 0.072(7) 0.056(6) -0.028(5) 0.029(5) -0.019(5)
O7 0.039(4) 0.044(5) 0.030(4) 0.000(4) 0.016(4) 0.003(4)
O25 0.040(7) 0.035(6) 0.030(6) 0.000 0.017(5) 0.000
O13 0.062(6) 0.044(5) 0.046(5) -0.005(4) 0.034(5) -0.010(5)
O24 0.034(4) 0.039(5) 0.023(4) 0.002(3) 0.008(3) -0.003(4)
O28 0.045(5) 0.041(5) 0.032(4) -0.001(4) 0.015(4) -0.002(4)
O23 0.033(4) 0.036(5) 0.031(4) 0.006(4) 0.009(3) 0.007(4)
O3 0.039(7) 0.039(7) 0.046(7) 0.000 0.022(6) 0.000
O6 0.047(5) 0.049(6) 0.047(5) 0.002(5) 0.007(4) 0.003(5)
O20 0.047(5) 0.033(5) 0.049(5) -0.004(4) 0.027(4) -0.002(4)
O29 0.044(7) 0.056(8) 0.029(6) 0.000 0.006(5) 0.000
O8 0.091(8) 0.037(5) 0.065(6) -0.009(5) 0.057(6) -0.018(5)
O5 0.040(4) 0.034(5) 0.033(4) 0.000(4) 0.014(4) 0.003(4)
O21 0.038(5) 0.038(5) 0.040(5) 0.008(4) 0.015(4) 0.003(4)
O12 0.065(6) 0.041(5) 0.035(5) -0.004(4) 0.017(4) -0.002(5)
O17 0.040(7) 0.051(8) 0.036(7) 0.000 0.017(6) 0.000
O10 0.042(8) 0.099(13) 0.033(7) 0.000 0.006(6) 0.000
O26 0.037(7) 0.079(11) 0.038(7) 0.000 0.014(6) 0.000
O16 0.060(5) 0.056(5) 0.069(5) -0.008(4) 0.002(4) 0.008(4)
O19 0.062(7) 0.063(7) 0.079(7) -0.024(6) 0.037(6) -0.023(6)
O9 0.066(10) 0.123(16) 0.038(8) 0.000 0.018(8) 0.000
O2 0.029(6) 0.058(8) 0.044(7) 0.000 0.018(6) 0.000
P1 0.034(2) 0.038(2) 0.037(2) 0.000 0.0173(19) 0.000
O1 0.038(5) 0.051(6) 0.043(5) 0.002(4) 0.018(4) 0.000(4)
O14 0.083(8) 0.050(6) 0.041(5) -0.008(5) 0.011(5) 0.022(6)
O18 0.035(7) 0.122(15) 0.045(8) 0.000 0.014(6) 0.000
Al4 0.041(3) 0.034(3) 0.040(3) 0.000 0.022(2) 0.000
Al2 0.034(3) 0.034(3) 0.030(2) 0.000 0.014(2) 0.000
Al1 0.035(4) 0.033(4) 0.025(3) 0.000 0.014(3) 0.000
Al5 0.0343(18) 0.0336(19) 0.0296(17) 0.0014(15) 0.0120(14) 0.0013(15)
O22 0.029(6) 0.037(6) 0.021(5) 0.000 0.006(4) 0.000
Na1 0.032(4) 0.038(5) 0.024(4) -0.002(4) 0.009(3) -0.005(4)
Na2 0.062(6) 0.071(6) 0.060(6) 0.013(4) 0.035(5) 0.007(4)
Li0A 0.009(4) 0.007(4) 0.006(4) 0.000 -0.002(4) 0.000
Li1A 0.016(10) 0.035(13) 0.005(9) 0.000 0.001(8) 0.000
O11A 0.039(8) 0.038(14) 0.059(10) -0.015(7) 0.025(8) 0.002(7)
Li3 0.009(4) 0.007(4) 0.006(4) 0.000 -0.002(4) 0.000

loop_
_atom_type_symbol
_atom_type_description
_atom_type_scat_dispersion_real
_atom_type_scat_dispersion_imag
_atom_type_scat_source
Al Al 0.0645 0.0514 'International Tables Vol C Tables 4.2.6.8 and 6.1.1.4'
Li Li -0.0003 0.0001 'International Tables Vol C Tables 4.2.6.8 and 6.1.1.4'
Na Na 0.0362 0.0249 'International Tables Vol C Tables 4.2.6.8 and 6.1.1.4'
O O 0.0106 0.0060 'International Tables Vol C Tables 4.2.6.8 and 6.1.1.4'
P P 0.1023 0.0942 'International Tables Vol C Tables 4.2.6.8 and 6.1.1.4'
Sr Sr -1.5307 3.2498 'International Tables Vol C Tables 4.2.6.8 and 6.1.1.4'

loop_
_geom_angle_atom_site_label_1
_geom_angle_atom_site_label_2
_geom_angle_atom_site_label_3
_geom_angle
_geom_angle_site_symmetry_1
_geom_angle_site_symmetry_3
O11A Sr3 O11A 16.2(7) 3_455 8_455
O11A Sr3 O14 56.6(4) 3_455 .
O11A Sr3 O14 66.1(4) 8_455 .
O11A Sr3 O14 66.1(4) 3_455 6_565
O11A Sr3 O14 56.6(4) 8_455 6_565
O14 Sr3 O14 62.6(5) . 6_565
O11A Sr3 O12 113.6(4) 3_455 6_565
O11A Sr3 O12 98.3(4) 8_455 6_565
O14 Sr3 O12 112.9(3) . 6_565
O14 Sr3 O12 56.2(3) 6_565 6_565
O11A Sr3 O12 98.3(4) 3_455 .
O11A Sr3 O12 113.6(4) 8_455 .
O14 Sr3 O12 56.2(3) . .
O14 Sr3 O12 112.9(3) 6_565 .
O12 Sr3 O12 131.4(4) 6_565 .
O11A Sr3 O7 121.3(4) 3_455 6_565
O11A Sr3 O7 112.3(4) 8_455 6_565
O14 Sr3 O7 177.3(3) . 6_565
O14 Sr3 O7 118.7(3) 6_565 6_565
O12 Sr3 O7 69.3(3) 6_565 6_565
O12 Sr3 O7 123.8(3) . 6_565
O11A Sr3 O7 112.3(4) 3_455 .
O11A Sr3 O7 121.3(4) 8_455 .
O14 Sr3 O7 118.7(3) . .
O14 Sr3 O7 177.3(3) 6_565 .
O12 Sr3 O7 123.8(3) 6_565 .
O12 Sr3 O7 69.3(3) . .
O7 Sr3 O7 60.0(4) 6_565 .
O11A Sr3 O10 53.1(4) 3_455 3_455
O11A Sr3 O10 53.1(4) 8_455 3_455
O14 Sr3 O10 105.6(4) . 3_455
O14 Sr3 O10 105.6(4) 6_565 3_455
O12 Sr3 O10 114.2(2) 6_565 3_455
O12 Sr3 O10 114.2(2) . 3_455
O7 Sr3 O10 71.8(3) 6_565 3_455
O7 Sr3 O10 71.8(3) . 3_455
O11A Sr3 O29 138.1(4) 3_455 .
O11A Sr3 O29 138.1(4) 8_455 .
O14 Sr3 O29 84.1(3) . .
O14 Sr3 O29 84.1(3) 6_565 .
O12 Sr3 O29 65.9(2) 6_565 .
O12 Sr3 O29 65.9(2) . .
O7 Sr3 O29 98.4(3) 6_565 .
O7 Sr3 O29 98.4(3) . .
O10 Sr3 O29 168.5(4) 3_455 .
O11A Sr3 O2 167.4(4) 3_455 7_556
O11A Sr3 O2 167.4(4) 8_455 7_556
O14 Sr3 O2 126.4(3) . 7_556
O14 Sr3 O2 126.4(3) 6_565 7_556
O12 Sr3 O2 77.3(2) 6_565 7_556
O12 Sr3 O2 77.3(2) . 7_556
O7 Sr3 O2 55.2(3) 6_565 7_556
O7 Sr3 O2 55.2(3) . 7_556
O10 Sr3 O2 117.7(4) 3_455 7_556
O29 Sr3 O2 50.9(3) . 7_556
O11A Sr3 P4 77.2(3) 3_455 .
O11A Sr3 P4 90.3(4) 8_455 .
O14 Sr3 P4 28.1(2) . .
O14 Sr3 P4 87.4(3) 6_565 .
O12 Sr3 P4 125.8(2) 6_565 .
O12 Sr3 P4 28.1(2) . .
O7 Sr3 P4 151.9(2) 6_565 .
O7 Sr3 P4 94.4(2) . .
O10 Sr3 P4 113.38(15) 3_455 .
O29 Sr3 P4 72.45(15) . .
O2 Sr3 P4 101.89(15) 7_556 .
O9 Sr4 O6 119.8(3) . .
O9 Sr4 O6 119.8(3) . 6
O6 Sr4 O6 101.7(5) . 6
O9 Sr4 O13 85.7(4) . 6
O6 Sr4 O13 138.9(3) . 6
O6 Sr4 O13 89.8(3) 6 6
O9 Sr4 O13 85.7(4) . .
O6 Sr4 O13 89.8(3) . .
O6 Sr4 O13 138.9(3) 6 .
O13 Sr4 O13 58.5(4) 6 .
O9 Sr4 O18 166.3(5) . 3_445
O6 Sr4 O18 67.0(3) . 3_445
O6 Sr4 O18 67.0(3) 6 3_445
O13 Sr4 O18 82.3(3) 6 3_445
O13 Sr4 O18 82.3(3) . 3_445
O9 Sr4 O5 76.9(3) . .
O6 Sr4 O5 53.9(3) . .
O6 Sr4 O5 98.8(3) 6 .
O13 Sr4 O5 162.7(3) 6 .
O13 Sr4 O5 119.2(3) . .
O18 Sr4 O5 114.9(3) 3_445 .
O9 Sr4 O5 76.9(3) . 6
O6 Sr4 O5 98.8(3) . 6
O6 Sr4 O5 53.9(3) 6 6
O13 Sr4 O5 119.2(3) 6 6
O13 Sr4 O5 162.7(3) . 6
O18 Sr4 O5 114.9(3) 3_445 6
O5 Sr4 O5 57.2(3) . 6
O9 Sr4 O12 64.3(2) . .
O6 Sr4 O12 67.0(3) . .
O6 Sr4 O12 166.7(3) 6 .
O13 Sr4 O12 103.3(3) 6 .
O13 Sr4 O12 50.9(3) . .
O18 Sr4 O12 112.1(2) 3_445 .
O5 Sr4 O12 69.2(2) . .
O5 Sr4 O12 119.2(2) 6 .
O9 Sr4 O12 64.3(2) . 6
O6 Sr4 O12 166.7(3) . 6
O6 Sr4 O12 67.0(3) 6 6
O13 Sr4 O12 50.9(3) 6 6
O13 Sr4 O12 103.3(3) . 6
O18 Sr4 O12 112.1(2) 3_445 6
O5 Sr4 O12 119.2(2) . 6
O5 Sr4 O12 69.2(2) 6 6
O12 Sr4 O12 123.3(4) . 6
O9 Sr4 P2 98.1(2) . .
O6 Sr4 P2 26.4(2) . .
O6 Sr4 P2 103.5(2) 6 .
O13 Sr4 P2 161.7(2) 6 .
O13 Sr4 P2 103.8(2) . .
O18 Sr4 P2 91.2(2) 3_445 .
O5 Sr4 P2 27.67(18) . .
O5 Sr4 P2 79.10(18) 6 .
O12 Sr4 P2 63.28(18) . .
O12 Sr4 P2 146.27(18) 6 .
O9 Sr4 P2 98.1(2) . 6
O6 Sr4 P2 103.5(2) . 6
O6 Sr4 P2 26.4(2) 6 6
O13 Sr4 P2 103.8(2) 6 6
O13 Sr4 P2 161.7(2) . 6
O18 Sr4 P2 91.2(2) 3_445 6
O5 Sr4 P2 79.10(19) . 6
O5 Sr4 P2 27.67(18) 6 6
O12 Sr4 P2 146.27(18) . 6
O12 Sr4 P2 63.28(18) 6 6
P2 Sr4 P2 93.42(12) . 6
O11A Sr1 O20 80.8(4) 6 .
O11A Sr1 O23 137.4(4) 6 8
O20 Sr1 O23 137.7(3) . 8
O11A Sr1 O28 145.2(5) 6 .
O20 Sr1 O28 68.3(3) . .
O23 Sr1 O28 69.6(3) 8 .
O11A Sr1 O14 57.7(4) 6 8
O20 Sr1 O14 135.6(3) . 8
O23 Sr1 O14 79.9(3) 8 8
O28 Sr1 O14 142.1(3) . 8
O11A Sr1 O19 104.9(5) 6 .
O20 Sr1 O19 67.1(3) . .
O23 Sr1 O19 107.4(3) 8 .
O28 Sr1 O19 77.9(3) . .
O14 Sr1 O19 134.2(3) 8 .
O11A Sr1 O24 101.9(4) 6 8
O20 Sr1 O24 109.5(2) . 8
O23 Sr1 O24 55.0(3) 8 8
O28 Sr1 O24 75.2(2) . 8
O14 Sr1 O24 69.0(3) 8 8
O19 Sr1 O24 151.8(3) . 8
O11A Sr1 O25 76.0(5) 6 .
O20 Sr1 O25 54.9(3) . .
O23 Sr1 O25 108.6(3) 8 .
O28 Sr1 O25 73.3(3) . .
O14 Sr1 O25 96.9(3) 8 .
O19 Sr1 O25 121.2(3) . .
O24 Sr1 O25 57.8(3) 8 .
O11A Sr1 O17 132.6(5) 6 .
O20 Sr1 O17 115.3(3) . .
O23 Sr1 O17 57.5(3) 8 .
O28 Sr1 O17 77.3(3) . .
O14 Sr1 O17 105.0(3) 8 .
O19 Sr1 O17 52.8(3) . .
O24 Sr1 O17 112.2(3) 8 .
O25 Sr1 O17 150.5(3) . .
O11A Sr1 O13 94.6(4) 6 8
O20 Sr1 O13 158.5(2) . 8
O23 Sr1 O13 56.3(2) 8 8
O28 Sr1 O13 120.0(3) . 8
O14 Sr1 O13 51.4(3) 8 8
O19 Sr1 O13 94.2(3) . 8
O24 Sr1 O13 92.0(2) 8 8
O25 Sr1 O13 144.5(3) . 8
O17 Sr1 O13 53.7(3) . 8
O11A Sr1 O16 46.1(4) 6 .
O20 Sr1 O16 53.6(3) . .
O23 Sr1 O16 161.7(3) 8 .
O28 Sr1 O16 117.3(3) . .
O14 Sr1 O16 98.7(3) 8 .
O19 Sr1 O16 60.6(3) . .
O24 Sr1 O16 141.6(3) 8 .
O25 Sr1 O16 89.6(3) . .
O17 Sr1 O16 106.1(3) . .
O13 Sr1 O16 108.6(3) 8 .
O11A Sr1 O11A 9.1(4) 6 .
O20 Sr1 O11A 77.2(4) . .
O23 Sr1 O11A 137.0(4) 8 .
O28 Sr1 O11A 137.8(4) . .
O14 Sr1 O11A 59.3(4) 8 .
O19 Sr1 O11A 110.6(4) . .
O24 Sr1 O11A 95.0(3) 8 .
O25 Sr1 O11A 67.1(4) . .
O17 Sr1 O11A 141.7(4) . .
O13 Sr1 O11A 101.0(4) 8 .
O16 Sr1 O11A 50.2(4) . .
O21 Sr2 O21 142.4(4) . 6_565
O21 Sr2 O26 71.40(18) . .
O21 Sr2 O26 71.40(18) 6_565 .
O21 Sr2 O14 134.7(3) . 6_565
O21 Sr2 O14 75.3(3) 6_565 6_565
O26 Sr2 O14 139.5(3) . 6_565
O21 Sr2 O14 75.3(3) . .
O21 Sr2 O14 134.7(3) 6_565 .
O26 Sr2 O14 139.5(3) . .
O14 Sr2 O14 60.8(4) 6_565 .
O21 Sr2 O24 54.2(2) . .
O21 Sr2 O24 109.5(2) 6_565 .
O26 Sr2 O24 73.7(3) . .
O14 Sr2 O24 96.9(3) 6_565 .
O14 Sr2 O24 68.2(3) . .
O21 Sr2 O24 109.5(3) . 6_565
O21 Sr2 O24 54.2(2) 6_565 6_565
O26 Sr2 O24 73.7(3) . 6_565
O14 Sr2 O24 68.2(3) 6_565 6_565
O14 Sr2 O24 96.9(3) . 6_565
O24 Sr2 O24 58.1(3) . 6_565
O21 Sr2 O19 112.9(3) . 6_565
O21 Sr2 O19 64.2(3) 6_565 6_565
O26 Sr2 O19 78.8(3) . 6_565
O14 Sr2 O19 106.6(3) 6_565 6_565
O14 Sr2 O19 136.6(3) . 6_565
O24 Sr2 O19 152.3(3) . 6_565
O24 Sr2 O19 117.5(3) 6_565 6_565
O21 Sr2 O19 64.2(3) . .
O21 Sr2 O19 112.9(3) 6_565 .
O26 Sr2 O19 78.8(3) . .
O14 Sr2 O19 136.6(3) 6_565 .
O14 Sr2 O19 106.6(3) . .
O24 Sr2 O19 117.5(3) . .
O24 Sr2 O19 152.3(3) 6_565 .
O19 Sr2 O19 51.6(4) 6_565 .
O21 Sr2 O15 161.5(3) . 6_565
O21 Sr2 O15 51.9(2) 6_565 6_565
O26 Sr2 O15 118.62(19) . 6_565
O14 Sr2 O15 48.6(3) 6_565 6_565
O14 Sr2 O15 100.1(3) . 6_565
O24 Sr2 O15 141.3(2) . 6_565
O24 Sr2 O15 88.7(2) 6_565 6_565
O19 Sr2 O15 58.2(3) 6_565 6_565
O19 Sr2 O15 101.1(3) . 6_565
O21 Sr2 O15 51.9(2) . .
O21 Sr2 O15 161.5(3) 6_565 .
O26 Sr2 O15 118.62(19) . .
O14 Sr2 O15 100.1(3) 6_565 .
O14 Sr2 O15 48.6(3) . .
O24 Sr2 O15 88.7(2) . .
O24 Sr2 O15 141.3(2) 6_565 .
O19 Sr2 O15 101.1(3) 6_565 .
O19 Sr2 O15 58.2(3) . .
O15 Sr2 O15 111.5(3) 6_565 .
O21 Sr2 P8 26.74(18) . .
O21 Sr2 P8 129.34(19) 6_565 .
O26 Sr2 P8 70.12(16) . .
O14 Sr2 P8 118.0(2) 6_565 .
O14 Sr2 P8 69.7(2) . .
O24 Sr2 P8 27.44(18) . .
O24 Sr2 P8 84.02(18) 6_565 .
O19 Sr2 P8 135.3(2) 6_565 .
O19 Sr2 P8 90.5(2) . .
O15 Sr2 P8 166.49(18) 6_565 .
O15 Sr2 P8 68.84(18) . .
O6 Sr5 O15 151.8(4) 8 .
O6 Sr5 O29 118.1(4) 8 .
O15 Sr5 O29 86.5(4) . .
O6 Sr5 O16 96.8(4) 8 .
O15 Sr5 O16 56.1(4) . .
O29 Sr5 O16 141.4(5) . .
O6 Sr5 O1 84.0(4) 8 4_556
O15 Sr5 O1 123.2(3) . 4_556
O29 Sr5 O1 55.7(4) . 4_556
O16 Sr5 O1 151.4(6) . 4_556
O6 Sr5 O18 70.1(4) 8 .
O15 Sr5 O18 104.8(5) . .
O29 Sr5 O18 78.6(4) . .
O16 Sr5 O18 100.4(4) . .
O1 Sr5 O18 106.6(4) 4_556 .
O6 Sr5 O8 84.1(4) 8 .
O15 Sr5 O8 105.6(4) . .
O29 Sr5 O8 100.7(3) . .
O16 Sr5 O8 98.5(5) . .
O1 Sr5 O8 53.1(3) 4_556 .
O18 Sr5 O8 149.5(4) . .
O6 Sr5 O19 100.8(3) 8 .
O15 Sr5 O19 60.6(3) . .
O29 Sr5 O19 96.2(5) . .
O16 Sr5 O19 59.3(4) . .
O1 Sr5 O19 148.8(5) 4_556 .
O18 Sr5 O19 49.0(4) . .
O8 Sr5 O19 157.5(4) . .
O6 Sr5 P1 100.3(3) 8 7_556
O15 Sr5 P1 107.6(3) . 7_556
O29 Sr5 P1 28.1(3) . 7_556
O16 Sr5 P1 161.9(3) . 7_556
O1 Sr5 P1 27.8(2) 4_556 7_556
O18 Sr5 P1 91.1(3) . 7_556
O8 Sr5 P1 77.4(2) . 7_556
O19 Sr5 P1 122.5(4) . 7_556
O6 Sr5 O12 155.4(4) 8 .
O15 Sr5 O12 48.0(3) . .
O29 Sr5 O12 60.0(3) . .
O16 Sr5 O12 95.0(3) . .
O1 Sr5 O12 75.5(3) 4_556 .
O18 Sr5 O12 128.5(5) . .
O8 Sr5 O12 72.9(3) . .
O19 Sr5 O12 103.8(3) . .
P1 Sr5 O12 66.9(2) 7_556 .
O6 Sr5 P4 171.3(5) 8 .
O15 Sr5 P4 23.2(2) . .
O29 Sr5 P4 70.3(3) . .
O16 Sr5 P4 76.0(3) . .
O1 Sr5 P4 100.0(2) 4_556 .
O18 Sr5 P4 115.6(4) . .
O8 Sr5 P4 92.0(3) . .
O19 Sr5 P4 79.9(3) . .
P1 Sr5 P4 86.49(17) 7_556 .
O12 Sr5 P4 25.21(16) . .
O6 Sr5 P6 85.5(3) 8 .
O15 Sr5 P6 83.1(4) . .
O29 Sr5 P6 85.5(4) . .
O16 Sr5 P6 81.3(3) . .
O1 Sr5 P6 127.1(4) 4_556 .
O18 Sr5 P6 23.4(3) . .
O8 Sr5 P6 169.5(3) . .
O19 Sr5 P6 25.7(2) . .
P1 Sr5 P6 106.0(3) 7_556 .
O12 Sr5 P6 117.6(3) . .
P4 Sr5 P6 98.0(2) . .
O6 Sr5' O15 141.9(13) 8 .
O6 Sr5' O1 84.2(5) 8 4_556
O15 Sr5' O1 127.3(8) . 4_556
O6 Sr5' O16 95.1(8) 8 .
O15 Sr5' O16 56.4(4) . .
O1 Sr5' O16 173.0(12) 4_556 .
O6 Sr5' O8 92.6(5) 8 .
O15 Sr5' O8 120.4(13) . .
O1 Sr5' O8 60.3(6) 4_556 .
O16 Sr5' O8 112.8(9) . .
O6 Sr5' O29 107.3(9) 8 .
O15 Sr5' O29 81.8(5) . .
O1 Sr5' O29 54.4(4) 4_556 .
O16 Sr5' O29 132.1(7) . .
O8 Sr5' O29 107.9(8) . .
O6 Sr5' O10 72.5(5) 8 .
O15 Sr5' O10 101.1(6) . .
O1 Sr5' O10 121.4(7) 4_556 .
O16 Sr5' O10 52.0(4) . .
O8 Sr5' O10 67.8(6) . .
O29 Sr5' O10 175.7(10) . .
O6 Sr5' O12 164.3(5) 8 .
O15 Sr5' O12 50.7(5) . .
O1 Sr5' O12 80.5(7) 4_556 .
O16 Sr5' O12 100.5(7) . .
O8 Sr5' O12 82.4(10) . .
O29 Sr5' O12 60.9(4) . .
O10 Sr5' O12 118.5(10) . .
O6 Sr5' O18 60.7(8) 8 .
O15 Sr5' O18 91.5(8) . .
O1 Sr5' O18 96.2(8) 4_556 .
O16 Sr5' O18 89.5(10) . .
O8 Sr5' O18 147.4(7) . .
O29 Sr5' O18 67.5(7) . .
O10 Sr5' O18 115.4(9) . .
O12 Sr5' O18 118.0(6) . .
O6 Sr5' P1 96.4(6) 8 7_556
O15 Sr5' P1 105.4(5) . 7_556
O1 Sr5' P1 26.5(3) 4_556 7_556
O16 Sr5' P1 159.8(6) . 7_556
O8 Sr5' P1 83.2(6) . 7_556
O29 Sr5' P1 27.9(3) . 7_556
O10 Sr5' P1 147.9(7) . 7_556
O12 Sr5' P1 68.3(4) . 7_556
O18 Sr5' P1 81.9(6) . 7_556
O6 Sr5' P5 83.0(5) 8 .
O15 Sr5' P5 78.3(4) . .
O1 Sr5' P5 147.8(7) 4_556 .
O16 Sr5' P5 25.6(3) . .
O8 Sr5' P5 90.9(6) . .
O29 Sr5' P5 157.7(6) . .
O10 Sr5' P5 26.4(3) . .
O12 Sr5' P5 111.8(7) . .
O18 Sr5' P5 102.9(8) . .
P1 Sr5' P5 174.0(9) 7_556 .
O6 Sr5' Na1 129.2(6) 8 .
O15 Sr5' Na1 88.6(8) . .
O1 Sr5' Na1 49.5(5) 4_556 .
O16 Sr5' Na1 128.1(11) . .
O8 Sr5' Na1 50.1(6) . .
O29 Sr5' Na1 65.4(5) . .
O10 Sr5' Na1 111.3(10) . .
O12 Sr5' Na1 38.4(4) . .
O18 Sr5' Na1 132.4(5) . .
P1 Sr5' Na1 52.6(4) 7_556 .
P5 Sr5' Na1 123.6(10) . .
O9 P3 O8 110.6(6) . .
O9 P3 O8 110.6(6) . 6
O8 P3 O8 107.2(9) . 6
O9 P3 O3 109.8(8) . .
O8 P3 O3 109.2(5) . .
O8 P3 O3 109.2(5) 6 .
O9 P3 Li1A 116.1(8) . .
O8 P3 Li1A 54.3(4) . .
O8 P3 Li1A 54.3(4) 6 .
O3 P3 Li1A 134.0(7) . .
O9 P3 Na1 74.6(3) . 6
O8 P3 Na1 171.6(5) . 6
O8 P3 Na1 64.5(5) 6 6
O3 P3 Na1 74.0(3) . 6
Li1A P3 Na1 117.8(2) . 6
O9 P3 Na1 74.6(3) . .
O8 P3 Na1 64.5(5) . .
O8 P3 Na1 171.6(5) 6 .
O3 P3 Na1 74.0(3) . .
Li1A P3 Na1 117.8(2) . .
Na1 P3 Na1 123.8(4) 6 .
O9 P3 Li1A 147.3(8) . 5_656
O8 P3 Li1A 87.8(5) . 5_656
O8 P3 Li1A 87.8(5) 6 5_656
O3 P3 Li1A 37.5(6) . 5_656
Li1A P3 Li1A 96.5(6) . 5_656
Na1 P3 Li1A 90.8(3) 6 5_656
Na1 P3 Li1A 90.8(3) . 5_656
O9 P3 Sr5' 71.6(5) . 6
O8 P3 Sr5' 114.4(5) . 6
O8 P3 Sr5' 40.0(5) 6 6
O3 P3 Sr5' 132.4(2) . 6
Li1A P3 Sr5' 66.3(4) . 6
Na1 P3 Sr5' 60.3(3) 6 6
Na1 P3 Sr5' 142.8(3) . 6
Li1A P3 Sr5' 126.2(3) 5_656 6
O9 P3 Sr5' 71.6(5) . .
O8 P3 Sr5' 40.0(5) . .
O8 P3 Sr5' 114.4(5) 6 .
O3 P3 Sr5' 132.4(2) . .
Li1A P3 Sr5' 66.3(4) . .
Na1 P3 Sr5' 142.8(3) 6 .
Na1 P3 Sr5' 60.3(3) . .
Li1A P3 Sr5' 126.2(3) 5_656 .
Sr5' P3 Sr5' 94.2(4) 6 .
O28 P8 O23 111.9(5) 7 .
O28 P8 O21 111.4(5) 7 .
O23 P8 O21 107.3(5) . .
O28 P8 O24 113.0(5) 7 .
O23 P8 O24 107.3(4) . .
O21 P8 O24 105.4(5) . .
O28 P8 Na2 56.8(3) 7 .
O23 P8 Na2 136.5(3) . .
O21 P8 Na2 55.8(3) . .
O24 P8 Na2 115.7(3) . .
O28 P8 Li3 50.0(5) 7 7
O23 P8 Li3 61.9(5) . 7
O21 P8 Li3 127.4(5) . 7
O24 P8 Li3 127.1(5) . 7
Na2 P8 Li3 95.2(4) . 7
O28 P8 Sr1 134.8(4) 7 8_455
O23 P8 Sr1 51.7(3) . 8_455
O21 P8 Sr1 113.7(3) . 8_455
O24 P8 Sr1 55.9(3) . 8_455
Na2 P8 Sr1 166.29(12) . 8_455
Li3 P8 Sr1 98.5(4) 7 8_455
O28 P8 Sr2 128.0(4) 7 .
O23 P8 Sr2 120.0(3) . .
O21 P8 Sr2 50.2(4) . .
O24 P8 Sr2 55.3(3) . .
Na2 P8 Sr2 81.87(8) . .
Li3 P8 Sr2 177.0(4) 7 .
Sr1 P8 Sr2 84.45(8) 8_455 .
O26 P7 O20 111.5(5) 7 .
O26 P7 O20 111.5(5) 7 6
O20 P7 O20 106.4(7) . 6
O26 P7 O25 113.3(7) 7 .
O20 P7 O25 106.9(4) . .
O20 P7 O25 106.9(4) 6 .
O26 P7 Na2 61.07(15) 7 4_545
O20 P7 Na2 138.2(4) . 4_545
O20 P7 Na2 52.6(3) 6 4_545
O25 P7 Na2 113.63(19) . 4_545
O26 P7 Na2 61.07(15) 7 .
O20 P7 Na2 52.6(3) . .
O20 P7 Na2 138.2(4) 6 .
O25 P7 Na2 113.63(19) . .
Na2 P7 Na2 115.32(14) 4_545 .
O26 P7 Sr1 131.3(2) 7 .
O20 P7 Sr1 51.0(3) . .
O20 P7 Sr1 117.1(4) 6 .
O25 P7 Sr1 55.9(3) . .
Na2 P7 Sr1 164.93(12) 4_545 .
Na2 P7 Sr1 79.73(3) . .
O26 P7 Sr1 131.3(2) 7 6
O20 P7 Sr1 117.1(4) . 6
O20 P7 Sr1 51.0(3) 6 6
O25 P7 Sr1 55.9(3) . 6
Na2 P7 Sr1 79.73(3) 4_545 6
Na2 P7 Sr1 164.93(12) . 6
Sr1 P7 Sr1 85.21(11) . 6
O18 P6 O19 110.2(6) . .
O18 P6 O19 110.2(6) . 6_565
O19 P6 O19 108.5(10) . 6_565
O18 P6 O17 112.2(8) . .
O19 P6 O17 107.8(5) . .
O19 P6 O17 107.8(5) 6_565 .
O18 P6 Li0A 178.5(7) . .
O19 P6 Li0A 70.6(5) . .
O19 P6 Li0A 70.6(5) 6_565 .
O17 P6 Li0A 66.3(6) . .
O18 P6 Sr1 105.7(3) . 6_565
O19 P6 Sr1 144.0(5) . 6_565
O19 P6 Sr1 53.7(4) 6_565 6_565
O17 P6 Sr1 60.18(9) . 6_565
Li0A P6 Sr1 73.69(19) . 6_565
O18 P6 Sr1 105.7(3) . .
O19 P6 Sr1 53.7(4) . .
O19 P6 Sr1 144.0(5) 6_565 .
O17 P6 Sr1 60.18(9) . .
Li0A P6 Sr1 73.69(19) . .
Sr1 P6 Sr1 119.33(14) 6_565 .
O18 P6 Sr2 109.4(6) . .
O19 P6 Sr2 56.0(5) . .
O19 P6 Sr2 56.0(5) 6_565 .
O17 P6 Sr2 138.4(5) . .
Li0A P6 Sr2 72.1(4) . .
Sr1 P6 Sr2 108.24(9) 6_565 .
Sr1 P6 Sr2 108.24(9) . .
O18 P6 Sr5 44.9(3) . 6_565
O19 P6 Sr5 120.8(5) . 6_565
O19 P6 Sr5 65.5(5) 6_565 6_565
O17 P6 Sr5 130.7(4) . 6_565
Li0A P6 Sr5 136.0(3) . 6_565
Sr1 P6 Sr5 82.87(13) 6_565 6_565
Sr1 P6 Sr5 149.42(15) . 6_565
Sr2 P6 Sr5 81.03(14) . 6_565
O18 P6 Sr5 44.9(3) . .
O19 P6 Sr5 65.5(5) . .
O19 P6 Sr5 120.8(5) 6_565 .
O17 P6 Sr5 130.7(4) . .
Li0A P6 Sr5 136.0(3) . .
Sr1 P6 Sr5 149.42(16) 6_565 .
Sr1 P6 Sr5 82.87(13) . .
Sr2 P6 Sr5 81.03(14) . .
Sr5 P6 Sr5 69.6(2) 6_565 .
O6 P2 O4 112.9(6) . .
O6 P2 O5 107.9(5) . .
O4 P2 O5 109.2(5) . .
O6 P2 O7 109.5(5) . .
O4 P2 O7 108.4(5) . .
O5 P2 O7 108.9(5) . .
O6 P2 Na1 106.5(4) . .
O4 P2 Na1 140.3(5) . .
O5 P2 Na1 52.4(4) . .
O7 P2 Na1 60.0(4) . .
O6 P2 Li1A 93.4(6) . 3_455
O4 P2 Li1A 67.5(5) . 3_455
O5 P2 Li1A 157.4(5) . 3_455
O7 P2 Li1A 54.9(5) . 3_455
Na1 P2 Li1A 114.9(4) . 3_455
O6 P2 Na1 154.3(5) . 7_556
O4 P2 Na1 44.0(4) . 7_556
O5 P2 Na1 77.3(4) . 7_556
O7 P2 Na1 91.7(4) . 7_556
Na1 P2 Na1 96.5(2) . 7_556
Li1A P2 Na1 86.9(4) 3_455 7_556
O6 P2 Sr4 49.9(4) . .
O4 P2 Sr4 132.9(4) . .
O5 P2 Sr4 58.3(3) . .
O7 P2 Sr4 118.7(3) . .
Na1 P2 Sr4 72.19(19) . .
Li1A P2 Sr4 141.0(4) 3_455 .
Na1 P2 Sr4 131.6(2) 7_556 .
O6 P2 Sr5' 39.3(7) . 8_455
O4 P2 Sr5' 76.3(6) . 8_455
O5 P2 Sr5' 136.1(6) . 8_455
O7 P2 Sr5' 110.2(4) . 8_455
Na1 P2 Sr5' 142.8(5) . 8_455
Li1A P2 Sr5' 66.1(6) 3_455 8_455
Na1 P2 Sr5' 120.3(5) 7_556 8_455
Sr4 P2 Sr5' 85.5(6) . 8_455
O6 P2 Sr5 32.3(4) . 8_455
O4 P2 Sr5 81.6(4) . 8_455
O5 P2 Sr5 128.6(4) . 8_455
O7 P2 Sr5 114.8(4) . 8_455
Na1 P2 Sr5 138.0(2) . 8_455
Li1A P2 Sr5 73.8(4) 3_455 8_455
Na1 P2 Sr5 125.4(2) 7_556 8_455
Sr4 P2 Sr5 77.33(16) . 8_455
Sr5' P2 Sr5 8.2(4) 8_455 8_455
O12 P4 O14 111.4(6) . .
O12 P4 O13 109.5(5) . .
O14 P4 O13 109.9(6) . .
O12 P4 O15 108.8(6) . .
O14 P4 O15 107.7(7) . .
O13 P4 O15 109.4(5) . .
O12 P4 Sr3 56.0(4) . .
O14 P4 Sr3 55.4(4) . .
O13 P4 Sr3 128.9(4) . .
O15 P4 Sr3 121.7(4) . .
O12 P4 Sr1 124.6(4) . 8_455
O14 P4 Sr1 47.9(5) . 8_455
O13 P4 Sr1 62.1(4) . 8_455
O15 P4 Sr1 126.0(4) . 8_455
Sr3 P4 Sr1 85.89(8) . 8_455
O12 P4 Sr4 63.5(4) . .
O14 P4 Sr4 130.2(5) . .
O13 P4 Sr4 46.2(3) . .
O15 P4 Sr4 121.1(5) . .
Sr3 P4 Sr4 101.87(9) . .
Sr1 P4 Sr4 91.89(9) 8_455 .
O12 P4 Sr5' 65.5(6) . .
O14 P4 Sr5' 122.5(7) . .
O13 P4 Sr5' 125.5(6) . .
O15 P4 Sr5' 43.3(6) . .
Sr3 P4 Sr5' 94.8(2) . .
Sr1 P4 Sr5' 166.6(6) 8_455 .
Sr4 P4 Sr5' 101.0(6) . .
O12 P4 Sr5 70.1(4) . .
O14 P4 Sr5 114.7(5) . .
O13 P4 Sr5 131.7(4) . .
O15 P4 Sr5 39.7(4) . .
Sr3 P4 Sr5 92.28(15) . .
Sr1 P4 Sr5 158.64(19) 8_455 .
Sr4 P4 Sr5 109.28(19) . .
Sr5' P4 Sr5 8.3(4) . .
O12 P4 Sr2 124.0(4) . .
O14 P4 Sr2 44.0(5) . .
O13 P4 Sr2 125.6(4) . .
O15 P4 Sr2 63.7(5) . .
Sr3 P4 Sr2 80.28(8) . .
Sr1 P4 Sr2 79.15(8) 8_455 .
Sr4 P4 Sr2 170.66(12) . .
Sr5' P4 Sr2 87.8(6) . .
Sr5 P4 Sr2 79.57(18) . .
O10 P5 O11A 109.9(9) . .
O10 P5 O11A 109.9(9) . 6
O11A P5 O11A 28.3(12) . 6
O10 P5 O16 112.1(6) . 6
O11A P5 O16 95.3(8) . 6
O11A P5 O16 119.0(9) 6 6
O10 P5 O16 112.1(6) . .
O11A P5 O16 119.0(9) . .
O11A P5 O16 95.3(8) 6 .
O16 P5 O16 107.1(9) 6 .
O10 P5 Sr3 60.4(6) . 3_545
O11A P5 Sr3 51.6(7) . 3_545
O11A P5 Sr3 51.6(7) 6 3_545
O16 P5 Sr3 125.8(5) 6 3_545
O16 P5 Sr3 125.8(5) . 3_545
O10 P5 Sr5' 64.9(4) . .
O11A P5 Sr5' 136.7(8) . .
O11A P5 Sr5' 109.8(9) 6 .
O16 P5 Sr5' 127.2(8) 6 .
O16 P5 Sr5' 47.3(5) . .
Sr3 P5 Sr5' 99.3(3) 3_545 .
O10 P5 Sr5' 64.9(4) . 6
O11A P5 Sr5' 109.8(9) . 6
O11A P5 Sr5' 136.7(8) 6 6
O16 P5 Sr5' 47.3(5) 6 6
O16 P5 Sr5' 127.2(8) . 6
Sr3 P5 Sr5' 99.3(3) 3_545 6
Sr5' P5 Sr5' 105.8(12) . 6
O10 P5 Sr5 70.4(3) . .
O11A P5 Sr5 130.4(6) . .
O11A P5 Sr5 102.8(6) 6 .
O16 P5 Sr5 131.8(5) 6 .
O16 P5 Sr5 42.4(5) . .
Sr3 P5 Sr5 98.13(12) 3_545 .
Sr5' P5 Sr5 7.9(5) . .
Sr5' P5 Sr5 113.8(7) 6 .
O10 P5 Sr5 70.4(3) . 6
O11A P5 Sr5 102.8(6) . 6
O11A P5 Sr5 130.4(6) 6 6
O16 P5 Sr5 42.4(5) 6 6
O16 P5 Sr5 131.8(5) . 6
Sr3 P5 Sr5 98.13(12) 3_545 6
Sr5' P5 Sr5 113.8(7) . 6
Sr5' P5 Sr5 7.9(5) 6 6
Sr5 P5 Sr5 121.7(3) . 6
O10 P5 Sr1 126.7(4) . 6
O11A P5 Sr1 36.2(6) . 6
O11A P5 Sr1 60.1(7) 6 6
O16 P5 Sr1 59.7(5) 6 6
O16 P5 Sr1 120.7(5) . 6
Sr3 P5 Sr1 82.17(9) 3_545 6
Sr5' P5 Sr1 165.7(5) . 6
Sr5' P5 Sr1 87.8(6) 6 6
Sr5 P5 Sr1 157.89(18) . 6
Sr5 P5 Sr1 79.89(13) 6 6
O10 P5 Sr1 126.7(4) . .
O11A P5 Sr1 60.1(7) . .
O11A P5 Sr1 36.2(6) 6 .
O16 P5 Sr1 120.7(5) 6 .
O16 P5 Sr1 59.7(5) . .
Sr3 P5 Sr1 82.17(9) 3_545 .
Sr5' P5 Sr1 87.8(6) . .
Sr5' P5 Sr1 165.7(5) 6 .
Sr5 P5 Sr1 79.89(13) . .
Sr5 P5 Sr1 157.89(18) 6 .
Sr1 P5 Sr1 78.25(10) 6 .
O5 Al3 O5 90.6(6) 6 .
O5 Al3 O3 91.4(4) 6 .
O5 Al3 O3 91.4(4) . .
O5 Al3 O7 177.3(4) 6 7_556
O5 Al3 O7 91.4(4) . 7_556
O3 Al3 O7 86.8(4) . 7_556
O5 Al3 O7 91.4(4) 6 4_546
O5 Al3 O7 177.3(4) . 4_546
O3 Al3 O7 86.8(4) . 4_546
O7 Al3 O7 86.5(5) 7_556 4_546
O5 Al3 O2 96.8(4) 6 .
O5 Al3 O2 96.8(4) . .
O3 Al3 O2 168.3(6) . .
O7 Al3 O2 84.7(4) 7_556 .
O7 Al3 O2 84.7(4) 4_546 .
O5 Al3 Li1A 120.2(4) 6 5_656
O5 Al3 Li1A 120.2(4) . 5_656
O3 Al3 Li1A 43.7(6) . 5_656
O7 Al3 Li1A 57.2(4) 7_556 5_656
O7 Al3 Li1A 57.2(4) 4_546 5_656
O2 Al3 Li1A 124.6(6) . 5_656
O5 Al3 Na1 134.0(4) 6 7_556
O5 Al3 Na1 67.2(3) . 7_556
O3 Al3 Na1 127.0(2) . 7_556
O7 Al3 Na1 48.6(3) 7_556 7_556
O7 Al3 Na1 112.5(3) 4_546 7_556
O2 Al3 Na1 50.36(18) . 7_556
Li1A Al3 Na1 105.7(3) 5_656 7_556
O5 Al3 Na1 67.2(3) 6 4_546
O5 Al3 Na1 134.0(4) . 4_546
O3 Al3 Na1 127.0(2) . 4_546
O7 Al3 Na1 112.5(3) 7_556 4_546
O7 Al3 Na1 48.6(3) 4_546 4_546
O2 Al3 Na1 50.36(18) . 4_546
Li1A Al3 Na1 105.7(3) 5_656 4_546
Na1 Al3 Na1 99.3(3) 7_556 4_546
O5 Al3 Na1 38.9(3) 6 6
O5 Al3 Na1 105.4(3) . 6
O3 Al3 Na1 56.0(3) . 6
O7 Al3 Na1 138.6(4) 7_556 6
O7 Al3 Na1 75.1(3) 4_546 6
O2 Al3 Na1 128.7(2) . 6
Li1A Al3 Na1 82.0(3) 5_656 6
Na1 Al3 Na1 171.22(18) 7_556 6
Na1 Al3 Na1 82.4(2) 4_546 6
O5 Al3 Na1 105.4(3) 6 .
O5 Al3 Na1 38.9(3) . .
O3 Al3 Na1 56.0(2) . .
O7 Al3 Na1 75.1(3) 7_556 .
O7 Al3 Na1 138.6(4) 4_546 .
O2 Al3 Na1 128.7(2) . .
Li1A Al3 Na1 82.0(3) 5_656 .
Na1 Al3 Na1 82.4(2) 7_556 .
Na1 Al3 Na1 171.22(18) 4_546 .
Na1 Al3 Na1 94.6(3) 6 .
O5 Al3 Sr3 130.6(3) 6 7_556
O5 Al3 Sr3 130.6(3) . 7_556
O3 Al3 Sr3 110.3(4) . 7_556
O7 Al3 Sr3 48.6(3) 7_556 7_556
O7 Al3 Sr3 48.6(3) 4_546 7_556
O2 Al3 Sr3 58.0(4) . 7_556
Li1A Al3 Sr3 66.6(4) 5_656 7_556
Na1 Al3 Sr3 64.35(17) 7_556 7_556
Na1 Al3 Sr3 64.35(17) 4_546 7_556
Na1 Al3 Sr3 123.61(17) 6 7_556
Na1 Al3 Sr3 123.61(17) . 7_556
P2 O4 Al4 155.0(7) . 5_556
P2 O4 Na1 108.1(6) . 7_556
Al4 O4 Na1 96.9(5) 5_556 7_556
P4 O15 Al5 129.8(6) . .
P4 O15 Sr5 117.1(5) . .
Al5 O15 Sr5 110.6(5) . .
P4 O15 Sr5' 111.9(8) . .
Al5 O15 Sr5' 111.7(6) . .
Sr5 O15 Sr5' 11.6(6) . .
P4 O15 Sr2 90.5(5) . .
Al5 O15 Sr2 92.7(4) . .
Sr5 O15 Sr2 104.1(4) . .
Sr5' O15 Sr2 115.1(8) . .
P2 O7 Al3 135.0(5) . 7_556
P2 O7 Li1A 94.7(5) . 3_455
Al3 O7 Li1A 82.7(5) 7_556 3_455
P2 O7 Na1 87.9(4) . .
Al3 O7 Na1 96.6(4) 7_556 .
Li1A O7 Na1 177.0(6) 3_455 .
P2 O7 Sr3 126.6(4) . .
Al3 O7 Sr3 98.3(4) 7_556 .
Li1A O7 Sr3 87.6(5) 3_455 .
Na1 O7 Sr3 89.5(3) . .
P7 O25 Al1 140.9(7) . .
P7 O25 Sr1 96.2(3) . .
Al1 O25 Sr1 106.1(3) . .
P7 O25 Sr1 96.2(3) . 6
Al1 O25 Sr1 106.1(3) . 6
Sr1 O25 Sr1 108.7(4) . 6
P4 O13 Al2 137.6(6) . .
P4 O13 Sr4 108.7(5) . .
Al2 O13 Sr4 106.5(4) . .
P4 O13 Sr1 91.2(4) . 8_455
Al2 O13 Sr1 89.9(4) . 8_455
Sr4 O13 Sr1 121.5(3) . 8_455
P8 O24 Al1 140.8(5) . 3_455
P8 O24 Sr1 96.2(4) . 8_455
Al1 O24 Sr1 105.9(3) 3_455 8_455
P8 O24 Sr2 97.3(4) . .
Al1 O24 Sr2 105.7(3) 3_455 .
Sr1 O24 Sr2 108.0(2) 8_455 .
P8 O28 Li0A 125.5(7) 7 .
P8 O28 Li3 100.4(6) 7 .
Li0A O28 Li3 52.4(7) . .
P8 O28 Na2 92.5(4) 7 .
Li0A O28 Na2 82.7(5) . .
Li3 O28 Na2 132.0(6) . .
P8 O28 Sr1 135.8(5) 7 .
Li0A O28 Sr1 97.1(5) . .
Li3 O28 Sr1 96.7(5) . .
Na2 O28 Sr1 105.6(3) . .
P8 O23 Al2 140.5(5) . .
P8 O23 Li3 118.3(6) . 3_445
Al2 O23 Li3 91.0(5) . 3_445
P8 O23 Li3 87.1(5) . 7
Al2 O23 Li3 102.4(4) . 7
Li3 O23 Li3 40.7(8) 3_445 7
P8 O23 Sr1 101.1(4) . 8_455
Al2 O23 Sr1 101.8(3) . 8_455
Li3 O23 Sr1 95.2(5) 3_445 8_455
Li3 O23 Sr1 129.2(5) 7 8_455
P3 O3 Al3 147.7(9) . .
P3 O3 Li1A 115.5(9) . 5_656
Al3 O3 Li1A 96.8(8) . 5_656
P3 O3 Na1 75.0(3) . 6
Al3 O3 Na1 90.8(4) . 6
Li1A O3 Na1 117.2(3) 5_656 6
P3 O3 Na1 75.0(3) . .
Al3 O3 Na1 90.8(4) . .
Li1A O3 Na1 117.2(3) 5_656 .
Na1 O3 Na1 124.9(6) 6 .
P2 O6 Sr5 128.2(6) . 8_455
P2 O6 Sr5' 118.4(8) . 8_455
Sr5 O6 Sr5' 11.5(5) 8_455 8_455
P2 O6 Sr4 103.7(5) . .
Sr5 O6 Sr4 117.4(5) 8_455 .
Sr5' O6 Sr4 128.8(7) 8_455 .
P7 O20 Al5 134.7(6) . .
P7 O20 Na2 97.1(4) . .
Al5 O20 Na2 104.4(4) . .
P7 O20 Sr1 101.9(4) . .
Al5 O20 Sr1 108.8(4) . .
Na2 O20 Sr1 107.2(3) . .
P1 O29 Sr5 99.8(5) 7_556 6_565
P1 O29 Sr5 99.8(5) 7_556 .
Sr5 O29 Sr5 103.0(6) 6_565 .
P1 O29 Sr5' 94.0(5) 7_556 6_565
Sr5 O29 Sr5' 9.9(6) 6_565 6_565
Sr5 O29 Sr5' 112.0(10) . 6_565
P1 O29 Sr5' 94.0(5) 7_556 .
Sr5 O29 Sr5' 112.0(10) 6_565 .
Sr5 O29 Sr5' 9.9(6) . .
Sr5' O29 Sr5' 120.7(15) 6_565 .
P1 O29 Sr3 101.8(6) 7_556 .
Sr5 O29 Sr3 123.5(3) 6_565 .
Sr5 O29 Sr3 123.5(3) . .
Sr5' O29 Sr3 117.7(6) 6_565 .
Sr5' O29 Sr3 117.7(6) . .
P3 O8 Al4 137.3(6) . 3
P3 O8 Li1A 92.5(6) . .
Al4 O8 Li1A 106.8(7) 3 .
P3 O8 Na1 83.7(5) . .
Al4 O8 Na1 83.5(4) 3 .
Li1A O8 Na1 167.8(7) . .
P3 O8 Sr5' 118.4(8) . .
Al4 O8 Sr5' 98.7(5) 3 .
Li1A O8 Sr5' 93.2(6) . .
Na1 O8 Sr5' 78.6(5) . .
P3 O8 Sr5 122.3(6) . .
Al4 O8 Sr5 94.7(4) 3 .
Li1A O8 Sr5 93.7(5) . .
Na1 O8 Sr5 78.7(4) . .
Sr5' O8 Sr5 4.0(4) . .
P2 O5 Al3 147.5(5) . .
P2 O5 Na1 96.1(5) . .
Al3 O5 Na1 110.3(5) . .
P2 O5 Sr4 94.0(4) . .
Al3 O5 Sr4 103.9(4) . .
Na1 O5 Sr4 90.8(3) . .
P8 O21 Al5 132.3(6) . .
P8 O21 Na2 92.5(4) . .
Al5 O21 Na2 104.2(4) . .
P8 O21 Sr2 103.1(4) . .
Al5 O21 Sr2 112.5(4) . .
Na2 O21 Sr2 109.0(3) . .
P4 O12 Na1 162.5(7) . .
P4 O12 Sr3 95.9(5) . .
Na1 O12 Sr3 98.8(4) . .
P4 O12 Sr4 90.6(4) . .
Na1 O12 Sr4 88.0(4) . .
Sr3 O12 Sr4 127.5(4) . .
P4 O12 Sr5' 88.5(5) . .
Na1 O12 Sr5' 76.7(5) . .
Sr3 O12 Sr5' 114.7(6) . .
Sr4 O12 Sr5' 117.5(6) . .
P4 O12 Sr5 84.7(4) . .
Na1 O12 Sr5 81.8(4) . .
Sr3 O12 Sr5 107.6(4) . .
Sr4 O12 Sr5 124.9(4) . .
Sr5' O12 Sr5 8.4(4) . .
P6 O17 Al2 152.9(8) . 3
P6 O17 Li0A 80.3(7) . .
Al2 O17 Li0A 126.8(7) 3 .
P6 O17 Li3 125.7(8) . .
Al2 O17 Li3 81.4(6) 3 .
Li0A O17 Li3 45.4(6) . .
P6 O17 Sr1 92.0(3) . 6_565
Al2 O17 Sr1 90.9(3) 3 6_565
Li0A O17 Sr1 84.6(3) . 6_565
Li3 O17 Sr1 84.1(2) . 6_565
P6 O17 Sr1 92.0(3) . .
Al2 O17 Sr1 90.9(3) 3 .
Li0A O17 Sr1 84.6(3) . .
Li3 O17 Sr1 84.1(2) . .
Sr1 O17 Sr1 167.7(5) 6_565 .
P5 O10 Li1A 174.5(12) . .
P5 O10 Sr3 92.6(7) . 3_545
Li1A O10 Sr3 92.9(8) . 3_545
P5 O10 Sr5' 88.7(5) . 6
Li1A O10 Sr5' 88.7(6) . 6
Sr3 O10 Sr5' 118.2(7) 3_545 6
P5 O10 Sr5' 88.7(5) . .
Li1A O10 Sr5' 88.7(6) . .
Sr3 O10 Sr5' 118.2(7) 3_545 .
Sr5' O10 Sr5' 123.5(13) 6 .
P7 O26 Li0A 127.9(9) 7 .
P7 O26 Na2 89.1(3) 7 4
Li0A O26 Na2 78.7(3) . 4
P7 O26 Na2 89.1(3) 7 .
Li0A O26 Na2 78.7(3) . .
Na2 O26 Na2 149.7(5) 4 .
P7 O26 Sr2 135.5(7) 7 .
Li0A O26 Sr2 96.5(7) . .
Na2 O26 Sr2 101.2(3) 4 .
Na2 O26 Sr2 101.2(3) . .
P5 O16 Al5 135.2(7) . .
P5 O16 Sr5' 107.1(7) . .
Al5 O16 Sr5' 108.7(6) . .
P5 O16 Sr5 114.6(6) . .
Al5 O16 Sr5 105.3(5) . .
Sr5' O16 Sr5 11.2(6) . .
P5 O16 Sr1 95.0(6) . .
Al5 O16 Sr1 93.0(5) . .
Sr5' O16 Sr1 115.5(9) . .
Sr5 O16 Sr1 105.7(4) . .
P6 O19 Sr1 99.2(5) . .
P6 O19 Sr2 97.6(6) . .
Sr1 O19 Sr2 157.3(4) . .
P6 O19 Sr5 88.8(5) . .
Sr1 O19 Sr5 99.6(4) . .
Sr2 O19 Sr5 95.9(3) . .
P3 O9 Sr4 135.5(9) . .
P3 O9 Na1 75.5(4) . .
Sr4 O9 Na1 84.5(4) . .
P3 O9 Na1 75.5(4) . 6
Sr4 O9 Na1 84.5(4) . 6
Na1 O9 Na1 124.8(6) . 6
P1 O2 Al3 173.6(9) . .
P1 O2 Na1 86.7(3) . 7_556
Al3 O2 Na1 94.2(3) . 7_556
P1 O2 Na1 86.7(3) . 4_546
Al3 O2 Na1 94.2(3) . 4_546
Na1 O2 Na1 161.3(7) 7_556 4_546
P1 O2 Sr3 98.4(6) . 7_556
Al3 O2 Sr3 88.1(4) . 7_556
Na1 O2 Sr3 81.8(3) 7_556 7_556
Na1 O2 Sr3 81.8(3) 4_546 7_556
O1 P1 O1 110.7(7) . 6
O1 P1 O29 106.9(5) . 7_556
O1 P1 O29 106.9(5) 6 7_556
O1 P1 O2 111.6(4) . .
O1 P1 O2 111.6(4) 6 .
O29 P1 O2 108.9(7) 7_556 .
O1 P1 Na1 161.5(5) . 7_556
O1 P1 Na1 61.2(4) 6 7_556
O29 P1 Na1 91.6(3) 7_556 7_556
O2 P1 Na1 61.6(2) . 7_556
O1 P1 Na1 61.2(4) . 4_546
O1 P1 Na1 161.5(5) 6 4_546
O29 P1 Na1 91.6(3) 7_556 4_546
O2 P1 Na1 61.6(2) . 4_546
Na1 P1 Na1 120.7(4) 7_556 4_546
O1 P1 Sr5 117.3(4) . 7_556
O1 P1 Sr5 55.1(4) 6 7_556
O29 P1 Sr5 52.2(4) 7_556 7_556
O2 P1 Sr5 130.8(3) . 7_556
Na1 P1 Sr5 73.1(2) 7_556 7_556
Na1 P1 Sr5 143.0(3) 4_546 7_556
O1 P1 Sr5 55.1(4) . 4_546
O1 P1 Sr5 117.3(4) 6 4_546
O29 P1 Sr5 52.2(4) 7_556 4_546
O2 P1 Sr5 130.8(3) . 4_546
Na1 P1 Sr5 143.0(3) 7_556 4_546
Na1 P1 Sr5 73.1(2) 4_546 4_546
Sr5 P1 Sr5 77.6(4) 7_556 4_546
O1 P1 Sr5' 123.9(7) . 7_556
O1 P1 Sr5' 48.7(5) 6 7_556
O29 P1 Sr5' 58.2(4) 7_556 7_556
O2 P1 Sr5' 124.5(7) . 7_556
Na1 P1 Sr5' 65.0(7) 7_556 7_556
Na1 P1 Sr5' 149.7(4) 4_546 7_556
Sr5 P1 Sr5' 8.9(5) 7_556 7_556
Sr5 P1 Sr5' 86.6(8) 4_546 7_556
O1 P1 Sr5' 48.7(5) . 4_546
O1 P1 Sr5' 123.9(7) 6 4_546
O29 P1 Sr5' 58.2(4) 7_556 4_546
O2 P1 Sr5' 124.5(6) . 4_546
Na1 P1 Sr5' 149.7(4) 7_556 4_546
Na1 P1 Sr5' 65.0(7) 4_546 4_546
Sr5 P1 Sr5' 86.6(8) 7_556 4_546
Sr5 P1 Sr5' 8.9(5) 4_546 4_546
Sr5' P1 Sr5' 95.5(12) 7_556 4_546
O1 P1 Sr3 124.4(4) . 7_556
O1 P1 Sr3 124.4(4) 6 7_556
O29 P1 Sr3 53.0(5) 7_556 7_556
O2 P1 Sr3 55.9(5) . 7_556
Na1 P1 Sr3 67.8(2) 7_556 7_556
Na1 P1 Sr3 67.8(2) 4_546 7_556
Sr5 P1 Sr3 90.81(15) 7_556 7_556
Sr5 P1 Sr3 90.81(15) 4_546 7_556
Sr5' P1 Sr3 90.9(3) 7_556 7_556
Sr5' P1 Sr3 90.9(3) 4_546 7_556
P1 O1 Al4 148.7(6) . .
P1 O1 Sr5' 104.7(6) . 4_546
Al4 O1 Sr5' 104.7(6) . 4_546
P1 O1 Na1 87.8(4) . 4_546
Al4 O1 Na1 86.2(4) . 4_546
Sr5' O1 Na1 81.7(8) 4_546 4_546
P1 O1 Sr5 97.1(5) . 4_546
Al4 O1 Sr5 113.5(5) . 4_546
Sr5' O1 Sr5 10.9(6) 4_546 4_546
Na1 O1 Sr5 89.1(4) 4_546 4_546
P4 O14 Sr3 96.5(5) . .
P4 O14 Sr1 107.3(6) . 8_455
Sr3 O14 Sr1 116.5(4) . 8_455
P4 O14 Sr2 113.2(6) . .
Sr3 O14 Sr2 109.8(4) . .
Sr1 O14 Sr2 112.5(4) 8_455 .
P6 O18 Sr5 111.8(5) . 6_565
P6 O18 Sr5 111.8(5) . .
Sr5 O18 Sr5 97.4(5) 6_565 .
P6 O18 Sr4 123.3(8) . 3
Sr5 O18 Sr4 104.6(4) 6_565 3
Sr5 O18 Sr4 104.6(4) . 3
P6 O18 Sr5' 113.0(5) . 6_565
Sr5 O18 Sr5' 2.1(4) 6_565 6_565
Sr5 O18 Sr5' 98.3(5) . 6_565
Sr4 O18 Sr5' 102.6(4) 3 6_565
P6 O18 Sr5' 113.0(5) . .
Sr5 O18 Sr5' 98.3(5) 6_565 .
Sr5 O18 Sr5' 2.1(4) . .
Sr4 O18 Sr5' 102.6(4) 3 .
Sr5' O18 Sr5' 99.2(6) 6_565 .
O4 Al4 O4 178.9(7) 5_556 6
O4 Al4 O1 91.5(4) 5_556 .
O4 Al4 O1 87.7(4) 6 .
O4 Al4 O1 87.7(4) 5_556 2_556
O4 Al4 O1 91.5(4) 6 2_556
O1 Al4 O1 96.5(6) . 2_556
O4 Al4 O8 90.0(4) 5_556 3_445
O4 Al4 O8 90.7(4) 6 3_445
O1 Al4 O8 177.0(5) . 3_445
O1 Al4 O8 86.1(4) 2_556 3_445
O4 Al4 O8 90.7(4) 5_556 4_546
O4 Al4 O8 90.0(4) 6 4_546
O1 Al4 O8 86.1(4) . 4_546
O1 Al4 O8 177.0(5) 2_556 4_546
O8 Al4 O8 91.3(7) 3_445 4_546
O4 Al4 Na1 133.2(4) 5_556 4_546
O4 Al4 Na1 46.8(4) 6 4_546
O1 Al4 Na1 56.3(3) . 4_546
O1 Al4 Na1 125.2(4) 2_556 4_546
O8 Al4 Na1 120.9(4) 3_445 4_546
O8 Al4 Na1 57.6(4) 4_546 4_546
O4 Al4 Na1 46.8(4) 5_556 3_445
O4 Al4 Na1 133.2(4) 6 3_445
O1 Al4 Na1 125.2(4) . 3_445
O1 Al4 Na1 56.3(3) 2_556 3_445
O8 Al4 Na1 57.6(4) 3_445 3_445
O8 Al4 Na1 120.9(4) 4_546 3_445
Na1 Al4 Na1 178.1(4) 4_546 3_445
O4 Al4 Sr5' 72.9(5) 5_556 4_546
O4 Al4 Sr5' 107.1(5) 6 4_546
O1 Al4 Sr5' 44.2(4) . 4_546
O1 Al4 Sr5' 133.5(6) 2_556 4_546
O8 Al4 Sr5' 134.1(4) 3_445 4_546
O8 Al4 Sr5' 48.2(5) 4_546 4_546
Na1 Al4 Sr5' 60.4(5) 4_546 4_546
Na1 Al4 Sr5' 119.7(4) 3_445 4_546
O4 Al4 Sr5' 107.1(5) 5_556 3_445
O4 Al4 Sr5' 72.9(5) 6 3_445
O1 Al4 Sr5' 133.5(6) . 3_445
O1 Al4 Sr5' 44.2(4) 2_556 3_445
O8 Al4 Sr5' 48.2(5) 3_445 3_445
O8 Al4 Sr5' 134.1(4) 4_546 3_445
Na1 Al4 Sr5' 119.7(4) 4_546 3_445
Na1 Al4 Sr5' 60.4(5) 3_445 3_445
Sr5' Al4 Sr5' 177.5(8) 4_546 3_445
O4 Al4 Sr5 70.6(3) 5_556 4_546
O4 Al4 Sr5 109.3(3) 6 4_546
O1 Al4 Sr5 39.6(3) . 4_546
O1 Al4 Sr5 127.0(4) 2_556 4_546
O8 Al4 Sr5 139.0(4) 3_445 4_546
O8 Al4 Sr5 54.7(3) 4_546 4_546
Na1 Al4 Sr5 63.11(17) 4_546 4_546
Na1 Al4 Sr5 117.15(17) 3_445 4_546
Sr5' Al4 Sr5 6.5(4) 4_546 4_546
Sr5' Al4 Sr5 171.2(4) 3_445 4_546
O4 Al4 Sr5 109.3(3) 5_556 3_445
O4 Al4 Sr5 70.6(3) 6 3_445
O1 Al4 Sr5 127.0(4) . 3_445
O1 Al4 Sr5 39.6(3) 2_556 3_445
O8 Al4 Sr5 54.7(3) 3_445 3_445
O8 Al4 Sr5 139.0(4) 4_546 3_445
Na1 Al4 Sr5 117.15(17) 4_546 3_445
Na1 Al4 Sr5 63.11(17) 3_445 3_445
Sr5' Al4 Sr5 171.2(4) 4_546 3_445
Sr5' Al4 Sr5 6.5(4) 3_445 3_445
Sr5 Al4 Sr5 165.5(3) 4_546 3_445
O13 Al2 O13 86.0(6) . 6
O13 Al2 O22 96.2(4) . .
O13 Al2 O22 96.2(4) 6 .
O13 Al2 O23 170.8(5) . 6
O13 Al2 O23 90.6(4) 6 6
O22 Al2 O23 92.6(4) . 6
O13 Al2 O23 90.6(4) . .
O13 Al2 O23 170.8(5) 6 .
O22 Al2 O23 92.6(4) . .
O23 Al2 O23 91.4(5) 6 .
O13 Al2 O17 86.3(4) . 3_445
O13 Al2 O17 86.3(4) 6 3_445
O22 Al2 O17 176.5(5) . 3_445
O23 Al2 O17 84.9(4) 6 3_445
O23 Al2 O17 84.9(4) . 3_445
O13 Al2 Li3 125.7(4) . 3_445
O13 Al2 Li3 125.7(4) 6 3_445
O22 Al2 Li3 118.5(5) . 3_445
O23 Al2 Li3 50.6(3) 6 3_445
O23 Al2 Li3 50.6(3) . 3_445
O17 Al2 Li3 58.0(5) 3_445 3_445
O13 Al2 Sr1 125.2(3) . 3_445
O13 Al2 Sr1 58.3(3) 6 3_445
O22 Al2 Sr1 125.29(9) . 3_445
O23 Al2 Sr1 46.4(3) 6 3_445
O23 Al2 Sr1 117.8(3) . 3_445
O17 Al2 Sr1 54.27(8) 3_445 3_445
Li3 Al2 Sr1 67.51(19) 3_445 3_445
O13 Al2 Sr1 58.3(3) . 8_455
O13 Al2 Sr1 125.2(3) 6 8_455
O22 Al2 Sr1 125.29(9) . 8_455
O23 Al2 Sr1 117.8(3) 6 8_455
O23 Al2 Sr1 46.4(3) . 8_455
O17 Al2 Sr1 54.27(8) 3_445 8_455
Li3 Al2 Sr1 67.51(19) 3_445 8_455
Sr1 Al2 Sr1 107.65(14) 3_445 8_455
O13 Al2 Sr4 43.8(3) . .
O13 Al2 Sr4 43.8(3) 6 .
O22 Al2 Sr4 107.6(4) . .
O23 Al2 Sr4 130.5(3) 6 .
O23 Al2 Sr4 130.5(3) . .
O17 Al2 Sr4 75.9(4) 3_445 .
Li3 Al2 Sr4 133.9(4) 3_445 .
Sr1 Al2 Sr4 86.61(9) 3_445 .
Sr1 Al2 Sr4 86.61(9) 8_455 .
O25 Al1 O25 180.0(5) 5_655 .
O25 Al1 O24 92.4(3) 5_655 8
O25 Al1 O24 87.6(3) . 8
O25 Al1 O24 87.6(3) 5_655 4_545
O25 Al1 O24 92.4(3) . 4_545
O24 Al1 O24 180.0(8) 8 4_545
O25 Al1 O24 87.6(3) 5_655 7
O25 Al1 O24 92.4(3) . 7
O24 Al1 O24 91.9(5) 8 7
O24 Al1 O24 88.1(5) 4_545 7
O25 Al1 O24 92.4(3) 5_655 3_545
O25 Al1 O24 87.6(3) . 3_545
O24 Al1 O24 88.1(5) 8 3_545
O24 Al1 O24 91.9(5) 4_545 3_545
O24 Al1 O24 180.0(7) 7 3_545
O25 Al1 Sr1 135.28(19) 5_655 .
O25 Al1 Sr1 44.72(19) . .
O24 Al1 Sr1 44.5(2) 8 .
O24 Al1 Sr1 135.5(2) 4_545 .
O24 Al1 Sr1 83.5(2) 7 .
O24 Al1 Sr1 96.5(2) 3_545 .
O25 Al1 Sr1 44.72(19) 5_655 5_655
O25 Al1 Sr1 135.28(19) . 5_655
O24 Al1 Sr1 135.5(2) 8 5_655
O24 Al1 Sr1 44.5(2) 4_545 5_655
O24 Al1 Sr1 96.5(2) 7 5_655
O24 Al1 Sr1 83.5(2) 3_545 5_655
Sr1 Al1 Sr1 180.00(2) . 5_655
O25 Al1 Sr1 44.72(19) 5_655 2_655
O25 Al1 Sr1 135.28(19) . 2_655
O24 Al1 Sr1 83.5(2) 8 2_655
O24 Al1 Sr1 96.5(2) 4_545 2_655
O24 Al1 Sr1 44.5(2) 7 2_655
O24 Al1 Sr1 135.5(2) 3_545 2_655
Sr1 Al1 Sr1 106.98(4) . 2_655
Sr1 Al1 Sr1 73.02(4) 5_655 2_655
O25 Al1 Sr1 135.28(19) 5_655 6
O25 Al1 Sr1 44.72(19) . 6
O24 Al1 Sr1 96.5(2) 8 6
O24 Al1 Sr1 83.5(2) 4_545 6
O24 Al1 Sr1 135.5(2) 7 6
O24 Al1 Sr1 44.5(2) 3_545 6
Sr1 Al1 Sr1 73.02(4) . 6
Sr1 Al1 Sr1 106.98(4) 5_655 6
Sr1 Al1 Sr1 180.0 2_655 6
O25 Al1 Sr2 84.2(4) 5_655 3_545
O25 Al1 Sr2 95.8(4) . 3_545
O24 Al1 Sr2 44.8(2) 8 3_545
O24 Al1 Sr2 135.2(2) 4_545 3_545
O24 Al1 Sr2 135.2(2) 7 3_545
O24 Al1 Sr2 44.8(2) 3_545 3_545
Sr1 Al1 Sr2 72.44(3) . 3_545
Sr1 Al1 Sr2 107.56(3) 5_655 3_545
Sr1 Al1 Sr2 107.56(3) 2_655 3_545
Sr1 Al1 Sr2 72.44(3) 6 3_545
O25 Al1 Sr2 95.8(4) 5_655 7
O25 Al1 Sr2 84.2(4) . 7
O24 Al1 Sr2 135.2(2) 8 7
O24 Al1 Sr2 44.8(2) 4_545 7
O24 Al1 Sr2 44.8(2) 7 7
O24 Al1 Sr2 135.2(2) 3_545 7
Sr1 Al1 Sr2 107.56(3) . 7
Sr1 Al1 Sr2 72.44(3) 5_655 7
Sr1 Al1 Sr2 72.44(3) 2_655 7
Sr1 Al1 Sr2 107.56(3) 6 7
Sr2 Al1 Sr2 180.00(8) 3_545 7
O22 Al5 O15 104.5(5) . .
O22 Al5 O16 105.4(5) . .
O15 Al5 O16 82.2(5) . .
O22 Al5 O21 101.9(4) . .
O15 Al5 O21 89.8(5) . .
O16 Al5 O21 152.6(5) . .
O22 Al5 O20 100.6(5) . .
O15 Al5 O20 154.8(5) . .
O16 Al5 O20 89.0(5) . .
O21 Al5 O20 87.4(4) . .
O22 Al5 Na2 106.4(4) . .
O15 Al5 Na2 128.2(4) . .
O16 Al5 Na2 126.5(4) . .
O21 Al5 Na2 43.8(3) . .
O20 Al5 Na2 43.6(3) . .
O22 Al5 Sr5 123.6(4) . .
O15 Al5 Sr5 41.0(3) . .
O16 Al5 Sr5 44.8(4) . .
O21 Al5 Sr5 116.2(4) . .
O20 Al5 Sr5 120.0(3) . .
Na2 Al5 Sr5 129.89(18) . .
O22 Al5 Sr5' 115.7(7) . .
O15 Al5 Sr5' 40.5(4) . .
O16 Al5 Sr5' 42.3(4) . .
O21 Al5 Sr5' 121.9(4) . .
O20 Al5 Sr5' 123.9(6) . .
Na2 Al5 Sr5' 137.9(6) . .
Sr5 Al5 Sr5' 8.1(4) . .
O22 Al5 Sr1 131.8(3) . .
O15 Al5 Sr1 114.9(3) . .
O16 Al5 Sr1 56.7(4) . .
O21 Al5 Sr1 104.8(3) . .
O20 Al5 Sr1 42.6(3) . .
Na2 Al5 Sr1 70.02(7) . .
Sr5 Al5 Sr1 77.51(10) . .
Sr5' Al5 Sr1 82.0(5) . .
O22 Al5 Sr2 130.4(3) . .
O15 Al5 Sr2 58.2(4) . .
O16 Al5 Sr2 116.0(4) . .
O21 Al5 Sr2 40.3(3) . .
O20 Al5 Sr2 106.2(3) . .
Na2 Al5 Sr2 70.00(7) . .
Sr5 Al5 Sr2 76.00(19) . .
Sr5' Al5 Sr2 82.1(3) . .
Sr1 Al5 Sr2 94.77(9) . .
Al5 O22 Al5 115.8(6) . 6
Al5 O22 Al2 121.6(3) . .
Al5 O22 Al2 121.6(3) 6 .
O12 Na1 O4 166.6(6) . 7_556
O12 Na1 O5 97.1(5) . .
O4 Na1 O5 96.3(4) 7_556 .
O12 Na1 O7 79.6(4) . .
O4 Na1 O7 108.2(4) 7_556 .
O5 Na1 O7 62.2(4) . .
O12 Na1 O1 102.5(5) . 4_556
O4 Na1 O1 64.2(4) 7_556 4_556
O5 Na1 O1 160.3(5) . 4_556
O7 Na1 O1 119.9(5) . 4_556
O12 Na1 O2 95.3(5) . 7_556
O4 Na1 O2 79.6(5) 7_556 7_556
O5 Na1 O2 118.3(5) . 7_556
O7 Na1 O2 61.3(4) . 7_556
O1 Na1 O2 58.7(4) 4_556 7_556
O12 Na1 O8 106.5(5) . .
O4 Na1 O8 66.2(4) 7_556 .
O5 Na1 O8 115.0(5) . .
O7 Na1 O8 173.8(5) . .
O1 Na1 O8 60.6(4) 4_556 .
O2 Na1 O8 118.5(5) 7_556 .
O12 Na1 O3 121.4(5) . .
O4 Na1 O3 64.4(4) 7_556 .
O5 Na1 O3 61.9(4) . .
O7 Na1 O3 122.0(4) . .
O1 Na1 O3 107.8(4) 4_556 .
O2 Na1 O3 143.3(5) 7_556 .
O8 Na1 O3 54.0(4) . .
O12 Na1 O9 72.7(5) . .
O4 Na1 O9 108.4(5) 7_556 .
O5 Na1 O9 79.7(5) . .
O7 Na1 O9 129.0(5) . .
O1 Na1 O9 107.5(5) 4_556 .
O2 Na1 O9 160.0(5) 7_556 .
O8 Na1 O9 53.4(4) . .
O3 Na1 O9 51.0(4) . .
O12 Na1 P3 100.9(4) . .
O4 Na1 P3 78.7(4) 7_556 .
O5 Na1 P3 85.2(4) . .
O7 Na1 P3 147.0(4) . .
O1 Na1 P3 92.4(4) 4_556 .
O2 Na1 P3 149.5(5) 7_556 .
O8 Na1 P3 31.8(2) . .
O3 Na1 P3 31.0(3) . .
O9 Na1 P3 29.9(3) . .
O12 Na1 P2 81.3(4) . .
O4 Na1 P2 111.2(4) 7_556 .
O5 Na1 P2 31.6(2) . .
O7 Na1 P2 32.1(2) . .
O1 Na1 P2 151.4(4) 4_556 .
O2 Na1 P2 92.8(4) 7_556 .
O8 Na1 P2 146.1(4) . .
O3 Na1 P2 93.4(4) . .
O9 Na1 P2 100.7(4) . .
P3 Na1 P2 114.9(3) . .
O12 Na1 P1 88.8(4) . 7_556
O4 Na1 P1 80.3(4) 7_556 7_556
O5 Na1 P1 150.1(5) . 7_556
O7 Na1 P1 90.4(4) . 7_556
O1 Na1 P1 31.0(2) 4_556 7_556
O2 Na1 P1 31.7(3) 7_556 7_556
O8 Na1 P1 91.0(3) . 7_556
O3 Na1 P1 137.3(4) . 7_556
O9 Na1 P1 129.8(4) . 7_556
P3 Na1 P1 122.6(3) . 7_556
P2 Na1 P1 122.5(3) . 7_556
O20 Na2 O20 180.0(5) 7 .
O20 Na2 O21 64.0(3) 7 7
O20 Na2 O21 116.0(3) . 7
O20 Na2 O21 116.0(3) 7 .
O20 Na2 O21 64.0(3) . .
O21 Na2 O21 180.0(3) 7 .
O20 Na2 O28 74.8(3) 7 7
O20 Na2 O28 105.2(3) . 7
O21 Na2 O28 118.1(3) 7 7
O21 Na2 O28 61.9(3) . 7
O20 Na2 O28 105.2(3) 7 .
O20 Na2 O28 74.8(3) . .
O21 Na2 O28 61.9(3) 7 .
O21 Na2 O28 118.1(3) . .
O28 Na2 O28 180.0(4) 7 .
O20 Na2 O26 59.2(3) 7 .
O20 Na2 O26 120.8(3) . .
O21 Na2 O26 104.8(3) 7 .
O21 Na2 O26 75.2(3) . .
O28 Na2 O26 89.8(3) 7 .
O28 Na2 O26 90.2(3) . .
O20 Na2 O26 120.8(3) 7 7
O20 Na2 O26 59.2(3) . 7
O21 Na2 O26 75.2(3) 7 7
O21 Na2 O26 104.8(3) . 7
O28 Na2 O26 90.2(3) 7 7
O28 Na2 O26 89.8(3) . 7
O26 Na2 O26 180.0(6) . 7
O20 Na2 P8 92.5(2) 7 .
O20 Na2 P8 87.5(2) . .
O21 Na2 P8 148.3(2) 7 .
O21 Na2 P8 31.7(2) . .
O28 Na2 P8 30.6(2) 7 .
O28 Na2 P8 149.4(2) . .
O26 Na2 P8 77.5(3) . .
O26 Na2 P8 102.5(3) 7 .
O20 Na2 P8 87.5(2) 7 7
O20 Na2 P8 92.5(2) . 7
O21 Na2 P8 31.7(2) 7 7
O21 Na2 P8 148.3(2) . 7
O28 Na2 P8 149.4(2) 7 7
O28 Na2 P8 30.6(2) . 7
O26 Na2 P8 102.5(3) . 7
O26 Na2 P8 77.5(3) 7 7
P8 Na2 P8 180.00(15) . 7
O20 Na2 P7 30.3(2) 7 7
O20 Na2 P7 149.7(2) . 7
O21 Na2 P7 87.9(2) 7 7
O21 Na2 P7 92.1(2) . 7
O28 Na2 P7 76.2(2) 7 7
O28 Na2 P7 103.8(2) . 7
O26 Na2 P7 29.8(3) . 7
O26 Na2 P7 150.2(3) 7 7
P8 Na2 P7 79.19(10) . 7
P8 Na2 P7 100.81(10) 7 7
O20 Na2 P7 149.7(2) 7 .
O20 Na2 P7 30.3(2) . .
O21 Na2 P7 92.1(2) 7 .
O21 Na2 P7 87.9(2) . .
O28 Na2 P7 103.8(2) 7 .
O28 Na2 P7 76.2(2) . .
O26 Na2 P7 150.2(3) . .
O26 Na2 P7 29.8(3) 7 .
P8 Na2 P7 100.81(10) . .
P8 Na2 P7 79.19(10) 7 .
P7 Na2 P7 180.00(17) 7 .
Li3 Li0A O26 149.8(11) . .
Li3 Li0A O28 64.9(5) . 6_565
O26 Li0A O28 106.1(6) . 6_565
Li3 Li0A O28 64.9(5) . .
O26 Li0A O28 106.1(6) . .
O28 Li0A O28 125.4(10) 6_565 .
Li3 Li0A O17 68.8(8) . .
O26 Li0A O17 141.4(10) . .
O28 Li0A O17 90.6(6) 6_565 .
O28 Li0A O17 90.6(6) . .
Li3 Li0A P6 102.1(9) . .
O26 Li0A P6 108.1(8) . .
O28 Li0A P6 105.1(5) 6_565 .
O28 Li0A P6 105.1(5) . .
O17 Li0A P6 33.4(4) . .
Li3 Li0A Na2 114.0(5) . .
O26 Li0A Na2 56.3(3) . .
O28 Li0A Na2 145.9(8) 6_565 .
O28 Li0A Na2 51.2(3) . .
O17 Li0A Na2 121.7(3) . .
P6 Li0A Na2 108.1(4) . .
Li3 Li0A Na2 114.0(5) . 4
O26 Li0A Na2 56.3(3) . 4
O28 Li0A Na2 51.2(3) 6_565 4
O28 Li0A Na2 145.9(8) . 4
O17 Li0A Na2 121.7(3) . 4
P6 Li0A Na2 108.1(4) . 4
Na2 Li0A Na2 109.9(6) . 4
Li3 Li0A Sr1 74.7(5) . 6_565
O26 Li0A Sr1 121.0(4) . 6_565
O28 Li0A Sr1 45.4(3) 6_565 6_565
O28 Li0A Sr1 132.8(8) . 6_565
O17 Li0A Sr1 51.1(2) . 6_565
P6 Li0A Sr1 59.8(3) . 6_565
Na2 Li0A Sr1 167.3(6) . 6_565
Na2 Li0A Sr1 72.67(8) 4 6_565
Li3 Li0A Sr1 74.7(5) . .
O26 Li0A Sr1 121.0(4) . .
O28 Li0A Sr1 132.8(8) 6_565 .
O28 Li0A Sr1 45.4(3) . .
O17 Li0A Sr1 51.1(2) . .
P6 Li0A Sr1 59.8(3) . .
Na2 Li0A Sr1 72.67(8) . .
Na2 Li0A Sr1 167.3(6) 4 .
Sr1 Li0A Sr1 102.1(4) 6_565 .
Li3 Li0A Sr2 164.1(9) . .
O26 Li0A Sr2 46.1(5) . .
O28 Li0A Sr2 117.1(5) 6_565 .
O28 Li0A Sr2 117.1(5) . .
O17 Li0A Sr2 95.3(6) . .
P6 Li0A Sr2 61.9(4) . .
Na2 Li0A Sr2 73.8(4) . .
Na2 Li0A Sr2 73.8(4) 4 .
Sr1 Li0A Sr2 95.6(4) 6_565 .
Sr1 Li0A Sr2 95.6(4) . .
O10 Li1A O3 156.3(13) . 5_656
O10 Li1A O8 96.8(9) . 6
O3 Li1A O8 103.1(8) 5_656 6
O10 Li1A O8 96.8(9) . .
O3 Li1A O8 103.1(8) 5_656 .
O8 Li1A O8 65.8(8) 6 .
O10 Li1A O7 90.7(8) . 8
O3 Li1A O7 69.3(7) 5_656 8
O8 Li1A O7 172.4(10) 6 8
O8 Li1A O7 114.9(3) . 8
O10 Li1A O7 90.7(8) . 3_545
O3 Li1A O7 69.3(7) 5_656 3_545
O8 Li1A O7 114.9(3) 6 3_545
O8 Li1A O7 172.4(10) . 3_545
O7 Li1A O7 63.4(7) 8 3_545
O10 Li1A P3 93.2(9) . .
O3 Li1A P3 110.5(9) 5_656 .
O8 Li1A P3 33.2(4) 6 .
O8 Li1A P3 33.2(4) . .
O7 Li1A P3 148.1(3) 8 .
O7 Li1A P3 148.1(3) 3_545 .
O10 Li1A Al3 116.8(10) . 5_656
O3 Li1A Al3 39.5(5) 5_656 5_656
O8 Li1A Al3 133.5(7) 6 5_656
O8 Li1A Al3 133.5(7) . 5_656
O7 Li1A Al3 40.1(4) 8 5_656
O7 Li1A Al3 40.1(4) 3_545 5_656
P3 Li1A Al3 150.0(8) . 5_656
O10 Li1A P2 91.6(5) . 8
O3 Li1A P2 77.7(5) 5_656 8
O8 Li1A P2 150.0(7) 6 8
O8 Li1A P2 84.6(3) . 8
O7 Li1A P2 30.4(2) 8 8
O7 Li1A P2 93.7(7) 3_545 8
P3 Li1A P2 117.8(4) . 8
Al3 Li1A P2 64.5(4) 5_656 8
O10 Li1A P2 91.6(5) . 3_545
O3 Li1A P2 77.7(5) 5_656 3_545
O8 Li1A P2 84.6(3) 6 3_545
O8 Li1A P2 150.0(7) . 3_545
O7 Li1A P2 93.7(7) 8 3_545
O7 Li1A P2 30.4(2) 3_545 3_545
P3 Li1A P2 117.8(4) . 3_545
Al3 Li1A P2 64.5(4) 5_656 3_545
P2 Li1A P2 124.0(7) 8 3_545
O10 Li1A P3 176.7(11) . 5_656
O3 Li1A P3 27.1(4) 5_656 5_656
O8 Li1A P3 80.4(6) 6 5_656
O8 Li1A P3 80.4(6) . 5_656
O7 Li1A P3 92.2(6) 8 5_656
O7 Li1A P3 92.2(6) 3_545 5_656
P3 Li1A P3 83.5(6) . 5_656
Al3 Li1A P3 66.6(4) 5_656 5_656
P2 Li1A P3 90.0(4) 8 5_656
P2 Li1A P3 90.0(4) 3_545 5_656
O10 Li1A Sr3 53.1(7) . 3_545
O3 Li1A Sr3 103.2(8) 5_656 3_545
O8 Li1A Sr3 137.3(6) 6 3_545
O8 Li1A Sr3 137.3(6) . 3_545
O7 Li1A Sr3 47.7(4) 8 3_545
O7 Li1A Sr3 47.7(4) 3_545 3_545
P3 Li1A Sr3 146.3(7) . 3_545
Al3 Li1A Sr3 63.7(4) 5_656 3_545
P2 Li1A Sr3 69.0(4) 8 3_545
P2 Li1A Sr3 69.0(4) 3_545 3_545
P3 Li1A Sr3 130.2(7) 5_656 3_545
O11A O11A P5 75.9(6) 6 .
O11A O11A Sr1 138.6(4) 6 6
P5 O11A Sr1 122.8(9) . 6
O11A O11A Sr3 81.9(3) 6 3_545
P5 O11A Sr3 101.6(9) . 3_545
Sr1 O11A Sr3 122.8(6) 6 3_545
O11A O11A Sr1 32.3(3) 6 .
P5 O11A Sr1 94.8(7) . .
Sr1 O11A Sr1 106.3(6) 6 .
Sr3 O11A Sr1 103.5(5) 3_545 .
Li3 Li3 Li0A 163.1(18) 5_665 .
Li3 Li3 O28 112.9(6) 5_665 .
Li0A Li3 O28 62.7(5) . .
Li3 Li3 O28 112.9(6) 5_665 6_565
Li0A Li3 O28 62.7(5) . 6_565
O28 Li3 O28 121.4(9) . 6_565
Li3 Li3 O23 76.8(10) 5_665 3
Li0A Li3 O23 116.5(8) . 3
O28 Li3 O23 145.4(8) . 3
O28 Li3 O23 79.8(3) 6_565 3
Li3 Li3 O23 76.8(10) 5_665 8
Li0A Li3 O23 116.5(8) . 8
O28 Li3 O23 79.8(3) . 8
O28 Li3 O23 145.4(8) 6_565 8
O23 Li3 O23 70.1(6) 3 8
Li3 Li3 O23 62.4(9) 5_665 7
Li0A Li3 O23 103.6(8) . 7
O28 Li3 O23 60.7(4) . 7
O28 Li3 O23 115.0(7) 6_565 7
O23 Li3 O23 139.3(8) 3 7
O23 Li3 O23 99.1(5) 8 7
Li3 Li3 O23 62.4(9) 5_665 4
Li0A Li3 O23 103.6(8) . 4
O28 Li3 O23 115.0(7) . 4
O28 Li3 O23 60.7(4) 6_565 4
O23 Li3 O23 99.1(5) 3 4
O23 Li3 O23 139.3(8) 8 4
O23 Li3 O23 63.0(5) 7 4
Li3 Li3 O17 131.0(15) 5_665 .
Li0A Li3 O17 65.8(8) . .
O28 Li3 O17 88.3(6) . .
O28 Li3 O17 88.3(6) 6_565 .
O23 Li3 O17 63.7(5) 3 .
O23 Li3 O17 63.7(5) 8 .
O23 Li3 O17 147.5(3) 7 .
O23 Li3 O17 147.5(3) 4 .
Li3 Li3 P8 87.9(8) 5_665 7
Li0A Li3 P8 82.4(5) . 7
O28 Li3 P8 29.6(3) . 7
O28 Li3 P8 123.6(8) 6_565 7
O23 Li3 P8 156.1(7) 3 7
O23 Li3 P8 88.7(2) 8 7
O23 Li3 P8 31.0(2) 7 7
O23 Li3 P8 89.8(5) 4 7
O17 Li3 P8 117.4(4) . 7
Li3 Li3 P8 87.9(8) 5_665 4
Li0A Li3 P8 82.4(5) . 4
O28 Li3 P8 123.6(8) . 4
O28 Li3 P8 29.6(3) 6_565 4
O23 Li3 P8 88.7(2) 3 4
O23 Li3 P8 156.1(7) 8 4
O23 Li3 P8 89.8(5) 7 4
O23 Li3 P8 31.0(2) 4 4
O17 Li3 P8 117.4(4) . 4
P8 Li3 P8 109.3(6) 7 4
Li3 Li3 Al2 90.4(13) 5_665 3
Li0A Li3 Al2 106.4(9) . 3
O28 Li3 Al2 107.2(5) . 3
O28 Li3 Al2 107.2(5) 6_565 3
O23 Li3 Al2 38.3(3) 3 3
O23 Li3 Al2 38.3(3) 8 3
O23 Li3 Al2 136.0(6) 7 3
O23 Li3 Al2 136.0(6) 4 3
O17 Li3 Al2 40.6(4) . 3
P8 Li3 Al2 125.3(3) 7 3
P8 Li3 Al2 125.3(3) 4 3

loop_
_geom_bond_atom_site_label_1
_geom_bond_atom_site_label_2
_geom_bond_distance
_geom_bond_site_symmetry_2
Sr3 O11A 2.621(18) 3_455
Sr3 O11A 2.621(18) 8_455
Sr3 O14 2.619(10) .
Sr3 O14 2.619(10) 6_565
Sr3 O12 2.636(10) 6_565
Sr3 O12 2.636(10) .
Sr3 O7 2.638(8) 6_565
Sr3 O7 2.638(8) .
Sr3 O10 2.853(15) 3_455
Sr3 O29 2.878(14) .
Sr3 O2 2.954(13) 7_556
Sr3 P4 3.162(3) .
Sr4 O9 2.574(18) .
Sr4 O6 2.595(10) .
Sr4 O6 2.595(10) 6
Sr4 O13 2.609(9) 6
Sr4 O13 2.609(9) .
Sr4 O18 2.721(14) 3_445
Sr4 O5 2.811(8) .
Sr4 O5 2.811(8) 6
Sr4 O12 3.062(10) .
Sr4 O12 3.062(10) 6
Sr4 P2 3.295(3) .
Sr4 P2 3.295(3) 6
Sr1 O11A 2.485(16) 6
Sr1 O20 2.620(9) .
Sr1 O23 2.626(8) 8
Sr1 O28 2.642(8) .
Sr1 O14 2.654(12) 8
Sr1 O19 2.709(11) .
Sr1 O24 2.736(8) 8
Sr1 O25 2.748(7) .
Sr1 O17 2.8811(18) .
Sr1 O13 3.019(11) 8
Sr1 O16 3.067(13) .
Sr1 O11A 3.077(17) .
Sr2 O21 2.622(9) .
Sr2 O21 2.622(9) 6_565
Sr2 O26 2.672(13) .
Sr2 O14 2.687(12) 6_565
Sr2 O14 2.687(12) .
Sr2 O24 2.755(8) .
Sr2 O24 2.755(8) 6_565
Sr2 O19 2.854(12) 6_565
Sr2 O19 2.854(12) .
Sr2 O15 3.189(12) 6_565
Sr2 O15 3.189(12) .
Sr2 P8 3.325(3) .
Sr5 O6 2.411(11) 8
Sr5 O15 2.511(11) .
Sr5 O29 2.578(12) .
Sr5 O16 2.617(13) .
Sr5 O1 2.658(10) 4_556
Sr5 O18 2.685(13) .
Sr5 O8 3.130(14) .
Sr5 O19 3.217(14) .
Sr5 P1 3.217(7) 7_556
Sr5 O12 3.303(11) .
Sr5 P4 3.498(6) .
Sr5 P6 3.533(10) .
Sr5' O6 2.52(3) 8
Sr5' O15 2.530(15) .
Sr5' O1 2.546(16) 4_556
Sr5' O16 2.576(17) .
Sr5' O8 2.66(3) .
Sr5' O29 2.789(14) .
Sr5' O10 3.035(15) .
Sr5' O12 3.12(3) .
Sr5' O18 3.18(4) .
Sr5' P1 3.275(11) 7_556
Sr5' P5 3.351(11) .
Sr5' Na1 3.35(3) .
P3 O9 1.485(17) .
P3 O8 1.532(10) .
P3 O8 1.532(10) 6
P3 O3 1.540(13) .
P3 Li1A 2.79(2) .
P3 Na1 2.888(10) 6
P3 Na1 2.888(10) .
P3 Li1A 3.06(2) 5_656
P3 Sr5' 3.65(3) 6
P8 O28 1.489(9) 7
P8 O23 1.529(9) .
P8 O21 1.536(9) .
P8 O24 1.545(9) .
P8 Na2 2.920(3) .
P8 Li3 2.961(11) 7
P8 Sr1 3.284(3) 8_455
P7 O26 1.499(14) 7
P7 O20 1.533(9) .
P7 O20 1.533(9) 6
P7 O25 1.552(12) .
P7 Na2 3.016(2) 4_545
P7 Na2 3.016(2) .
P7 Sr1 3.298(3) 6
P6 O18 1.508(15) .
P6 O19 1.531(11) .
P6 O19 1.531(11) 6_565
P6 O17 1.552(13) .
P6 Li0A 2.783(19) .
P6 Sr1 3.319(3) 6_565
P6 Sr5 3.533(10) 6_565
P2 O6 1.507(10) .
P2 O4 1.525(9) .
P2 O5 1.534(9) .
P2 O7 1.551(9) .
P2 Na1 2.914(9) .
P2 Li1A 3.056(11) 3_455
P2 Na1 3.100(9) 7_556
P2 Sr5' 3.499(16) 8_455
P2 Sr5 3.546(8) 8_455
P4 O12 1.496(9) .
P4 O14 1.499(11) .
P4 O13 1.531(10) .
P4 O15 1.546(10) .
P4 Sr1 3.414(3) 8_455
P5 O10 1.490(14) .
P5 O11A 1.511(16) .
P5 O11A 1.511(16) 6
P5 O16 1.516(11) 6
P5 O16 1.516(11) .
P5 Sr3 3.278(5) 3_545
P5 Sr5' 3.351(11) 6
P5 Sr5 3.528(8) 6
P5 Sr1 3.539(4) 6
Al3 O5 1.893(9) 6
Al3 O5 1.893(9) .
Al3 O3 1.898(13) .
Al3 O7 1.923(9) 7_556
Al3 O7 1.923(9) 4_546
Al3 O2 1.944(13) .
Al3 Li1A 2.96(2) 5_656
Al3 Na1 3.346(10) 7_556
Al3 Na1 3.346(10) 4_546
Al3 Na1 3.466(10) 6
Al3 Na1 3.466(10) .
Al3 Sr3 3.481(5) 7_556
O4 Al4 1.842(9) 5_556
O4 Na1 2.266(14) 7_556
O15 Al5 1.820(10) .
O7 Al3 1.923(9) 7_556
O7 Li1A 2.51(2) 3_455
O7 Na1 2.526(12) .
O25 Al1 1.904(11) .
O25 Sr1 2.748(7) 6
O13 Al2 1.868(10) .
O13 Sr1 3.019(10) 8_455
O24 Al1 1.925(8) 3_455
O24 Sr1 2.736(8) 8_455
O28 P8 1.489(9) 7
O28 Li0A 2.263(13) .
O28 Li3 2.306(13) .
O28 Na2 2.446(8) .
O23 Al2 1.910(9) .
O23 Li3 2.381(17) 3_445
O23 Li3 2.615(18) 7
O23 Sr1 2.626(8) 8_455
O3 Li1A 2.06(2) 5_656
O3 Na1 2.874(11) 6
O3 Na1 2.874(11) .
O6 Sr5 2.411(11) 8_455
O6 Sr5' 2.52(3) 8_455
O20 Al5 1.853(9) .
O20 Na2 2.415(9) .
O29 P1 1.535(13) 7_556
O29 Sr5 2.578(12) 6_565
O29 Sr5' 2.789(14) 6_565
O8 Al4 1.951(11) 3
O8 Li1A 2.27(2) .
O8 Na1 2.622(14) .
O5 Na1 2.321(12) .
O21 Al5 1.855(9) .
O21 Na2 2.417(8) .
O12 Na1 2.135(12) .
O17 Al2 2.026(13) 3
O17 Li0A 2.58(2) .
O17 Li3 2.64(2) .
O17 Sr1 2.8810(18) 6_565
O10 Li1A 2.00(2) .
O10 Sr3 2.853(15) 3_545
O10 Sr5' 3.035(15) 6
O26 P7 1.499(14) 7
O26 Li0A 2.25(2) .
O26 Na2 2.640(3) 4
O26 Na2 2.640(3) .
O16 Al5 1.851(11) .
O9 Na1 2.875(12) .
O9 Na1 2.875(12) 6
O2 P1 1.545(12) .
O2 Na1 2.584(10) 7_556
O2 Na1 2.584(10) 4_546
O2 Sr3 2.954(13) 7_556
P1 O1 1.513(10) .
P1 O1 1.513(10) 6
P1 O29 1.535(13) 7_556
P1 Na1 2.934(10) 7_556
P1 Na1 2.934(10) 4_546
P1 Sr5 3.217(7) 7_556
P1 Sr5 3.217(7) 4_546
P1 Sr5' 3.275(11) 7_556
P1 Sr5' 3.275(11) 4_546
P1 Sr3 3.528(5) 7_556
O1 Al4 1.885(10) .
O1 Sr5' 2.546(16) 4_546
O1 Na1 2.574(12) 4_546
O1 Sr5 2.658(10) 4_546
O14 Sr1 2.654(12) 8_455
O18 Sr5 2.685(13) 6_565
O18 Sr4 2.721(14) 3
O18 Sr5' 3.18(4) 6_565
Al4 O4 1.842(9) 5_556
Al4 O4 1.842(9) 6
Al4 O1 1.885(10) 2_556
Al4 O8 1.951(11) 3_445
Al4 O8 1.951(11) 4_546
Al4 Na1 3.086(9) 4_546
Al4 Na1 3.086(9) 3_445
Al4 Sr5' 3.531(19) 4_546
Al4 Sr5' 3.531(19) 3_445
Al4 Sr5 3.822(8) 4_546
Al4 Sr5 3.822(8) 3_445
Al2 O13 1.868(10) 6
Al2 O22 1.898(12) .
Al2 O23 1.910(9) 6
Al2 O17 2.026(13) 3_445
Al2 Li3 3.079(19) 3_445
Al2 Sr1 3.548(3) 3_445
Al2 Sr1 3.548(3) 8_455
Al1 O25 1.904(11) 5_655
Al1 O24 1.925(8) 8
Al1 O24 1.925(8) 4_545
Al1 O24 1.925(8) 7
Al1 O24 1.925(8) 3_545
Al1 Sr1 3.7526(12) 5_655
Al1 Sr1 3.7526(12) 2_655
Al1 Sr1 3.7526(12) 6
Al1 Sr2 3.7647(17) 3_545
Al1 Sr2 3.7647(17) 7
Al5 O22 1.809(7) .
Al5 Na2 3.389(3) .
O22 Al5 1.809(7) 6
Na1 O4 2.266(14) 7_556
Na1 O1 2.574(12) 4_556
Na1 O2 2.584(10) 7_556
Na1 P1 2.934(10) 7_556
Na2 O20 2.415(9) 7
Na2 O21 2.417(8) 7
Na2 O28 2.446(8) 7
Na2 O26 2.640(3) 7
Na2 P8 2.920(3) 7
Na2 P7 3.016(2) 7
Li0A Li3 2.02(3) .
Li0A O28 2.263(13) 6_565
Li0A Na2 3.113(11) 4
Li0A Sr1 3.684(12) 6_565
Li1A O3 2.06(2) 5_656
Li1A O8 2.27(2) 6
Li1A O7 2.51(2) 8
Li1A O7 2.51(2) 3_545
Li1A Al3 2.96(2) 5_656
Li1A P2 3.056(11) 8
Li1A P2 3.056(11) 3_545
Li1A P3 3.06(2) 5_656
Li1A Sr3 3.56(2) 3_545
O11A O11A 0.74(3) 6
O11A Sr1 2.485(16) 6
O11A Sr3 2.621(18) 3_545
Li3 Li3 1.75(4) 5_665
Li3 O28 2.306(13) 6_565
Li3 O23 2.381(17) 3
Li3 O23 2.381(17) 8
Li3 O23 2.615(18) 7
Li3 O23 2.615(18) 4
Li3 P8 2.961(11) 7
Li3 P8 2.961(11) 4
Li3 Al2 3.079(19) 3

loop_
_geom_torsion_atom_site_label_1
_geom_torsion_atom_site_label_2
_geom_torsion_atom_site_label_3
_geom_torsion_atom_site_label_4
_geom_torsion
_geom_torsion_site_symmetry_1
_geom_torsion_site_symmetry_4
O6 Sr5' P3 O9 -151.9(7) 8 .
O15 Sr5' P3 O9 3.0(6) . .
O1 Sr5' P3 O9 129.2(7) 4_556 .
O16 Sr5' P3 O9 -54.0(7) . .
O8 Sr5' P3 O9 167.1(9) . .
O29 Sr5' P3 O9 88.2(8) . .
O10 Sr5' P3 O9 -94.6(6) . .
O12 Sr5' P3 O9 44.7(6) . .
O18 Sr5' P3 O9 -178(3) . .
P1 Sr5' P3 O9 109.6(7) 7_556 .
P5 Sr5' P3 O9 -73.1(6) . .
Na1 Sr5' P3 O9 82.4(6) . .
O6 Sr5' P3 O8 41.0(7) 8 .
O15 Sr5' P3 O8 -164.1(9) . .
O1 Sr5' P3 O8 -37.9(7) 4_556 .
O16 Sr5' P3 O8 138.9(9) . .
O29 Sr5' P3 O8 -78.9(8) . .
O10 Sr5' P3 O8 98.3(8) . .
O12 Sr5' P3 O8 -122.4(7) . .
O18 Sr5' P3 O8 15(2) . .
P1 Sr5' P3 O8 -57.6(6) 7_556 .
P5 Sr5' P3 O8 119.7(8) . .
Na1 Sr5' P3 O8 -84.7(7) . .
O6 Sr5' P3 O8 -47.0(7) 8 6
O15 Sr5' P3 O8 107.9(7) . 6
O1 Sr5' P3 O8 -125.9(6) 4_556 6
O16 Sr5' P3 O8 50.9(8) . 6
O8 Sr5' P3 O8 -88.0(10) . 6
O29 Sr5' P3 O8 -166.9(7) . 6
O10 Sr5' P3 O8 10.3(6) . 6
O12 Sr5' P3 O8 149.6(6) . 6
O18 Sr5' P3 O8 -73(3) . 6
P1 Sr5' P3 O8 -145.5(6) 7_556 6
P5 Sr5' P3 O8 31.8(6) . 6
Na1 Sr5' P3 O8 -172.7(6) . 6
O6 Sr5' P3 O3 107.7(8) 8 .
O15 Sr5' P3 O3 -97.4(8) . .
O1 Sr5' P3 O3 28.8(9) 4_556 .
O16 Sr5' P3 O3 -154.4(8) . .
O8 Sr5' P3 O3 66.7(10) . .
O29 Sr5' P3 O3 -12.2(10) . .
O10 Sr5' P3 O3 165.0(8) . .
O12 Sr5' P3 O3 -55.7(8) . .
O18 Sr5' P3 O3 81(3) . .
P1 Sr5' P3 O3 9.1(9) 7_556 .
P5 Sr5' P3 O3 -173.6(7) . .
Na1 Sr5' P3 O3 -18.0(8) . .
O6 Sr5' P3 Li1A -21.1(5) 8 .
O15 Sr5' P3 Li1A 133.8(6) . .
O1 Sr5' P3 Li1A -100.0(5) 4_556 .
O16 Sr5' P3 Li1A 76.8(6) . .
O8 Sr5' P3 Li1A -62.1(8) . .
O29 Sr5' P3 Li1A -141.0(7) . .
O10 Sr5' P3 Li1A 36.2(5) . .
O12 Sr5' P3 Li1A 175.5(5) . .
O18 Sr5' P3 Li1A -47(3) . .
P1 Sr5' P3 Li1A -119.6(5) 7_556 .
P5 Sr5' P3 Li1A 57.7(4) . .
Na1 Sr5' P3 Li1A -146.8(5) . .
O6 Sr5' P3 Na1 -126.3(5) 8 6
O15 Sr5' P3 Na1 28.6(8) . 6
O1 Sr5' P3 Na1 154.8(4) 4_556 6
O16 Sr5' P3 Na1 -28.4(8) . 6
O8 Sr5' P3 Na1 -167.3(8) . 6
O29 Sr5' P3 Na1 113.8(5) . 6
O10 Sr5' P3 Na1 -69.0(6) . 6
O12 Sr5' P3 Na1 70.3(6) . 6
O18 Sr5' P3 Na1 -153(2) . 6
P1 Sr5' P3 Na1 135.1(4) 7_556 6
P5 Sr5' P3 Na1 -47.6(6) . 6
Na1 Sr5' P3 Na1 107.9(6) . 6
O6 Sr5' P3 Na1 125.7(5) 8 .
O15 Sr5' P3 Na1 -79.4(5) . .
O1 Sr5' P3 Na1 46.8(4) 4_556 .
O16 Sr5' P3 Na1 -136.4(6) . .
O8 Sr5' P3 Na1 84.7(7) . .
O29 Sr5' P3 Na1 5.8(5) . .
O10 Sr5' P3 Na1 -177.0(5) . .
O12 Sr5' P3 Na1 -37.6(3) . .
O18 Sr5' P3 Na1 100(3) . .
P1 Sr5' P3 Na1 27.2(3) 7_556 .
P5 Sr5' P3 Na1 -155.5(4) . .
O6 Sr5' P3 Li1A 59.2(7) 8 5_656
O15 Sr5' P3 Li1A -145.9(6) . 5_656
O1 Sr5' P3 Li1A -19.6(7) 4_556 5_656
O16 Sr5' P3 Li1A 157.2(6) . 5_656
O8 Sr5' P3 Li1A 18.2(9) . 5_656
O29 Sr5' P3 Li1A -60.7(8) . 5_656
O10 Sr5' P3 Li1A 116.6(6) . 5_656
O12 Sr5' P3 Li1A -104.1(6) . 5_656
O18 Sr5' P3 Li1A 33(3) . 5_656
P1 Sr5' P3 Li1A -39.3(7) 7_556 5_656
P5 Sr5' P3 Li1A 138.0(5) . 5_656
Na1 Sr5' P3 Li1A -66.5(6) . 5_656
O6 Sr5' P3 Sr5' -82.9(5) 8 6
O15 Sr5' P3 Sr5' 72.0(6) . 6
O1 Sr5' P3 Sr5' -161.7(2) 4_556 6
O16 Sr5' P3 Sr5' 15.1(7) . 6
O8 Sr5' P3 Sr5' -123.8(7) . 6
O29 Sr5' P3 Sr5' 157.3(3) . 6
O10 Sr5' P3 Sr5' -25.5(5) . 6
O12 Sr5' P3 Sr5' 113.8(3) . 6
O18 Sr5' P3 Sr5' -109(2) . 6
P1 Sr5' P3 Sr5' 178.61(12) 7_556 6
P5 Sr5' P3 Sr5' -4.1(5) . 6
Na1 Sr5' P3 Sr5' 151.4(3) . 6
O21 Sr2 P8 O28 -87.3(6) . 7
O21 Sr2 P8 O28 43.4(5) 6_565 7
O26 Sr2 P8 O28 0.7(5) . 7
O14 Sr2 P8 O28 137.0(5) 6_565 7
O14 Sr2 P8 O28 175.2(5) . 7
O24 Sr2 P8 O28 93.6(6) . 7
O24 Sr2 P8 O28 75.5(5) 6_565 7
O19 Sr2 P8 O28 -48.2(6) 6_565 7
O19 Sr2 P8 O28 -77.3(5) . 7
O15 Sr2 P8 O28 133.2(9) 6_565 7
O15 Sr2 P8 O28 -132.6(5) . 7
O21 Sr2 P8 O23 88.1(6) . .
O21 Sr2 P8 O23 -141.2(4) 6_565 .
O26 Sr2 P8 O23 176.0(5) . .
O14 Sr2 P8 O23 -47.7(5) 6_565 .
O14 Sr2 P8 O23 -9.4(4) . .
O24 Sr2 P8 O23 -91.1(5) . .
O24 Sr2 P8 O23 -109.1(4) 6_565 .
O19 Sr2 P8 O23 127.2(5) 6_565 .
O19 Sr2 P8 O23 98.1(4) . .
O15 Sr2 P8 O23 -51.5(9) 6_565 .
O15 Sr2 P8 O23 42.7(4) . .
O21 Sr2 P8 O21 130.6(6) 6_565 .
O26 Sr2 P8 O21 87.9(5) . .
O14 Sr2 P8 O21 -135.8(5) 6_565 .
O14 Sr2 P8 O21 -97.5(5) . .
O24 Sr2 P8 O21 -179.2(6) . .
O24 Sr2 P8 O21 162.8(4) 6_565 .
O19 Sr2 P8 O21 39.1(5) 6_565 .
O19 Sr2 P8 O21 10.0(5) . .
O15 Sr2 P8 O21 -139.6(9) 6_565 .
O15 Sr2 P8 O21 -45.4(4) . .
O21 Sr2 P8 O24 179.2(6) . .
O21 Sr2 P8 O24 -50.2(4) 6_565 .
O26 Sr2 P8 O24 -92.9(4) . .
O14 Sr2 P8 O24 43.4(4) 6_565 .
O14 Sr2 P8 O24 81.6(4) . .
O24 Sr2 P8 O24 -18.0(2) 6_565 .
O19 Sr2 P8 O24 -141.7(5) 6_565 .
O19 Sr2 P8 O24 -170.8(4) . .
O15 Sr2 P8 O24 39.6(9) 6_565 .
O15 Sr2 P8 O24 133.8(4) . .
O21 Sr2 P8 Na2 -51.7(4) . .
O21 Sr2 P8 Na2 79.0(3) 6_565 .
O26 Sr2 P8 Na2 36.2(3) . .
O14 Sr2 P8 Na2 172.6(3) 6_565 .
O14 Sr2 P8 Na2 -149.2(3) . .
O24 Sr2 P8 Na2 129.1(4) . .
O24 Sr2 P8 Na2 111.10(17) 6_565 .
O19 Sr2 P8 Na2 -12.6(3) 6_565 .
O19 Sr2 P8 Na2 -41.7(2) . .
O15 Sr2 P8 Na2 168.8(8) 6_565 .
O15 Sr2 P8 Na2 -97.07(19) . .
O21 Sr2 P8 Li3 -39(6) . 7
O21 Sr2 P8 Li3 92(6) 6_565 7
O26 Sr2 P8 Li3 49(6) . 7
O14 Sr2 P8 Li3 -175(6) 6_565 7
O14 Sr2 P8 Li3 -136(6) . 7
O24 Sr2 P8 Li3 142(6) . 7
O24 Sr2 P8 Li3 124(6) 6_565 7
O19 Sr2 P8 Li3 0(6) 6_565 7
O19 Sr2 P8 Li3 -29(6) . 7
O15 Sr2 P8 Li3 -178(100) 6_565 7
O15 Sr2 P8 Li3 -84(6) . 7
O21 Sr2 P8 Sr1 127.3(4) . 8_455
O21 Sr2 P8 Sr1 -102.0(2) 6_565 8_455
O26 Sr2 P8 Sr1 -144.7(3) . 8_455
O14 Sr2 P8 Sr1 -8.4(3) 6_565 8_455
O14 Sr2 P8 Sr1 29.8(2) . 8_455
O24 Sr2 P8 Sr1 -51.8(3) . 8_455
O24 Sr2 P8 Sr1 -69.89(17) 6_565 8_455
O19 Sr2 P8 Sr1 166.4(3) 6_565 8_455
O19 Sr2 P8 Sr1 137.3(2) . 8_455
O15 Sr2 P8 Sr1 -12.2(8) 6_565 8_455
O15 Sr2 P8 Sr1 81.94(18) . 8_455
O11A Sr1 P7 O26 -178.3(8) 6 7
O20 Sr1 P7 O26 85.2(8) . 7
O23 Sr1 P7 O26 -38.1(7) 8 7
O28 Sr1 P7 O26 1.8(7) . 7
O14 Sr1 P7 O26 -137.0(7) 8 7
O19 Sr1 P7 O26 77.3(7) . 7
O24 Sr1 P7 O26 -74.5(7) 8 7
O25 Sr1 P7 O26 -92.3(8) . 7
O17 Sr1 P7 O26 42.1(8) . 7
O13 Sr1 P7 O26 -144.3(11) 8 7
O16 Sr1 P7 O26 133.9(7) . 7
O11A Sr1 P7 O26 -172.1(7) . 7
O11A Sr1 P7 O20 96.5(6) 6 .
O23 Sr1 P7 O20 -123.3(5) 8 .
O28 Sr1 P7 O20 -83.4(5) . .
O14 Sr1 P7 O20 137.8(5) 8 .
O19 Sr1 P7 O20 -7.9(5) . .
O24 Sr1 P7 O20 -159.7(5) 8 .
O25 Sr1 P7 O20 -177.5(6) . .
O17 Sr1 P7 O20 -43.1(6) . .
O13 Sr1 P7 O20 130.5(10) 8 .
O16 Sr1 P7 O20 48.7(5) . .
O11A Sr1 P7 O20 102.6(5) . .
O11A Sr1 P7 O20 6.9(6) 6 6
O20 Sr1 P7 O20 -89.7(7) . 6
O23 Sr1 P7 O20 147.0(4) 8 6
O28 Sr1 P7 O20 -173.0(5) . 6
O14 Sr1 P7 O20 48.2(5) 8 6
O19 Sr1 P7 O20 -97.6(5) . 6
O24 Sr1 P7 O20 110.6(4) 8 6
O25 Sr1 P7 O20 92.8(6) . 6
O17 Sr1 P7 O20 -132.8(5) . 6
O13 Sr1 P7 O20 40.8(11) 8 6
O16 Sr1 P7 O20 -41.0(4) . 6
O11A Sr1 P7 O20 13.0(5) . 6
O11A Sr1 P7 O25 -85.9(6) 6 .
O20 Sr1 P7 O25 177.5(6) . .
O23 Sr1 P7 O25 54.2(5) 8 .
O28 Sr1 P7 O25 94.2(5) . .
O14 Sr1 P7 O25 -44.7(5) 8 .
O19 Sr1 P7 O25 169.6(5) . .
O24 Sr1 P7 O25 17.8(5) 8 .
O17 Sr1 P7 O25 134.4(5) . .
O13 Sr1 P7 O25 -52.0(11) 8 .
O16 Sr1 P7 O25 -133.8(5) . .
O11A Sr1 P7 O25 -79.8(5) . .
O11A Sr1 P7 Na2 -36.5(7) 6 4_545
O20 Sr1 P7 Na2 -133.0(8) . 4_545
O23 Sr1 P7 Na2 103.6(6) 8 4_545
O28 Sr1 P7 Na2 143.6(6) . 4_545
O14 Sr1 P7 Na2 4.8(7) 8 4_545
O19 Sr1 P7 Na2 -141.0(6) . 4_545
O24 Sr1 P7 Na2 67.3(6) 8 4_545
O25 Sr1 P7 Na2 49.4(6) . 4_545
O17 Sr1 P7 Na2 -176.2(6) . 4_545
O13 Sr1 P7 Na2 -2.6(13) 8 4_545
O16 Sr1 P7 Na2 -84.3(6) . 4_545
O11A Sr1 P7 Na2 -30.4(6) . 4_545
O11A Sr1 P7 Na2 146.2(4) 6 .
O20 Sr1 P7 Na2 49.6(4) . .
O23 Sr1 P7 Na2 -73.7(3) 8 .
O28 Sr1 P7 Na2 -33.7(2) . .
O14 Sr1 P7 Na2 -172.5(3) 8 .
O19 Sr1 P7 Na2 41.7(3) . .
O24 Sr1 P7 Na2 -110.07(18) 8 .
O25 Sr1 P7 Na2 -127.9(4) . .
O17 Sr1 P7 Na2 6.5(4) . .
O13 Sr1 P7 Na2 -179.9(9) 8 .
O16 Sr1 P7 Na2 98.3(2) . .
O11A Sr1 P7 Na2 152.3(3) . .
O11A Sr1 P7 Sr1 -34.4(4) 6 6
O20 Sr1 P7 Sr1 -130.9(5) . 6
O23 Sr1 P7 Sr1 105.8(2) 8 6
O28 Sr1 P7 Sr1 145.7(2) . 6
O14 Sr1 P7 Sr1 6.9(3) 8 6
O19 Sr1 P7 Sr1 -138.8(3) . 6
O24 Sr1 P7 Sr1 69.37(18) 8 6
O25 Sr1 P7 Sr1 51.5(4) . 6
O17 Sr1 P7 Sr1 -174.1(4) . 6
O13 Sr1 P7 Sr1 -0.5(10) 8 6
O16 Sr1 P7 Sr1 -82.2(2) . 6
O11A Sr1 P7 Sr1 -28.3(3) . 6
O11A Sr1 P6 O18 29.7(7) 6 .
O20 Sr1 P6 O18 111.3(6) . .
O23 Sr1 P6 O18 -111.1(6) 8 .
O28 Sr1 P6 O18 179.0(6) . .
O14 Sr1 P6 O18 -34.8(6) 8 .
O19 Sr1 P6 O18 103.8(8) . .
O24 Sr1 P6 O18 -122.2(6) 8 .
O25 Sr1 P6 O18 131.8(6) . .
O17 Sr1 P6 O18 -107.0(8) . .
O13 Sr1 P6 O18 -55.5(6) 8 .
O16 Sr1 P6 O18 59.6(6) . .
O11A Sr1 P6 O18 34.0(7) . .
O11A Sr1 P6 O19 -74.1(7) 6 .
O20 Sr1 P6 O19 7.5(6) . .
O23 Sr1 P6 O19 145.1(6) 8 .
O28 Sr1 P6 O19 75.1(6) . .
O14 Sr1 P6 O19 -138.6(6) 8 .
O24 Sr1 P6 O19 133.9(6) 8 .
O25 Sr1 P6 O19 28.0(7) . .
O17 Sr1 P6 O19 149.2(8) . .
O13 Sr1 P6 O19 -159.4(6) 8 .
O16 Sr1 P6 O19 -44.2(6) . .
O11A Sr1 P6 O19 -69.8(7) . .
O11A Sr1 P6 O19 -144.2(9) 6 6_565
O20 Sr1 P6 O19 -62.6(8) . 6_565
O23 Sr1 P6 O19 75.0(8) 8 6_565
O28 Sr1 P6 O19 5.1(8) . 6_565
O14 Sr1 P6 O19 151.3(8) 8 6_565
O19 Sr1 P6 O19 -70.1(10) . 6_565
O24 Sr1 P6 O19 63.9(8) 8 6_565
O25 Sr1 P6 O19 -42.1(9) . 6_565
O17 Sr1 P6 O19 79.2(9) . 6_565
O13 Sr1 P6 O19 130.6(8) 8 6_565
O16 Sr1 P6 O19 -114.3(8) . 6_565
O11A Sr1 P6 O19 -139.9(9) . 6_565
O11A Sr1 P6 O17 136.6(7) 6 .
O20 Sr1 P6 O17 -141.7(6) . .
O23 Sr1 P6 O17 -4.1(6) 8 .
O28 Sr1 P6 O17 -74.1(6) . .
O14 Sr1 P6 O17 72.2(6) 8 .
O19 Sr1 P6 O17 -149.2(8) . .
O24 Sr1 P6 O17 -15.3(6) 8 .
O25 Sr1 P6 O17 -121.2(7) . .
O13 Sr1 P6 O17 51.4(6) 8 .
O16 Sr1 P6 O17 166.5(6) . .
O11A Sr1 P6 O17 141.0(7) . .
O11A Sr1 P6 Li0A -151.7(6) 6 .
O20 Sr1 P6 Li0A -70.1(4) . .
O23 Sr1 P6 Li0A 67.5(4) 8 .
O28 Sr1 P6 Li0A -2.4(4) . .
O14 Sr1 P6 Li0A 143.8(5) 8 .
O19 Sr1 P6 Li0A -77.6(7) . .
O24 Sr1 P6 Li0A 56.4(5) 8 .
O25 Sr1 P6 Li0A -49.6(5) . .
O17 Sr1 P6 Li0A 71.6(7) . .
O13 Sr1 P6 Li0A 123.1(4) 8 .
O16 Sr1 P6 Li0A -121.8(4) . .
O11A Sr1 P6 Li0A -147.4(5) . .
O11A Sr1 P6 Sr1 148.3(4) 6 6_565
O20 Sr1 P6 Sr1 -130.1(2) . 6_565
O23 Sr1 P6 Sr1 7.5(2) 8 6_565
O28 Sr1 P6 Sr1 -62.4(2) . 6_565
O14 Sr1 P6 Sr1 83.8(3) 8 6_565
O19 Sr1 P6 Sr1 -137.6(6) . 6_565
O24 Sr1 P6 Sr1 -3.6(3) 8 6_565
O25 Sr1 P6 Sr1 -109.6(4) . 6_565
O17 Sr1 P6 Sr1 11.6(5) . 6_565
O13 Sr1 P6 Sr1 63.1(2) 8 6_565
O16 Sr1 P6 Sr1 178.2(3) . 6_565
O11A Sr1 P6 Sr1 152.6(4) . 6_565
O11A Sr1 P6 Sr2 -87.4(4) 6 .
O20 Sr1 P6 Sr2 -5.8(2) . .
O23 Sr1 P6 Sr2 131.8(2) 8 .
O28 Sr1 P6 Sr2 61.9(2) . .
O14 Sr1 P6 Sr2 -151.9(3) 8 .
O19 Sr1 P6 Sr2 -13.3(6) . .
O24 Sr1 P6 Sr2 120.6(3) 8 .
O25 Sr1 P6 Sr2 14.7(4) . .
O17 Sr1 P6 Sr2 135.9(6) . .
O13 Sr1 P6 Sr2 -172.7(2) 8 .
O16 Sr1 P6 Sr2 -57.5(2) . .
O11A Sr1 P6 Sr2 -83.1(4) . .
O11A Sr1 P6 Sr5 16.2(6) 6 6_565
O20 Sr1 P6 Sr5 97.8(4) . 6_565
O23 Sr1 P6 Sr5 -124.6(4) 8 6_565
O28 Sr1 P6 Sr5 165.4(4) . 6_565
O14 Sr1 P6 Sr5 -48.3(4) 8 6_565
O19 Sr1 P6 Sr5 90.3(7) . 6_565
O24 Sr1 P6 Sr5 -135.8(4) 8 6_565
O25 Sr1 P6 Sr5 118.3(5) . 6_565
O17 Sr1 P6 Sr5 -120.5(7) . 6_565
O13 Sr1 P6 Sr5 -69.1(4) 8 6_565
O16 Sr1 P6 Sr5 46.1(4) . 6_565
O11A Sr1 P6 Sr5 20.5(5) . 6_565
O11A Sr1 P6 Sr5 -9.4(4) 6 .
O20 Sr1 P6 Sr5 72.3(2) . .
O23 Sr1 P6 Sr5 -150.1(2) 8 .
O28 Sr1 P6 Sr5 139.9(2) . .
O14 Sr1 P6 Sr5 -73.8(3) 8 .
O19 Sr1 P6 Sr5 64.8(6) . .
O24 Sr1 P6 Sr5 -161.3(3) 8 .
O25 Sr1 P6 Sr5 92.8(4) . .
O17 Sr1 P6 Sr5 -146.0(6) . .
O13 Sr1 P6 Sr5 -94.6(2) 8 .
O16 Sr1 P6 Sr5 20.5(2) . .
O11A Sr1 P6 Sr5 -5.0(4) . .
O21 Sr2 P6 O18 -108.77(18) . .
O21 Sr2 P6 O18 108.77(18) 6_565 .
O26 Sr2 P6 O18 180.0 . .
O14 Sr2 P6 O18 35.6(2) 6_565 .
O14 Sr2 P6 O18 -35.6(2) . .
O24 Sr2 P6 O18 -127.6(3) . .
O24 Sr2 P6 O18 127.6(3) 6_565 .
O19 Sr2 P6 O18 101.8(6) 6_565 .
O19 Sr2 P6 O18 -101.8(6) . .
O15 Sr2 P6 O18 58.33(17) 6_565 .
O15 Sr2 P6 O18 -58.33(17) . .
P8 Sr2 P6 O18 -116.03(8) . .
O21 Sr2 P6 O19 -7.0(6) . .
O21 Sr2 P6 O19 -149.5(6) 6_565 .
O26 Sr2 P6 O19 -78.2(6) . .
O14 Sr2 P6 O19 137.3(6) 6_565 .
O14 Sr2 P6 O19 66.2(6) . .
O24 Sr2 P6 O19 -25.8(6) . .
O24 Sr2 P6 O19 -130.6(6) 6_565 .
O19 Sr2 P6 O19 -156.5(11) 6_565 .
O15 Sr2 P6 O19 160.1(6) 6_565 .
O15 Sr2 P6 O19 43.4(6) . .
P8 Sr2 P6 O19 -14.3(6) . .
O21 Sr2 P6 O19 149.5(6) . 6_565
O21 Sr2 P6 O19 7.0(6) 6_565 6_565
O26 Sr2 P6 O19 78.2(6) . 6_565
O14 Sr2 P6 O19 -66.2(6) 6_565 6_565
O14 Sr2 P6 O19 -137.3(6) . 6_565
O24 Sr2 P6 O19 130.6(6) . 6_565
O24 Sr2 P6 O19 25.8(6) 6_565 6_565
O19 Sr2 P6 O19 156.5(11) . 6_565
O15 Sr2 P6 O19 -43.4(6) 6_565 6_565
O15 Sr2 P6 O19 -160.1(6) . 6_565
P8 Sr2 P6 O19 142.2(6) . 6_565
O21 Sr2 P6 O17 71.23(18) . .
O21 Sr2 P6 O17 -71.23(18) 6_565 .
O26 Sr2 P6 O17 0.0 . .
O14 Sr2 P6 O17 -144.4(2) 6_565 .
O14 Sr2 P6 O17 144.4(2) . .
O24 Sr2 P6 O17 52.4(3) . .
O24 Sr2 P6 O17 -52.4(3) 6_565 .
O19 Sr2 P6 O17 -78.2(6) 6_565 .
O19 Sr2 P6 O17 78.2(6) . .
O15 Sr2 P6 O17 -121.67(17) 6_565 .
O15 Sr2 P6 O17 121.67(17) . .
P8 Sr2 P6 O17 63.97(8) . .
O21 Sr2 P6 Li0A 71.23(18) . .
O21 Sr2 P6 Li0A -71.23(18) 6_565 .
O26 Sr2 P6 Li0A 0.0 . .
O14 Sr2 P6 Li0A -144.4(2) 6_565 .
O14 Sr2 P6 Li0A 144.4(2) . .
O24 Sr2 P6 Li0A 52.4(3) . .
O24 Sr2 P6 Li0A -52.4(3) 6_565 .
O19 Sr2 P6 Li0A -78.2(6) 6_565 .
O19 Sr2 P6 Li0A 78.2(6) . .
O15 Sr2 P6 Li0A -121.67(17) 6_565 .
O15 Sr2 P6 Li0A 121.67(17) . .
P8 Sr2 P6 Li0A 63.97(8) . .
O21 Sr2 P6 Sr1 136.6(2) . 6_565
O21 Sr2 P6 Sr1 -5.9(2) 6_565 6_565
O26 Sr2 P6 Sr1 65.33(10) . 6_565
O14 Sr2 P6 Sr1 -79.1(3) 6_565 6_565
O14 Sr2 P6 Sr1 -150.2(3) . 6_565
O24 Sr2 P6 Sr1 117.7(3) . 6_565
O24 Sr2 P6 Sr1 12.9(3) 6_565 6_565
O19 Sr2 P6 Sr1 -12.9(5) 6_565 6_565
O19 Sr2 P6 Sr1 143.6(6) . 6_565
O15 Sr2 P6 Sr1 -56.34(19) 6_565 6_565
O15 Sr2 P6 Sr1 -173.0(2) . 6_565
P8 Sr2 P6 Sr1 129.30(9) . 6_565
O21 Sr2 P6 Sr1 5.9(2) . .
O21 Sr2 P6 Sr1 -136.6(2) 6_565 .
O26 Sr2 P6 Sr1 -65.33(10) . .
O14 Sr2 P6 Sr1 150.2(3) 6_565 .
O14 Sr2 P6 Sr1 79.1(3) . .
O24 Sr2 P6 Sr1 -12.9(3) . .
O24 Sr2 P6 Sr1 -117.7(3) 6_565 .
O19 Sr2 P6 Sr1 -143.6(6) 6_565 .
O19 Sr2 P6 Sr1 12.9(5) . .
O15 Sr2 P6 Sr1 173.0(2) 6_565 .
O15 Sr2 P6 Sr1 56.34(19) . .
P8 Sr2 P6 Sr1 -1.36(15) . .
O21 Sr2 P6 Sr5 -144.1(2) . 6_565
O21 Sr2 P6 Sr5 73.5(2) 6_565 6_565
O26 Sr2 P6 Sr5 144.71(12) . 6_565
O14 Sr2 P6 Sr5 0.3(3) 6_565 6_565
O14 Sr2 P6 Sr5 -70.9(3) . 6_565
O24 Sr2 P6 Sr5 -162.9(3) . 6_565
O24 Sr2 P6 Sr5 92.3(3) 6_565 6_565
O19 Sr2 P6 Sr5 66.5(6) 6_565 6_565
O19 Sr2 P6 Sr5 -137.0(6) . 6_565
O15 Sr2 P6 Sr5 23.0(2) 6_565 6_565
O15 Sr2 P6 Sr5 -93.6(2) . 6_565
P8 Sr2 P6 Sr5 -151.32(14) . 6_565
O21 Sr2 P6 Sr5 -73.5(2) . .
O21 Sr2 P6 Sr5 144.1(2) 6_565 .
O26 Sr2 P6 Sr5 -144.71(12) . .
O14 Sr2 P6 Sr5 70.9(3) 6_565 .
O14 Sr2 P6 Sr5 -0.3(3) . .
O24 Sr2 P6 Sr5 -92.3(3) . .
O24 Sr2 P6 Sr5 162.9(3) 6_565 .
O19 Sr2 P6 Sr5 137.0(6) 6_565 .
O19 Sr2 P6 Sr5 -66.5(6) . .
O15 Sr2 P6 Sr5 93.6(2) 6_565 .
O15 Sr2 P6 Sr5 -23.0(2) . .
P8 Sr2 P6 Sr5 -80.74(15) . .
O6 Sr5 P6 O18 -47.2(7) 8 .
O15 Sr5 P6 O18 158.5(7) . .
O29 Sr5 P6 O18 71.5(7) . .
O16 Sr5 P6 O18 -144.8(7) . .
O1 Sr5 P6 O18 31.7(7) 4_556 .
O8 Sr5 P6 O18 -55.5(17) . .
O19 Sr5 P6 O18 -173.9(8) . .
P1 Sr5 P6 O18 52.2(7) 7_556 .
O12 Sr5 P6 O18 124.0(7) . .
P4 Sr5 P6 O18 140.8(7) . .
O6 Sr5 P6 O19 126.7(6) 8 .
O15 Sr5 P6 O19 -27.5(6) . .
O29 Sr5 P6 O19 -114.6(6) . .
O16 Sr5 P6 O19 29.1(6) . .
O1 Sr5 P6 O19 -154.4(6) 4_556 .
O18 Sr5 P6 O19 173.9(8) . .
O8 Sr5 P6 O19 118.5(17) . .
P1 Sr5 P6 O19 -133.9(5) 7_556 .
O12 Sr5 P6 O19 -62.0(5) . .
P4 Sr5 P6 O19 -45.3(5) . .
O6 Sr5 P6 O19 -135.6(7) 8 6_565
O15 Sr5 P6 O19 70.2(7) . 6_565
O29 Sr5 P6 O19 -16.8(7) . 6_565
O16 Sr5 P6 O19 126.8(7) . 6_565
O1 Sr5 P6 O19 -56.6(7) 4_556 6_565
O18 Sr5 P6 O19 -88.3(9) . 6_565
O8 Sr5 P6 O19 -143.8(17) . 6_565
O19 Sr5 P6 O19 97.7(10) . 6_565
P1 Sr5 P6 O19 -36.2(6) 7_556 6_565
O12 Sr5 P6 O19 35.7(7) . 6_565
P4 Sr5 P6 O19 52.5(6) . 6_565
O6 Sr5 P6 O17 33.7(6) 8 .
O15 Sr5 P6 O17 -120.5(6) . .
O29 Sr5 P6 O17 152.4(6) . .
O16 Sr5 P6 O17 -63.9(6) . .
O1 Sr5 P6 O17 112.7(6) 4_556 .
O18 Sr5 P6 O17 81.0(8) . .
O8 Sr5 P6 O17 25.5(18) . .
O19 Sr5 P6 O17 -93.0(7) . .
P1 Sr5 P6 O17 133.1(5) 7_556 .
O12 Sr5 P6 O17 -155.0(5) . .
P4 Sr5 P6 O17 -138.2(5) . .
O6 Sr5 P6 Li0A 131.0(6) 8 .
O15 Sr5 P6 Li0A -23.2(6) . .
O29 Sr5 P6 Li0A -110.3(6) . .
O16 Sr5 P6 Li0A 33.4(6) . .
O1 Sr5 P6 Li0A -150.0(6) 4_556 .
O18 Sr5 P6 Li0A 178.3(8) . .
O8 Sr5 P6 Li0A 122.8(16) . .
O19 Sr5 P6 Li0A 4.3(7) . .
P1 Sr5 P6 Li0A -129.6(5) 7_556 .
O12 Sr5 P6 Li0A -57.7(6) . .
P4 Sr5 P6 Li0A -40.9(6) . .
O6 Sr5 P6 Sr1 -65.9(5) 8 6_565
O15 Sr5 P6 Sr1 139.9(4) . 6_565
O29 Sr5 P6 Sr1 52.9(5) . 6_565
O16 Sr5 P6 Sr1 -163.4(4) . 6_565
O1 Sr5 P6 Sr1 13.1(6) 4_556 6_565
O18 Sr5 P6 Sr1 -18.6(7) . 6_565
O8 Sr5 P6 Sr1 -74.1(17) . 6_565
O19 Sr5 P6 Sr1 167.4(6) . 6_565
P1 Sr5 P6 Sr1 33.6(4) 7_556 6_565
O12 Sr5 P6 Sr1 105.4(4) . 6_565
P4 Sr5 P6 Sr1 122.2(3) . 6_565
O6 Sr5 P6 Sr1 73.5(3) 8 .
O15 Sr5 P6 Sr1 -80.7(3) . .
O29 Sr5 P6 Sr1 -167.8(3) . .
O16 Sr5 P6 Sr1 -24.1(3) . .
O1 Sr5 P6 Sr1 152.4(4) 4_556 .
O18 Sr5 P6 Sr1 120.7(7) . .
O8 Sr5 P6 Sr1 65.3(16) . .
O19 Sr5 P6 Sr1 -53.2(5) . .
P1 Sr5 P6 Sr1 172.90(17) 7_556 .
O12 Sr5 P6 Sr1 -115.2(3) . .
P4 Sr5 P6 Sr1 -98.47(16) . .
O6 Sr5 P6 Sr2 -176.7(3) 8 .
O15 Sr5 P6 Sr2 29.1(3) . .
O29 Sr5 P6 Sr2 -58.0(3) . .
O16 Sr5 P6 Sr2 85.7(3) . .
O1 Sr5 P6 Sr2 -97.7(4) 4_556 .
O18 Sr5 P6 Sr2 -129.4(7) . .
O8 Sr5 P6 Sr2 175.1(16) . .
O19 Sr5 P6 Sr2 56.6(5) . .
P1 Sr5 P6 Sr2 -77.28(17) 7_556 .
O12 Sr5 P6 Sr2 -5.4(3) . .
P4 Sr5 P6 Sr2 11.35(14) . .
O6 Sr5 P6 Sr5 -93.0(3) 8 6_565
O15 Sr5 P6 Sr5 112.8(3) . 6_565
O29 Sr5 P6 Sr5 25.7(3) . 6_565
O16 Sr5 P6 Sr5 169.4(3) . 6_565
O1 Sr5 P6 Sr5 -14.0(4) 4_556 6_565
O18 Sr5 P6 Sr5 -45.7(7) . 6_565
O8 Sr5 P6 Sr5 -101.2(16) . 6_565
O19 Sr5 P6 Sr5 140.3(5) . 6_565
P1 Sr5 P6 Sr5 6.4(2) 7_556 6_565
O12 Sr5 P6 Sr5 78.3(3) . 6_565
P4 Sr5 P6 Sr5 95.06(14) . 6_565
O9 Sr4 P2 O6 147.4(6) . .
O6 Sr4 P2 O6 -89.2(6) 6 .
O13 Sr4 P2 O6 46.3(9) 6 .
O13 Sr4 P2 O6 59.8(6) . .
O18 Sr4 P2 O6 -22.6(6) 3_445 .
O5 Sr4 P2 O6 -172.4(7) . .
O5 Sr4 P2 O6 -137.7(6) 6 .
O12 Sr4 P2 O6 91.6(6) . .
O12 Sr4 P2 O6 -157.7(6) 6 .
P2 Sr4 P2 O6 -113.9(5) 6 .
O9 Sr4 P2 O4 -127.5(6) . .
O6 Sr4 P2 O4 85.0(8) . .
O6 Sr4 P2 O4 -4.1(6) 6 .
O13 Sr4 P2 O4 131.3(9) 6 .
O13 Sr4 P2 O4 144.9(6) . .
O18 Sr4 P2 O4 62.5(6) 3_445 .
O5 Sr4 P2 O4 -87.4(7) . .
O5 Sr4 P2 O4 -52.6(6) 6 .
O12 Sr4 P2 O4 176.7(6) . .
O12 Sr4 P2 O4 -72.6(7) 6 .
P2 Sr4 P2 O4 -28.8(6) 6 .
O9 Sr4 P2 O5 -40.2(5) . .
O6 Sr4 P2 O5 172.4(7) . .
O6 Sr4 P2 O5 83.2(4) 6 .
O13 Sr4 P2 O5 -141.3(8) 6 .
O13 Sr4 P2 O5 -127.8(4) . .
O18 Sr4 P2 O5 149.8(4) 3_445 .
O5 Sr4 P2 O5 34.7(3) 6 .
O12 Sr4 P2 O5 -96.0(4) . .
O12 Sr4 P2 O5 14.7(5) 6 .
P2 Sr4 P2 O5 58.5(4) 6 .
O9 Sr4 P2 O7 55.3(5) . .
O6 Sr4 P2 O7 -92.1(7) . .
O6 Sr4 P2 O7 178.7(4) 6 .
O13 Sr4 P2 O7 -45.9(9) 6 .
O13 Sr4 P2 O7 -32.3(5) . .
O18 Sr4 P2 O7 -114.7(4) 3_445 .
O5 Sr4 P2 O7 95.5(5) . .
O5 Sr4 P2 O7 130.2(4) 6 .
O12 Sr4 P2 O7 -0.5(4) . .
O12 Sr4 P2 O7 110.2(5) 6 .
P2 Sr4 P2 O7 154.0(4) 6 .
O9 Sr4 P2 Na1 16.1(3) . .
O6 Sr4 P2 Na1 -131.3(6) . .
O6 Sr4 P2 Na1 139.5(3) 6 .
O13 Sr4 P2 Na1 -85.1(8) 6 .
O13 Sr4 P2 Na1 -71.5(3) . .
O18 Sr4 P2 Na1 -153.9(3) 3_445 .
O5 Sr4 P2 Na1 56.3(4) . .
O5 Sr4 P2 Na1 91.0(3) 6 .
O12 Sr4 P2 Na1 -39.7(3) . .
O12 Sr4 P2 Na1 71.0(4) 6 .
P2 Sr4 P2 Na1 114.8(2) 6 .
O9 Sr4 P2 Li1A 123.9(7) . 3_455
O6 Sr4 P2 Li1A -23.5(8) . 3_455
O6 Sr4 P2 Li1A -112.7(6) 6 3_455
O13 Sr4 P2 Li1A 22.8(10) 6 3_455
O13 Sr4 P2 Li1A 36.3(7) . 3_455
O18 Sr4 P2 Li1A -46.1(6) 3_445 3_455
O5 Sr4 P2 Li1A 164.1(7) . 3_455
O5 Sr4 P2 Li1A -161.1(6) 6 3_455
O12 Sr4 P2 Li1A 68.1(6) . 3_455
O12 Sr4 P2 Li1A 178.8(7) 6 3_455
P2 Sr4 P2 Li1A -137.3(6) 6 3_455
O9 Sr4 P2 Na1 -66.7(4) . 7_556
O6 Sr4 P2 Na1 145.8(6) . 7_556
O6 Sr4 P2 Na1 56.7(3) 6 7_556
O13 Sr4 P2 Na1 -167.9(8) 6 7_556
O13 Sr4 P2 Na1 -154.3(3) . 7_556
O18 Sr4 P2 Na1 123.3(3) 3_445 7_556
O5 Sr4 P2 Na1 -26.6(4) . 7_556
O5 Sr4 P2 Na1 8.2(3) 6 7_556
O12 Sr4 P2 Na1 -122.5(3) . 7_556
O12 Sr4 P2 Na1 -11.8(5) 6 7_556
P2 Sr4 P2 Na1 32.0(3) 6 7_556
O9 Sr4 P2 Sr5' 165.9(3) . 8_455
O6 Sr4 P2 Sr5' 18.5(6) . 8_455
O6 Sr4 P2 Sr5' -70.7(3) 6 8_455
O13 Sr4 P2 Sr5' 64.7(8) 6 8_455
O13 Sr4 P2 Sr5' 78.3(3) . 8_455
O18 Sr4 P2 Sr5' -4.1(3) 3_445 8_455
O5 Sr4 P2 Sr5' -153.9(4) . 8_455
O5 Sr4 P2 Sr5' -119.2(3) 6 8_455
O12 Sr4 P2 Sr5' 110.1(3) . 8_455
O12 Sr4 P2 Sr5' -139.2(4) 6 8_455
P2 Sr4 P2 Sr5' -95.4(2) 6 8_455
O9 Sr4 P2 Sr5 166.8(3) . 8_455
O6 Sr4 P2 Sr5 19.4(5) . 8_455
O6 Sr4 P2 Sr5 -69.8(2) 6 8_455
O13 Sr4 P2 Sr5 65.7(8) 6 8_455
O13 Sr4 P2 Sr5 79.2(3) . 8_455
O18 Sr4 P2 Sr5 -3.1(3) 3_445 8_455
O5 Sr4 P2 Sr5 -153.0(4) . 8_455
O5 Sr4 P2 Sr5 -118.2(2) 6 8_455
O12 Sr4 P2 Sr5 111.0(2) . 8_455
O12 Sr4 P2 Sr5 -138.3(4) 6 8_455
P2 Sr4 P2 Sr5 -94.45(13) 6 8_455
O11A Sr3 P4 O12 -137.8(6) 3_455 .
O11A Sr3 P4 O12 -147.4(6) 8_455 .
O14 Sr3 P4 O12 -177.2(8) . .
O14 Sr3 P4 O12 156.1(5) 6_565 .
O12 Sr3 P4 O12 112.2(7) 6_565 .
O7 Sr3 P4 O12 -3.0(6) 6_565 .
O7 Sr3 P4 O12 -25.9(5) . .
O10 Sr3 P4 O12 -98.0(5) 3_455 .
O29 Sr3 P4 O12 71.4(5) . .
O2 Sr3 P4 O12 29.4(5) 7_556 .
O11A Sr3 P4 O14 39.4(7) 3_455 .
O11A Sr3 P4 O14 29.8(7) 8_455 .
O14 Sr3 P4 O14 -26.7(4) 6_565 .
O12 Sr3 P4 O14 -70.6(7) 6_565 .
O12 Sr3 P4 O14 177.2(8) . .
O7 Sr3 P4 O14 174.2(7) 6_565 .
O7 Sr3 P4 O14 151.3(6) . .
O10 Sr3 P4 O14 79.2(7) 3_455 .
O29 Sr3 P4 O14 -111.4(6) . .
O2 Sr3 P4 O14 -153.4(6) 7_556 .
O11A Sr3 P4 O13 -49.2(6) 3_455 .
O11A Sr3 P4 O13 -58.8(6) 8_455 .
O14 Sr3 P4 O13 -88.6(8) . .
O14 Sr3 P4 O13 -115.3(6) 6_565 .
O12 Sr3 P4 O13 -159.2(6) 6_565 .
O12 Sr3 P4 O13 88.6(7) . .
O7 Sr3 P4 O13 85.6(7) 6_565 .
O7 Sr3 P4 O13 62.6(5) . .
O10 Sr3 P4 O13 -9.5(6) 3_455 .
O29 Sr3 P4 O13 160.0(6) . .
O2 Sr3 P4 O13 118.0(5) 7_556 .
O11A Sr3 P4 O15 129.9(7) 3_455 .
O11A Sr3 P4 O15 120.3(6) 8_455 .
O14 Sr3 P4 O15 90.5(8) . .
O14 Sr3 P4 O15 63.8(6) 6_565 .
O12 Sr3 P4 O15 19.9(6) 6_565 .
O12 Sr3 P4 O15 -92.4(7) . .
O7 Sr3 P4 O15 -95.3(7) 6_565 .
O7 Sr3 P4 O15 -118.3(6) . .
O10 Sr3 P4 O15 169.6(6) 3_455 .
O29 Sr3 P4 O15 -20.9(6) . .
O2 Sr3 P4 O15 -63.0(6) 7_556 .
O11A Sr3 P4 Sr1 -0.5(4) 3_455 8_455
O11A Sr3 P4 Sr1 -10.1(3) 8_455 8_455
O14 Sr3 P4 Sr1 -39.9(6) . 8_455
O14 Sr3 P4 Sr1 -66.6(3) 6_565 8_455
O12 Sr3 P4 Sr1 -110.5(3) 6_565 8_455
O12 Sr3 P4 Sr1 137.3(5) . 8_455
O7 Sr3 P4 Sr1 134.3(4) 6_565 8_455
O7 Sr3 P4 Sr1 111.34(19) . 8_455
O10 Sr3 P4 Sr1 39.3(3) 3_455 8_455
O29 Sr3 P4 Sr1 -151.3(2) . 8_455
O2 Sr3 P4 Sr1 166.7(2) 7_556 8_455
O11A Sr3 P4 Sr4 -91.6(4) 3_455 .
O11A Sr3 P4 Sr4 -101.1(3) 8_455 .
O14 Sr3 P4 Sr4 -131.0(6) . .
O14 Sr3 P4 Sr4 -157.7(3) 6_565 .
O12 Sr3 P4 Sr4 158.4(3) 6_565 .
O12 Sr3 P4 Sr4 46.2(5) . .
O7 Sr3 P4 Sr4 43.2(4) 6_565 .
O7 Sr3 P4 Sr4 20.3(2) . .
O10 Sr3 P4 Sr4 -51.8(3) 3_455 .
O29 Sr3 P4 Sr4 117.7(2) . .
O2 Sr3 P4 Sr4 75.6(2) 7_556 .
O11A Sr3 P4 Sr5' 166.1(7) 3_455 .
O11A Sr3 P4 Sr5' 156.5(7) 8_455 .
O14 Sr3 P4 Sr5' 126.7(8) . .
O14 Sr3 P4 Sr5' 100.0(6) 6_565 .
O12 Sr3 P4 Sr5' 56.1(6) 6_565 .
O12 Sr3 P4 Sr5' -56.1(7) . .
O7 Sr3 P4 Sr5' -59.1(7) 6_565 .
O7 Sr3 P4 Sr5' -82.0(6) . .
O10 Sr3 P4 Sr5' -154.1(6) 3_455 .
O29 Sr3 P4 Sr5' 15.3(6) . .
O2 Sr3 P4 Sr5' -26.7(6) 7_556 .
O11A Sr3 P4 Sr5 158.2(4) 3_455 .
O11A Sr3 P4 Sr5 148.6(4) 8_455 .
O14 Sr3 P4 Sr5 118.8(6) . .
O14 Sr3 P4 Sr5 92.1(3) 6_565 .
O12 Sr3 P4 Sr5 48.2(3) 6_565 .
O12 Sr3 P4 Sr5 -64.0(5) . .
O7 Sr3 P4 Sr5 -67.0(4) 6_565 .
O7 Sr3 P4 Sr5 -90.0(2) . .
O10 Sr3 P4 Sr5 -162.1(3) 3_455 .
O29 Sr3 P4 Sr5 7.4(3) . .
O2 Sr3 P4 Sr5 -34.6(3) 7_556 .
O11A Sr3 P4 Sr2 79.2(4) 3_455 .
O11A Sr3 P4 Sr2 69.6(3) 8_455 .
O14 Sr3 P4 Sr2 39.8(6) . .
O14 Sr3 P4 Sr2 13.1(3) 6_565 .
O12 Sr3 P4 Sr2 -30.8(3) 6_565 .
O12 Sr3 P4 Sr2 -143.0(5) . .
O7 Sr3 P4 Sr2 -146.0(4) 6_565 .
O7 Sr3 P4 Sr2 -168.98(19) . .
O10 Sr3 P4 Sr2 118.9(3) 3_455 .
O29 Sr3 P4 Sr2 -71.6(2) . .
O2 Sr3 P4 Sr2 -113.6(2) 7_556 .
O9 Sr4 P4 O12 -66.2(5) . .
O6 Sr4 P4 O12 60.2(5) . .
O6 Sr4 P4 O12 152.7(9) 6 .
O13 Sr4 P4 O12 -154.8(5) 6 .
O13 Sr4 P4 O12 175.4(7) . .
O18 Sr4 P4 O12 124.6(5) 3_445 .
O5 Sr4 P4 O12 8.6(5) . .
O5 Sr4 P4 O12 -29.2(6) 6 .
O12 Sr4 P4 O12 -116.5(6) 6 .
P2 Sr4 P4 O12 34.2(4) . .
P2 Sr4 P4 O12 -42.6(7) 6 .
O9 Sr4 P4 O14 -162.6(6) . .
O6 Sr4 P4 O14 -36.2(6) . .
O6 Sr4 P4 O14 56.3(10) 6 .
O13 Sr4 P4 O14 108.8(6) 6 .
O13 Sr4 P4 O14 79.0(7) . .
O18 Sr4 P4 O14 28.2(6) 3_445 .
O5 Sr4 P4 O14 -87.8(6) . .
O5 Sr4 P4 O14 -125.6(6) 6 .
O12 Sr4 P4 O14 -96.4(7) . .
O12 Sr4 P4 O14 147.1(6) 6 .
P2 Sr4 P4 O14 -62.2(5) . .
P2 Sr4 P4 O14 -139.0(7) 6 .
O9 Sr4 P4 O13 118.4(6) . .
O6 Sr4 P4 O13 -115.2(6) . .
O6 Sr4 P4 O13 -22.7(10) 6 .
O13 Sr4 P4 O13 29.8(4) 6 .
O18 Sr4 P4 O13 -50.8(6) 3_445 .
O5 Sr4 P4 O13 -166.8(6) . .
O5 Sr4 P4 O13 155.4(6) 6 .
O12 Sr4 P4 O13 -175.4(7) . .
O12 Sr4 P4 O13 68.1(6) 6 .
P2 Sr4 P4 O13 -141.2(5) . .
P2 Sr4 P4 O13 142.0(7) 6 .
O9 Sr4 P4 O15 30.7(5) . .
O6 Sr4 P4 O15 157.1(5) . .
O6 Sr4 P4 O15 -110.4(9) 6 .
O13 Sr4 P4 O15 -57.9(5) 6 .
O13 Sr4 P4 O15 -87.7(7) . .
O18 Sr4 P4 O15 -138.5(5) 3_445 .
O5 Sr4 P4 O15 105.5(5) . .
O5 Sr4 P4 O15 67.7(5) 6 .
O12 Sr4 P4 O15 96.9(6) . .
O12 Sr4 P4 O15 -19.6(5) 6 .
P2 Sr4 P4 O15 131.1(4) . .
P2 Sr4 P4 O15 54.3(7) 6 .
O9 Sr4 P4 Sr3 -108.2(3) . .
O6 Sr4 P4 Sr3 18.2(2) . .
O6 Sr4 P4 Sr3 110.7(8) 6 .
O13 Sr4 P4 Sr3 163.1(2) 6 .
O13 Sr4 P4 Sr3 133.4(5) . .
O18 Sr4 P4 Sr3 82.6(3) 3_445 .
O5 Sr4 P4 Sr3 -33.45(19) . .
O5 Sr4 P4 Sr3 -71.3(3) 6 .
O12 Sr4 P4 Sr3 -42.0(4) . .
O12 Sr4 P4 Sr3 -158.6(2) 6 .
P2 Sr4 P4 Sr3 -7.83(10) . .
P2 Sr4 P4 Sr3 -84.6(5) 6 .
O9 Sr4 P4 Sr1 165.6(3) . 8_455
O6 Sr4 P4 Sr1 -68.0(2) . 8_455
O6 Sr4 P4 Sr1 24.5(8) 6 8_455
O13 Sr4 P4 Sr1 77.0(2) 6 8_455
O13 Sr4 P4 Sr1 47.2(5) . 8_455
O18 Sr4 P4 Sr1 -3.6(3) 3_445 8_455
O5 Sr4 P4 Sr1 -119.64(18) . 8_455
O5 Sr4 P4 Sr1 -157.4(3) 6 8_455
O12 Sr4 P4 Sr1 -128.2(5) . 8_455
O12 Sr4 P4 Sr1 115.3(2) 6 8_455
P2 Sr4 P4 Sr1 -94.02(9) . 8_455
P2 Sr4 P4 Sr1 -170.8(5) 6 8_455
O9 Sr4 P4 Sr5' -10.8(3) . .
O6 Sr4 P4 Sr5' 115.6(3) . .
O6 Sr4 P4 Sr5' -151.9(8) 6 .
O13 Sr4 P4 Sr5' -99.5(3) 6 .
O13 Sr4 P4 Sr5' -129.2(6) . .
O18 Sr4 P4 Sr5' 179.9(3) 3_445 .
O5 Sr4 P4 Sr5' 63.9(3) . .
O5 Sr4 P4 Sr5' 26.1(4) 6 .
O12 Sr4 P4 Sr5' 55.4(5) . .
O12 Sr4 P4 Sr5' -61.2(3) 6 .
P2 Sr4 P4 Sr5' 89.5(2) . .
P2 Sr4 P4 Sr5' 12.7(6) 6 .
O9 Sr4 P4 Sr5 -11.5(3) . .
O6 Sr4 P4 Sr5 114.9(2) . .
O6 Sr4 P4 Sr5 -152.6(8) 6 .
O13 Sr4 P4 Sr5 -100.2(3) 6 .
O13 Sr4 P4 Sr5 -129.9(5) . .
O18 Sr4 P4 Sr5 179.3(3) 3_445 .
O5 Sr4 P4 Sr5 63.2(2) . .
O5 Sr4 P4 Sr5 25.4(3) 6 .
O12 Sr4 P4 Sr5 54.7(5) . .
O12 Sr4 P4 Sr5 -61.9(2) 6 .
P2 Sr4 P4 Sr5 88.86(14) . .
P2 Sr4 P4 Sr5 12.0(6) 6 .
O9 Sr4 P4 Sr2 149.4(7) . .
O6 Sr4 P4 Sr2 -84.2(7) . .
O6 Sr4 P4 Sr2 8.3(12) 6 .
O13 Sr4 P4 Sr2 60.8(7) 6 .
O13 Sr4 P4 Sr2 31.0(8) . .
O18 Sr4 P4 Sr2 -19.8(7) 3_445 .
O5 Sr4 P4 Sr2 -135.8(7) . .
O5 Sr4 P4 Sr2 -173.6(6) 6 .
O12 Sr4 P4 Sr2 -144.4(9) . .
O12 Sr4 P4 Sr2 99.1(7) 6 .
P2 Sr4 P4 Sr2 -110.2(7) . .
P2 Sr4 P4 Sr2 173.0(5) 6 .
O6 Sr5' P4 O12 -146(2) 8 .
O15 Sr5' P4 O12 178.0(10) . .
O1 Sr5' P4 O12 -22.9(8) 4_556 .
O16 Sr5' P4 O12 150.4(10) . .
O8 Sr5' P4 O12 39.4(5) . .
O29 Sr5' P4 O12 -65.3(6) . .
O10 Sr5' P4 O12 110.3(11) . .
O18 Sr5' P4 O12 -123.6(6) . .
P1 Sr5' P4 O12 -42.9(6) 7_556 .
P5 Sr5' P4 O12 131.5(9) . .
Na1 Sr5' P4 O12 6.5(5) . .
O6 Sr5' P4 O14 -45(2) 8 .
O15 Sr5' P4 O14 -81.3(9) . .
O1 Sr5' P4 O14 77.8(12) 4_556 .
O16 Sr5' P4 O14 -109.0(7) . .
O8 Sr5' P4 O14 140.0(6) . .
O29 Sr5' P4 O14 35.4(9) . .
O10 Sr5' P4 O14 -149.0(8) . .
O12 Sr5' P4 O14 100.6(8) . .
O18 Sr5' P4 O14 -22.9(7) . .
P1 Sr5' P4 O14 57.7(9) 7_556 .
P5 Sr5' P4 O14 -127.9(7) . .
Na1 Sr5' P4 O14 107.2(7) . .
O6 Sr5' P4 O13 117(2) 8 .
O15 Sr5' P4 O13 80.7(11) . .
O1 Sr5' P4 O13 -120.2(8) 4_556 .
O16 Sr5' P4 O13 53.1(11) . .
O8 Sr5' P4 O13 -57.9(6) . .
O29 Sr5' P4 O13 -162.6(5) . .
O10 Sr5' P4 O13 13.0(13) . .
O12 Sr5' P4 O13 -97.3(6) . .
O18 Sr5' P4 O13 139.1(5) . .
P1 Sr5' P4 O13 -140.2(5) 7_556 .
P5 Sr5' P4 O13 34.2(10) . .
Na1 Sr5' P4 O13 -90.8(5) . .
O6 Sr5' P4 O15 36.2(19) 8 .
O1 Sr5' P4 O15 159.1(15) 4_556 .
O16 Sr5' P4 O15 -27.7(7) . .
O8 Sr5' P4 O15 -138.7(10) . .
O29 Sr5' P4 O15 116.7(12) . .
O10 Sr5' P4 O15 -67.7(8) . .
O12 Sr5' P4 O15 -178.0(10) . .
O18 Sr5' P4 O15 58.4(9) . .
P1 Sr5' P4 O15 139.1(12) 7_556 .
P5 Sr5' P4 O15 -46.5(7) . .
Na1 Sr5' P4 O15 -171.5(10) . .
O6 Sr5' P4 Sr3 -97(2) 8 .
O15 Sr5' P4 Sr3 -132.8(8) . .
O1 Sr5' P4 Sr3 26.3(9) 4_556 .
O16 Sr5' P4 Sr3 -160.5(6) . .
O8 Sr5' P4 Sr3 88.5(4) . .
O29 Sr5' P4 Sr3 -16.1(6) . .
O10 Sr5' P4 Sr3 159.5(8) . .
O12 Sr5' P4 Sr3 49.1(5) . .
O18 Sr5' P4 Sr3 -74.4(4) . .
P1 Sr5' P4 Sr3 6.2(6) 7_556 .
P5 Sr5' P4 Sr3 -179.4(6) . .
Na1 Sr5' P4 Sr3 55.7(3) . .
O6 Sr5' P4 Sr1 -4(3) 8 8_455
O15 Sr5' P4 Sr1 -40.3(14) . 8_455
O1 Sr5' P4 Sr1 118.8(10) 4_556 8_455
O16 Sr5' P4 Sr1 -68.0(13) . 8_455
O8 Sr5' P4 Sr1 -179.0(7) . 8_455
O29 Sr5' P4 Sr1 76.4(10) . 8_455
O10 Sr5' P4 Sr1 -108.0(14) . 8_455
O12 Sr5' P4 Sr1 141.6(10) . 8_455
O18 Sr5' P4 Sr1 18.1(11) . 8_455
P1 Sr5' P4 Sr1 98.7(9) 7_556 8_455
P5 Sr5' P4 Sr1 -86.8(13) . 8_455
Na1 Sr5' P4 Sr1 148.2(9) . 8_455
O6 Sr5' P4 Sr4 160(2) 8 .
O15 Sr5' P4 Sr4 124.1(8) . .
O1 Sr5' P4 Sr4 -76.8(9) 4_556 .
O16 Sr5' P4 Sr4 96.4(7) . .
O8 Sr5' P4 Sr4 -14.6(4) . .
O29 Sr5' P4 Sr4 -119.2(5) . .
O10 Sr5' P4 Sr4 56.4(9) . .
O12 Sr5' P4 Sr4 -54.0(5) . .
O18 Sr5' P4 Sr4 -177.5(3) . .
P1 Sr5' P4 Sr4 -96.9(5) 7_556 .
P5 Sr5' P4 Sr4 77.5(6) . .
Na1 Sr5' P4 Sr4 -47.4(3) . .
O6 Sr5' P4 Sr5 -24(2) 8 .
O15 Sr5' P4 Sr5 -60(2) . .
O1 Sr5' P4 Sr5 98.7(19) 4_556 .
O16 Sr5' P4 Sr5 -88(2) . .
O8 Sr5' P4 Sr5 161(2) . .
O29 Sr5' P4 Sr5 56.3(18) . .
O10 Sr5' P4 Sr5 -128(3) . .
O12 Sr5' P4 Sr5 122(2) . .
O18 Sr5' P4 Sr5 -2.0(18) . .
P1 Sr5' P4 Sr5 78.7(18) 7_556 .
P5 Sr5' P4 Sr5 -107(2) . .
Na1 Sr5' P4 Sr5 128(2) . .
O6 Sr5' P4 Sr2 -17(2) 8 .
O15 Sr5' P4 Sr2 -52.8(8) . .
O1 Sr5' P4 Sr2 106.3(9) 4_556 .
O16 Sr5' P4 Sr2 -80.5(7) . .
O8 Sr5' P4 Sr2 168.5(4) . .
O29 Sr5' P4 Sr2 63.9(6) . .
O10 Sr5' P4 Sr2 -120.5(9) . .
O12 Sr5' P4 Sr2 129.2(5) . .
O18 Sr5' P4 Sr2 5.6(4) . .
P1 Sr5' P4 Sr2 86.3(6) 7_556 .
P5 Sr5' P4 Sr2 -99.3(6) . .
Na1 Sr5' P4 Sr2 135.7(3) . .
O6 Sr5 P4 O12 103(3) 8 .
O15 Sr5 P4 O12 166.7(9) . .
O29 Sr5 P4 O12 -60.9(5) . .
O16 Sr5 P4 O12 138.0(6) . .
O1 Sr5 P4 O12 -13.0(5) 4_556 .
O18 Sr5 P4 O12 -127.0(5) . .
O8 Sr5 P4 O12 39.8(5) . .
O19 Sr5 P4 O12 -161.3(5) . .
P1 Sr5 P4 O12 -37.4(4) 7_556 .
P6 Sr5 P4 O12 -143.1(5) . .
O6 Sr5 P4 O14 -151(2) 8 .
O15 Sr5 P4 O14 -88.3(9) . .
O29 Sr5 P4 O14 44.2(5) . .
O16 Sr5 P4 O14 -116.9(6) . .
O1 Sr5 P4 O14 92.1(6) 4_556 .
O18 Sr5 P4 O14 -21.9(6) . .
O8 Sr5 P4 O14 144.9(5) . .
O19 Sr5 P4 O14 -56.3(5) . .
P1 Sr5 P4 O14 67.7(5) 7_556 .
O12 Sr5 P4 O14 105.1(6) . .
P6 Sr5 P4 O14 -38.0(5) . .
O6 Sr5 P4 O13 5(3) 8 .
O15 Sr5 P4 O13 67.8(9) . .
O29 Sr5 P4 O13 -159.7(6) . .
O16 Sr5 P4 O13 39.2(6) . .
O1 Sr5 P4 O13 -111.8(6) 4_556 .
O18 Sr5 P4 O13 134.2(6) . .
O8 Sr5 P4 O13 -59.0(5) . .
O19 Sr5 P4 O13 99.9(6) . .
P1 Sr5 P4 O13 -136.2(5) 7_556 .
O12 Sr5 P4 O13 -98.8(6) . .
P6 Sr5 P4 O13 118.1(5) . .
O6 Sr5 P4 O15 -63(2) 8 .
O29 Sr5 P4 O15 132.5(8) . .
O16 Sr5 P4 O15 -28.6(8) . .
O1 Sr5 P4 O15 -179.7(9) 4_556 .
O18 Sr5 P4 O15 66.4(8) . .
O8 Sr5 P4 O15 -126.8(8) . .
O19 Sr5 P4 O15 32.0(8) . .
P1 Sr5 P4 O15 155.9(8) 7_556 .
O12 Sr5 P4 O15 -166.7(9) . .
P6 Sr5 P4 O15 50.2(7) . .
O6 Sr5 P4 Sr3 156(2) 8 .
O15 Sr5 P4 Sr3 -140.9(8) . .
O29 Sr5 P4 Sr3 -8.4(3) . .
O16 Sr5 P4 Sr3 -169.5(3) . .
O1 Sr5 P4 Sr3 39.5(4) 4_556 .
O18 Sr5 P4 Sr3 -74.5(3) . .
O8 Sr5 P4 Sr3 92.3(2) . .
O19 Sr5 P4 Sr3 -108.8(3) . .
P1 Sr5 P4 Sr3 15.1(2) 7_556 .
O12 Sr5 P4 Sr3 52.5(4) . .
P6 Sr5 P4 Sr3 -90.62(16) . .
O6 Sr5 P4 Sr1 -120(3) 8 8_455
O15 Sr5 P4 Sr1 -56.3(9) . 8_455
O29 Sr5 P4 Sr1 76.1(5) . 8_455
O16 Sr5 P4 Sr1 -85.0(6) . 8_455
O1 Sr5 P4 Sr1 124.0(4) 4_556 8_455
O18 Sr5 P4 Sr1 10.0(6) . 8_455
O8 Sr5 P4 Sr1 176.8(4) . 8_455
O19 Sr5 P4 Sr1 -24.3(5) . 8_455
P1 Sr5 P4 Sr1 99.6(4) 7_556 8_455
O12 Sr5 P4 Sr1 137.0(6) . 8_455
P6 Sr5 P4 Sr1 -6.1(5) . 8_455
O6 Sr5 P4 Sr4 53(2) 8 .
O15 Sr5 P4 Sr4 115.7(8) . .
O29 Sr5 P4 Sr4 -111.8(3) . .
O16 Sr5 P4 Sr4 87.1(3) . .
O1 Sr5 P4 Sr4 -63.9(4) 4_556 .
O18 Sr5 P4 Sr4 -177.9(3) . .
O8 Sr5 P4 Sr4 -11.1(3) . .
O19 Sr5 P4 Sr4 147.7(3) . .
P1 Sr5 P4 Sr4 -88.3(2) 7_556 .
O12 Sr5 P4 Sr4 -50.9(4) . .
P6 Sr5 P4 Sr4 165.97(13) . .
O6 Sr5 P4 Sr5' 48(3) 8 .
O15 Sr5 P4 Sr5' 111(2) . .
O29 Sr5 P4 Sr5' -116(2) . .
O16 Sr5 P4 Sr5' 82(2) . .
O1 Sr5 P4 Sr5' -69(2) 4_556 .
O18 Sr5 P4 Sr5' 177(2) . .
O8 Sr5 P4 Sr5' -16(2) . .
O19 Sr5 P4 Sr5' 143(2) . .
P1 Sr5 P4 Sr5' -93(2) 7_556 .
O12 Sr5 P4 Sr5' -56(2) . .
P6 Sr5 P4 Sr5' 161(2) . .
O6 Sr5 P4 Sr2 -124(2) 8 .
O15 Sr5 P4 Sr2 -61.2(7) . .
O29 Sr5 P4 Sr2 71.3(3) . .
O16 Sr5 P4 Sr2 -89.8(3) . .
O1 Sr5 P4 Sr2 119.1(4) 4_556 .
O18 Sr5 P4 Sr2 5.2(3) . .
O8 Sr5 P4 Sr2 172.0(2) . .
O19 Sr5 P4 Sr2 -29.2(2) . .
P1 Sr5 P4 Sr2 94.8(2) 7_556 .
O12 Sr5 P4 Sr2 132.2(4) . .
P6 Sr5 P4 Sr2 -10.94(14) . .
O21 Sr2 P4 O12 154.2(6) . .
O21 Sr2 P4 O12 -41.3(7) 6_565 .
O26 Sr2 P4 O12 158.1(6) . .
O14 Sr2 P4 O12 -49.9(6) 6_565 .
O14 Sr2 P4 O12 -86.2(8) . .
O24 Sr2 P4 O12 -149.8(5) . .
O24 Sr2 P4 O12 -107.3(5) 6_565 .
O19 Sr2 P4 O12 52.7(6) 6_565 .
O19 Sr2 P4 O12 90.1(5) . .
O15 Sr2 P4 O12 -9.7(5) 6_565 .
O15 Sr2 P4 O12 95.8(6) . .
P8 Sr2 P4 O12 -176.8(5) . .
O21 Sr2 P4 O14 -119.6(6) . .
O21 Sr2 P4 O14 44.9(7) 6_565 .
O26 Sr2 P4 O14 -115.6(7) . .
O14 Sr2 P4 O14 36.3(5) 6_565 .
O24 Sr2 P4 O14 -63.6(6) . .
O24 Sr2 P4 O14 -21.1(6) 6_565 .
O19 Sr2 P4 O14 138.9(6) 6_565 .
O19 Sr2 P4 O14 176.4(6) . .
O15 Sr2 P4 O14 76.5(6) 6_565 .
O15 Sr2 P4 O14 -177.9(7) . .
P8 Sr2 P4 O14 -90.6(6) . .
O21 Sr2 P4 O13 -37.5(5) . .
O21 Sr2 P4 O13 127.0(6) 6_565 .
O26 Sr2 P4 O13 -33.6(6) . .
O14 Sr2 P4 O13 118.4(5) 6_565 .
O14 Sr2 P4 O13 82.1(7) . .
O24 Sr2 P4 O13 18.5(5) . .
O24 Sr2 P4 O13 61.0(5) 6_565 .
O19 Sr2 P4 O13 -139.0(5) 6_565 .
O19 Sr2 P4 O13 -101.6(5) . .
O15 Sr2 P4 O13 158.6(5) 6_565 .
O15 Sr2 P4 O13 -95.9(6) . .
P8 Sr2 P4 O13 -8.5(5) . .
O21 Sr2 P4 O15 58.3(4) . .
O21 Sr2 P4 O15 -137.2(6) 6_565 .
O26 Sr2 P4 O15 62.3(6) . .
O14 Sr2 P4 O15 -145.8(5) 6_565 .
O14 Sr2 P4 O15 177.9(7) . .
O24 Sr2 P4 O15 114.4(4) . .
O24 Sr2 P4 O15 156.8(4) 6_565 .
O19 Sr2 P4 O15 -43.1(5) 6_565 .
O19 Sr2 P4 O15 -5.7(5) . .
O15 Sr2 P4 O15 -105.5(5) 6_565 .
P8 Sr2 P4 O15 87.4(4) . .
O21 Sr2 P4 Sr3 -168.9(2) . .
O21 Sr2 P4 Sr3 -4.4(5) 6_565 .
O26 Sr2 P4 Sr3 -164.9(4) . .
O14 Sr2 P4 Sr3 -13.0(2) 6_565 .
O14 Sr2 P4 Sr3 -49.3(6) . .
O24 Sr2 P4 Sr3 -112.85(19) . .
O24 Sr2 P4 Sr3 -70.4(2) 6_565 .
O19 Sr2 P4 Sr3 89.7(3) 6_565 .
O19 Sr2 P4 Sr3 127.1(2) . .
O15 Sr2 P4 Sr3 27.25(19) 6_565 .
O15 Sr2 P4 Sr3 132.8(4) . .
P8 Sr2 P4 Sr3 -139.85(10) . .
O21 Sr2 P4 Sr1 -81.2(2) . 8_455
O21 Sr2 P4 Sr1 83.3(4) 6_565 8_455
O26 Sr2 P4 Sr1 -77.3(4) . 8_455
O14 Sr2 P4 Sr1 74.7(2) 6_565 8_455
O14 Sr2 P4 Sr1 38.4(6) . 8_455
O24 Sr2 P4 Sr1 -25.22(18) . 8_455
O24 Sr2 P4 Sr1 17.3(2) 6_565 8_455
O19 Sr2 P4 Sr1 177.3(3) 6_565 8_455
O19 Sr2 P4 Sr1 -145.3(2) . 8_455
O15 Sr2 P4 Sr1 114.89(18) 6_565 8_455
O15 Sr2 P4 Sr1 -139.6(4) . 8_455
P8 Sr2 P4 Sr1 -52.21(7) . 8_455
O21 Sr2 P4 Sr4 -64.7(7) . .
O21 Sr2 P4 Sr4 99.7(8) 6_565 .
O26 Sr2 P4 Sr4 -60.8(8) . .
O14 Sr2 P4 Sr4 91.2(7) 6_565 .
O14 Sr2 P4 Sr4 54.8(8) . .
O24 Sr2 P4 Sr4 -8.7(7) . .
O24 Sr2 P4 Sr4 33.8(7) 6_565 .
O19 Sr2 P4 Sr4 -166.2(7) 6_565 .
O19 Sr2 P4 Sr4 -128.8(7) . .
O15 Sr2 P4 Sr4 131.4(7) 6_565 .
O15 Sr2 P4 Sr4 -123.1(8) . .
P8 Sr2 P4 Sr4 -35.7(6) . .
O21 Sr2 P4 Sr5' 95.9(3) . .
O21 Sr2 P4 Sr5' -99.7(5) 6_565 .
O26 Sr2 P4 Sr5' 99.8(4) . .
O14 Sr2 P4 Sr5' -108.2(3) 6_565 .
O14 Sr2 P4 Sr5' -144.6(6) . .
O24 Sr2 P4 Sr5' 151.9(3) . .
O24 Sr2 P4 Sr5' -165.6(3) 6_565 .
O19 Sr2 P4 Sr5' -5.6(3) 6_565 .
O19 Sr2 P4 Sr5' 31.8(3) . .
O15 Sr2 P4 Sr5' -68.0(3) 6_565 .
O15 Sr2 P4 Sr5' 37.5(4) . .
P8 Sr2 P4 Sr5' 124.9(2) . .
O21 Sr2 P4 Sr5 97.0(2) . .
O21 Sr2 P4 Sr5 -98.5(4) 6_565 .
O26 Sr2 P4 Sr5 100.9(4) . .
O14 Sr2 P4 Sr5 -107.1(3) 6_565 .
O14 Sr2 P4 Sr5 -143.4(6) . .
O24 Sr2 P4 Sr5 153.0(2) . .
O24 Sr2 P4 Sr5 -164.5(2) 6_565 .
O19 Sr2 P4 Sr5 -4.5(3) 6_565 .
O19 Sr2 P4 Sr5 32.9(2) . .
O15 Sr2 P4 Sr5 -66.9(2) 6_565 .
O15 Sr2 P4 Sr5 38.6(4) . .
P8 Sr2 P4 Sr5 125.99(14) . .
O6 Sr5' P5 O10 64.2(7) 8 .
O15 Sr5' P5 O10 -149.2(11) . .
O1 Sr5' P5 O10 -3(2) 4_556 .
O16 Sr5' P5 O10 -178.1(12) . .
O8 Sr5' P5 O10 -28.3(7) . .
O29 Sr5' P5 O10 -177(4) . .
O12 Sr5' P5 O10 -110.4(11) . .
O18 Sr5' P5 O10 121.9(8) . .
P1 Sr5' P5 O10 -20(9) 7_556 .
Na1 Sr5' P5 O10 -68.9(8) . .
O6 Sr5' P5 O11A -28.7(14) 8 .
O15 Sr5' P5 O11A 117.9(12) . .
O1 Sr5' P5 O11A -96(3) 4_556 .
O16 Sr5' P5 O11A 89.1(13) . .
O8 Sr5' P5 O11A -121.2(13) . .
O29 Sr5' P5 O11A 91(3) . .
O10 Sr5' P5 O11A -92.9(13) . .
O12 Sr5' P5 O11A 156.7(12) . .
O18 Sr5' P5 O11A 29.0(12) . .
P1 Sr5' P5 O11A -113(9) 7_556 .
Na1 Sr5' P5 O11A -161.8(11) . .
O6 Sr5' P5 O11A -39.1(10) 8 6
O15 Sr5' P5 O11A 107.5(10) . 6
O1 Sr5' P5 O11A -106(2) 4_556 6
O16 Sr5' P5 O11A 78.6(11) . 6
O8 Sr5' P5 O11A -131.6(9) . 6
O29 Sr5' P5 O11A 80(3) . 6
O10 Sr5' P5 O11A -103.4(10) . 6
O12 Sr5' P5 O11A 146.2(10) . 6
O18 Sr5' P5 O11A 18.6(8) . 6
P1 Sr5' P5 O11A -123(9) 7_556 6
Na1 Sr5' P5 O11A -172.2(8) . 6
O6 Sr5' P5 O16 163.8(7) 8 6
O15 Sr5' P5 O16 -49.7(12) . 6
O1 Sr5' P5 O16 97(2) 4_556 6
O16 Sr5' P5 O16 -78.5(12) . 6
O8 Sr5' P5 O16 71.3(7) . 6
O29 Sr5' P5 O16 -77(4) . 6
O10 Sr5' P5 O16 99.5(8) . 6
O12 Sr5' P5 O16 -10.9(12) . 6
O18 Sr5' P5 O16 -138.6(7) . 6
P1 Sr5' P5 O16 79(9) 7_556 6
Na1 Sr5' P5 O16 30.7(8) . 6
O6 Sr5' P5 O16 -117.7(13) 8 .
O15 Sr5' P5 O16 28.9(7) . .
O1 Sr5' P5 O16 175(3) 4_556 .
O8 Sr5' P5 O16 149.8(13) . .
O29 Sr5' P5 O16 2(3) . .
O10 Sr5' P5 O16 178.1(12) . .
O12 Sr5' P5 O16 67.6(8) . .
O18 Sr5' P5 O16 -60.0(9) . .
P1 Sr5' P5 O16 158(10) 7_556 .
Na1 Sr5' P5 O16 109.2(9) . .
O6 Sr5' P5 Sr3 13.3(7) 8 3_545
O15 Sr5' P5 Sr3 159.9(7) . 3_545
O1 Sr5' P5 Sr3 -54(2) 4_556 3_545
O16 Sr5' P5 Sr3 131.0(8) . 3_545
O8 Sr5' P5 Sr3 -79.2(7) . 3_545
O29 Sr5' P5 Sr3 133(3) . 3_545
O10 Sr5' P5 Sr3 -51.0(7) . 3_545
O12 Sr5' P5 Sr3 -161.4(6) . 3_545
O18 Sr5' P5 Sr3 71.0(4) . 3_545
P1 Sr5' P5 Sr3 -71(9) 7_556 3_545
Na1 Sr5' P5 Sr3 -119.8(4) . 3_545
O6 Sr5' P5 Sr5' 115.8(8) 8 6
O15 Sr5' P5 Sr5' -97.6(6) . 6
O1 Sr5' P5 Sr5' 49(3) 4_556 6
O16 Sr5' P5 Sr5' -126.4(8) . 6
O8 Sr5' P5 Sr5' 23.3(9) . 6
O29 Sr5' P5 Sr5' -125(3) . 6
O10 Sr5' P5 Sr5' 51.6(8) . 6
O12 Sr5' P5 Sr5' -58.8(7) . 6
O18 Sr5' P5 Sr5' 173.5(3) . 6
P1 Sr5' P5 Sr5' 31(9) 7_556 6
Na1 Sr5' P5 Sr5' -17.3(7) . 6
O6 Sr5' P5 Sr5 -69(3) 8 .
O15 Sr5' P5 Sr5 78(2) . .
O1 Sr5' P5 Sr5 -136(5) 4_556 .
O16 Sr5' P5 Sr5 49(2) . .
O8 Sr5' P5 Sr5 -161(3) . .
O29 Sr5' P5 Sr5 51(2) . .
O10 Sr5' P5 Sr5 -133(3) . .
O12 Sr5' P5 Sr5 117(2) . .
O18 Sr5' P5 Sr5 -11(2) . .
P1 Sr5' P5 Sr5 -153(12) 7_556 .
Na1 Sr5' P5 Sr5 158(3) . .
O6 Sr5' P5 Sr5 116.5(6) 8 6
O15 Sr5' P5 Sr5 -96.9(8) . 6
O1 Sr5' P5 Sr5 49(2) 4_556 6
O16 Sr5' P5 Sr5 -125.8(9) . 6
O8 Sr5' P5 Sr5 24.0(6) . 6
O29 Sr5' P5 Sr5 -124(3) . 6
O10 Sr5' P5 Sr5 52.3(6) . 6
O12 Sr5' P5 Sr5 -58.2(8) . 6
O18 Sr5' P5 Sr5 174.2(4) . 6
P1 Sr5' P5 Sr5 32(9) 7_556 6
Na1 Sr5' P5 Sr5 -16.6(4) . 6
O6 Sr5' P5 Sr1 -81.7(12) 8 6
O15 Sr5' P5 Sr1 65(2) . 6
O1 Sr5' P5 Sr1 -148.8(12) 4_556 6
O16 Sr5' P5 Sr1 36(2) . 6
O8 Sr5' P5 Sr1 -174.2(11) . 6
O29 Sr5' P5 Sr1 38(5) . 6
O10 Sr5' P5 Sr1 -145.9(15) . 6
O12 Sr5' P5 Sr1 104(2) . 6
O18 Sr5' P5 Sr1 -24.0(18) . 6
P1 Sr5' P5 Sr1 -166(8) 7_556 6
Na1 Sr5' P5 Sr1 145.2(15) . 6
O6 Sr5' P5 Sr1 -68.4(6) 8 .
O15 Sr5' P5 Sr1 78.2(7) . .
O1 Sr5' P5 Sr1 -136(2) 4_556 .
O16 Sr5' P5 Sr1 49.3(9) . .
O8 Sr5' P5 Sr1 -160.9(6) . .
O29 Sr5' P5 Sr1 51(3) . .
O10 Sr5' P5 Sr1 -132.7(6) . .
O12 Sr5' P5 Sr1 116.9(7) . .
O18 Sr5' P5 Sr1 -10.8(4) . .
P1 Sr5' P5 Sr1 -153(9) 7_556 .
Na1 Sr5' P5 Sr1 158.5(4) . .
O6 Sr5 P5 O10 56.9(7) 8 .
O15 Sr5 P5 O10 -137.6(7) . .
O29 Sr5 P5 O10 -124.1(14) . .
O16 Sr5 P5 O10 -169.4(10) . .
O1 Sr5 P5 O10 -16.0(7) 4_556 .
O18 Sr5 P5 O10 121.7(7) . .
O8 Sr5 P5 O10 -28.6(6) . .
O19 Sr5 P5 O10 160.0(6) . .
P1 Sr5 P5 O10 -37.6(8) 7_556 .
O12 Sr5 P5 O10 -98.3(6) . .
P4 Sr5 P5 O10 -120.5(6) . .
P6 Sr5 P5 O10 141.3(6) . .
O6 Sr5 P5 O11A -42.9(10) 8 .
O15 Sr5 P5 O11A 122.5(10) . .
O29 Sr5 P5 O11A 136.0(15) . .
O16 Sr5 P5 O11A 90.8(12) . .
O1 Sr5 P5 O11A -115.9(10) 4_556 .
O18 Sr5 P5 O11A 21.9(11) . .
O8 Sr5 P5 O11A -128.4(10) . .
O19 Sr5 P5 O11A 60.2(10) . .
P1 Sr5 P5 O11A -137.4(10) 7_556 .
O12 Sr5 P5 O11A 161.8(10) . .
P4 Sr5 P5 O11A 139.6(10) . .
P6 Sr5 P5 O11A 41.5(10) . .
O6 Sr5 P5 O11A -49.9(8) 8 6
O15 Sr5 P5 O11A 115.5(8) . 6
O29 Sr5 P5 O11A 129.0(14) . 6
O16 Sr5 P5 O11A 83.8(10) . 6
O1 Sr5 P5 O11A -122.9(8) 4_556 6
O18 Sr5 P5 O11A 14.9(8) . 6
O8 Sr5 P5 O11A -135.4(7) . 6
O19 Sr5 P5 O11A 53.2(7) . 6
P1 Sr5 P5 O11A -144.4(9) 7_556 6
O12 Sr5 P5 O11A 154.8(7) . 6
P4 Sr5 P5 O11A 132.7(7) . 6
P6 Sr5 P5 O11A 34.5(7) . 6
O6 Sr5 P5 O16 159.5(7) 8 6
O15 Sr5 P5 O16 -35.1(7) . 6
O29 Sr5 P5 O16 -21.6(15) . 6
O16 Sr5 P5 O16 -66.8(9) . 6
O1 Sr5 P5 O16 86.5(7) 4_556 6
O18 Sr5 P5 O16 -135.7(7) . 6
O8 Sr5 P5 O16 73.9(7) . 6
O19 Sr5 P5 O16 -97.4(7) . 6
P1 Sr5 P5 O16 65.0(9) 7_556 6
O12 Sr5 P5 O16 4.2(7) . 6
P4 Sr5 P5 O16 -18.0(7) . 6
P6 Sr5 P5 O16 -116.1(6) . 6
O6 Sr5 P5 O16 -133.7(8) 8 .
O15 Sr5 P5 O16 31.7(8) . .
O29 Sr5 P5 O16 45.2(14) . .
O1 Sr5 P5 O16 153.3(8) 4_556 .
O18 Sr5 P5 O16 -68.9(9) . .
O8 Sr5 P5 O16 140.8(8) . .
O19 Sr5 P5 O16 -30.6(8) . .
P1 Sr5 P5 O16 131.8(9) 7_556 .
O12 Sr5 P5 O16 71.0(8) . .
P4 Sr5 P5 O16 48.9(8) . .
P6 Sr5 P5 O16 -49.3(8) . .
O6 Sr5 P5 Sr3 2.4(3) 8 3_545
O15 Sr5 P5 Sr3 167.8(3) . 3_545
O29 Sr5 P5 Sr3 -178.7(12) . 3_545
O16 Sr5 P5 Sr3 136.1(8) . 3_545
O1 Sr5 P5 Sr3 -70.6(3) 4_556 3_545
O18 Sr5 P5 Sr3 67.2(4) . 3_545
O8 Sr5 P5 Sr3 -83.1(2) . 3_545
O19 Sr5 P5 Sr3 105.5(2) . 3_545
P1 Sr5 P5 Sr3 -92.1(5) 7_556 3_545
O12 Sr5 P5 Sr3 -152.9(3) . 3_545
P4 Sr5 P5 Sr3 -175.04(16) . 3_545
P6 Sr5 P5 Sr3 86.79(16) . 3_545
O6 Sr5 P5 Sr5' 102(3) 8 .
O15 Sr5 P5 Sr5' -93(3) . .
O29 Sr5 P5 Sr5' -79(2) . .
O16 Sr5 P5 Sr5' -124(3) . .
O1 Sr5 P5 Sr5' 29(3) 4_556 .
O18 Sr5 P5 Sr5' 167(3) . .
O8 Sr5 P5 Sr5' 16(3) . .
O19 Sr5 P5 Sr5' -155(3) . .
P1 Sr5 P5 Sr5' 7(2) 7_556 .
O12 Sr5 P5 Sr5' -53(2) . .
P4 Sr5 P5 Sr5' -76(3) . .
P6 Sr5 P5 Sr5' -174(3) . .
O6 Sr5 P5 Sr5' 106.4(4) 8 6
O15 Sr5 P5 Sr5' -88.1(3) . 6
O29 Sr5 P5 Sr5' -74.7(12) . 6
O16 Sr5 P5 Sr5' -119.9(8) . 6
O1 Sr5 P5 Sr5' 33.4(4) 4_556 6
O18 Sr5 P5 Sr5' 171.2(5) . 6
O8 Sr5 P5 Sr5' 20.9(3) . 6
O19 Sr5 P5 Sr5' -150.5(4) . 6
P1 Sr5 P5 Sr5' 11.9(5) 7_556 6
O12 Sr5 P5 Sr5' -48.9(3) . 6
P4 Sr5 P5 Sr5' -71.0(2) . 6
P6 Sr5 P5 Sr5' -169.2(3) . 6
O6 Sr5 P5 Sr5 107.2(3) 8 6
O15 Sr5 P5 Sr5 -87.3(4) . 6
O29 Sr5 P5 Sr5 -73.9(14) . 6
O16 Sr5 P5 Sr5 -119.1(8) . 6
O1 Sr5 P5 Sr5 34.3(5) 4_556 6
O18 Sr5 P5 Sr5 172.0(3) . 6
O8 Sr5 P5 Sr5 21.7(4) . 6
O19 Sr5 P5 Sr5 -149.7(3) . 6
P1 Sr5 P5 Sr5 12.7(8) 7_556 6
O12 Sr5 P5 Sr5 -48.0(4) . 6
P4 Sr5 P5 Sr5 -70.2(3) . 6
P6 Sr5 P5 Sr5 -168.39(17) . 6
O6 Sr5 P5 Sr1 -86.8(6) 8 6
O15 Sr5 P5 Sr1 78.6(5) . 6
O29 Sr5 P5 Sr1 92.1(12) . 6
O16 Sr5 P5 Sr1 46.9(8) . 6
O1 Sr5 P5 Sr1 -159.8(4) 4_556 6
O18 Sr5 P5 Sr1 -22.0(7) . 6
O8 Sr5 P5 Sr1 -172.3(5) . 6
O19 Sr5 P5 Sr1 16.3(5) . 6
P1 Sr5 P5 Sr1 178.7(4) 7_556 6
O12 Sr5 P5 Sr1 117.9(4) . 6
P4 Sr5 P5 Sr1 95.8(4) . 6
P6 Sr5 P5 Sr1 -2.4(5) . 6
O6 Sr5 P5 Sr1 -78.1(3) 8 .
O15 Sr5 P5 Sr1 87.4(3) . .
O29 Sr5 P5 Sr1 100.8(13) . .
O16 Sr5 P5 Sr1 55.6(8) . .
O1 Sr5 P5 Sr1 -151.1(3) 4_556 .
O18 Sr5 P5 Sr1 -13.3(4) . .
O8 Sr5 P5 Sr1 -163.6(2) . .
O19 Sr5 P5 Sr1 25.0(2) . .
P1 Sr5 P5 Sr1 -172.6(6) 7_556 .
O12 Sr5 P5 Sr1 126.6(3) . .
P4 Sr5 P5 Sr1 104.47(18) . .
P6 Sr5 P5 Sr1 6.30(13) . .
O11A Sr1 P5 O10 72.6(13) 6 .
O20 Sr1 P5 O10 -152.5(6) . .
O23 Sr1 P5 O10 38.8(8) 8 .
O28 Sr1 P5 O10 -154.2(6) . .
O14 Sr1 P5 O10 51.7(6) 8 .
O19 Sr1 P5 O10 -85.7(6) . .
O24 Sr1 P5 O10 108.2(6) 8 .
O25 Sr1 P5 O10 151.3(7) . .
O17 Sr1 P5 O10 -47.8(7) . .
O13 Sr1 P5 O10 7.5(6) 8 .
O16 Sr1 P5 O10 -96.2(8) . .
O11A Sr1 P5 O10 93.5(10) . .
O11A Sr1 P5 O11A -20.9(10) 6 .
O20 Sr1 P5 O11A 114.0(8) . .
O23 Sr1 P5 O11A -54.7(9) 8 .
O28 Sr1 P5 O11A 112.3(8) . .
O14 Sr1 P5 O11A -41.8(8) 8 .
O19 Sr1 P5 O11A -179.2(8) . .
O24 Sr1 P5 O11A 14.7(8) 8 .
O25 Sr1 P5 O11A 57.8(8) . .
O17 Sr1 P5 O11A -141.3(8) . .
O13 Sr1 P5 O11A -86.0(8) 8 .
O16 Sr1 P5 O11A 170.3(9) . .
O20 Sr1 P5 O11A 134.8(12) . 6
O23 Sr1 P5 O11A -33.9(13) 8 6
O28 Sr1 P5 O11A 133.2(12) . 6
O14 Sr1 P5 O11A -20.9(12) 8 6
O19 Sr1 P5 O11A -158.3(12) . 6
O24 Sr1 P5 O11A 35.6(12) 8 6
O25 Sr1 P5 O11A 78.7(12) . 6
O17 Sr1 P5 O11A -120.4(12) . 6
O13 Sr1 P5 O11A -65.1(12) 8 6
O16 Sr1 P5 O11A -168.9(13) . 6
O11A Sr1 P5 O11A 20.9(10) . 6
O11A Sr1 P5 O16 -98.3(13) 6 6
O20 Sr1 P5 O16 36.5(6) . 6
O23 Sr1 P5 O16 -132.2(7) 8 6
O28 Sr1 P5 O16 34.9(7) . 6
O14 Sr1 P5 O16 -119.3(6) 8 6
O19 Sr1 P5 O16 103.4(6) . 6
O24 Sr1 P5 O16 -62.8(6) 8 6
O25 Sr1 P5 O16 -19.6(6) . 6
O17 Sr1 P5 O16 141.2(6) . 6
O13 Sr1 P5 O16 -163.4(6) 8 6
O16 Sr1 P5 O16 92.8(9) . 6
O11A Sr1 P5 O16 -77.4(9) . 6
O11A Sr1 P5 O16 168.9(13) 6 .
O20 Sr1 P5 O16 -56.3(5) . .
O23 Sr1 P5 O16 135.0(7) 8 .
O28 Sr1 P5 O16 -58.0(6) . .
O14 Sr1 P5 O16 147.9(6) 8 .
O19 Sr1 P5 O16 10.6(5) . .
O24 Sr1 P5 O16 -155.6(5) 8 .
O25 Sr1 P5 O16 -112.4(6) . .
O17 Sr1 P5 O16 48.4(6) . .
O13 Sr1 P5 O16 103.8(5) 8 .
O11A Sr1 P5 O16 -170.3(9) . .
O11A Sr1 P5 Sr3 29.0(12) 6 3_545
O20 Sr1 P5 Sr3 163.8(2) . 3_545
O23 Sr1 P5 Sr3 -4.9(5) 8 3_545
O28 Sr1 P5 Sr3 162.1(3) . 3_545
O14 Sr1 P5 Sr3 8.0(2) 8 3_545
O19 Sr1 P5 Sr3 -129.3(2) . 3_545
O24 Sr1 P5 Sr3 64.5(2) 8 3_545
O25 Sr1 P5 Sr3 107.7(2) . 3_545
O17 Sr1 P5 Sr3 -91.5(3) . 3_545
O13 Sr1 P5 Sr3 -36.12(19) 8 3_545
O16 Sr1 P5 Sr3 -139.9(5) . 3_545
O11A Sr1 P5 Sr3 49.8(8) . 3_545
O11A Sr1 P5 Sr5' 128.7(12) 6 .
O20 Sr1 P5 Sr5' -96.5(3) . .
O23 Sr1 P5 Sr5' 94.8(5) 8 .
O28 Sr1 P5 Sr5' -98.1(4) . .
O14 Sr1 P5 Sr5' 107.8(4) 8 .
O19 Sr1 P5 Sr5' -29.6(4) . .
O24 Sr1 P5 Sr5' 164.3(3) 8 .
O25 Sr1 P5 Sr5' -152.6(4) . .
O17 Sr1 P5 Sr5' 8.3(4) . .
O13 Sr1 P5 Sr5' 63.6(3) 8 .
O16 Sr1 P5 Sr5' -40.2(6) . .
O11A Sr1 P5 Sr5' 149.6(8) . .
O11A Sr1 P5 Sr5' -68.2(19) 6 6
O20 Sr1 P5 Sr5' 66.7(16) . 6
O23 Sr1 P5 Sr5' -102.0(17) 8 6
O28 Sr1 P5 Sr5' 65.0(16) . 6
O14 Sr1 P5 Sr5' -89.1(16) 8 6
O19 Sr1 P5 Sr5' 133.5(16) . 6
O24 Sr1 P5 Sr5' -32.6(16) 8 6
O25 Sr1 P5 Sr5' 10.5(16) . 6
O17 Sr1 P5 Sr5' 171.4(16) . 6
O13 Sr1 P5 Sr5' -133.3(16) 8 6
O16 Sr1 P5 Sr5' 123.0(17) . 6
O11A Sr1 P5 Sr5' -47.3(17) . 6
O11A Sr1 P5 Sr5 128.7(12) 6 .
O20 Sr1 P5 Sr5 -96.5(2) . .
O23 Sr1 P5 Sr5 94.9(5) 8 .
O28 Sr1 P5 Sr5 -98.1(3) . .
O14 Sr1 P5 Sr5 107.8(3) 8 .
O19 Sr1 P5 Sr5 -29.6(3) . .
O24 Sr1 P5 Sr5 164.3(2) 8 .
O25 Sr1 P5 Sr5 -152.6(3) . .
O17 Sr1 P5 Sr5 8.3(3) . .
O13 Sr1 P5 Sr5 63.6(2) 8 .
O16 Sr1 P5 Sr5 -40.1(5) . .
O11A Sr1 P5 Sr5 149.6(8) . .
O11A Sr1 P5 Sr5 -63.4(12) 6 6
O20 Sr1 P5 Sr5 71.5(5) . 6
O23 Sr1 P5 Sr5 -97.2(6) 8 6
O28 Sr1 P5 Sr5 69.8(5) . 6
O14 Sr1 P5 Sr5 -84.3(5) 8 6
O19 Sr1 P5 Sr5 138.3(5) . 6
O24 Sr1 P5 Sr5 -27.8(5) 8 6
O25 Sr1 P5 Sr5 15.3(5) . 6
O17 Sr1 P5 Sr5 176.2(5) . 6
O13 Sr1 P5 Sr5 -128.5(5) 8 6
O16 Sr1 P5 Sr5 127.8(7) . 6
O11A Sr1 P5 Sr5 -42.5(8) . 6
O11A Sr1 P5 Sr1 -54.6(12) 6 6
O20 Sr1 P5 Sr1 80.2(2) . 6
O23 Sr1 P5 Sr1 -88.5(5) 8 6
O28 Sr1 P5 Sr1 78.6(3) . 6
O14 Sr1 P5 Sr1 -75.6(3) 8 6
O19 Sr1 P5 Sr1 147.1(2) . 6
O24 Sr1 P5 Sr1 -19.1(2) 8 6
O25 Sr1 P5 Sr1 24.1(2) . 6
O17 Sr1 P5 Sr1 -175.1(3) . 6
O13 Sr1 P5 Sr1 -119.71(18) 8 6
O16 Sr1 P5 Sr1 136.5(5) . 6
O11A Sr1 P5 Sr1 -33.7(8) . 6
O6 P2 O4 Al4 -9.4(18) . 5_556
O5 P2 O4 Al4 -129.4(15) . 5_556
O7 P2 O4 Al4 112.2(15) . 5_556
Na1 P2 O4 Al4 177.0(12) . 5_556
Li1A P2 O4 Al4 74.6(16) 3_455 5_556
Na1 P2 O4 Al4 -175.3(19) 7_556 5_556
Sr4 P2 O4 Al4 -65.2(18) . 5_556
Sr5' P2 O4 Al4 5.1(15) 8_455 5_556
Sr5 P2 O4 Al4 -1.3(15) 8_455 5_556
O6 P2 O4 Na1 165.9(6) . 7_556
O5 P2 O4 Na1 45.9(7) . 7_556
O7 P2 O4 Na1 -72.5(6) . 7_556
Na1 P2 O4 Na1 -7.6(10) . 7_556
Li1A P2 O4 Na1 -110.1(6) 3_455 7_556
Sr4 P2 O4 Na1 110.1(5) . 7_556
Sr5' P2 O4 Na1 -179.6(6) 8_455 7_556
Sr5 P2 O4 Na1 174.0(5) 8_455 7_556
O12 P4 O15 Al5 146.7(9) . .
O14 P4 O15 Al5 -92.4(10) . .
O13 P4 O15 Al5 27.0(11) . .
Sr3 P4 O15 Al5 -152.2(7) . .
Sr1 P4 O15 Al5 -42.1(12) 8_455 .
Sr4 P4 O15 Al5 76.9(10) . .
Sr5' P4 O15 Al5 148.6(15) . .
Sr5 P4 O15 Al5 159.9(15) . .
Sr2 P4 O15 Al5 -94.0(9) . .
O12 P4 O15 Sr5 -13.2(9) . .
O14 P4 O15 Sr5 107.6(7) . .
O13 P4 O15 Sr5 -132.9(7) . .
Sr3 P4 O15 Sr5 47.9(8) . .
Sr1 P4 O15 Sr5 158.0(4) 8_455 .
Sr4 P4 O15 Sr5 -83.0(7) . .
Sr5' P4 O15 Sr5 -11.4(4) . .
Sr2 P4 O15 Sr5 106.1(7) . .
O12 P4 O15 Sr5' -1.9(10) . .
O14 P4 O15 Sr5' 119.0(9) . .
O13 P4 O15 Sr5' -121.5(8) . .
Sr3 P4 O15 Sr5' 59.2(9) . .
Sr1 P4 O15 Sr5' 169.4(7) 8_455 .
Sr4 P4 O15 Sr5' -71.7(8) . .
Sr5 P4 O15 Sr5' 11.4(4) . .
Sr2 P4 O15 Sr5' 117.5(8) . .
O12 P4 O15 Sr2 -119.4(5) . .
O14 P4 O15 Sr2 1.5(5) . .
O13 P4 O15 Sr2 121.0(5) . .
Sr3 P4 O15 Sr2 -58.3(4) . .
Sr1 P4 O15 Sr2 51.9(5) 8_455 .
Sr4 P4 O15 Sr2 170.87(15) . .
Sr5' P4 O15 Sr2 -117.5(8) . .
Sr5 P4 O15 Sr2 -106.1(7) . .
O6 Sr5 O15 P4 163.3(10) 8 .
O29 Sr5 O15 P4 -44.1(8) . .
O16 Sr5 O15 P4 145.9(9) . .
O1 Sr5 O15 P4 0.4(10) 4_556 .
O18 Sr5 O15 P4 -121.3(7) . .
O8 Sr5 O15 P4 56.1(8) . .
O19 Sr5 O15 P4 -143.2(8) . .
P1 Sr5 O15 P4 -25.3(8) 7_556 .
O12 Sr5 O15 P4 7.6(5) . .
P6 Sr5 O15 P4 -129.9(7) . .
O6 Sr5 O15 Al5 -0.3(16) 8 .
O29 Sr5 O15 Al5 152.3(6) . .
O16 Sr5 O15 Al5 -17.7(5) . .
O1 Sr5 O15 Al5 -163.3(6) 4_556 .
O18 Sr5 O15 Al5 75.1(7) . .
O8 Sr5 O15 Al5 -107.5(5) . .
O19 Sr5 O15 Al5 53.2(5) . .
P1 Sr5 O15 Al5 171.1(5) 7_556 .
O12 Sr5 O15 Al5 -156.0(8) . .
P4 Sr5 O15 Al5 -163.6(12) . .
P6 Sr5 O15 Al5 66.4(5) . .
O6 Sr5 O15 Sr5' 98(3) 8 .
O29 Sr5 O15 Sr5' -110(2) . .
O16 Sr5 O15 Sr5' 80(3) . .
O1 Sr5 O15 Sr5' -65(2) 4_556 .
O18 Sr5 O15 Sr5' 173(3) . .
O8 Sr5 O15 Sr5' -10(2) . .
O19 Sr5 O15 Sr5' 151(2) . .
P1 Sr5 O15 Sr5' -91(2) 7_556 .
O12 Sr5 O15 Sr5' -58(2) . .
P4 Sr5 O15 Sr5' -66(3) . .
P6 Sr5 O15 Sr5' 164(3) . .
O6 Sr5 O15 Sr2 -98.8(12) 8 .
O29 Sr5 O15 Sr2 53.9(4) . .
O16 Sr5 O15 Sr2 -116.1(5) . .
O1 Sr5 O15 Sr2 98.3(6) 4_556 .
O18 Sr5 O15 Sr2 -23.4(4) . .
O8 Sr5 O15 Sr2 154.1(3) . .
O19 Sr5 O15 Sr2 -45.3(3) . .
P1 Sr5 O15 Sr2 72.6(4) 7_556 .
O12 Sr5 O15 Sr2 105.5(4) . .
P4 Sr5 O15 Sr2 97.9(7) . .
P6 Sr5 O15 Sr2 -32.0(2) . .
O6 Sr5' O15 P4 -165.4(11) 8 .
O1 Sr5' O15 P4 -26(2) 4_556 .
O16 Sr5' O15 P4 146.9(8) . .
O8 Sr5' O15 P4 48.3(9) . .
O29 Sr5' O15 P4 -57.7(11) . .
O10 Sr5' O15 P4 119.0(9) . .
O12 Sr5' O15 P4 1.1(6) . .
O18 Sr5' O15 P4 -124.7(7) . .
P1 Sr5' O15 P4 -42.8(13) 7_556 .
P5 Sr5' O15 P4 132.4(7) . .
Na1 Sr5' O15 P4 7.6(9) . .
O6 Sr5' O15 Al5 40.2(18) 8 .
O1 Sr5' O15 Al5 179.8(13) 4_556 .
O16 Sr5' O15 Al5 -7.5(9) . .
O8 Sr5' O15 Al5 -106.1(8) . .
O29 Sr5' O15 Al5 147.9(7) . .
O10 Sr5' O15 Al5 -35.4(13) . .
O12 Sr5' O15 Al5 -153.3(8) . .
O18 Sr5' O15 Al5 80.8(6) . .
P1 Sr5' O15 Al5 162.8(7) 7_556 .
P5 Sr5' O15 Al5 -22.0(9) . .
Na1 Sr5' O15 Al5 -146.8(6) . .
O6 Sr5' O15 Sr5 -46(3) 8 .
O1 Sr5' O15 Sr5 93.2(18) 4_556 .
O16 Sr5' O15 Sr5 -94(3) . .
O8 Sr5' O15 Sr5 167(3) . .
O29 Sr5' O15 Sr5 61(2) . .
O10 Sr5' O15 Sr5 -122(3) . .
O12 Sr5' O15 Sr5 120(2) . .
O18 Sr5' O15 Sr5 -6(2) . .
P1 Sr5' O15 Sr5 76.2(18) 7_556 .
P5 Sr5' O15 Sr5 -109(3) . .
Na1 Sr5' O15 Sr5 127(2) . .
O6 Sr5' O15 Sr2 -63.9(13) 8 .
O1 Sr5' O15 Sr2 75.7(18) 4_556 .
O16 Sr5' O15 Sr2 -111.6(5) . .
O8 Sr5' O15 Sr2 149.8(5) . .
O29 Sr5' O15 Sr2 43.8(9) . .
O10 Sr5' O15 Sr2 -139.5(7) . .
O12 Sr5' O15 Sr2 102.6(6) . .
O18 Sr5' O15 Sr2 -23.3(6) . .
P1 Sr5' O15 Sr2 58.7(11) 7_556 .
P5 Sr5' O15 Sr2 -126.1(4) . .
Na1 Sr5' O15 Sr2 109.1(7) . .
O21 Sr2 O15 P4 -106.2(5) . .
O21 Sr2 O15 P4 107.5(8) 6_565 .
O26 Sr2 O15 P4 -133.4(4) . .
O14 Sr2 O15 P4 34.1(5) 6_565 .
O14 Sr2 O15 P4 -1.1(4) . .
O24 Sr2 O15 P4 -62.7(4) . .
O24 Sr2 O15 P4 -33.6(6) 6_565 .
O19 Sr2 O15 P4 143.4(4) 6_565 .
O19 Sr2 O15 P4 173.3(5) . .
O15 Sr2 O15 P4 83.3(5) 6_565 .
P8 Sr2 O15 P4 -82.2(4) . .
O21 Sr2 O15 Al5 23.7(3) . .
O21 Sr2 O15 Al5 -122.6(7) 6_565 .
O26 Sr2 O15 Al5 -3.5(5) . .
O14 Sr2 O15 Al5 163.9(4) 6_565 .
O14 Sr2 O15 Al5 128.8(5) . .
O24 Sr2 O15 Al5 67.1(4) . .
O24 Sr2 O15 Al5 96.3(4) 6_565 .
O19 Sr2 O15 Al5 -86.8(4) 6_565 .
O19 Sr2 O15 Al5 -56.8(4) . .
O15 Sr2 O15 Al5 -146.8(2) 6_565 .
P8 Sr2 O15 Al5 47.7(3) . .
O21 Sr2 O15 Sr5 135.7(4) . .
O21 Sr2 O15 Sr5 -10.6(10) 6_565 .
O26 Sr2 O15 Sr5 108.5(4) . .
O14 Sr2 O15 Sr5 -84.1(4) 6_565 .
O14 Sr2 O15 Sr5 -119.2(5) . .
O24 Sr2 O15 Sr5 179.1(3) . .
O24 Sr2 O15 Sr5 -151.7(3) 6_565 .
O19 Sr2 O15 Sr5 25.2(4) 6_565 .
O19 Sr2 O15 Sr5 55.2(4) . .
O15 Sr2 O15 Sr5 -34.8(5) 6_565 .
P8 Sr2 O15 Sr5 159.7(3) . .
O21 Sr2 O15 Sr5' 139.2(7) . .
O21 Sr2 O15 Sr5' -7.1(11) 6_565 .
O26 Sr2 O15 Sr5' 112.0(7) . .
O14 Sr2 O15 Sr5' -80.5(7) 6_565 .
O14 Sr2 O15 Sr5' -115.7(7) . .
O24 Sr2 O15 Sr5' -177.3(7) . .
O24 Sr2 O15 Sr5' -148.2(7) 6_565 .
O19 Sr2 O15 Sr5' 28.8(7) 6_565 .
O19 Sr2 O15 Sr5' 58.7(7) . .
O15 Sr2 O15 Sr5' -31.3(8) 6_565 .
P8 Sr2 O15 Sr5' 163.2(7) . .
O6 P2 O7 Al3 164.5(7) . 7_556
O4 P2 O7 Al3 40.9(9) . 7_556
O5 P2 O7 Al3 -77.7(8) . 7_556
Na1 P2 O7 Al3 -97.2(7) . 7_556
Li1A P2 O7 Al3 84.4(8) 3_455 7_556
Na1 P2 O7 Al3 -0.6(7) 7_556 7_556
Sr4 P2 O7 Al3 -141.3(6) . 7_556
Sr5' P2 O7 Al3 122.6(8) 8_455 7_556
Sr5 P2 O7 Al3 130.0(6) 8_455 7_556
O6 P2 O7 Li1A 80.1(7) . 3_455
O4 P2 O7 Li1A -43.5(7) . 3_455
O5 P2 O7 Li1A -162.2(6) . 3_455
Na1 P2 O7 Li1A 178.4(6) . 3_455
Na1 P2 O7 Li1A -85.0(5) 7_556 3_455
Sr4 P2 O7 Li1A 134.3(5) . 3_455
Sr5' P2 O7 Li1A 38.2(8) 8_455 3_455
Sr5 P2 O7 Li1A 45.6(6) 8_455 3_455
O6 P2 O7 Na1 -98.3(5) . .
O4 P2 O7 Na1 138.1(5) . .
O5 P2 O7 Na1 19.5(5) . .
Li1A P2 O7 Na1 -178.4(6) 3_455 .
Na1 P2 O7 Na1 96.6(3) 7_556 .
Sr4 P2 O7 Na1 -44.1(4) . .
Sr5' P2 O7 Na1 -140.2(6) 8_455 .
Sr5 P2 O7 Na1 -132.8(3) 8_455 .
O6 P2 O7 Sr3 -10.4(7) . .
O4 P2 O7 Sr3 -134.0(6) . .
O5 P2 O7 Sr3 107.3(6) . .
Na1 P2 O7 Sr3 87.8(5) . .
Li1A P2 O7 Sr3 -90.5(7) 3_455 .
Na1 P2 O7 Sr3 -175.6(5) 7_556 .
Sr4 P2 O7 Sr3 43.8(6) . .
Sr5' P2 O7 Sr3 -52.3(8) 8_455 .
Sr5 P2 O7 Sr3 -44.9(6) 8_455 .
O11A Sr3 O7 P2 34.1(7) 3_455 .
O11A Sr3 O7 P2 49.2(7) 8_455 .
O14 Sr3 O7 P2 -28.9(7) . .
O14 Sr3 O7 P2 88(6) 6_565 .
O12 Sr3 O7 P2 176.8(5) 6_565 .
O12 Sr3 O7 P2 -56.5(5) . .
O7 Sr3 O7 P2 148.4(4) 6_565 .
O10 Sr3 O7 P2 69.3(5) 3_455 .
O29 Sr3 O7 P2 -116.7(5) . .
O2 Sr3 O7 P2 -145.2(6) 7_556 .
P4 Sr3 O7 P2 -43.8(5) . .
O11A Sr3 O7 Al3 -142.3(4) 3_455 7_556
O11A Sr3 O7 Al3 -127.2(5) 8_455 7_556
O14 Sr3 O7 Al3 154.8(4) . 7_556
O14 Sr3 O7 Al3 -89(6) 6_565 7_556
O12 Sr3 O7 Al3 0.4(5) 6_565 7_556
O12 Sr3 O7 Al3 127.1(4) . 7_556
O7 Sr3 O7 Al3 -28.0(4) 6_565 7_556
O10 Sr3 O7 Al3 -107.0(4) 3_455 7_556
O29 Sr3 O7 Al3 66.9(3) . 7_556
O2 Sr3 O7 Al3 38.4(3) 7_556 7_556
P4 Sr3 O7 Al3 139.8(3) . 7_556
O11A Sr3 O7 Li1A -60.0(5) 3_455 3_455
O11A Sr3 O7 Li1A -44.9(6) 8_455 3_455
O14 Sr3 O7 Li1A -122.9(5) . 3_455
O14 Sr3 O7 Li1A -6(6) 6_565 3_455
O12 Sr3 O7 Li1A 82.7(5) 6_565 3_455
O12 Sr3 O7 Li1A -150.6(5) . 3_455
O7 Sr3 O7 Li1A 54.3(4) 6_565 3_455
O10 Sr3 O7 Li1A -24.7(4) 3_455 3_455
O29 Sr3 O7 Li1A 149.2(4) . 3_455
O2 Sr3 O7 Li1A 120.7(5) 7_556 3_455
P4 Sr3 O7 Li1A -137.9(4) . 3_455
O11A Sr3 O7 Na1 121.1(4) 3_455 .
O11A Sr3 O7 Na1 136.2(5) 8_455 .
O14 Sr3 O7 Na1 58.1(4) . .
O14 Sr3 O7 Na1 175(6) 6_565 .
O12 Sr3 O7 Na1 -96.2(4) 6_565 .
O12 Sr3 O7 Na1 30.5(3) . .
O7 Sr3 O7 Na1 -124.6(3) 6_565 .
O10 Sr3 O7 Na1 156.3(4) 3_455 .
O29 Sr3 O7 Na1 -29.7(3) . .
O2 Sr3 O7 Na1 -58.2(3) 7_556 .
P4 Sr3 O7 Na1 43.2(3) . .
O26 P7 O25 Al1 0.0 7 .
O20 P7 O25 Al1 -123.2(4) . .
O20 P7 O25 Al1 123.2(4) 6 .
Na2 P7 O25 Al1 67.3(2) 4_545 .
Na2 P7 O25 Al1 -67.3(2) . .
Sr1 P7 O25 Al1 -125.2(2) . .
Sr1 P7 O25 Al1 125.2(2) 6 .
O26 P7 O25 Sr1 125.2(2) 7 .
O20 P7 O25 Sr1 2.0(5) . .
O20 P7 O25 Sr1 -111.6(4) 6 .
Na2 P7 O25 Sr1 -167.55(14) 4_545 .
Na2 P7 O25 Sr1 57.9(4) . .
Sr1 P7 O25 Sr1 -109.6(5) 6 .
O26 P7 O25 Sr1 -125.2(2) 7 6
O20 P7 O25 Sr1 111.6(4) . 6
O20 P7 O25 Sr1 -2.0(5) 6 6
Na2 P7 O25 Sr1 -57.9(4) 4_545 6
Na2 P7 O25 Sr1 167.55(14) . 6
Sr1 P7 O25 Sr1 109.6(5) . 6
O11A Sr1 O25 P7 87.1(5) 6 .
O20 Sr1 O25 P7 -1.4(3) . .
O23 Sr1 O25 P7 -137.2(4) 8 .
O28 Sr1 O25 P7 -76.2(4) . .
O14 Sr1 O25 P7 141.3(4) 8 .
O19 Sr1 O25 P7 -12.1(6) . .
O24 Sr1 O25 P7 -158.9(5) 8 .
O17 Sr1 O25 P7 -80.9(8) . .
O13 Sr1 O25 P7 165.2(4) 8 .
O16 Sr1 O25 P7 42.6(4) . .
O11A Sr1 O25 P7 88.8(5) . .
O11A Sr1 O25 Al1 -125.4(6) 6 .
O20 Sr1 O25 Al1 146.2(5) . .
O23 Sr1 O25 Al1 10.4(5) 8 .
O28 Sr1 O25 Al1 71.4(4) . .
O14 Sr1 O25 Al1 -71.1(4) 8 .
O19 Sr1 O25 Al1 135.4(4) . .
O24 Sr1 O25 Al1 -11.3(3) 8 .
O17 Sr1 O25 Al1 66.7(9) . .
O13 Sr1 O25 Al1 -47.2(6) 8 .
O16 Sr1 O25 Al1 -169.8(4) . .
O11A Sr1 O25 Al1 -123.6(6) . .
O11A Sr1 O25 Sr1 -11.6(5) 6 6
O20 Sr1 O25 Sr1 -100.0(5) . 6
O23 Sr1 O25 Sr1 124.2(3) 8 6
O28 Sr1 O25 Sr1 -174.9(4) . 6
O14 Sr1 O25 Sr1 42.6(4) 8 6
O19 Sr1 O25 Sr1 -110.8(4) . 6
O24 Sr1 O25 Sr1 102.4(4) 8 6
O17 Sr1 O25 Sr1 -179.5(5) . 6
O13 Sr1 O25 Sr1 66.6(6) 8 6
O16 Sr1 O25 Sr1 -56.1(4) . 6
O11A Sr1 O25 Sr1 -9.9(4) . 6
O12 P4 O13 Al2 -149.2(9) . .
O14 P4 O13 Al2 88.1(10) . .
O15 P4 O13 Al2 -30.0(12) . .
Sr3 P4 O13 Al2 149.2(7) . .
Sr1 P4 O13 Al2 91.2(9) 8_455 .
Sr4 P4 O13 Al2 -144.8(12) . .
Sr5' P4 O13 Al2 -75.8(12) . .
Sr5 P4 O13 Al2 -68.8(11) . .
Sr2 P4 O13 Al2 41.1(12) . .
O12 P4 O13 Sr4 -4.4(7) . .
O14 P4 O13 Sr4 -127.1(6) . .
O15 P4 O13 Sr4 114.8(6) . .
Sr3 P4 O13 Sr4 -66.0(6) . .
Sr1 P4 O13 Sr4 -124.0(5) 8_455 .
Sr5' P4 O13 Sr4 69.0(7) . .
Sr5 P4 O13 Sr4 76.0(5) . .
Sr2 P4 O13 Sr4 -174.10(16) . .
O12 P4 O13 Sr1 119.6(5) . 8_455
O14 P4 O13 Sr1 -3.1(5) . 8_455
O15 P4 O13 Sr1 -121.2(5) . 8_455
Sr3 P4 O13 Sr1 58.0(4) . 8_455
Sr4 P4 O13 Sr1 124.0(5) . 8_455
Sr5' P4 O13 Sr1 -167.1(6) . 8_455
Sr5 P4 O13 Sr1 -160.1(3) . 8_455
Sr2 P4 O13 Sr1 -50.1(4) . 8_455
O9 Sr4 O13 P4 -57.4(5) . .
O6 Sr4 O13 P4 62.5(5) . .
O6 Sr4 O13 P4 170.2(4) 6 .
O13 Sr4 O13 P4 -145.0(4) 6 .
O18 Sr4 O13 P4 129.3(5) 3_445 .
O5 Sr4 O13 P4 15.1(6) . .
O5 Sr4 O13 P4 -57.7(11) 6 .
O12 Sr4 O13 P4 2.6(4) . .
O12 Sr4 O13 P4 -119.8(5) 6 .
P2 Sr4 O13 P4 39.9(5) . .
P2 Sr4 O13 P4 -160.5(4) 6 .
O9 Sr4 O13 Al2 98.7(5) . .
O6 Sr4 O13 Al2 -141.4(5) . .
O6 Sr4 O13 Al2 -33.7(7) 6 .
O13 Sr4 O13 Al2 11.0(5) 6 .
O18 Sr4 O13 Al2 -74.6(4) 3_445 .
O5 Sr4 O13 Al2 171.1(4) . .
O5 Sr4 O13 Al2 98.4(9) 6 .
O12 Sr4 O13 Al2 158.7(6) . .
O12 Sr4 O13 Al2 36.3(5) 6 .
P2 Sr4 O13 Al2 -164.0(4) . .
P2 Sr4 O13 Al2 -4.5(11) 6 .
O9 Sr4 O13 Sr1 -161.0(4) . 8_455
O6 Sr4 O13 Sr1 -41.1(4) . 8_455
O6 Sr4 O13 Sr1 66.7(6) 6 8_455
O13 Sr4 O13 Sr1 111.4(3) 6 8_455
O18 Sr4 O13 Sr1 25.7(3) 3_445 8_455
O5 Sr4 O13 Sr1 -88.5(4) . 8_455
O5 Sr4 O13 Sr1 -161.3(7) 6 8_455
O12 Sr4 O13 Sr1 -101.0(5) . 8_455
O12 Sr4 O13 Sr1 136.7(4) 6 8_455
P2 Sr4 O13 Sr1 -63.6(4) . 8_455
P2 Sr4 O13 Sr1 95.9(8) 6 8_455
O28 P8 O24 Al1 4.8(10) 7 3_455
O23 P8 O24 Al1 -119.0(8) . 3_455
O21 P8 O24 Al1 126.8(8) . 3_455
Na2 P8 O24 Al1 67.7(8) . 3_455
Li3 P8 O24 Al1 -51.5(10) 7 3_455
Sr1 P8 O24 Al1 -124.8(9) 8_455 3_455
Sr2 P8 O24 Al1 126.1(9) . 3_455
O28 P8 O24 Sr1 129.6(4) 7 8_455
O23 P8 O24 Sr1 5.8(4) . 8_455
O21 P8 O24 Sr1 -108.4(4) . 8_455
Na2 P8 O24 Sr1 -167.50(13) . 8_455
Li3 P8 O24 Sr1 73.3(6) 7 8_455
Sr2 P8 O24 Sr1 -109.1(3) . 8_455
O28 P8 O24 Sr2 -121.3(4) 7 .
O23 P8 O24 Sr2 114.9(4) . .
O21 P8 O24 Sr2 0.7(4) . .
Na2 P8 O24 Sr2 -58.4(3) . .
Li3 P8 O24 Sr2 -177.7(5) 7 .
Sr1 P8 O24 Sr2 109.1(3) 8_455 .
O21 Sr2 O24 P8 -0.5(3) . .
O21 Sr2 O24 P8 140.9(3) 6_565 .
O26 Sr2 O24 P8 78.1(3) . .
O14 Sr2 O24 P8 -142.3(4) 6_565 .
O14 Sr2 O24 P8 -87.6(4) . .
O24 Sr2 O24 P8 158.7(2) 6_565 .
O19 Sr2 O24 P8 69.5(7) 6_565 .
O19 Sr2 O24 P8 10.4(5) . .
O15 Sr2 O24 P8 -166.2(3) 6_565 .
O15 Sr2 O24 P8 -42.3(4) . .
O21 Sr2 O24 Al1 -148.5(4) . 3_455
O21 Sr2 O24 Al1 -7.1(4) 6_565 3_455
O26 Sr2 O24 Al1 -69.9(3) . 3_455
O14 Sr2 O24 Al1 69.7(4) 6_565 3_455
O14 Sr2 O24 Al1 124.4(4) . 3_455
O24 Sr2 O24 Al1 10.7(4) 6_565 3_455
O19 Sr2 O24 Al1 -78.5(7) 6_565 3_455
O19 Sr2 O24 Al1 -137.6(4) . 3_455
O15 Sr2 O24 Al1 45.8(5) 6_565 3_455
O15 Sr2 O24 Al1 169.7(3) . 3_455
P8 Sr2 O24 Al1 -148.0(6) . 3_455
O21 Sr2 O24 Sr1 98.5(4) . 8_455
O21 Sr2 O24 Sr1 -120.1(3) 6_565 8_455
O26 Sr2 O24 Sr1 177.0(3) . 8_455
O14 Sr2 O24 Sr1 -43.3(3) 6_565 8_455
O14 Sr2 O24 Sr1 11.4(3) . 8_455
O24 Sr2 O24 Sr1 -102.3(2) 6_565 8_455
O19 Sr2 O24 Sr1 168.5(5) 6_565 8_455
O19 Sr2 O24 Sr1 109.3(4) . 8_455
O15 Sr2 O24 Sr1 -67.3(5) 6_565 8_455
O15 Sr2 O24 Sr1 56.6(3) . 8_455
P8 Sr2 O24 Sr1 99.0(4) . 8_455
O11A Sr1 O28 P8 -66.4(11) 6 7
O20 Sr1 O28 P8 -95.3(7) . 7
O23 Sr1 O28 P8 80.8(7) 8 7
O14 Sr1 O28 P8 42.4(10) 8 7
O19 Sr1 O28 P8 -165.3(8) . 7
O24 Sr1 O28 P8 23.1(7) 8 7
O25 Sr1 O28 P8 -37.1(7) . 7
O17 Sr1 O28 P8 140.5(8) . 7
O13 Sr1 O28 P8 106.8(7) 8 7
O16 Sr1 O28 P8 -117.7(7) . 7
O11A Sr1 O28 P8 -57.9(9) . 7
O11A Sr1 O28 Li0A 128.5(9) 6 .
O20 Sr1 O28 Li0A 99.6(6) . .
O23 Sr1 O28 Li0A -84.3(6) 8 .
O14 Sr1 O28 Li0A -122.7(6) 8 .
O19 Sr1 O28 Li0A 29.6(6) . .
O24 Sr1 O28 Li0A -141.9(6) 8 .
O25 Sr1 O28 Li0A 157.8(6) . .
O17 Sr1 O28 Li0A -24.5(6) . .
O13 Sr1 O28 Li0A -58.3(6) 8 .
O16 Sr1 O28 Li0A 77.2(6) . .
O11A Sr1 O28 Li0A 137.0(7) . .
O11A Sr1 O28 Li3 -178.8(8) 6 .
O20 Sr1 O28 Li3 152.3(6) . .
O23 Sr1 O28 Li3 -31.5(5) 8 .
O14 Sr1 O28 Li3 -69.9(7) 8 .
O19 Sr1 O28 Li3 82.4(5) . .
O24 Sr1 O28 Li3 -89.2(5) 8 .
O25 Sr1 O28 Li3 -149.4(6) . .
O17 Sr1 O28 Li3 28.2(5) . .
O13 Sr1 O28 Li3 -5.5(6) 8 .
O16 Sr1 O28 Li3 129.9(5) . .
O11A Sr1 O28 Li3 -170.2(6) . .
O11A Sr1 O28 Na2 44.2(8) 6 .
O20 Sr1 O28 Na2 15.3(3) . .
O23 Sr1 O28 Na2 -168.6(4) 8 .
O14 Sr1 O28 Na2 153.0(4) 8 .
O19 Sr1 O28 Na2 -54.7(3) . .
O24 Sr1 O28 Na2 133.8(4) 8 .
O25 Sr1 O28 Na2 73.5(4) . .
O17 Sr1 O28 Na2 -108.8(4) . .
O13 Sr1 O28 Na2 -142.6(3) 8 .
O16 Sr1 O28 Na2 -7.1(4) . .
O11A Sr1 O28 Na2 52.8(6) . .
O28 P8 O23 Al2 104.9(9) 7 .
O21 P8 O23 Al2 -17.6(10) . .
O24 P8 O23 Al2 -130.6(8) . .
Na2 P8 O23 Al2 40.6(11) . .
Li3 P8 O23 Al2 106.1(9) 7 .
Sr1 P8 O23 Al2 -124.4(9) 8_455 .
Sr2 P8 O23 Al2 -71.1(9) . .
O28 P8 O23 Li3 -28.4(8) 7 3_445
O21 P8 O23 Li3 -151.0(6) . 3_445
O24 P8 O23 Li3 96.1(6) . 3_445
Na2 P8 O23 Li3 -92.7(6) . 3_445
Li3 P8 O23 Li3 -27.2(8) 7 3_445
Sr1 P8 O23 Li3 102.2(6) 8_455 3_445
Sr2 P8 O23 Li3 155.5(5) . 3_445
O28 P8 O23 Li3 -1.2(6) 7 7
O21 P8 O23 Li3 -123.7(5) . 7
O24 P8 O23 Li3 123.3(5) . 7
Na2 P8 O23 Li3 -65.5(6) . 7
Sr1 P8 O23 Li3 129.4(5) 8_455 7
Sr2 P8 O23 Li3 -177.3(4) . 7
O28 P8 O23 Sr1 -130.6(4) 7 8_455
O21 P8 O23 Sr1 106.8(4) . 8_455
O24 P8 O23 Sr1 -6.1(5) . 8_455
Na2 P8 O23 Sr1 165.1(2) . 8_455
Li3 P8 O23 Sr1 -129.4(5) 7 8_455
Sr2 P8 O23 Sr1 53.3(4) . 8_455
O9 P3 O3 Al3 0.000(4) . .
O8 P3 O3 Al3 121.5(5) . .
O8 P3 O3 Al3 -121.5(5) 6 .
Li1A P3 O3 Al3 180.000(2) . .
Na1 P3 O3 Al3 -66.6(2) 6 .
Na1 P3 O3 Al3 66.6(2) . .
Li1A P3 O3 Al3 180.000(4) 5_656 .
Sr5' P3 O3 Al3 -82.8(6) 6 .
Sr5' P3 O3 Al3 82.8(6) . .
O9 P3 O3 Li1A 180.000(4) . 5_656
O8 P3 O3 Li1A -58.5(5) . 5_656
O8 P3 O3 Li1A 58.5(5) 6 5_656
Li1A P3 O3 Li1A 0.000(4) . 5_656
Na1 P3 O3 Li1A 113.4(2) 6 5_656
Na1 P3 O3 Li1A -113.4(2) . 5_656
Sr5' P3 O3 Li1A 97.2(6) 6 5_656
Sr5' P3 O3 Li1A -97.2(6) . 5_656
O9 P3 O3 Na1 66.6(2) . 6
O8 P3 O3 Na1 -171.9(6) . 6
O8 P3 O3 Na1 -54.9(6) 6 6
Li1A P3 O3 Na1 -113.4(2) . 6
Na1 P3 O3 Na1 133.2(4) . 6
Li1A P3 O3 Na1 -113.4(2) 5_656 6
Sr5' P3 O3 Na1 -16.2(7) 6 6
Sr5' P3 O3 Na1 149.4(6) . 6
O9 P3 O3 Na1 -66.6(2) . .
O8 P3 O3 Na1 54.9(6) . .
O8 P3 O3 Na1 171.9(6) 6 .
Li1A P3 O3 Na1 113.4(2) . .
Na1 P3 O3 Na1 -133.2(4) 6 .
Li1A P3 O3 Na1 113.4(2) 5_656 .
Sr5' P3 O3 Na1 -149.4(6) 6 .
Sr5' P3 O3 Na1 16.2(7) . .
O5 Al3 O3 P3 45.3(3) 6 .
O5 Al3 O3 P3 -45.3(3) . .
O7 Al3 O3 P3 -136.7(3) 7_556 .
O7 Al3 O3 P3 136.7(3) 4_546 .
O2 Al3 O3 P3 180.000(7) . .
Li1A Al3 O3 P3 180.000(6) 5_656 .
Na1 Al3 O3 P3 -107.4(4) 7_556 .
Na1 Al3 O3 P3 107.4(4) 4_546 .
Na1 Al3 O3 P3 62.4(3) 6 .
Na1 Al3 O3 P3 -62.4(3) . .
Sr3 Al3 O3 P3 180.000(3) 7_556 .
O5 Al3 O3 Li1A -134.7(3) 6 5_656
O5 Al3 O3 Li1A 134.7(3) . 5_656
O7 Al3 O3 Li1A 43.3(3) 7_556 5_656
O7 Al3 O3 Li1A -43.3(3) 4_546 5_656
O2 Al3 O3 Li1A 0.000(10) . 5_656
Na1 Al3 O3 Li1A 72.6(4) 7_556 5_656
Na1 Al3 O3 Li1A -72.6(4) 4_546 5_656
Na1 Al3 O3 Li1A -117.6(3) 6 5_656
Na1 Al3 O3 Li1A 117.6(3) . 5_656
Sr3 Al3 O3 Li1A 0.000(3) 7_556 5_656
O5 Al3 O3 Na1 -17.1(4) 6 6
O5 Al3 O3 Na1 -107.7(4) . 6
O7 Al3 O3 Na1 160.9(4) 7_556 6
O7 Al3 O3 Na1 74.2(4) 4_546 6
O2 Al3 O3 Na1 117.6(3) . 6
Li1A Al3 O3 Na1 117.6(3) 5_656 6
Na1 Al3 O3 Na1 -169.9(3) 7_556 6
Na1 Al3 O3 Na1 45.0(6) 4_546 6
Na1 Al3 O3 Na1 -124.9(6) . 6
Sr3 Al3 O3 Na1 117.6(3) 7_556 6
O5 Al3 O3 Na1 107.7(4) 6 .
O5 Al3 O3 Na1 17.1(4) . .
O7 Al3 O3 Na1 -74.2(4) 7_556 .
O7 Al3 O3 Na1 -160.9(4) 4_546 .
O2 Al3 O3 Na1 -117.6(3) . .
Li1A Al3 O3 Na1 -117.6(3) 5_656 .
Na1 Al3 O3 Na1 -45.0(6) 7_556 .
Na1 Al3 O3 Na1 169.9(3) 4_546 .
Na1 Al3 O3 Na1 124.9(6) 6 .
Sr3 Al3 O3 Na1 -117.6(3) 7_556 .
O4 P2 O6 Sr5 15.1(10) . 8_455
O5 P2 O6 Sr5 135.9(7) . 8_455
O7 P2 O6 Sr5 -105.8(7) . 8_455
Na1 P2 O6 Sr5 -169.2(6) . 8_455
Li1A P2 O6 Sr5 -51.9(8) 3_455 8_455
Na1 P2 O6 Sr5 38.0(15) 7_556 8_455
Sr4 P2 O6 Sr5 142.6(10) . 8_455
Sr5' P2 O6 Sr5 -7.4(4) 8_455 8_455
O4 P2 O6 Sr5' 22.5(9) . 8_455
O5 P2 O6 Sr5' 143.3(6) . 8_455
O7 P2 O6 Sr5' -98.3(7) . 8_455
Na1 P2 O6 Sr5' -161.7(6) . 8_455
Li1A P2 O6 Sr5' -44.5(7) 3_455 8_455
Na1 P2 O6 Sr5' 45.4(14) 7_556 8_455
Sr4 P2 O6 Sr5' 150.1(9) . 8_455
Sr5 P2 O6 Sr5' 7.4(4) 8_455 8_455
O4 P2 O6 Sr4 -127.5(5) . .
O5 P2 O6 Sr4 -6.8(6) . .
O7 P2 O6 Sr4 111.6(5) . .
Na1 P2 O6 Sr4 48.2(5) . .
Li1A P2 O6 Sr4 165.5(5) 3_455 .
Na1 P2 O6 Sr4 -104.6(10) 7_556 .
Sr5' P2 O6 Sr4 -150.1(9) 8_455 .
Sr5 P2 O6 Sr4 -142.6(10) 8_455 .
O9 Sr4 O6 P2 -37.9(7) . .
O6 Sr4 O6 P2 96.8(5) 6 .
O13 Sr4 O6 P2 -159.8(4) 6 .
O13 Sr4 O6 P2 -122.9(5) . .
O18 Sr4 O6 P2 155.4(6) 3_445 .
O5 Sr4 O6 P2 4.4(4) . .
O5 Sr4 O6 P2 42.0(5) 6 .
O12 Sr4 O6 P2 -76.0(5) . .
O12 Sr4 O6 P2 66.7(14) 6 .
P2 Sr4 O6 P2 69.8(5) 6 .
O9 Sr4 O6 Sr5 174.6(4) . 8_455
O6 Sr4 O6 Sr5 -50.7(6) 6 8_455
O13 Sr4 O6 Sr5 52.7(7) 6 8_455
O13 Sr4 O6 Sr5 89.6(5) . 8_455
O18 Sr4 O6 Sr5 7.9(4) 3_445 8_455
O5 Sr4 O6 Sr5 -143.1(6) . 8_455
O5 Sr4 O6 Sr5 -105.5(4) 6 8_455
O12 Sr4 O6 Sr5 136.5(5) . 8_455
O12 Sr4 O6 Sr5 -80.8(13) 6 8_455
P2 Sr4 O6 Sr5 -147.5(8) . 8_455
P2 Sr4 O6 Sr5 -77.7(4) 6 8_455
O9 Sr4 O6 Sr5' 176.4(6) . 8_455
O6 Sr4 O6 Sr5' -48.9(8) 6 8_455
O13 Sr4 O6 Sr5' 54.5(9) 6 8_455
O13 Sr4 O6 Sr5' 91.4(7) . 8_455
O18 Sr4 O6 Sr5' 9.6(6) 3_445 8_455
O5 Sr4 O6 Sr5' -141.4(8) . 8_455
O5 Sr4 O6 Sr5' -103.7(6) 6 8_455
O12 Sr4 O6 Sr5' 138.3(7) . 8_455
O12 Sr4 O6 Sr5' -79.0(14) 6 8_455
P2 Sr4 O6 Sr5' -145.7(10) . 8_455
P2 Sr4 O6 Sr5' -75.9(6) 6 8_455
O26 P7 O20 Al5 101.3(9) 7 .
O20 P7 O20 Al5 -20.5(12) 6 .
O25 P7 O20 Al5 -134.4(8) . .
Na2 P7 O20 Al5 31.1(12) 4_545 .
Na2 P7 O20 Al5 118.4(9) . .
Sr1 P7 O20 Al5 -132.3(10) . .
Sr1 P7 O20 Al5 -74.6(8) 6 .
O26 P7 O20 Na2 -17.1(6) 7 .
O20 P7 O20 Na2 -138.9(4) 6 .
O25 P7 O20 Na2 107.1(5) . .
Na2 P7 O20 Na2 -87.3(5) 4_545 .
Sr1 P7 O20 Na2 109.3(4) . .
Sr1 P7 O20 Na2 167.01(16) 6 .
O26 P7 O20 Sr1 -126.4(5) 7 .
O20 P7 O20 Sr1 111.8(5) 6 .
O25 P7 O20 Sr1 -2.1(5) . .
Na2 P7 O20 Sr1 163.4(3) 4_545 .
Na2 P7 O20 Sr1 -109.3(4) . .
Sr1 P7 O20 Sr1 57.7(4) 6 .
O11A Sr1 O20 P7 -78.0(6) 6 .
O23 Sr1 O20 P7 80.4(6) 8 .
O28 Sr1 O20 P7 85.8(4) . .
O14 Sr1 O20 P7 -58.0(6) 8 .
O19 Sr1 O20 P7 171.4(6) . .
O24 Sr1 O20 P7 21.5(5) 8 .
O25 Sr1 O20 P7 1.4(4) . .
O17 Sr1 O20 P7 149.0(4) . .
O13 Sr1 O20 P7 -157.1(6) 8 .
O16 Sr1 O20 P7 -119.1(6) . .
O11A Sr1 O20 P7 -69.4(5) . .
O11A Sr1 O20 Al5 68.3(5) 6 .
O23 Sr1 O20 Al5 -133.3(4) 8 .
O28 Sr1 O20 Al5 -127.9(5) . .
O14 Sr1 O20 Al5 88.3(5) 8 .
O19 Sr1 O20 Al5 -42.3(4) . .
O24 Sr1 O20 Al5 167.8(4) 8 .
O25 Sr1 O20 Al5 147.7(5) . .
O17 Sr1 O20 Al5 -64.7(5) . .
O13 Sr1 O20 Al5 -10.8(10) 8 .
O16 Sr1 O20 Al5 27.2(4) . .
O11A Sr1 O20 Al5 76.9(5) . .
O11A Sr1 O20 Na2 -179.4(5) 6 .
O23 Sr1 O20 Na2 -21.0(5) 8 .
O28 Sr1 O20 Na2 -15.6(3) . .
O14 Sr1 O20 Na2 -159.4(4) 8 .
O19 Sr1 O20 Na2 70.0(4) . .
O24 Sr1 O20 Na2 -79.9(3) 8 .
O25 Sr1 O20 Na2 -100.0(4) . .
O17 Sr1 O20 Na2 47.6(4) . .
O13 Sr1 O20 Na2 101.5(7) 8 .
O16 Sr1 O20 Na2 139.5(5) . .
O11A Sr1 O20 Na2 -170.8(4) . .
O6 Sr5 O29 P1 -55.0(7) 8 7_556
O15 Sr5 O29 P1 139.2(6) . 7_556
O16 Sr5 O29 P1 152.6(7) . 7_556
O1 Sr5 O29 P1 4.4(4) 4_556 7_556
O18 Sr5 O29 P1 -114.9(6) . 7_556
O8 Sr5 O29 P1 34.0(6) . 7_556
O19 Sr5 O29 P1 -160.8(5) . 7_556
O12 Sr5 O29 P1 96.9(5) . 7_556
P4 Sr5 O29 P1 122.3(5) . 7_556
P6 Sr5 O29 P1 -137.5(5) . 7_556
O6 Sr5 O29 Sr5 47.5(7) 8 6_565
O15 Sr5 O29 Sr5 -118.2(4) . 6_565
O16 Sr5 O29 Sr5 -104.9(7) . 6_565
O1 Sr5 O29 Sr5 106.9(5) 4_556 6_565
O18 Sr5 O29 Sr5 -12.4(5) . 6_565
O8 Sr5 O29 Sr5 136.6(4) . 6_565
O19 Sr5 O29 Sr5 -58.3(5) . 6_565
P1 Sr5 O29 Sr5 102.5(7) 7_556 6_565
O12 Sr5 O29 Sr5 -160.6(5) . 6_565
P4 Sr5 O29 Sr5 -135.1(4) . 6_565
P6 Sr5 O29 Sr5 -34.9(4) . 6_565
O6 Sr5 O29 Sr5' 43.4(8) 8 6_565
O15 Sr5 O29 Sr5' -122.4(5) . 6_565
O16 Sr5 O29 Sr5' -109.0(7) . 6_565
O1 Sr5 O29 Sr5' 102.8(6) 4_556 6_565
O18 Sr5 O29 Sr5' -16.5(5) . 6_565
O8 Sr5 O29 Sr5' 132.4(5) . 6_565
O19 Sr5 O29 Sr5' -62.4(5) . 6_565
P1 Sr5 O29 Sr5' 98.4(7) 7_556 6_565
O12 Sr5 O29 Sr5' -164.8(6) . 6_565
P4 Sr5 O29 Sr5' -139.3(5) . 6_565
P6 Sr5 O29 Sr5' -39.1(5) . 6_565
O6 Sr5 O29 Sr5' -109(3) 8 .
O15 Sr5 O29 Sr5' 85(2) . .
O16 Sr5 O29 Sr5' 98(2) . .
O1 Sr5 O29 Sr5' -50(2) 4_556 .
O18 Sr5 O29 Sr5' -169(2) . .
O8 Sr5 O29 Sr5' -20(2) . .
O19 Sr5 O29 Sr5' 145(2) . .
P1 Sr5 O29 Sr5' -54(2) 7_556 .
O12 Sr5 O29 Sr5' 43(2) . .
P4 Sr5 O29 Sr5' 68(2) . .
P6 Sr5 O29 Sr5' 168(2) . .
O6 Sr5 O29 Sr3 -166.3(5) 8 .
O15 Sr5 O29 Sr3 28.0(6) . .
O16 Sr5 O29 Sr3 41.3(10) . .
O1 Sr5 O29 Sr3 -106.9(6) 4_556 .
O18 Sr5 O29 Sr3 133.8(6) . .
O8 Sr5 O29 Sr3 -77.2(5) . .
O19 Sr5 O29 Sr3 87.9(5) . .
P1 Sr5 O29 Sr3 -111.3(7) 7_556 .
O12 Sr5 O29 Sr3 -14.4(4) . .
P4 Sr5 O29 Sr3 11.1(4) . .
P6 Sr5 O29 Sr3 111.3(5) . .
O6 Sr5' O29 P1 -70.2(10) 8 7_556
O15 Sr5' O29 P1 147.9(9) . 7_556
O1 Sr5' O29 P1 -0.9(6) 4_556 7_556
O16 Sr5' O29 P1 175.8(17) . 7_556
O8 Sr5' O29 P1 28.5(10) . 7_556
O10 Sr5' O29 P1 16(16) . 7_556
O12 Sr5' O29 P1 98.6(6) . 7_556
O18 Sr5' O29 P1 -117.0(6) . 7_556
P5 Sr5' O29 P1 175(3) . 7_556
Na1 Sr5' O29 P1 55.7(5) . 7_556
O6 Sr5' O29 Sr5 32.1(11) 8 6_565
O15 Sr5' O29 Sr5 -109.9(7) . 6_565
O1 Sr5' O29 Sr5 101.3(8) 4_556 6_565
O16 Sr5' O29 Sr5 -82.0(16) . 6_565
O8 Sr5' O29 Sr5 130.7(10) . 6_565
O10 Sr5' O29 Sr5 118(16) . 6_565
O12 Sr5' O29 Sr5 -159.1(6) . 6_565
O18 Sr5' O29 Sr5 -14.8(5) . 6_565
P1 Sr5' O29 Sr5 102.2(7) 7_556 6_565
P5 Sr5' O29 Sr5 -83(3) . 6_565
Na1 Sr5' O29 Sr5 157.9(6) . 6_565
O6 Sr5' O29 Sr5 56(3) 8 .
O15 Sr5' O29 Sr5 -86(2) . .
O1 Sr5' O29 Sr5 126(3) 4_556 .
O16 Sr5' O29 Sr5 -57.6(17) . .
O8 Sr5' O29 Sr5 155(3) . .
O10 Sr5' O29 Sr5 143(17) . .
O12 Sr5' O29 Sr5 -135(2) . .
O18 Sr5' O29 Sr5 10(2) . .
P1 Sr5' O29 Sr5 127(2) 7_556 .
P5 Sr5' O29 Sr5 -59(3) . .
Na1 Sr5' O29 Sr5 -178(2) . .
O6 Sr5' O29 Sr5' 26.8(14) 8 6_565
O15 Sr5' O29 Sr5' -115.1(7) . 6_565
O1 Sr5' O29 Sr5' 96.1(10) 4_556 6_565
O16 Sr5' O29 Sr5' -87.2(15) . 6_565
O8 Sr5' O29 Sr5' 125.5(11) . 6_565
O10 Sr5' O29 Sr5' 113(16) . 6_565
O12 Sr5' O29 Sr5' -164.4(7) . 6_565
O18 Sr5' O29 Sr5' -20.0(7) . 6_565
P1 Sr5' O29 Sr5' 97.0(8) 7_556 6_565
P5 Sr5' O29 Sr5' -88(3) . 6_565
Na1 Sr5' O29 Sr5' 152.7(8) . 6_565
O6 Sr5' O29 Sr3 -175.7(7) 8 .
O15 Sr5' O29 Sr3 42.3(11) . .
O1 Sr5' O29 Sr3 -106.5(6) 4_556 .
O16 Sr5' O29 Sr3 70(2) . .
O8 Sr5' O29 Sr3 -77.1(7) . .
O10 Sr5' O29 Sr3 -90(15) . .
O12 Sr5' O29 Sr3 -6.9(6) . .
O18 Sr5' O29 Sr3 137.5(6) . .
P1 Sr5' O29 Sr3 -105.5(8) 7_556 .
P5 Sr5' O29 Sr3 69(4) . .
Na1 Sr5' O29 Sr3 -49.9(5) . .
O11A Sr3 O29 P1 -167.8(5) 3_455 7_556
O11A Sr3 O29 P1 167.8(5) 8_455 7_556
O14 Sr3 O29 P1 -148.5(2) . 7_556
O14 Sr3 O29 P1 148.5(2) 6_565 7_556
O12 Sr3 O29 P1 93.1(2) 6_565 7_556
O12 Sr3 O29 P1 -93.1(2) . 7_556
O7 Sr3 O29 P1 30.33(19) 6_565 7_556
O7 Sr3 O29 P1 -30.33(19) . 7_556
O10 Sr3 O29 P1 0.000(4) 3_455 7_556
O2 Sr3 O29 P1 0.0 7_556 7_556
P4 Sr3 O29 P1 -122.37(9) . 7_556
O11A Sr3 O29 Sr5 81.9(7) 3_455 6_565
O11A Sr3 O29 Sr5 57.6(8) 8_455 6_565
O14 Sr3 O29 Sr5 101.2(6) . 6_565
O14 Sr3 O29 Sr5 38.3(6) 6_565 6_565
O12 Sr3 O29 Sr5 -17.2(5) 6_565 6_565
O12 Sr3 O29 Sr5 156.6(6) . 6_565
O7 Sr3 O29 Sr5 -79.9(6) 6_565 6_565
O7 Sr3 O29 Sr5 -140.6(5) . 6_565
O10 Sr3 O29 Sr5 -110.3(5) 3_455 6_565
O2 Sr3 O29 Sr5 -110.3(5) 7_556 6_565
P4 Sr3 O29 Sr5 127.4(6) . 6_565
O11A Sr3 O29 Sr5 -57.6(8) 3_455 .
O11A Sr3 O29 Sr5 -81.9(7) 8_455 .
O14 Sr3 O29 Sr5 -38.3(6) . .
O14 Sr3 O29 Sr5 -101.2(6) 6_565 .
O12 Sr3 O29 Sr5 -156.6(6) 6_565 .
O12 Sr3 O29 Sr5 17.2(5) . .
O7 Sr3 O29 Sr5 140.6(5) 6_565 .
O7 Sr3 O29 Sr5 79.9(6) . .
O10 Sr3 O29 Sr5 110.3(5) 3_455 .
O2 Sr3 O29 Sr5 110.3(5) 7_556 .
P4 Sr3 O29 Sr5 -12.1(5) . .
O11A Sr3 O29 Sr5' 91.2(8) 3_455 6_565
O11A Sr3 O29 Sr5' 66.9(9) 8_455 6_565
O14 Sr3 O29 Sr5' 110.5(7) . 6_565
O14 Sr3 O29 Sr5' 47.6(7) 6_565 6_565
O12 Sr3 O29 Sr5' -7.8(7) 6_565 6_565
O12 Sr3 O29 Sr5' 166.0(8) . 6_565
O7 Sr3 O29 Sr5' -70.6(7) 6_565 6_565
O7 Sr3 O29 Sr5' -131.3(7) . 6_565
O10 Sr3 O29 Sr5' -100.9(7) 3_455 6_565
O2 Sr3 O29 Sr5' -100.9(7) 7_556 6_565
P4 Sr3 O29 Sr5' 136.7(7) . 6_565
O11A Sr3 O29 Sr5' -66.9(9) 3_455 .
O11A Sr3 O29 Sr5' -91.2(8) 8_455 .
O14 Sr3 O29 Sr5' -47.6(7) . .
O14 Sr3 O29 Sr5' -110.5(7) 6_565 .
O12 Sr3 O29 Sr5' -166.0(8) 6_565 .
O12 Sr3 O29 Sr5' 7.8(7) . .
O7 Sr3 O29 Sr5' 131.3(7) 6_565 .
O7 Sr3 O29 Sr5' 70.6(7) . .
O10 Sr3 O29 Sr5' 100.9(7) 3_455 .
O2 Sr3 O29 Sr5' 100.9(7) 7_556 .
P4 Sr3 O29 Sr5' -21.4(7) . .
O9 P3 O8 Al4 133.7(11) . 3
O8 P3 O8 Al4 -105.6(9) 6 3
O3 P3 O8 Al4 12.7(13) . 3
Li1A P3 O8 Al4 -118.3(13) . 3
Na1 P3 O8 Al4 -99(3) 6 3
Na1 P3 O8 Al4 73.3(10) . 3
Li1A P3 O8 Al4 -18.6(11) 5_656 3
Sr5' P3 O8 Al4 -147.8(9) 6 3
Sr5' P3 O8 Al4 146.8(15) . 3
O9 P3 O8 Li1A -108.0(9) . .
O8 P3 O8 Li1A 12.7(10) 6 .
O3 P3 O8 Li1A 131.0(7) . .
Na1 P3 O8 Li1A 20(3) 6 .
Na1 P3 O8 Li1A -168.4(7) . .
Li1A P3 O8 Li1A 99.7(6) 5_656 .
Sr5' P3 O8 Li1A -29.5(7) 6 .
Sr5' P3 O8 Li1A -94.9(8) . .
O9 P3 O8 Na1 60.4(7) . .
O8 P3 O8 Na1 -178.9(5) 6 .
O3 P3 O8 Na1 -60.7(6) . .
Li1A P3 O8 Na1 168.4(7) . .
Na1 P3 O8 Na1 -172(3) 6 .
Li1A P3 O8 Na1 -91.9(4) 5_656 .
Sr5' P3 O8 Na1 138.9(3) 6 .
Sr5' P3 O8 Na1 73.4(6) . .
O9 P3 O8 Sr5' -13.1(10) . .
O8 P3 O8 Sr5' 107.7(8) 6 .
O3 P3 O8 Sr5' -134.1(7) . .
Li1A P3 O8 Sr5' 94.9(8) . .
Na1 P3 O8 Sr5' 114(3) 6 .
Na1 P3 O8 Sr5' -73.4(6) . .
Li1A P3 O8 Sr5' -165.4(7) 5_656 .
Sr5' P3 O8 Sr5' 65.4(7) 6 .
O9 P3 O8 Sr5 -12.1(9) . .
O8 P3 O8 Sr5 108.7(7) 6 .
O3 P3 O8 Sr5 -133.1(6) . .
Li1A P3 O8 Sr5 95.9(7) . .
Na1 P3 O8 Sr5 115(3) 6 .
Na1 P3 O8 Sr5 -72.4(6) . .
Li1A P3 O8 Sr5 -164.4(6) 5_656 .
Sr5' P3 O8 Sr5 66.4(7) 6 .
Sr5' P3 O8 Sr5 1.0(5) . .
O6 Sr5' O8 P3 -141.7(7) 8 .
O15 Sr5' O8 P3 18.2(10) . .
O1 Sr5' O8 P3 136.5(8) 4_556 .
O16 Sr5' O8 P3 -45.1(12) . .
O29 Sr5' O8 P3 109.1(8) . .
O10 Sr5' O8 P3 -71.9(7) . .
O12 Sr5' O8 P3 53.2(6) . .
O18 Sr5' O8 P3 -174.7(9) . .
P1 Sr5' O8 P3 122.1(6) 7_556 .
P5 Sr5' O8 P3 -58.7(8) . .
Na1 Sr5' O8 P3 76.4(6) . .
O6 Sr5' O8 Al4 60.4(5) 8 3
O15 Sr5' O8 Al4 -139.7(6) . 3
O1 Sr5' O8 Al4 -21.4(5) 4_556 3
O16 Sr5' O8 Al4 157.0(8) . 3
O29 Sr5' O8 Al4 -48.8(9) . 3
O10 Sr5' O8 Al4 130.2(6) . 3
O12 Sr5' O8 Al4 -104.7(5) . 3
O18 Sr5' O8 Al4 27.4(12) . 3
P1 Sr5' O8 Al4 -35.8(5) 7_556 3
P5 Sr5' O8 Al4 143.4(5) . 3
Na1 Sr5' O8 Al4 -81.5(4) . 3
O6 Sr5' O8 Li1A -47.2(6) 8 .
O15 Sr5' O8 Li1A 112.7(7) . .
O1 Sr5' O8 Li1A -129.0(7) 4_556 .
O16 Sr5' O8 Li1A 49.5(10) . .
O29 Sr5' O8 Li1A -156.3(8) . .
O10 Sr5' O8 Li1A 22.7(6) . .
O12 Sr5' O8 Li1A 147.7(6) . .
O18 Sr5' O8 Li1A -80.2(12) . .
P1 Sr5' O8 Li1A -143.3(6) 7_556 .
P5 Sr5' O8 Li1A 35.8(7) . .
Na1 Sr5' O8 Li1A 170.9(6) . .
O6 Sr5' O8 Na1 141.9(5) 8 .
O15 Sr5' O8 Na1 -58.2(6) . .
O1 Sr5' O8 Na1 60.1(4) 4_556 .
O16 Sr5' O8 Na1 -121.4(9) . .
O29 Sr5' O8 Na1 32.8(7) . .
O10 Sr5' O8 Na1 -148.2(5) . .
O12 Sr5' O8 Na1 -23.2(3) . .
O18 Sr5' O8 Na1 108.9(11) . .
P1 Sr5' O8 Na1 45.8(4) 7_556 .
P5 Sr5' O8 Na1 -135.1(6) . .
O6 Sr5' O8 Sr5 51(7) 8 .
O15 Sr5' O8 Sr5 -150(7) . .
O1 Sr5' O8 Sr5 -31(7) 4_556 .
O16 Sr5' O8 Sr5 147(8) . .
O29 Sr5' O8 Sr5 -59(7) . .
O10 Sr5' O8 Sr5 120(7) . .
O12 Sr5' O8 Sr5 -115(7) . .
O18 Sr5' O8 Sr5 18(6) . .
P1 Sr5' O8 Sr5 -46(7) 7_556 .
P5 Sr5' O8 Sr5 134(7) . .
Na1 Sr5' O8 Sr5 -91(7) . .
O6 Sr5 O8 P3 -138.6(7) 8 .
O15 Sr5 O8 P3 14.5(7) . .
O29 Sr5 O8 P3 103.8(6) . .
O16 Sr5 O8 P3 -42.6(7) . .
O1 Sr5 O8 P3 134.6(8) 4_556 .
O18 Sr5 O8 P3 -170.4(7) . .
O19 Sr5 O8 P3 -34.5(13) . .
P1 Sr5 O8 P3 119.5(6) 7_556 .
O12 Sr5 O8 P3 50.1(6) . .
P4 Sr5 O8 P3 33.5(6) . .
P6 Sr5 O8 P3 -130.3(15) . .
O6 Sr5 O8 Al4 63.9(4) 8 3
O15 Sr5 O8 Al4 -143.0(4) . 3
O29 Sr5 O8 Al4 -53.7(5) . 3
O16 Sr5 O8 Al4 159.9(4) . 3
O1 Sr5 O8 Al4 -22.9(3) 4_556 3
O18 Sr5 O8 Al4 32.1(9) . 3
O19 Sr5 O8 Al4 168.1(7) . 3
P1 Sr5 O8 Al4 -38.0(3) 7_556 3
O12 Sr5 O8 Al4 -107.4(4) . 3
P4 Sr5 O8 Al4 -123.9(4) . 3
P6 Sr5 O8 Al4 72.2(17) . 3
O6 Sr5 O8 Li1A -43.3(6) 8 .
O15 Sr5 O8 Li1A 109.7(6) . .
O29 Sr5 O8 Li1A -160.9(6) . .
O16 Sr5 O8 Li1A 52.7(6) . .
O1 Sr5 O8 Li1A -130.2(6) 4_556 .
O18 Sr5 O8 Li1A -75.2(9) . .
O19 Sr5 O8 Li1A 60.8(11) . .
P1 Sr5 O8 Li1A -145.2(5) 7_556 .
O12 Sr5 O8 Li1A 145.4(6) . .
P4 Sr5 O8 Li1A 128.8(5) . .
P6 Sr5 O8 Li1A -35.1(18) . .
O6 Sr5 O8 Na1 146.4(4) 8 .
O15 Sr5 O8 Na1 -60.6(4) . .
O29 Sr5 O8 Na1 28.8(4) . .
O16 Sr5 O8 Na1 -117.6(4) . .
O1 Sr5 O8 Na1 59.5(4) 4_556 .
O18 Sr5 O8 Na1 114.5(8) . .
O19 Sr5 O8 Na1 -109.5(9) . .
P1 Sr5 O8 Na1 44.4(3) 7_556 .
O12 Sr5 O8 Na1 -24.9(3) . .
P4 Sr5 O8 Na1 -41.5(3) . .
P6 Sr5 O8 Na1 154.6(15) . .
O6 Sr5 O8 Sr5' -126(7) 8 .
O15 Sr5 O8 Sr5' 27(7) . .
O29 Sr5 O8 Sr5' 117(7) . .
O16 Sr5 O8 Sr5' -30(7) . .
O1 Sr5 O8 Sr5' 147(7) 4_556 .
O18 Sr5 O8 Sr5' -158(8) . .
O19 Sr5 O8 Sr5' -22(7) . .
P1 Sr5 O8 Sr5' 132(7) 7_556 .
O12 Sr5 O8 Sr5' 63(7) . .
P4 Sr5 O8 Sr5' 46(7) . .
P6 Sr5 O8 Sr5' -118(8) . .
O6 P2 O5 Al3 -117.8(10) . .
O4 P2 O5 Al3 5.2(12) . .
O7 P2 O5 Al3 123.4(10) . .
Na1 P2 O5 Al3 144.8(12) . .
Li1A P2 O5 Al3 82.7(17) 3_455 .
Na1 P2 O5 Al3 36.0(10) 7_556 .
Sr4 P2 O5 Al3 -123.9(11) . .
Sr5' P2 O5 Al3 -84.7(12) 8_455 .
Sr5 P2 O5 Al3 -89.4(10) 8_455 .
O6 P2 O5 Na1 97.4(5) . .
O4 P2 O5 Na1 -139.6(5) . .
O7 P2 O5 Na1 -21.4(5) . .
Li1A P2 O5 Na1 -62.1(14) 3_455 .
Na1 P2 O5 Na1 -108.8(3) 7_556 .
Sr4 P2 O5 Na1 91.3(4) . .
Sr5' P2 O5 Na1 130.5(7) 8_455 .
Sr5 P2 O5 Na1 125.8(4) 8_455 .
O6 P2 O5 Sr4 6.1(5) . .
O4 P2 O5 Sr4 129.2(4) . .
O7 P2 O5 Sr4 -112.7(4) . .
Na1 P2 O5 Sr4 -91.3(4) . .
Li1A P2 O5 Sr4 -153.4(12) 3_455 .
Na1 P2 O5 Sr4 160.0(3) 7_556 .
Sr5' P2 O5 Sr4 39.2(8) 8_455 .
Sr5 P2 O5 Sr4 34.6(5) 8_455 .
O5 Al3 O5 P2 103.4(10) 6 .
O3 Al3 O5 P2 -165.2(10) . .
O7 Al3 O5 P2 -78.4(11) 7_556 .
O7 Al3 O5 P2 -119(9) 4_546 .
O2 Al3 O5 P2 6.4(11) . .
Li1A Al3 O5 P2 -130.6(10) 5_656 .
Na1 Al3 O5 P2 -35.2(10) 7_556 .
Na1 Al3 O5 P2 45.4(13) 4_546 .
Na1 Al3 O5 P2 139.8(10) 6 .
Na1 Al3 O5 P2 -142.3(13) . .
Sr3 Al3 O5 P2 -46.7(12) 7_556 .
O5 Al3 O5 Na1 -114.3(4) 6 .
O3 Al3 O5 Na1 -22.9(5) . .
O7 Al3 O5 Na1 63.9(5) 7_556 .
O7 Al3 O5 Na1 24(9) 4_546 .
O2 Al3 O5 Na1 148.7(5) . .
Li1A Al3 O5 Na1 11.7(7) 5_656 .
Na1 Al3 O5 Na1 107.1(4) 7_556 .
Na1 Al3 O5 Na1 -172.3(4) 4_546 .
Na1 Al3 O5 Na1 -77.9(5) 6 .
Sr3 Al3 O5 Na1 95.6(5) 7_556 .
O5 Al3 O5 Sr4 -18.2(5) 6 .
O3 Al3 O5 Sr4 73.3(4) . .
O7 Al3 O5 Sr4 160.1(3) 7_556 .
O7 Al3 O5 Sr4 120(9) 4_546 .
O2 Al3 O5 Sr4 -115.1(4) . .
Li1A Al3 O5 Sr4 107.9(5) 5_656 .
Na1 Al3 O5 Sr4 -156.7(4) 7_556 .
Na1 Al3 O5 Sr4 -76.2(5) 4_546 .
Na1 Al3 O5 Sr4 18.3(4) 6 .
Na1 Al3 O5 Sr4 96.2(5) . .
Sr3 Al3 O5 Sr4 -168.2(2) 7_556 .
O9 Sr4 O5 P2 139.0(4) . .
O6 Sr4 O5 P2 -4.2(4) . .
O6 Sr4 O5 P2 -102.3(4) 6 .
O13 Sr4 O5 P2 138.7(8) 6 .
O13 Sr4 O5 P2 61.5(5) . .
O18 Sr4 O5 P2 -33.6(4) 3_445 .
O5 Sr4 O5 P2 -138.2(3) 6 .
O12 Sr4 O5 P2 71.9(4) . .
O12 Sr4 O5 P2 -170.7(3) 6 .
P2 Sr4 O5 P2 -119.9(4) 6 .
O9 Sr4 O5 Al3 -68.3(4) . .
O6 Sr4 O5 Al3 148.5(5) . .
O6 Sr4 O5 Al3 50.4(4) 6 .
O13 Sr4 O5 Al3 -68.6(10) 6 .
O13 Sr4 O5 Al3 -145.8(4) . .
O18 Sr4 O5 Al3 119.1(4) 3_445 .
O5 Sr4 O5 Al3 14.5(4) 6 .
O12 Sr4 O5 Al3 -135.4(4) . .
O12 Sr4 O5 Al3 -18.0(5) 6 .
P2 Sr4 O5 Al3 152.7(6) . .
P2 Sr4 O5 Al3 32.8(3) 6 .
O9 Sr4 O5 Na1 42.9(3) . .
O6 Sr4 O5 Na1 -100.3(5) . .
O6 Sr4 O5 Na1 161.6(4) 6 .
O13 Sr4 O5 Na1 42.6(10) 6 .
O13 Sr4 O5 Na1 -34.6(5) . .
O18 Sr4 O5 Na1 -129.8(3) 3_445 .
O5 Sr4 O5 Na1 125.6(3) 6 .
O12 Sr4 O5 Na1 -24.3(3) . .
O12 Sr4 O5 Na1 93.1(4) 6 .
P2 Sr4 O5 Na1 -96.1(5) . .
P2 Sr4 O5 Na1 144.0(3) 6 .
O28 P8 O21 Al5 -99.7(8) 7 .
O23 P8 O21 Al5 23.2(9) . .
O24 P8 O21 Al5 137.4(7) . .
Na2 P8 O21 Al5 -111.8(8) . .
Li3 P8 O21 Al5 -44.3(10) 7 .
Sr1 P8 O21 Al5 78.3(7) 8_455 .
Sr2 P8 O21 Al5 138.1(9) . .
O28 P8 O21 Na2 12.2(5) 7 .
O23 P8 O21 Na2 135.0(4) . .
O24 P8 O21 Na2 -110.8(4) . .
Li3 P8 O21 Na2 67.5(6) 7 .
Sr1 P8 O21 Na2 -169.91(14) 8_455 .
Sr2 P8 O21 Na2 -110.1(4) . .
O28 P8 O21 Sr2 122.3(5) 7 .
O23 P8 O21 Sr2 -114.9(4) . .
O24 P8 O21 Sr2 -0.7(5) . .
Na2 P8 O21 Sr2 110.1(4) . .
Li3 P8 O21 Sr2 177.6(5) 7 .
Sr1 P8 O21 Sr2 -59.8(4) 8_455 .
O21 Sr2 O21 P8 -74.3(7) 6_565 .
O26 Sr2 O21 P8 -82.6(5) . .
O14 Sr2 O21 P8 60.1(6) 6_565 .
O14 Sr2 O21 P8 74.0(4) . .
O24 Sr2 O21 P8 0.5(3) . .
O24 Sr2 O21 P8 -18.2(5) 6_565 .
O19 Sr2 O21 P8 -151.2(4) 6_565 .
O19 Sr2 O21 P8 -168.9(5) . .
O15 Sr2 O21 P8 151.5(6) 6_565 .
O15 Sr2 O21 P8 122.5(5) . .
O21 Sr2 O21 Al5 138.0(4) 6_565 .
O26 Sr2 O21 Al5 129.8(5) . .
O14 Sr2 O21 Al5 -87.6(5) 6_565 .
O14 Sr2 O21 Al5 -73.6(4) . .
O24 Sr2 O21 Al5 -147.2(5) . .
O24 Sr2 O21 Al5 -165.9(4) 6_565 .
O19 Sr2 O21 Al5 61.1(5) 6_565 .
O19 Sr2 O21 Al5 43.5(4) . .
O15 Sr2 O21 Al5 3.8(11) 6_565 .
O15 Sr2 O21 Al5 -25.2(3) . .
P8 Sr2 O21 Al5 -147.7(7) . .
O21 Sr2 O21 Na2 22.9(8) 6_565 .
O26 Sr2 O21 Na2 14.7(4) . .
O14 Sr2 O21 Na2 157.4(3) 6_565 .
O14 Sr2 O21 Na2 171.3(4) . .
O24 Sr2 O21 Na2 97.7(4) . .
O24 Sr2 O21 Na2 79.1(3) 6_565 .
O19 Sr2 O21 Na2 -53.9(4) 6_565 .
O19 Sr2 O21 Na2 -71.6(4) . .
O15 Sr2 O21 Na2 -111.2(8) 6_565 .
O15 Sr2 O21 Na2 -140.3(4) . .
P8 Sr2 O21 Na2 97.3(5) . .
O14 P4 O12 Na1 -149(2) . .
O13 P4 O12 Na1 89(2) . .
O15 P4 O12 Na1 -31(2) . .
Sr3 P4 O12 Na1 -147(2) . .
Sr1 P4 O12 Na1 158(2) 8_455 .
Sr4 P4 O12 Na1 85(2) . .
Sr5' P4 O12 Na1 -32(2) . .
Sr5 P4 O12 Na1 -40(2) . .
Sr2 P4 O12 Na1 -101(2) . .
O14 P4 O12 Sr3 -2.5(7) . .
O13 P4 O12 Sr3 -124.3(5) . .
O15 P4 O12 Sr3 116.1(5) . .
Sr1 P4 O12 Sr3 -55.3(5) 8_455 .
Sr4 P4 O12 Sr3 -127.8(4) . .
Sr5' P4 O12 Sr3 114.7(6) . .
Sr5 P4 O12 Sr3 107.2(4) . .
Sr2 P4 O12 Sr3 45.6(5) . .
O14 P4 O12 Sr4 125.4(6) . .
O13 P4 O12 Sr4 3.5(5) . .
O15 P4 O12 Sr4 -116.0(5) . .
Sr3 P4 O12 Sr4 127.8(4) . .
Sr1 P4 O12 Sr4 72.6(4) 8_455 .
Sr5' P4 O12 Sr4 -117.5(6) . .
Sr5 P4 O12 Sr4 -125.0(3) . .
Sr2 P4 O12 Sr4 173.46(17) . .
O14 P4 O12 Sr5' -117.2(7) . .
O13 P4 O12 Sr5' 121.0(6) . .
O15 P4 O12 Sr5' 1.4(7) . .
Sr3 P4 O12 Sr5' -114.7(6) . .
Sr1 P4 O12 Sr5' -170.0(5) 8_455 .
Sr4 P4 O12 Sr5' 117.5(6) . .
Sr5 P4 O12 Sr5' -7.5(3) . .
Sr2 P4 O12 Sr5' -69.1(6) . .
O14 P4 O12 Sr5 -109.6(6) . .
O13 P4 O12 Sr5 128.5(5) . .
O15 P4 O12 Sr5 9.0(6) . .
Sr3 P4 O12 Sr5 -107.2(4) . .
Sr1 P4 O12 Sr5 -162.4(3) 8_455 .
Sr4 P4 O12 Sr5 125.0(3) . .
Sr5' P4 O12 Sr5 7.5(3) . .
Sr2 P4 O12 Sr5 -61.5(4) . .
O11A Sr3 O12 P4 41.5(6) 3_455 .
O11A Sr3 O12 P4 36.1(6) 8_455 .
O14 Sr3 O12 P4 1.6(4) . .
O14 Sr3 O12 P4 -26.1(6) 6_565 .
O12 Sr3 O12 P4 -90.4(6) 6_565 .
O7 Sr3 O12 P4 178.3(4) 6_565 .
O7 Sr3 O12 P4 152.2(5) . .
O10 Sr3 O12 P4 94.6(5) 3_455 .
O29 Sr3 O12 P4 -97.9(5) . .
O2 Sr3 O12 P4 -150.5(5) 7_556 .
O11A Sr3 O12 Na1 -148.1(5) 3_455 .
O11A Sr3 O12 Na1 -153.5(5) 8_455 .
O14 Sr3 O12 Na1 172.0(6) . .
O14 Sr3 O12 Na1 144.4(4) 6_565 .
O12 Sr3 O12 Na1 80.1(6) 6_565 .
O7 Sr3 O12 Na1 -11.3(6) 6_565 .
O7 Sr3 O12 Na1 -37.3(4) . .
O10 Sr3 O12 Na1 -94.9(5) 3_455 .
O29 Sr3 O12 Na1 72.5(5) . .
O2 Sr3 O12 Na1 19.9(4) 7_556 .
P4 Sr3 O12 Na1 170.4(8) . .
O11A Sr3 O12 Sr4 -53.9(5) 3_455 .
O11A Sr3 O12 Sr4 -59.3(6) 8_455 .
O14 Sr3 O12 Sr4 -93.7(5) . .
O14 Sr3 O12 Sr4 -121.4(4) 6_565 .
O12 Sr3 O12 Sr4 174.30(10) 6_565 .
O7 Sr3 O12 Sr4 83.0(5) 6_565 .
O7 Sr3 O12 Sr4 56.9(4) . .
O10 Sr3 O12 Sr4 -0.7(6) 3_455 .
O29 Sr3 O12 Sr4 166.8(5) . .
O2 Sr3 O12 Sr4 114.2(4) 7_556 .
P4 Sr3 O12 Sr4 -95.3(6) . .
O11A Sr3 O12 Sr5' 132.6(6) 3_455 .
O11A Sr3 O12 Sr5' 127.2(6) 8_455 .
O14 Sr3 O12 Sr5' 92.7(6) . .
O14 Sr3 O12 Sr5' 65.0(6) 6_565 .
O12 Sr3 O12 Sr5' 0.7(8) 6_565 .
O7 Sr3 O12 Sr5' -90.6(5) 6_565 .
O7 Sr3 O12 Sr5' -116.7(5) . .
O10 Sr3 O12 Sr5' -174.3(5) 3_455 .
O29 Sr3 O12 Sr5' -6.8(5) . .
O2 Sr3 O12 Sr5' -59.4(5) 7_556 .
P4 Sr3 O12 Sr5' 91.1(6) . .
O11A Sr3 O12 Sr5 127.8(5) 3_455 .
O11A Sr3 O12 Sr5 122.3(4) 8_455 .
O14 Sr3 O12 Sr5 87.9(4) . .
O14 Sr3 O12 Sr5 60.2(4) 6_565 .
O12 Sr3 O12 Sr5 -4.1(7) 6_565 .
O7 Sr3 O12 Sr5 -95.4(4) 6_565 .
O7 Sr3 O12 Sr5 -121.5(4) . .
O10 Sr3 O12 Sr5 -179.1(3) 3_455 .
O29 Sr3 O12 Sr5 -11.6(3) . .
O2 Sr3 O12 Sr5 -64.2(3) 7_556 .
P4 Sr3 O12 Sr5 86.3(5) . .
O9 Sr4 O12 P4 104.0(6) . .
O6 Sr4 O12 P4 -112.4(5) . .
O6 Sr4 O12 P4 -144.7(11) 6 .
O13 Sr4 O12 P4 25.5(5) 6 .
O13 Sr4 O12 P4 -2.5(4) . .
O18 Sr4 O12 P4 -61.5(5) 3_445 .
O5 Sr4 O12 P4 -170.9(5) . .
O5 Sr4 O12 P4 160.3(4) 6 .
O12 Sr4 O12 P4 77.2(6) 6 .
P2 Sr4 O12 P4 -141.3(5) . .
P2 Sr4 O12 P4 168.0(2) 6 .
O9 Sr4 O12 Na1 -58.5(5) . .
O6 Sr4 O12 Na1 85.0(4) . .
O6 Sr4 O12 Na1 52.8(14) 6 .
O13 Sr4 O12 Na1 -137.1(4) 6 .
O13 Sr4 O12 Na1 -165.1(6) . .
O18 Sr4 O12 Na1 135.9(5) 3_445 .
O5 Sr4 O12 Na1 26.6(4) . .
O5 Sr4 O12 Na1 -2.3(5) 6 .
O12 Sr4 O12 Na1 -85.4(5) 6 .
P2 Sr4 O12 Na1 56.2(3) . .
P2 Sr4 O12 Na1 5.5(6) 6 .
O9 Sr4 O12 Sr3 -158.1(6) . .
O6 Sr4 O12 Sr3 -14.5(4) . .
O6 Sr4 O12 Sr3 -46.8(14) 6 .
O13 Sr4 O12 Sr3 123.3(4) 6 .
O13 Sr4 O12 Sr3 95.4(5) . .
O18 Sr4 O12 Sr3 36.4(5) 3_445 .
O5 Sr4 O12 Sr3 -73.0(4) . .
O5 Sr4 O12 Sr3 -101.8(4) 6 .
O12 Sr4 O12 Sr3 175.06(9) 6 .
P2 Sr4 O12 Sr3 -43.4(3) . .
P2 Sr4 O12 Sr3 -94.1(5) 6 .
O9 Sr4 O12 Sr5' 15.4(5) . .
O6 Sr4 O12 Sr5' 158.9(5) . .
O6 Sr4 O12 Sr5' 126.6(12) 6 .
O13 Sr4 O12 Sr5' -63.2(5) 6 .
O13 Sr4 O12 Sr5' -91.2(5) . .
O18 Sr4 O12 Sr5' -150.2(5) 3_445 .
O5 Sr4 O12 Sr5' 100.5(5) . .
O5 Sr4 O12 Sr5' 71.6(5) 6 .
O12 Sr4 O12 Sr5' -11.5(7) 6 .
P2 Sr4 O12 Sr5' 130.1(5) . .
P2 Sr4 O12 Sr5' 79.4(6) 6 .
O9 Sr4 O12 Sr5 20.1(5) . .
O6 Sr4 O12 Sr5 163.6(5) . .
O6 Sr4 O12 Sr5 131.3(11) 6 .
O13 Sr4 O12 Sr5 -58.5(4) 6 .
O13 Sr4 O12 Sr5 -86.5(4) . .
O18 Sr4 O12 Sr5 -145.5(4) 3_445 .
O5 Sr4 O12 Sr5 105.2(4) . .
O5 Sr4 O12 Sr5 76.3(4) 6 .
O12 Sr4 O12 Sr5 -6.8(6) 6 .
P2 Sr4 O12 Sr5 134.8(4) . .
P2 Sr4 O12 Sr5 84.1(5) 6 .
O6 Sr5' O12 P4 147(4) 8 .
O15 Sr5' O12 P4 -1.1(6) . .
O1 Sr5' O12 P4 157.6(7) 4_556 .
O16 Sr5' O12 P4 -29.5(9) . .
O8 Sr5' O12 P4 -141.4(5) . .
O29 Sr5' O12 P4 103.2(6) . .
O10 Sr5' O12 P4 -81.7(8) . .
O18 Sr5' O12 P4 65.6(6) . .
P1 Sr5' O12 P4 133.0(5) 7_556 .
P5 Sr5' O12 P4 -53.4(8) . .
Na1 Sr5' O12 P4 -170.5(7) . .
O6 Sr5' O12 Na1 -43(4) 8 .
O15 Sr5' O12 Na1 169.5(7) . .
O1 Sr5' O12 Na1 -31.9(6) 4_556 .
O16 Sr5' O12 Na1 141.1(9) . .
O8 Sr5' O12 Na1 29.2(4) . .
O29 Sr5' O12 Na1 -86.3(5) . .
O10 Sr5' O12 Na1 88.8(8) . .
O18 Sr5' O12 Na1 -123.9(6) . .
P1 Sr5' O12 Na1 -56.5(4) 7_556 .
P5 Sr5' O12 Na1 117.1(8) . .
O6 Sr5' O12 Sr3 51(5) 8 .
O15 Sr5' O12 Sr3 -96.9(5) . .
O1 Sr5' O12 Sr3 61.8(8) 4_556 .
O16 Sr5' O12 Sr3 -125.3(7) . .
O8 Sr5' O12 Sr3 122.8(5) . .
O29 Sr5' O12 Sr3 7.4(6) . .
O10 Sr5' O12 Sr3 -177.5(6) . .
O18 Sr5' O12 Sr3 -30.2(6) . .
P1 Sr5' O12 Sr3 37.2(5) 7_556 .
P5 Sr5' O12 Sr3 -149.2(6) . .
Na1 Sr5' O12 Sr3 93.7(5) . .
O6 Sr5' O12 Sr4 -124(4) 8 .
O15 Sr5' O12 Sr4 88.9(7) . .
O1 Sr5' O12 Sr4 -112.5(6) 4_556 .
O16 Sr5' O12 Sr4 60.5(10) . .
O8 Sr5' O12 Sr4 -51.4(4) . .
O29 Sr5' O12 Sr4 -166.9(5) . .
O10 Sr5' O12 Sr4 8.2(9) . .
O18 Sr5' O12 Sr4 155.5(4) . .
P1 Sr5' O12 Sr4 -137.1(4) 7_556 .
P5 Sr5' O12 Sr4 36.5(9) . .
Na1 Sr5' O12 Sr4 -80.6(4) . .
O6 Sr5' O12 Sr5 84(4) 8 .
O15 Sr5' O12 Sr5 -64(2) . .
O1 Sr5' O12 Sr5 95(2) 4_556 .
O16 Sr5' O12 Sr5 -92(2) . .
O8 Sr5' O12 Sr5 156(2) . .
O29 Sr5' O12 Sr5 40.4(18) . .
O10 Sr5' O12 Sr5 -145(2) . .
O18 Sr5' O12 Sr5 2.8(16) . .
P1 Sr5' O12 Sr5 70.2(19) 7_556 .
P5 Sr5' O12 Sr5 -116(2) . .
Na1 Sr5' O12 Sr5 127(2) . .
O6 Sr5 O12 P4 -159.2(10) 8 .
O15 Sr5 O12 P4 -7.0(5) . .
O29 Sr5 O12 P4 108.2(5) . .
O16 Sr5 O12 P4 -40.6(5) . .
O1 Sr5 O12 P4 166.8(5) 4_556 .
O18 Sr5 O12 P4 67.0(6) . .
O8 Sr5 O12 P4 -137.9(5) . .
O19 Sr5 O12 P4 18.9(5) . .
P1 Sr5 O12 P4 138.7(5) 7_556 .
P6 Sr5 O12 P4 42.1(5) . .
O6 Sr5 O12 Na1 9.6(12) 8 .
O15 Sr5 O12 Na1 161.8(6) . .
O29 Sr5 O12 Na1 -83.0(5) . .
O16 Sr5 O12 Na1 128.2(5) . .
O1 Sr5 O12 Na1 -24.4(4) 4_556 .
O18 Sr5 O12 Na1 -124.2(5) . .
O8 Sr5 O12 Na1 30.9(4) . .
O19 Sr5 O12 Na1 -172.2(4) . .
P1 Sr5 O12 Na1 -52.4(4) 7_556 .
P4 Sr5 O12 Na1 168.8(7) . .
P6 Sr5 O12 Na1 -149.0(4) . .
O6 Sr5 O12 Sr3 106.3(11) 8 .
O15 Sr5 O12 Sr3 -101.5(5) . .
O29 Sr5 O12 Sr3 13.7(4) . .
O16 Sr5 O12 Sr3 -135.1(4) . .
O1 Sr5 O12 Sr3 72.3(4) 4_556 .
O18 Sr5 O12 Sr3 -27.5(6) . .
O8 Sr5 O12 Sr3 127.5(3) . .
O19 Sr5 O12 Sr3 -75.6(4) . .
P1 Sr5 O12 Sr3 44.2(3) 7_556 .
P4 Sr5 O12 Sr3 -94.5(5) . .
P6 Sr5 O12 Sr3 -52.4(4) . .
O6 Sr5 O12 Sr4 -72.1(11) 8 .
O15 Sr5 O12 Sr4 80.0(5) . .
O29 Sr5 O12 Sr4 -164.7(5) . .
O16 Sr5 O12 Sr4 46.4(5) . .
O1 Sr5 O12 Sr4 -106.2(4) 4_556 .
O18 Sr5 O12 Sr4 154.0(4) . .
O8 Sr5 O12 Sr4 -50.9(4) . .
O19 Sr5 O12 Sr4 106.0(4) . .
P1 Sr5 O12 Sr4 -134.2(4) 7_556 .
P4 Sr5 O12 Sr4 87.0(5) . .
P6 Sr5 O12 Sr4 129.2(3) . .
O6 Sr5 O12 Sr5' -42.4(18) 8 .
O15 Sr5 O12 Sr5' 110(2) . .
O29 Sr5 O12 Sr5' -135(2) . .
O16 Sr5 O12 Sr5' 76(2) . .
O1 Sr5 O12 Sr5' -76.5(19) 4_556 .
O18 Sr5 O12 Sr5' -176(2) . .
O8 Sr5 O12 Sr5' -21.2(19) . .
O19 Sr5 O12 Sr5' 136(2) . .
P1 Sr5 O12 Sr5' -104(2) 7_556 .
P4 Sr5 O12 Sr5' 117(2) . .
P6 Sr5 O12 Sr5' 159(2) . .
O18 P6 O17 Al2 0.000(2) . 3
O19 P6 O17 Al2 -121.5(6) . 3
O19 P6 O17 Al2 121.5(6) 6_565 3
Li0A P6 O17 Al2 180.000(2) . 3
Sr1 P6 O17 Al2 95.9(3) 6_565 3
Sr1 P6 O17 Al2 -95.9(3) . 3
Sr2 P6 O17 Al2 180.0 . 3
Sr5 P6 O17 Al2 48.8(4) 6_565 3
Sr5 P6 O17 Al2 -48.8(4) . 3
O18 P6 O17 Li0A 180.0 . .
O19 P6 O17 Li0A 58.5(6) . .
O19 P6 O17 Li0A -58.5(6) 6_565 .
Sr1 P6 O17 Li0A -84.1(3) 6_565 .
Sr1 P6 O17 Li0A 84.1(3) . .
Sr2 P6 O17 Li0A 0.0 . .
Sr5 P6 O17 Li0A -131.2(4) 6_565 .
Sr5 P6 O17 Li0A 131.2(4) . .
O18 P6 O17 Li3 180.0 . .
O19 P6 O17 Li3 58.5(6) . .
O19 P6 O17 Li3 -58.5(6) 6_565 .
Li0A P6 O17 Li3 0.0 . .
Sr1 P6 O17 Li3 -84.1(3) 6_565 .
Sr1 P6 O17 Li3 84.1(3) . .
Sr2 P6 O17 Li3 0.000(1) . .
Sr5 P6 O17 Li3 -131.2(4) 6_565 .
Sr5 P6 O17 Li3 131.2(4) . .
O18 P6 O17 Sr1 -95.9(3) . 6_565
O19 P6 O17 Sr1 142.6(6) . 6_565
O19 P6 O17 Sr1 25.7(7) 6_565 6_565
Li0A P6 O17 Sr1 84.1(3) . 6_565
Sr1 P6 O17 Sr1 168.3(5) . 6_565
Sr2 P6 O17 Sr1 84.1(3) . 6_565
Sr5 P6 O17 Sr1 -47.0(6) 6_565 6_565
Sr5 P6 O17 Sr1 -144.7(2) . 6_565
O18 P6 O17 Sr1 95.9(3) . .
O19 P6 O17 Sr1 -25.7(7) . .
O19 P6 O17 Sr1 -142.6(6) 6_565 .
Li0A P6 O17 Sr1 -84.1(3) . .
Sr1 P6 O17 Sr1 -168.3(5) 6_565 .
Sr2 P6 O17 Sr1 -84.1(3) . .
Sr5 P6 O17 Sr1 144.7(2) 6_565 .
Sr5 P6 O17 Sr1 47.0(6) . .
O11A Sr1 O17 P6 -58.0(8) 6 .
O20 Sr1 O17 P6 43.1(6) . .
O23 Sr1 O17 P6 175.1(7) 8 .
O28 Sr1 O17 P6 101.4(5) . .
O14 Sr1 O17 P6 -117.6(5) 8 .
O19 Sr1 O17 P6 17.0(5) . .
O24 Sr1 O17 P6 169.3(4) 8 .
O25 Sr1 O17 P6 106.0(7) . .
O13 Sr1 O17 P6 -115.3(6) 8 .
O16 Sr1 O17 P6 -13.7(6) . .
O11A Sr1 O17 P6 -58.6(9) . .
O11A Sr1 O17 Al2 95.0(7) 6 3
O20 Sr1 O17 Al2 -163.9(3) . 3
O23 Sr1 O17 Al2 -31.9(3) 8 3
O28 Sr1 O17 Al2 -105.6(4) . 3
O14 Sr1 O17 Al2 35.4(5) 8 3
O19 Sr1 O17 Al2 170.0(6) . 3
O24 Sr1 O17 Al2 -37.7(5) 8 3
O25 Sr1 O17 Al2 -101.0(7) . 3
O13 Sr1 O17 Al2 37.7(3) 8 3
O16 Sr1 O17 Al2 139.3(4) . 3
O11A Sr1 O17 Al2 94.4(7) . 3
O11A Sr1 O17 Li0A -138.1(7) 6 .
O20 Sr1 O17 Li0A -37.0(6) . .
O23 Sr1 O17 Li0A 95.0(6) 8 .
O28 Sr1 O17 Li0A 21.3(5) . .
O14 Sr1 O17 Li0A 162.2(5) 8 .
O19 Sr1 O17 Li0A -63.1(6) . .
O24 Sr1 O17 Li0A 89.2(5) 8 .
O25 Sr1 O17 Li0A 25.9(9) . .
O13 Sr1 O17 Li0A 164.6(6) 8 .
O16 Sr1 O17 Li0A -93.9(5) . .
O11A Sr1 O17 Li0A -138.7(7) . .
O11A Sr1 O17 Li3 176.3(7) 6 .
O20 Sr1 O17 Li3 -82.6(5) . .
O23 Sr1 O17 Li3 49.4(5) 8 .
O28 Sr1 O17 Li3 -24.3(5) . .
O14 Sr1 O17 Li3 116.6(5) 8 .
O19 Sr1 O17 Li3 -108.7(6) . .
O24 Sr1 O17 Li3 43.6(6) 8 .
O25 Sr1 O17 Li3 -19.7(9) . .
O13 Sr1 O17 Li3 119.0(6) 8 .
O16 Sr1 O17 Li3 -139.5(5) . .
O11A Sr1 O17 Li3 175.7(6) . .
O11A Sr1 O17 Sr1 -166(2) 6 6_565
O20 Sr1 O17 Sr1 -65(2) . 6_565
O23 Sr1 O17 Sr1 67(2) 8 6_565
O28 Sr1 O17 Sr1 -7(2) . 6_565
O14 Sr1 O17 Sr1 134(2) 8 6_565
O19 Sr1 O17 Sr1 -91(2) . 6_565
O24 Sr1 O17 Sr1 61(2) 8 6_565
O25 Sr1 O17 Sr1 -2(3) . 6_565
O13 Sr1 O17 Sr1 136(2) 8 6_565
O16 Sr1 O17 Sr1 -122(2) . 6_565
O11A Sr1 O17 Sr1 -167(2) . 6_565
O11A P5 O10 Li1A -165.0(6) . .
O11A P5 O10 Li1A 165.0(6) 6 .
O16 P5 O10 Li1A -60.3(6) 6 .
O16 P5 O10 Li1A 60.3(6) . .
Sr3 P5 O10 Li1A 180.00(2) 3_545 .
Sr5' P5 O10 Li1A 61.8(7) . .
Sr5' P5 O10 Li1A -61.8(7) 6 .
Sr5 P5 O10 Li1A 68.0(2) . .
Sr5 P5 O10 Li1A -68.0(2) 6 .
Sr1 P5 O10 Li1A -128.1(4) 6 .
Sr1 P5 O10 Li1A 128.1(4) . .
O11A P5 O10 Sr3 15.0(6) . 3_545
O11A P5 O10 Sr3 -15.0(6) 6 3_545
O16 P5 O10 Sr3 119.7(6) 6 3_545
O16 P5 O10 Sr3 -119.7(6) . 3_545
Sr5' P5 O10 Sr3 -118.2(7) . 3_545
Sr5' P5 O10 Sr3 118.2(7) 6 3_545
Sr5 P5 O10 Sr3 -112.0(2) . 3_545
Sr5 P5 O10 Sr3 112.0(2) 6 3_545
Sr1 P5 O10 Sr3 51.9(4) 6 3_545
Sr1 P5 O10 Sr3 -51.9(4) . 3_545
O11A P5 O10 Sr5' -103.2(9) . 6
O11A P5 O10 Sr5' -133.2(9) 6 6
O16 P5 O10 Sr5' 1.5(9) 6 6
O16 P5 O10 Sr5' 122.1(8) . 6
Sr3 P5 O10 Sr5' -118.2(7) 3_545 6
Sr5' P5 O10 Sr5' 123.6(13) . 6
Sr5 P5 O10 Sr5' 129.8(8) . 6
Sr5 P5 O10 Sr5' -6.2(6) 6 6
Sr1 P5 O10 Sr5' -66.3(8) 6 6
Sr1 P5 O10 Sr5' -170.1(7) . 6
O11A P5 O10 Sr5' 133.2(9) . .
O11A P5 O10 Sr5' 103.2(9) 6 .
O16 P5 O10 Sr5' -122.1(8) 6 .
O16 P5 O10 Sr5' -1.5(9) . .
Sr3 P5 O10 Sr5' 118.2(7) 3_545 .
Sr5' P5 O10 Sr5' -123.6(13) 6 .
Sr5 P5 O10 Sr5' 6.2(6) . .
Sr5 P5 O10 Sr5' -129.8(8) 6 .
Sr1 P5 O10 Sr5' 170.1(7) 6 .
Sr1 P5 O10 Sr5' 66.3(8) . .
O6 Sr5' O10 P5 -110.4(8) 8 .
O15 Sr5' O10 P5 30.7(11) . .
O1 Sr5' O10 P5 178.2(14) 4_556 .
O16 Sr5' O10 P5 1.1(7) . .
O8 Sr5' O10 P5 149.2(8) . .
O29 Sr5' O10 P5 162(15) . .
O12 Sr5' O10 P5 81.8(8) . .
O18 Sr5' O10 P5 -66.3(7) . .
P1 Sr5' O10 P5 176(2) 7_556 .
Na1 Sr5' O10 P5 123.6(6) . .
O6 Sr5' O10 Li1A 74.4(8) 8 .
O15 Sr5' O10 Li1A -144.4(12) . .
O1 Sr5' O10 Li1A 3.0(15) 4_556 .
O16 Sr5' O10 Li1A -174.1(10) . .
O8 Sr5' O10 Li1A -25.9(8) . .
O29 Sr5' O10 Li1A -13(16) . .
O12 Sr5' O10 Li1A -93.4(10) . .
O18 Sr5' O10 Li1A 118.5(8) . .
P1 Sr5' O10 Li1A 1(2) 7_556 .
P5 Sr5' O10 Li1A -175.2(10) . .
Na1 Sr5' O10 Li1A -51.6(8) . .
O6 Sr5' O10 Sr3 -18.2(8) 8 3_545
O15 Sr5' O10 Sr3 123.0(9) . 3_545
O1 Sr5' O10 Sr3 -89.6(15) 4_556 3_545
O16 Sr5' O10 Sr3 93.3(7) . 3_545
O8 Sr5' O10 Sr3 -118.5(8) . 3_545
O29 Sr5' O10 Sr3 -106(16) . 3_545
O12 Sr5' O10 Sr3 174.0(6) . 3_545
O18 Sr5' O10 Sr3 25.9(7) . 3_545
P1 Sr5' O10 Sr3 -92(2) 7_556 3_545
P5 Sr5' O10 Sr3 92.2(7) . 3_545
Na1 Sr5' O10 Sr3 -144.2(6) . 3_545
O6 Sr5' O10 Sr5' 162.0(6) 8 6
O15 Sr5' O10 Sr5' -56.9(16) . 6
O1 Sr5' O10 Sr5' 90.5(10) 4_556 6
O16 Sr5' O10 Sr5' -86.6(12) . 6
O8 Sr5' O10 Sr5' 61.6(7) . 6
O29 Sr5' O10 Sr5' 74(15) . 6
O12 Sr5' O10 Sr5' -5.8(14) . 6
O18 Sr5' O10 Sr5' -154.0(7) . 6
P1 Sr5' O10 Sr5' 88.5(18) 7_556 6
P5 Sr5' O10 Sr5' -87.7(9) . 6
Na1 Sr5' O10 Sr5' 35.9(9) . 6
O21 Sr2 O26 P7 87.4(2) . 7
O21 Sr2 O26 P7 -87.4(2) 6_565 7
O14 Sr2 O26 P7 -51.1(4) 6_565 7
O14 Sr2 O26 P7 51.1(4) . 7
O24 Sr2 O26 P7 30.39(19) . 7
O24 Sr2 O26 P7 -30.39(19) 6_565 7
O19 Sr2 O26 P7 -153.7(2) 6_565 7
O19 Sr2 O26 P7 153.7(2) . 7
O15 Sr2 O26 P7 -109.7(2) 6_565 7
O15 Sr2 O26 P7 109.7(2) . 7
P8 Sr2 O26 P7 59.03(10) . 7
O21 Sr2 O26 Li0A -92.6(2) . .
O21 Sr2 O26 Li0A 92.6(2) 6_565 .
O14 Sr2 O26 Li0A 128.9(4) 6_565 .
O14 Sr2 O26 Li0A -128.9(4) . .
O24 Sr2 O26 Li0A -149.61(19) . .
O24 Sr2 O26 Li0A 149.61(19) 6_565 .
O19 Sr2 O26 Li0A 26.3(2) 6_565 .
O19 Sr2 O26 Li0A -26.3(2) . .
O15 Sr2 O26 Li0A 70.3(2) 6_565 .
O15 Sr2 O26 Li0A -70.3(2) . .
P8 Sr2 O26 Li0A -120.97(10) . .
O21 Sr2 O26 Na2 -172.3(5) . 4
O21 Sr2 O26 Na2 13.0(3) 6_565 4
O14 Sr2 O26 Na2 49.2(7) 6_565 4
O14 Sr2 O26 Na2 151.4(4) . 4
O24 Sr2 O26 Na2 130.7(4) . 4
O24 Sr2 O26 Na2 69.9(3) 6_565 4
O19 Sr2 O26 Na2 -53.3(4) 6_565 4
O19 Sr2 O26 Na2 -106.0(4) . 4
O15 Sr2 O26 Na2 -9.3(5) 6_565 4
O15 Sr2 O26 Na2 -150.0(3) . 4
P8 Sr2 O26 Na2 159.3(4) . 4
O21 Sr2 O26 Na2 -13.0(3) . .
O21 Sr2 O26 Na2 172.3(5) 6_565 .
O14 Sr2 O26 Na2 -151.4(4) 6_565 .
O14 Sr2 O26 Na2 -49.2(7) . .
O24 Sr2 O26 Na2 -69.9(3) . .
O24 Sr2 O26 Na2 -130.7(4) 6_565 .
O19 Sr2 O26 Na2 106.0(4) 6_565 .
O19 Sr2 O26 Na2 53.3(4) . .
O15 Sr2 O26 Na2 150.0(3) 6_565 .
O15 Sr2 O26 Na2 9.3(5) . .
P8 Sr2 O26 Na2 -41.3(3) . .
O10 P5 O16 Al5 -140.0(11) . .
O11A P5 O16 Al5 89.8(14) . .
O11A P5 O16 Al5 106.0(13) 6 .
O16 P5 O16 Al5 -16.6(18) 6 .
Sr3 P5 O16 Al5 151.4(8) 3_545 .
Sr5' P5 O16 Al5 -141.9(17) . .
Sr5' P5 O16 Al5 -65.5(14) 6 .
Sr5 P5 O16 Al5 -150.8(16) . .
Sr5 P5 O16 Al5 -57.0(14) 6 .
Sr1 P5 O16 Al5 47.9(14) 6 .
Sr1 P5 O16 Al5 99.4(12) . .
O10 P5 O16 Sr5' 1.9(12) . .
O11A P5 O16 Sr5' -128.3(12) . .
O11A P5 O16 Sr5' -112.1(12) 6 .
O16 P5 O16 Sr5' 125.3(10) 6 .
Sr3 P5 O16 Sr5' -66.8(11) 3_545 .
Sr5' P5 O16 Sr5' 76.4(14) 6 .
Sr5 P5 O16 Sr5' -8.9(8) . .
Sr5 P5 O16 Sr5' 84.8(12) 6 .
Sr1 P5 O16 Sr5' -170.3(8) 6 .
Sr1 P5 O16 Sr5' -118.7(10) . .
O10 P5 O16 Sr5 10.8(10) . .
O11A P5 O16 Sr5 -119.4(9) . .
O11A P5 O16 Sr5 -103.2(9) 6 .
O16 P5 O16 Sr5 134.2(5) 6 .
Sr3 P5 O16 Sr5 -57.8(9) 3_545 .
Sr5' P5 O16 Sr5 8.9(7) . .
Sr5' P5 O16 Sr5 85.3(9) 6 .
Sr5 P5 O16 Sr5 93.7(7) 6 .
Sr1 P5 O16 Sr5 -161.4(3) 6 .
Sr1 P5 O16 Sr5 -109.8(7) . .
O10 P5 O16 Sr1 120.6(6) . .
O11A P5 O16 Sr1 -9.6(9) . .
O11A P5 O16 Sr1 6.6(8) 6 .
O16 P5 O16 Sr1 -116.0(7) 6 .
Sr3 P5 O16 Sr1 51.9(6) 3_545 .
Sr5' P5 O16 Sr1 118.7(10) . .
Sr5' P5 O16 Sr1 -164.9(5) 6 .
Sr5 P5 O16 Sr1 109.8(7) . .
Sr5 P5 O16 Sr1 -156.5(4) 6 .
Sr1 P5 O16 Sr1 -51.6(5) 6 .
O6 Sr5' O16 P5 61.9(11) 8 .
O15 Sr5' O16 P5 -145.4(9) . .
O1 Sr5' O16 P5 -22(11) 4_556 .
O8 Sr5' O16 P5 -33.1(12) . .
O29 Sr5' O16 P5 -179.2(15) . .
O10 Sr5' O16 P5 -1.1(7) . .
O12 Sr5' O16 P5 -119.2(8) . .
O18 Sr5' O16 P5 122.4(7) . .
P1 Sr5' O16 P5 -173(4) 7_556 .
Na1 Sr5' O16 P5 -89.5(8) . .
O6 Sr5' O16 Al5 -145.5(7) 8 .
O15 Sr5' O16 Al5 7.2(9) . .
O1 Sr5' O16 Al5 131(10) 4_556 .
O8 Sr5' O16 Al5 119.6(8) . .
O29 Sr5' O16 Al5 -27(2) . .
O10 Sr5' O16 Al5 151.5(8) . .
O12 Sr5' O16 Al5 33.5(11) . .
O18 Sr5' O16 Al5 -85.0(7) . .
P1 Sr5' O16 Al5 -21(4) 7_556 .
P5 Sr5' O16 Al5 152.6(12) . .
Na1 Sr5' O16 Al5 63.2(11) . .
O6 Sr5' O16 Sr5 -72(3) 8 .
O15 Sr5' O16 Sr5 81(2) . .
O1 Sr5' O16 Sr5 -155(13) 4_556 .
O8 Sr5' O16 Sr5 -167(3) . .
O29 Sr5' O16 Sr5 47.4(15) . .
O10 Sr5' O16 Sr5 -135(3) . .
O12 Sr5' O16 Sr5 107(2) . .
O18 Sr5' O16 Sr5 -11(2) . .
P1 Sr5' O16 Sr5 53(2) 7_556 .
P5 Sr5' O16 Sr5 -133(3) . .
Na1 Sr5' O16 Sr5 137(3) . .
O6 Sr5' O16 Sr1 -42.5(9) 8 .
O15 Sr5' O16 Sr1 110.2(7) . .
O1 Sr5' O16 Sr1 -126(11) 4_556 .
O8 Sr5' O16 Sr1 -137.5(9) . .
O29 Sr5' O16 Sr1 76.4(17) . .
O10 Sr5' O16 Sr1 -105.5(6) . .
O12 Sr5' O16 Sr1 136.4(7) . .
O18 Sr5' O16 Sr1 17.9(5) . .
P1 Sr5' O16 Sr1 82(4) 7_556 .
P5 Sr5' O16 Sr1 -104.4(8) . .
Na1 Sr5' O16 Sr1 166.1(6) . .
O6 Sr5 O16 P5 45.9(8) 8 .
O15 Sr5 O16 P5 -142.2(9) . .
O29 Sr5 O16 P5 -158.4(7) . .
O1 Sr5 O16 P5 -43.9(12) 4_556 .
O18 Sr5 O16 P5 116.9(8) . .
O8 Sr5 O16 P5 -39.1(8) . .
O19 Sr5 O16 P5 144.5(9) . .
P1 Sr5 O16 P5 -114.3(15) 7_556 .
O12 Sr5 O16 P5 -112.5(7) . .
P4 Sr5 O16 P5 -129.1(8) . .
P6 Sr5 O16 P5 130.3(7) . .
O6 Sr5 O16 Al5 -155.0(6) 8 .
O15 Sr5 O16 Al5 16.9(5) . .
O29 Sr5 O16 Al5 0.7(11) . .
O1 Sr5 O16 Al5 115.2(8) 4_556 .
O18 Sr5 O16 Al5 -84.0(6) . .
O8 Sr5 O16 Al5 120.0(6) . .
O19 Sr5 O16 Al5 -56.4(5) . .
P1 Sr5 O16 Al5 44.8(19) 7_556 .
O12 Sr5 O16 Al5 46.6(6) . .
P4 Sr5 O16 Al5 30.0(5) . .
P6 Sr5 O16 Al5 -70.6(5) . .
O6 Sr5 O16 Sr5' 96(3) 8 .
O15 Sr5 O16 Sr5' -92(3) . .
O29 Sr5 O16 Sr5' -109(2) . .
O1 Sr5 O16 Sr5' 6(2) 4_556 .
O18 Sr5 O16 Sr5' 167(3) . .
O8 Sr5 O16 Sr5' 11(3) . .
O19 Sr5 O16 Sr5' -166(3) . .
P1 Sr5 O16 Sr5' -65(2) 7_556 .
O12 Sr5 O16 Sr5' -63(3) . .
P4 Sr5 O16 Sr5' -79(3) . .
P6 Sr5 O16 Sr5' -180(3) . .
O6 Sr5 O16 Sr1 -57.3(5) 8 .
O15 Sr5 O16 Sr1 114.5(5) . .
O29 Sr5 O16 Sr1 98.4(7) . .
O1 Sr5 O16 Sr1 -147.1(7) 4_556 .
O18 Sr5 O16 Sr1 13.7(5) . .
O8 Sr5 O16 Sr1 -142.3(3) . .
O19 Sr5 O16 Sr1 41.3(3) . .
P1 Sr5 O16 Sr1 142.5(14) 7_556 .
O12 Sr5 O16 Sr1 144.3(3) . .
P4 Sr5 O16 Sr1 127.7(3) . .
P6 Sr5 O16 Sr1 27.1(3) . .
O11A Sr1 O16 P5 -5.5(6) 6 .
O20 Sr1 O16 P5 110.1(6) . .
O23 Sr1 O16 P5 -115.6(9) 8 .
O28 Sr1 O16 P5 136.2(4) . .
O14 Sr1 O16 P5 -31.6(5) 8 .
O19 Sr1 O16 P5 -167.9(6) . .
O24 Sr1 O16 P5 35.4(7) 8 .
O25 Sr1 O16 P5 65.3(5) . .
O17 Sr1 O16 P5 -140.0(5) . .
O13 Sr1 O16 P5 -83.7(5) 8 .
O11A Sr1 O16 P5 5.4(5) . .
O11A Sr1 O16 Al5 -141.4(8) 6 .
O20 Sr1 O16 Al5 -25.7(4) . .
O23 Sr1 O16 Al5 108.6(8) 8 .
O28 Sr1 O16 Al5 0.4(5) . .
O14 Sr1 O16 Al5 -167.5(4) 8 .
O19 Sr1 O16 Al5 56.2(4) . .
O24 Sr1 O16 Al5 -100.5(5) 8 .
O25 Sr1 O16 Al5 -70.6(4) . .
O17 Sr1 O16 Al5 84.1(5) . .
O13 Sr1 O16 Al5 140.5(4) 8 .
O11A Sr1 O16 Al5 -130.5(7) . .
O11A Sr1 O16 Sr5' 106.2(8) 6 .
O20 Sr1 O16 Sr5' -138.2(6) . .
O23 Sr1 O16 Sr5' -3.9(12) 8 .
O28 Sr1 O16 Sr5' -112.1(5) . .
O14 Sr1 O16 Sr5' 80.1(5) 8 .
O19 Sr1 O16 Sr5' -56.2(5) . .
O24 Sr1 O16 Sr5' 147.1(4) 8 .
O25 Sr1 O16 Sr5' 177.0(5) . .
O17 Sr1 O16 Sr5' -28.3(6) . .
O13 Sr1 O16 Sr5' 28.0(6) 8 .
O11A Sr1 O16 Sr5' 117.1(7) . .
O11A Sr1 O16 Sr5 111.8(7) 6 .
O20 Sr1 O16 Sr5 -132.5(5) . .
O23 Sr1 O16 Sr5 1.8(11) 8 .
O28 Sr1 O16 Sr5 -106.5(4) . .
O14 Sr1 O16 Sr5 85.7(4) 8 .
O19 Sr1 O16 Sr5 -50.6(4) . .
O24 Sr1 O16 Sr5 152.7(4) 8 .
O25 Sr1 O16 Sr5 -177.4(4) . .
O17 Sr1 O16 Sr5 -22.7(5) . .
O13 Sr1 O16 Sr5 33.7(5) 8 .
O11A Sr1 O16 Sr5 122.7(6) . .
O18 P6 O19 Sr1 -95.0(6) . .
O19 P6 O19 Sr1 144.3(4) 6_565 .
O17 P6 O19 Sr1 27.8(7) . .
Li0A P6 O19 Sr1 83.7(5) . .
Sr1 P6 O19 Sr1 91.3(8) 6_565 .
Sr2 P6 O19 Sr1 164.7(6) . .
Sr5 P6 O19 Sr1 -143.7(2) 6_565 .
Sr5 P6 O19 Sr1 -99.5(5) . .
O18 P6 O19 Sr2 100.3(6) . .
O19 P6 O19 Sr2 -20.4(9) 6_565 .
O17 P6 O19 Sr2 -136.9(5) . .
Li0A P6 O19 Sr2 -81.1(5) . .
Sr1 P6 O19 Sr2 -73.4(7) 6_565 .
Sr1 P6 O19 Sr2 -164.7(6) . .
Sr5 P6 O19 Sr2 51.6(6) 6_565 .
Sr5 P6 O19 Sr2 95.8(4) . .
O18 P6 O19 Sr5 4.5(7) . .
O19 P6 O19 Sr5 -116.2(6) 6_565 .
O17 P6 O19 Sr5 127.3(5) . .
Li0A P6 O19 Sr5 -176.8(5) . .
Sr1 P6 O19 Sr5 -169.2(5) 6_565 .
Sr1 P6 O19 Sr5 99.5(5) . .
Sr2 P6 O19 Sr5 -95.8(4) . .
Sr5 P6 O19 Sr5 -44.2(5) 6_565 .
O11A Sr1 O19 P6 115.2(7) 6 .
O20 Sr1 O19 P6 -171.9(7) . .
O23 Sr1 O19 P6 -36.7(6) 8 .
O28 Sr1 O19 P6 -100.6(6) . .
O14 Sr1 O19 P6 56.0(8) 8 .
O24 Sr1 O19 P6 -83.1(8) 8 .
O25 Sr1 O19 P6 -162.3(5) . .
O17 Sr1 O19 P6 -17.5(5) . .
O13 Sr1 O19 P6 19.2(6) 8 .
O16 Sr1 O19 P6 128.2(7) . .
O11A Sr1 O19 P6 122.7(6) . .
O11A Sr1 O19 Sr2 -107.4(13) 6 .
O20 Sr1 O19 Sr2 -34.5(11) . .
O23 Sr1 O19 Sr2 100.7(12) 8 .
O28 Sr1 O19 Sr2 36.8(12) . .
O14 Sr1 O19 Sr2 -166.6(10) 8 .
O24 Sr1 O19 Sr2 54.3(15) 8 .
O25 Sr1 O19 Sr2 -24.9(14) . .
O17 Sr1 O19 Sr2 119.9(14) . .
O13 Sr1 O19 Sr2 156.6(12) 8 .
O16 Sr1 O19 Sr2 -94.4(12) . .
O11A Sr1 O19 Sr2 -99.9(13) . .
O11A Sr1 O19 Sr5 24.8(5) 6 .
O20 Sr1 O19 Sr5 97.8(4) . .
O23 Sr1 O19 Sr5 -127.1(3) 8 .
O28 Sr1 O19 Sr5 169.1(3) . .
O14 Sr1 O19 Sr5 -34.4(5) 8 .
O24 Sr1 O19 Sr5 -173.5(4) 8 .
O25 Sr1 O19 Sr5 107.4(3) . .
O17 Sr1 O19 Sr5 -107.8(5) . .
O13 Sr1 O19 Sr5 -71.1(3) 8 .
O16 Sr1 O19 Sr5 37.9(3) . .
O11A Sr1 O19 Sr5 32.4(5) . .
O21 Sr2 O19 P6 172.2(7) . .
O21 Sr2 O19 P6 33.5(6) 6_565 .
O26 Sr2 O19 P6 97.6(5) . .
O14 Sr2 O19 P6 -59.1(7) 6_565 .
O14 Sr2 O19 P6 -123.9(5) . .
O24 Sr2 O19 P6 162.5(4) . .
O24 Sr2 O19 P6 89.2(7) 6_565 .
O19 Sr2 O19 P6 13.1(6) 6_565 .
O15 Sr2 O19 P6 -19.7(6) 6_565 .
O15 Sr2 O19 P6 -128.2(6) . .
P8 Sr2 O19 P6 167.2(5) . .
O21 Sr2 O19 Sr1 34.6(11) . .
O21 Sr2 O19 Sr1 -104.2(12) 6_565 .
O26 Sr2 O19 Sr1 -40.0(12) . .
O14 Sr2 O19 Sr1 163.3(10) 6_565 .
O14 Sr2 O19 Sr1 98.5(12) . .
O24 Sr2 O19 Sr1 24.8(13) . .
O24 Sr2 O19 Sr1 -48.4(15) 6_565 .
O19 Sr2 O19 Sr1 -124.5(11) 6_565 .
O15 Sr2 O19 Sr1 -157.3(12) 6_565 .
O15 Sr2 O19 Sr1 94.1(12) . .
P8 Sr2 O19 Sr1 29.6(12) . .
O21 Sr2 O19 Sr5 -98.2(4) . .
O21 Sr2 O19 Sr5 123.0(3) 6_565 .
O26 Sr2 O19 Sr5 -172.8(3) . .
O14 Sr2 O19 Sr5 30.5(6) 6_565 .
O14 Sr2 O19 Sr5 -34.3(4) . .
O24 Sr2 O19 Sr5 -108.0(3) . .
O24 Sr2 O19 Sr5 178.8(4) 6_565 .
O19 Sr2 O19 Sr5 102.6(3) 6_565 .
O15 Sr2 O19 Sr5 69.9(3) 6_565 .
O15 Sr2 O19 Sr5 -38.7(3) . .
P8 Sr2 O19 Sr5 -103.2(3) . .
O6 Sr5 O19 P6 -54.5(6) 8 .
O15 Sr5 O19 P6 148.2(6) . .
O29 Sr5 O19 P6 65.8(5) . .
O16 Sr5 O19 P6 -146.0(6) . .
O1 Sr5 O19 P6 41.8(8) 4_556 .
O18 Sr5 O19 P6 -3.2(4) . .
O8 Sr5 O19 P6 -155.3(8) . .
P1 Sr5 O19 P6 55.2(5) 7_556 .
O12 Sr5 O19 P6 126.3(5) . .
P4 Sr5 O19 P6 134.4(5) . .
O6 Sr5 O19 Sr1 44.7(5) 8 .
O15 Sr5 O19 Sr1 -112.6(5) . .
O29 Sr5 O19 Sr1 164.9(4) . .
O16 Sr5 O19 Sr1 -46.8(4) . .
O1 Sr5 O19 Sr1 140.9(5) 4_556 .
O18 Sr5 O19 Sr1 96.0(5) . .
O8 Sr5 O19 Sr1 -56.2(10) . .
P1 Sr5 O19 Sr1 154.4(2) 7_556 .
O12 Sr5 O19 Sr1 -134.5(3) . .
P4 Sr5 O19 Sr1 -126.4(3) . .
P6 Sr5 O19 Sr1 99.2(5) . .
O6 Sr5 O19 Sr2 -152.0(4) 8 .
O15 Sr5 O19 Sr2 50.7(4) . .
O29 Sr5 O19 Sr2 -31.7(4) . .
O16 Sr5 O19 Sr2 116.5(4) . .
O1 Sr5 O19 Sr2 -55.7(7) 4_556 .
O18 Sr5 O19 Sr2 -100.7(5) . .
O8 Sr5 O19 Sr2 107.1(9) . .
P1 Sr5 O19 Sr2 -42.3(4) 7_556 .
O12 Sr5 O19 Sr2 28.8(4) . .
P4 Sr5 O19 Sr2 36.9(3) . .
P6 Sr5 O19 Sr2 -97.5(6) . .
O8 P3 O9 Sr4 -120.7(5) . .
O8 P3 O9 Sr4 120.7(5) 6 .
O3 P3 O9 Sr4 0.000(2) . .
Li1A P3 O9 Sr4 180.000(1) . .
Na1 P3 O9 Sr4 66.2(2) 6 .
Na1 P3 O9 Sr4 -66.2(2) . .
Li1A P3 O9 Sr4 0.000(6) 5_656 .
Sr5' P3 O9 Sr4 129.5(3) 6 .
Sr5' P3 O9 Sr4 -129.5(3) . .
O8 P3 O9 Na1 -54.4(6) . .
O8 P3 O9 Na1 -173.1(5) 6 .
O3 P3 O9 Na1 66.2(2) . .
Li1A P3 O9 Na1 -113.8(2) . .
Na1 P3 O9 Na1 132.4(5) 6 .
Li1A P3 O9 Na1 66.2(2) 5_656 .
Sr5' P3 O9 Na1 -164.3(4) 6 .
Sr5' P3 O9 Na1 -63.3(3) . .
O8 P3 O9 Na1 173.1(5) . 6
O8 P3 O9 Na1 54.4(6) 6 6
O3 P3 O9 Na1 -66.2(2) . 6
Li1A P3 O9 Na1 113.8(2) . 6
Na1 P3 O9 Na1 -132.4(5) . 6
Li1A P3 O9 Na1 -66.2(2) 5_656 6
Sr5' P3 O9 Na1 63.3(3) 6 6
Sr5' P3 O9 Na1 164.3(4) . 6
O6 Sr4 O9 P3 63.3(3) . .
O6 Sr4 O9 P3 -63.3(3) 6 .
O13 Sr4 O9 P3 -150.7(2) 6 .
O13 Sr4 O9 P3 150.7(2) . .
O18 Sr4 O9 P3 180.000(5) 3_445 .
O5 Sr4 O9 P3 29.42(18) . .
O5 Sr4 O9 P3 -29.42(18) 6 .
O12 Sr4 O9 P3 102.4(2) . .
O12 Sr4 O9 P3 -102.4(2) 6 .
P2 Sr4 O9 P3 47.33(7) . .
P2 Sr4 O9 P3 -47.33(7) 6 .
O6 Sr4 O9 Na1 0.4(5) . .
O6 Sr4 O9 Na1 -126.2(3) 6 .
O13 Sr4 O9 Na1 146.4(4) 6 .
O13 Sr4 O9 Na1 87.8(4) . .
O18 Sr4 O9 Na1 117.1(3) 3_445 .
O5 Sr4 O9 Na1 -33.5(3) . .
O5 Sr4 O9 Na1 -92.3(4) 6 .
O12 Sr4 O9 Na1 39.5(3) . .
O12 Sr4 O9 Na1 -165.3(5) 6 .
P2 Sr4 O9 Na1 -15.6(3) . .
P2 Sr4 O9 Na1 -110.2(3) 6 .
O6 Sr4 O9 Na1 126.2(3) . 6
O6 Sr4 O9 Na1 -0.4(5) 6 6
O13 Sr4 O9 Na1 -87.8(4) 6 6
O13 Sr4 O9 Na1 -146.4(4) . 6
O18 Sr4 O9 Na1 -117.1(3) 3_445 6
O5 Sr4 O9 Na1 92.3(4) . 6
O5 Sr4 O9 Na1 33.5(3) 6 6
O12 Sr4 O9 Na1 165.3(5) . 6
O12 Sr4 O9 Na1 -39.5(3) 6 6
P2 Sr4 O9 Na1 110.2(3) . 6
P2 Sr4 O9 Na1 15.6(3) 6 6
O5 Al3 O2 P1 -45.7(3) 6 .
O5 Al3 O2 P1 45.7(3) . .
O3 Al3 O2 P1 180.000(12) . .
O7 Al3 O2 P1 136.5(3) 7_556 .
O7 Al3 O2 P1 -136.5(3) 4_546 .
Li1A Al3 O2 P1 180.000(18) 5_656 .
Na1 Al3 O2 P1 98.4(4) 7_556 .
Na1 Al3 O2 P1 -98.4(4) 4_546 .
Na1 Al3 O2 P1 -70.4(4) 6 .
Na1 Al3 O2 P1 70.4(4) . .
Sr3 Al3 O2 P1 180.00(2) 7_556 .
O5 Al3 O2 Na1 -144.1(4) 6 7_556
O5 Al3 O2 Na1 -52.7(5) . 7_556
O3 Al3 O2 Na1 81.6(4) . 7_556
O7 Al3 O2 Na1 38.1(4) 7_556 7_556
O7 Al3 O2 Na1 125.1(5) 4_546 7_556
Li1A Al3 O2 Na1 81.6(4) 5_656 7_556
Na1 Al3 O2 Na1 163.3(7) 4_546 7_556
Na1 Al3 O2 Na1 -168.7(2) 6 7_556
Na1 Al3 O2 Na1 -28.0(7) . 7_556
Sr3 Al3 O2 Na1 81.6(4) 7_556 7_556
O5 Al3 O2 Na1 52.7(5) 6 4_546
O5 Al3 O2 Na1 144.1(4) . 4_546
O3 Al3 O2 Na1 -81.6(4) . 4_546
O7 Al3 O2 Na1 -125.1(5) 7_556 4_546
O7 Al3 O2 Na1 -38.1(4) 4_546 4_546
Li1A Al3 O2 Na1 -81.6(4) 5_656 4_546
Na1 Al3 O2 Na1 -163.3(7) 7_556 4_546
Na1 Al3 O2 Na1 28.0(7) 6 4_546
Na1 Al3 O2 Na1 168.7(2) . 4_546
Sr3 Al3 O2 Na1 -81.6(4) 7_556 4_546
O5 Al3 O2 Sr3 134.3(3) 6 7_556
O5 Al3 O2 Sr3 -134.3(3) . 7_556
O3 Al3 O2 Sr3 0.000(10) . 7_556
O7 Al3 O2 Sr3 -43.5(3) 7_556 7_556
O7 Al3 O2 Sr3 43.5(3) 4_546 7_556
Li1A Al3 O2 Sr3 0.0 5_656 7_556
Na1 Al3 O2 Sr3 -81.6(4) 7_556 7_556
Na1 Al3 O2 Sr3 81.6(4) 4_546 7_556
Na1 Al3 O2 Sr3 109.6(4) 6 7_556
Na1 Al3 O2 Sr3 -109.6(4) . 7_556
Al3 O2 P1 O1 62.2(5) . .
Na1 O2 P1 O1 161.0(5) 7_556 .
Na1 O2 P1 O1 -36.6(6) 4_546 .
Sr3 O2 P1 O1 -117.8(5) 7_556 .
Al3 O2 P1 O1 -62.2(5) . 6
Na1 O2 P1 O1 36.6(6) 7_556 6
Na1 O2 P1 O1 -161.0(5) 4_546 6
Sr3 O2 P1 O1 117.8(5) 7_556 6
Al3 O2 P1 O29 180.000(19) . 7_556
Na1 O2 P1 O29 -81.2(3) 7_556 7_556
Na1 O2 P1 O29 81.2(3) 4_546 7_556
Sr3 O2 P1 O29 0.000(4) 7_556 7_556
Al3 O2 P1 Na1 -98.8(3) . 7_556
Na1 O2 P1 Na1 162.4(6) 4_546 7_556
Sr3 O2 P1 Na1 81.2(3) 7_556 7_556
Al3 O2 P1 Na1 98.8(3) . 4_546
Na1 O2 P1 Na1 -162.4(6) 7_556 4_546
Sr3 O2 P1 Na1 -81.2(3) 7_556 4_546
Al3 O2 P1 Sr5 -124.1(5) . 7_556
Na1 O2 P1 Sr5 -25.3(7) 7_556 7_556
Na1 O2 P1 Sr5 137.1(4) 4_546 7_556
Sr3 O2 P1 Sr5 55.9(5) 7_556 7_556
Al3 O2 P1 Sr5 124.1(5) . 4_546
Na1 O2 P1 Sr5 -137.1(4) 7_556 4_546
Na1 O2 P1 Sr5 25.3(7) 4_546 4_546
Sr3 O2 P1 Sr5 -55.9(5) 7_556 4_546
Al3 O2 P1 Sr5' -116.2(5) . 7_556
Na1 O2 P1 Sr5' -17.4(7) 7_556 7_556
Na1 O2 P1 Sr5' 145.0(5) 4_546 7_556
Sr3 O2 P1 Sr5' 63.8(5) 7_556 7_556
Al3 O2 P1 Sr5' 116.2(5) . 4_546
Na1 O2 P1 Sr5' -145.0(5) 7_556 4_546
Na1 O2 P1 Sr5' 17.4(7) 4_546 4_546
Sr3 O2 P1 Sr5' -63.8(5) 7_556 4_546
Al3 O2 P1 Sr3 180.000(19) . 7_556
Na1 O2 P1 Sr3 -81.2(3) 7_556 7_556
Na1 O2 P1 Sr3 81.2(3) 4_546 7_556
O1 P1 O1 Al4 82.8(13) 6 .
O29 P1 O1 Al4 -161.1(11) 7_556 .
O2 P1 O1 Al4 -42.1(13) . .
Na1 P1 O1 Al4 22(2) 7_556 .
Na1 P1 O1 Al4 -78.8(11) 4_546 .
Sr5 P1 O1 Al4 143.3(10) 7_556 .
Sr5 P1 O1 Al4 -167.6(14) 4_546 .
Sr5' P1 O1 Al4 136.3(10) 7_556 .
Sr5' P1 O1 Al4 -159.6(16) 4_546 .
Sr3 P1 O1 Al4 -104.8(11) 7_556 .
O1 P1 O1 Sr5' -117.5(9) 6 4_546
O29 P1 O1 Sr5' -1.5(10) 7_556 4_546
O2 P1 O1 Sr5' 117.5(10) . 4_546
Na1 P1 O1 Sr5' -178.0(14) 7_556 4_546
Na1 P1 O1 Sr5' 80.8(9) 4_546 4_546
Sr5 P1 O1 Sr5' -57.1(11) 7_556 4_546
Sr5 P1 O1 Sr5' -8.0(8) 4_546 4_546
Sr5' P1 O1 Sr5' -64.1(12) 7_556 4_546
Sr3 P1 O1 Sr5' 54.8(9) 7_556 4_546
O1 P1 O1 Na1 161.7(4) 6 4_546
O29 P1 O1 Na1 -82.3(6) 7_556 4_546
O2 P1 O1 Na1 36.7(6) . 4_546
Na1 P1 O1 Na1 101.2(14) 7_556 4_546
Sr5 P1 O1 Na1 -137.9(3) 7_556 4_546
Sr5 P1 O1 Na1 -88.8(4) 4_546 4_546
Sr5' P1 O1 Na1 -144.9(5) 7_556 4_546
Sr5' P1 O1 Na1 -80.8(9) 4_546 4_546
Sr3 P1 O1 Na1 -26.0(5) 7_556 4_546
O1 P1 O1 Sr5 -109.6(5) 6 4_546
O29 P1 O1 Sr5 6.5(6) 7_556 4_546
O2 P1 O1 Sr5 125.5(6) . 4_546
Na1 P1 O1 Sr5 -170.0(12) 7_556 4_546
Na1 P1 O1 Sr5 88.8(4) 4_546 4_546
Sr5 P1 O1 Sr5 -49.1(5) 7_556 4_546
Sr5' P1 O1 Sr5 -56.1(6) 7_556 4_546
Sr5' P1 O1 Sr5 8.0(8) 4_546 4_546
Sr3 P1 O1 Sr5 62.8(5) 7_556 4_546
O12 P4 O14 Sr3 2.5(7) . .
O13 P4 O14 Sr3 124.1(5) . .
O15 P4 O14 Sr3 -116.8(5) . .
Sr1 P4 O14 Sr3 120.4(6) 8_455 .
Sr4 P4 O14 Sr3 75.2(6) . .
Sr5' P4 O14 Sr3 -71.4(7) . .
Sr5 P4 O14 Sr3 -74.6(5) . .
Sr2 P4 O14 Sr3 -114.8(6) . .
O12 P4 O14 Sr1 -117.9(5) . 8_455
O13 P4 O14 Sr1 3.7(6) . 8_455
O15 P4 O14 Sr1 122.8(5) . 8_455
Sr3 P4 O14 Sr1 -120.4(6) . 8_455
Sr4 P4 O14 Sr1 -45.2(6) . 8_455
Sr5' P4 O14 Sr1 168.2(4) . 8_455
Sr5 P4 O14 Sr1 165.0(2) . 8_455
Sr2 P4 O14 Sr1 124.8(6) . 8_455
O12 P4 O14 Sr2 117.3(6) . .
O13 P4 O14 Sr2 -121.1(5) . .
O15 P4 O14 Sr2 -1.9(7) . .
Sr3 P4 O14 Sr2 114.8(7) . .
Sr1 P4 O14 Sr2 -124.8(6) 8_455 .
Sr4 P4 O14 Sr2 -170.00(18) . .
Sr5' P4 O14 Sr2 43.4(7) . .
Sr5 P4 O14 Sr2 40.2(6) . .
O11A Sr3 O14 P4 -132.1(8) 3_455 .
O11A Sr3 O14 P4 -147.0(7) 8_455 .
O14 Sr3 O14 P4 149.6(4) 6_565 .
O12 Sr3 O14 P4 123.9(5) 6_565 .
O12 Sr3 O14 P4 -1.6(4) . .
O7 Sr3 O14 P4 -93(6) 6_565 .
O7 Sr3 O14 P4 -33.1(7) . .
O10 Sr3 O14 P4 -110.6(5) 3_455 .
O29 Sr3 O14 P4 63.2(5) . .
O2 Sr3 O14 P4 33.0(7) 7_556 .
O11A Sr3 O14 Sr1 -19.1(5) 3_455 8_455
O11A Sr3 O14 Sr1 -34.0(5) 8_455 8_455
O14 Sr3 O14 Sr1 -97.3(4) 6_565 8_455
O12 Sr3 O14 Sr1 -123.0(4) 6_565 8_455
O12 Sr3 O14 Sr1 111.5(6) . 8_455
O7 Sr3 O14 Sr1 20(7) 6_565 8_455
O7 Sr3 O14 Sr1 79.9(5) . 8_455
O10 Sr3 O14 Sr1 2.5(5) 3_455 8_455
O29 Sr3 O14 Sr1 176.3(4) . 8_455
O2 Sr3 O14 Sr1 146.1(3) 7_556 8_455
P4 Sr3 O14 Sr1 113.1(8) . 8_455
O11A Sr3 O14 Sr2 110.3(6) 3_455 .
O11A Sr3 O14 Sr2 95.4(5) 8_455 .
O14 Sr3 O14 Sr2 32.1(5) 6_565 .
O12 Sr3 O14 Sr2 6.3(5) 6_565 .
O12 Sr3 O14 Sr2 -119.2(5) . .
O7 Sr3 O14 Sr2 150(6) 6_565 .
O7 Sr3 O14 Sr2 -150.7(3) . .
O10 Sr3 O14 Sr2 131.8(3) 3_455 .
O29 Sr3 O14 Sr2 -54.4(3) . .
O2 Sr3 O14 Sr2 -84.6(4) 7_556 .
P4 Sr3 O14 Sr2 -117.6(8) . .
O21 Sr2 O14 P4 53.0(5) . .
O21 Sr2 O14 P4 -153.8(4) 6_565 .
O26 Sr2 O14 P4 88.4(7) . .
O14 Sr2 O14 P4 -138.3(4) 6_565 .
O24 Sr2 O14 P4 109.8(6) . .
O24 Sr2 O14 P4 161.4(5) 6_565 .
O19 Sr2 O14 P4 -54.9(8) 6_565 .
O19 Sr2 O14 P4 -3.8(6) . .
O15 Sr2 O14 P4 -108.7(5) 6_565 .
O15 Sr2 O14 P4 1.2(4) . .
P8 Sr2 O14 P4 80.4(5) . .
O21 Sr2 O14 Sr3 159.6(4) . .
O21 Sr2 O14 Sr3 -47.2(6) 6_565 .
O26 Sr2 O14 Sr3 -165.0(4) . .
O14 Sr2 O14 Sr3 -31.7(4) 6_565 .
O24 Sr2 O14 Sr3 -143.6(4) . .
O24 Sr2 O14 Sr3 -92.0(4) 6_565 .
O19 Sr2 O14 Sr3 51.7(6) 6_565 .
O19 Sr2 O14 Sr3 102.8(4) . .
O15 Sr2 O14 Sr3 -2.1(4) 6_565 .
O15 Sr2 O14 Sr3 107.8(5) . .
P8 Sr2 O14 Sr3 -173.0(4) . .
O21 Sr2 O14 Sr1 -69.0(4) . 8_455
O21 Sr2 O14 Sr1 84.3(5) 6_565 8_455
O26 Sr2 O14 Sr1 -33.6(7) . 8_455
O14 Sr2 O14 Sr1 99.8(3) 6_565 8_455
O24 Sr2 O14 Sr1 -12.1(3) . 8_455
O24 Sr2 O14 Sr1 39.5(4) 6_565 8_455
O19 Sr2 O14 Sr1 -176.8(3) 6_565 8_455
O19 Sr2 O14 Sr1 -125.7(4) . 8_455
O15 Sr2 O14 Sr1 129.4(3) 6_565 8_455
O15 Sr2 O14 Sr1 -120.7(5) . 8_455
P8 Sr2 O14 Sr1 -41.5(3) . 8_455
O19 P6 O18 Sr5 -113.8(6) . 6_565
O19 P6 O18 Sr5 5.9(8) 6_565 6_565
O17 P6 O18 Sr5 126.0(5) . 6_565
Li0A P6 O18 Sr5 126.0(5) . 6_565
Sr1 P6 O18 Sr5 62.3(6) 6_565 6_565
Sr1 P6 O18 Sr5 -170.3(4) . 6_565
Sr2 P6 O18 Sr5 -54.0(5) . 6_565
Sr5 P6 O18 Sr5 -107.9(10) . 6_565
O19 P6 O18 Sr5 -5.9(8) . .
O19 P6 O18 Sr5 113.8(6) 6_565 .
O17 P6 O18 Sr5 -126.0(5) . .
Li0A P6 O18 Sr5 -126.0(5) . .
Sr1 P6 O18 Sr5 170.3(4) 6_565 .
Sr1 P6 O18 Sr5 -62.3(6) . .
Sr2 P6 O18 Sr5 54.0(5) . .
Sr5 P6 O18 Sr5 107.9(10) 6_565 .
O19 P6 O18 Sr4 120.2(5) . 3
O19 P6 O18 Sr4 -120.2(5) 6_565 3
O17 P6 O18 Sr4 0.0 . 3
Li0A P6 O18 Sr4 0.00(4) . 3
Sr1 P6 O18 Sr4 -63.68(18) 6_565 3
Sr1 P6 O18 Sr4 63.68(18) . 3
Sr2 P6 O18 Sr4 180.0 . 3
Sr5 P6 O18 Sr4 -126.0(5) 6_565 3
Sr5 P6 O18 Sr4 126.0(5) . 3
O19 P6 O18 Sr5' -115.7(6) . 6_565
O19 P6 O18 Sr5' 4.0(8) 6_565 6_565
O17 P6 O18 Sr5' 124.2(5) . 6_565
Li0A P6 O18 Sr5' 124.2(5) . 6_565
Sr1 P6 O18 Sr5' 60.5(6) 6_565 6_565
Sr1 P6 O18 Sr5' -172.1(4) . 6_565
Sr2 P6 O18 Sr5' -55.8(5) . 6_565
Sr5 P6 O18 Sr5' -1.8(4) 6_565 6_565
Sr5 P6 O18 Sr5' -109.8(9) . 6_565
O19 P6 O18 Sr5' -4.0(8) . .
O19 P6 O18 Sr5' 115.7(6) 6_565 .
O17 P6 O18 Sr5' -124.2(5) . .
Li0A P6 O18 Sr5' -124.2(5) . .
Sr1 P6 O18 Sr5' 172.1(4) 6_565 .
Sr1 P6 O18 Sr5' -60.5(6) . .
Sr2 P6 O18 Sr5' 55.8(5) . .
Sr5 P6 O18 Sr5' 109.8(9) 6_565 .
Sr5 P6 O18 Sr5' 1.8(4) . .
O6 Sr5 O18 P6 128.9(7) 8 .
O15 Sr5 O18 P6 -22.1(7) . .
O29 Sr5 O18 P6 -105.3(7) . .
O16 Sr5 O18 P6 35.4(7) . .
O1 Sr5 O18 P6 -154.1(6) 4_556 .
O8 Sr5 O18 P6 162.8(7) . .
O19 Sr5 O18 P6 3.5(5) . .
P1 Sr5 O18 P6 -130.6(6) 7_556 .
O12 Sr5 O18 P6 -69.7(7) . .
P4 Sr5 O18 P6 -44.0(7) . .
O6 Sr5 O18 Sr5 -114.1(5) 8 6_565
O15 Sr5 O18 Sr5 95.0(5) . 6_565
O29 Sr5 O18 Sr5 11.7(5) . 6_565
O16 Sr5 O18 Sr5 152.4(4) . 6_565
O1 Sr5 O18 Sr5 -37.1(6) 4_556 6_565
O8 Sr5 O18 Sr5 -80.2(9) . 6_565
O19 Sr5 O18 Sr5 120.5(6) . 6_565
P1 Sr5 O18 Sr5 -13.6(5) 7_556 6_565
O12 Sr5 O18 Sr5 47.3(7) . 6_565
P4 Sr5 O18 Sr5 73.1(5) . 6_565
P6 Sr5 O18 Sr5 117.0(9) . 6_565
O6 Sr5 O18 Sr4 -6.8(4) 8 3
O15 Sr5 O18 Sr4 -157.8(4) . 3
O29 Sr5 O18 Sr4 119.0(5) . 3
O16 Sr5 O18 Sr4 -100.3(5) . 3
O1 Sr5 O18 Sr4 70.2(5) 4_556 3
O8 Sr5 O18 Sr4 27.1(9) . 3
O19 Sr5 O18 Sr4 -132.2(5) . 3
P1 Sr5 O18 Sr4 93.7(4) 7_556 3
O12 Sr5 O18 Sr4 154.6(3) . 3
P4 Sr5 O18 Sr4 -179.7(2) . 3
P6 Sr5 O18 Sr4 -135.7(8) . 3
O6 Sr5 O18 Sr5' -112.2(5) 8 6_565
O15 Sr5 O18 Sr5' 96.8(5) . 6_565
O29 Sr5 O18 Sr5' 13.5(4) . 6_565
O16 Sr5 O18 Sr5' 154.2(5) . 6_565
O1 Sr5 O18 Sr5' -35.2(5) 4_556 6_565
O8 Sr5 O18 Sr5' -78.3(8) . 6_565
O19 Sr5 O18 Sr5' 122.3(6) . 6_565
P1 Sr5 O18 Sr5' -11.7(4) 7_556 6_565
O12 Sr5 O18 Sr5' 49.2(6) . 6_565
P4 Sr5 O18 Sr5' 74.9(4) . 6_565
P6 Sr5 O18 Sr5' 118.9(8) . 6_565
O6 Sr5 O18 Sr5' 4(9) 8 .
O15 Sr5 O18 Sr5' -147(9) . .
O29 Sr5 O18 Sr5' 129(9) . .
O16 Sr5 O18 Sr5' -90(9) . .
O1 Sr5 O18 Sr5' 81(9) 4_556 .
O8 Sr5 O18 Sr5' 38(9) . .
O19 Sr5 O18 Sr5' -122(9) . .
P1 Sr5 O18 Sr5' 104(9) 7_556 .
O12 Sr5 O18 Sr5' 165(9) . .
P4 Sr5 O18 Sr5' -169(9) . .
P6 Sr5 O18 Sr5' -125(9) . .
O6 Sr5' O18 P6 128.3(7) 8 .
O15 Sr5' O18 P6 -24.2(8) . .
O1 Sr5' O18 P6 -152.0(7) 4_556 .
O16 Sr5' O18 P6 32.1(8) . .
O8 Sr5' O18 P6 166.9(10) . .
O29 Sr5' O18 P6 -104.7(7) . .
O10 Sr5' O18 P6 78.8(8) . .
O12 Sr5' O18 P6 -69.5(8) . .
P1 Sr5' O18 P6 -129.6(6) 7_556 .
P5 Sr5' O18 P6 54.1(7) . .
Na1 Sr5' O18 P6 -113.7(7) . .
O6 Sr5' O18 Sr5 -113.7(5) 8 6_565
O15 Sr5' O18 Sr5 93.7(6) . 6_565
O1 Sr5' O18 Sr5 -34.0(5) 4_556 6_565
O16 Sr5' O18 Sr5 150.1(6) . 6_565
O8 Sr5' O18 Sr5 -75.1(11) . 6_565
O29 Sr5' O18 Sr5 13.3(4) . 6_565
O10 Sr5' O18 Sr5 -163.2(5) . 6_565
O12 Sr5' O18 Sr5 48.5(6) . 6_565
P1 Sr5' O18 Sr5 -11.6(4) 7_556 6_565
P5 Sr5' O18 Sr5 172.1(5) . 6_565
Na1 Sr5' O18 Sr5 4.3(7) . 6_565
O6 Sr5' O18 Sr5 -176(9) 8 .
O15 Sr5' O18 Sr5 31(9) . .
O1 Sr5' O18 Sr5 -96(9) 4_556 .
O16 Sr5' O18 Sr5 88(9) . .
O8 Sr5' O18 Sr5 -138(10) . .
O29 Sr5' O18 Sr5 -49(9) . .
O10 Sr5' O18 Sr5 134(9) . .
O12 Sr5' O18 Sr5 -14(9) . .
P1 Sr5' O18 Sr5 -74(9) 7_556 .
P5 Sr5' O18 Sr5 110(9) . .
Na1 Sr5' O18 Sr5 -58(9) . .
O6 Sr5' O18 Sr4 -6.6(4) 8 3
O15 Sr5' O18 Sr4 -159.1(5) . 3
O1 Sr5' O18 Sr4 73.1(5) 4_556 3
O16 Sr5' O18 Sr4 -102.8(5) . 3
O8 Sr5' O18 Sr4 32.0(12) . 3
O29 Sr5' O18 Sr4 120.4(5) . 3
O10 Sr5' O18 Sr4 -56.1(6) . 3
O12 Sr5' O18 Sr4 155.6(4) . 3
P1 Sr5' O18 Sr4 95.5(4) 7_556 3
P5 Sr5' O18 Sr4 -80.8(4) . 3
Na1 Sr5' O18 Sr4 111.4(6) . 3
O6 Sr5' O18 Sr5' -111.8(5) 8 6_565
O15 Sr5' O18 Sr5' 95.6(5) . 6_565
O1 Sr5' O18 Sr5' -32.1(7) 4_556 6_565
O16 Sr5' O18 Sr5' 152.0(4) . 6_565
O8 Sr5' O18 Sr5' -73.2(12) . 6_565
O29 Sr5' O18 Sr5' 15.2(5) . 6_565
O10 Sr5' O18 Sr5' -161.3(4) . 6_565
O12 Sr5' O18 Sr5' 50.4(7) . 6_565
P1 Sr5' O18 Sr5' -9.7(5) 7_556 6_565
P5 Sr5' O18 Sr5' 174.0(3) . 6_565
Na1 Sr5' O18 Sr5' 6.1(9) . 6_565
P1 O1 Al4 O4 -137.1(12) . 5_556
Sr5' O1 Al4 O4 63.3(8) 4_546 5_556
Na1 O1 Al4 O4 143.7(4) 4_546 5_556
Sr5 O1 Al4 O4 56.4(5) 4_546 5_556
P1 O1 Al4 O4 42.1(12) . 6
Sr5' O1 Al4 O4 -117.5(8) 4_546 6
Na1 O1 Al4 O4 -37.1(4) 4_546 6
Sr5 O1 Al4 O4 -124.4(5) 4_546 6
P1 O1 Al4 O1 -49.1(10) . 2_556
Sr5' O1 Al4 O1 151.2(9) 4_546 2_556
Na1 O1 Al4 O1 -128.4(4) 4_546 2_556
Sr5 O1 Al4 O1 144.3(5) 4_546 2_556
P1 O1 Al4 O8 102(8) . 3_445
Sr5' O1 Al4 O8 -58(8) 4_546 3_445
Na1 O1 Al4 O8 23(8) 4_546 3_445
Sr5 O1 Al4 O8 -65(8) 4_546 3_445
P1 O1 Al4 O8 132.3(12) . 4_546
Sr5' O1 Al4 O8 -27.3(8) 4_546 4_546
Na1 O1 Al4 O8 53.0(4) 4_546 4_546
Sr5 O1 Al4 O8 -34.3(4) 4_546 4_546
P1 O1 Al4 Na1 79.3(11) . 4_546
Sr5' O1 Al4 Na1 -80.4(8) 4_546 4_546
Sr5 O1 Al4 Na1 -87.3(4) 4_546 4_546
P1 O1 Al4 Na1 -102.1(11) . 3_445
Sr5' O1 Al4 Na1 98.3(8) 4_546 3_445
Na1 O1 Al4 Na1 178.7(3) 4_546 3_445
Sr5 O1 Al4 Na1 91.4(5) 4_546 3_445
P1 O1 Al4 Sr5' 159.7(16) . 4_546
Na1 O1 Al4 Sr5' 80.4(8) 4_546 4_546
Sr5 O1 Al4 Sr5' -6.9(7) 4_546 4_546
P1 O1 Al4 Sr5' -21.6(14) . 3_445
Sr5' O1 Al4 Sr5' 178.8(4) 4_546 3_445
Na1 O1 Al4 Sr5' -100.8(6) 4_546 3_445
Sr5 O1 Al4 Sr5' 171.9(4) 4_546 3_445
P1 O1 Al4 Sr5 166.6(15) . 4_546
Sr5' O1 Al4 Sr5 6.9(7) 4_546 4_546
Na1 O1 Al4 Sr5 87.3(4) 4_546 4_546
P1 O1 Al4 Sr5 -21.3(13) . 3_445
Sr5' O1 Al4 Sr5 179.0(8) 4_546 3_445
Na1 O1 Al4 Sr5 -100.6(4) 4_546 3_445
Sr5 O1 Al4 Sr5 172.1(2) 4_546 3_445
P4 O13 Al2 O13 132.1(8) . 6
Sr4 O13 Al2 O13 -13.2(6) . 6
Sr1 O13 Al2 O13 -136.2(3) 8_455 6
P4 O13 Al2 O22 36.2(10) . .
Sr4 O13 Al2 O22 -109.0(4) . .
Sr1 O13 Al2 O22 128.0(3) 8_455 .
P4 O13 Al2 O23 -159(2) . 6
Sr4 O13 Al2 O23 55(3) . 6
Sr1 O13 Al2 O23 -68(3) 8_455 6
P4 O13 Al2 O23 -56.5(10) . .
Sr4 O13 Al2 O23 158.2(4) . .
Sr1 O13 Al2 O23 35.3(3) 8_455 .
P4 O13 Al2 O17 -141.4(10) . 3_445
Sr4 O13 Al2 O17 73.3(4) . 3_445
Sr1 O13 Al2 O17 -49.6(3) 8_455 3_445
P4 O13 Al2 Li3 -95.8(10) . 3_445
Sr4 O13 Al2 Li3 118.9(5) . 3_445
Sr1 O13 Al2 Li3 -4.1(5) 8_455 3_445
P4 O13 Al2 Sr1 178.2(7) . 3_445
Sr4 O13 Al2 Sr1 32.9(6) . 3_445
Sr1 O13 Al2 Sr1 -90.1(3) 8_455 3_445
P4 O13 Al2 Sr1 -91.8(10) . 8_455
Sr4 O13 Al2 Sr1 123.0(4) . 8_455
P4 O13 Al2 Sr4 145.3(12) . .
Sr1 O13 Al2 Sr4 -123.0(4) 8_455 .
P8 O23 Al2 O13 81.6(9) . .
Li3 O23 Al2 O13 -138.3(6) 3_445 .
Li3 O23 Al2 O13 -177.7(6) 7 .
Sr1 O23 Al2 O13 -42.7(4) 8_455 .
P8 O23 Al2 O13 150(3) . 6
Li3 O23 Al2 O13 -70(3) 3_445 6
Li3 O23 Al2 O13 -109(3) 7 6
Sr1 O23 Al2 O13 26(3) 8_455 6
P8 O23 Al2 O22 -14.7(9) . .
Li3 O23 Al2 O22 125.5(5) 3_445 .
Li3 O23 Al2 O22 86.0(5) 7 .
Sr1 O23 Al2 O22 -138.9(3) 8_455 .
P8 O23 Al2 O23 -107.4(8) . 6
Li3 O23 Al2 O23 32.8(6) 3_445 6
Li3 O23 Al2 O23 -6.7(7) 7 6
Sr1 O23 Al2 O23 128.3(3) 8_455 6
P8 O23 Al2 O17 167.8(9) . 3_445
Li3 O23 Al2 O17 -52.0(5) 3_445 3_445
Li3 O23 Al2 O17 -91.5(6) 7 3_445
Sr1 O23 Al2 O17 43.5(3) 8_455 3_445
P8 O23 Al2 Li3 -140.2(11) . 3_445
Li3 O23 Al2 Li3 -39.5(8) 7 3_445
Sr1 O23 Al2 Li3 95.6(5) 8_455 3_445
P8 O23 Al2 Sr1 -147.4(7) . 3_445
Li3 O23 Al2 Sr1 -7.2(6) 3_445 3_445
Li3 O23 Al2 Sr1 -46.7(6) 7 3_445
Sr1 O23 Al2 Sr1 88.3(3) 8_455 3_445
P8 O23 Al2 Sr1 124.2(10) . 8_455
Li3 O23 Al2 Sr1 -95.6(5) 3_445 8_455
Li3 O23 Al2 Sr1 -135.0(6) 7 8_455
P8 O23 Al2 Sr4 101.3(8) . .
Li3 O23 Al2 Sr4 -118.5(5) 3_445 .
Li3 O23 Al2 Sr4 -158.0(5) 7 .
Sr1 O23 Al2 Sr4 -23.0(5) 8_455 .
O9 Sr4 Al2 O13 -80.4(5) . .
O6 Sr4 Al2 O13 42.5(5) . .
O6 Sr4 Al2 O13 156.7(5) 6 .
O13 Sr4 Al2 O13 -160.8(9) 6 .
O18 Sr4 Al2 O13 99.6(5) 3_445 .
O5 Sr4 Al2 O13 -14.8(6) . .
O5 Sr4 Al2 O13 -145.9(6) 6 .
O12 Sr4 Al2 O13 -16.7(5) . .
O12 Sr4 Al2 O13 -144.1(5) 6 .
P2 Sr4 Al2 O13 21.1(5) . .
P2 Sr4 Al2 O13 178.1(5) 6 .
O9 Sr4 Al2 O13 80.4(5) . 6
O6 Sr4 Al2 O13 -156.7(5) . 6
O6 Sr4 Al2 O13 -42.5(5) 6 6
O13 Sr4 Al2 O13 160.8(9) . 6
O18 Sr4 Al2 O13 -99.6(5) 3_445 6
O5 Sr4 Al2 O13 145.9(6) . 6
O5 Sr4 Al2 O13 14.8(6) 6 6
O12 Sr4 Al2 O13 144.1(5) . 6
O12 Sr4 Al2 O13 16.7(5) 6 6
P2 Sr4 Al2 O13 -178.1(5) . 6
P2 Sr4 Al2 O13 -21.1(5) 6 6
O9 Sr4 Al2 O22 0.0 . .
O6 Sr4 Al2 O22 122.9(2) . .
O6 Sr4 Al2 O22 -122.9(2) 6 .
O13 Sr4 Al2 O22 -80.4(5) 6 .
O13 Sr4 Al2 O22 80.4(5) . .
O18 Sr4 Al2 O22 180.0 3_445 .
O5 Sr4 Al2 O22 65.6(4) . .
O5 Sr4 Al2 O22 -65.6(4) 6 .
O12 Sr4 Al2 O22 63.67(19) . .
O12 Sr4 Al2 O22 -63.67(19) 6 .
P2 Sr4 Al2 O22 101.50(12) . .
P2 Sr4 Al2 O22 -101.50(12) 6 .
O9 Sr4 Al2 O23 109.6(4) . 6
O6 Sr4 Al2 O23 -127.5(5) . 6
O6 Sr4 Al2 O23 -13.3(5) 6 6
O13 Sr4 Al2 O23 29.2(6) 6 6
O13 Sr4 Al2 O23 -170.0(7) . 6
O18 Sr4 Al2 O23 -70.4(4) 3_445 6
O5 Sr4 Al2 O23 175.1(5) . 6
O5 Sr4 Al2 O23 44.0(6) 6 6
O12 Sr4 Al2 O23 173.3(5) . 6
O12 Sr4 Al2 O23 45.9(4) 6 6
P2 Sr4 Al2 O23 -148.9(4) . 6
P2 Sr4 Al2 O23 8.1(5) 6 6
O9 Sr4 Al2 O23 -109.6(4) . .
O6 Sr4 Al2 O23 13.3(5) . .
O6 Sr4 Al2 O23 127.5(5) 6 .
O13 Sr4 Al2 O23 170.0(7) 6 .
O13 Sr4 Al2 O23 -29.2(6) . .
O18 Sr4 Al2 O23 70.4(4) 3_445 .
O5 Sr4 Al2 O23 -44.0(6) . .
O5 Sr4 Al2 O23 -175.1(5) 6 .
O12 Sr4 Al2 O23 -45.9(4) . .
O12 Sr4 Al2 O23 -173.3(5) 6 .
P2 Sr4 Al2 O23 -8.1(5) . .
P2 Sr4 Al2 O23 148.9(4) 6 .
O9 Sr4 Al2 O17 180.0 . 3_445
O6 Sr4 Al2 O17 -57.1(2) . 3_445
O6 Sr4 Al2 O17 57.1(2) 6 3_445
O13 Sr4 Al2 O17 99.6(5) 6 3_445
O13 Sr4 Al2 O17 -99.6(5) . 3_445
O18 Sr4 Al2 O17 0.0 3_445 3_445
O5 Sr4 Al2 O17 -114.4(4) . 3_445
O5 Sr4 Al2 O17 114.4(4) 6 3_445
O12 Sr4 Al2 O17 -116.33(19) . 3_445
O12 Sr4 Al2 O17 116.33(19) 6 3_445
P2 Sr4 Al2 O17 -78.50(12) . 3_445
P2 Sr4 Al2 O17 78.50(12) 6 3_445
O9 Sr4 Al2 Li3 180.0 . 3_445
O6 Sr4 Al2 Li3 -57.1(2) . 3_445
O6 Sr4 Al2 Li3 57.1(2) 6 3_445
O13 Sr4 Al2 Li3 99.6(5) 6 3_445
O13 Sr4 Al2 Li3 -99.6(5) . 3_445
O18 Sr4 Al2 Li3 0.0 3_445 3_445
O5 Sr4 Al2 Li3 -114.4(4) . 3_445
O5 Sr4 Al2 Li3 114.4(4) 6 3_445
O12 Sr4 Al2 Li3 -116.33(19) . 3_445
O12 Sr4 Al2 Li3 116.33(19) 6 3_445
P2 Sr4 Al2 Li3 -78.50(12) . 3_445
P2 Sr4 Al2 Li3 78.50(12) 6 3_445
O9 Sr4 Al2 Sr1 126.04(7) . 3_445
O6 Sr4 Al2 Sr1 -111.1(2) . 3_445
O6 Sr4 Al2 Sr1 3.2(3) 6 3_445
O13 Sr4 Al2 Sr1 45.7(4) 6 3_445
O13 Sr4 Al2 Sr1 -153.6(5) . 3_445
O18 Sr4 Al2 Sr1 -53.96(7) 3_445 3_445
O5 Sr4 Al2 Sr1 -168.4(3) . 3_445
O5 Sr4 Al2 Sr1 60.5(4) 6 3_445
O12 Sr4 Al2 Sr1 -170.3(2) . 3_445
O12 Sr4 Al2 Sr1 62.4(2) 6 3_445
P2 Sr4 Al2 Sr1 -132.46(10) . 3_445
P2 Sr4 Al2 Sr1 24.53(17) 6 3_445
O9 Sr4 Al2 Sr1 -126.04(7) . 8_455
O6 Sr4 Al2 Sr1 -3.2(3) . 8_455
O6 Sr4 Al2 Sr1 111.1(2) 6 8_455
O13 Sr4 Al2 Sr1 153.6(5) 6 8_455
O13 Sr4 Al2 Sr1 -45.7(4) . 8_455
O18 Sr4 Al2 Sr1 53.96(7) 3_445 8_455
O5 Sr4 Al2 Sr1 -60.5(4) . 8_455
O5 Sr4 Al2 Sr1 168.4(3) 6 8_455
O12 Sr4 Al2 Sr1 -62.4(2) . 8_455
O12 Sr4 Al2 Sr1 170.3(2) 6 8_455
P2 Sr4 Al2 Sr1 -24.53(17) . 8_455
P2 Sr4 Al2 Sr1 132.46(10) 6 8_455
P7 O25 Al1 O25 -105(100) . 5_655
Sr1 O25 Al1 O25 133(100) . 5_655
Sr1 O25 Al1 O25 17(100) 6 5_655
P7 O25 Al1 O24 135.9(2) . 8
Sr1 O25 Al1 O24 13.7(4) . 8
Sr1 O25 Al1 O24 -101.8(4) 6 8
P7 O25 Al1 O24 -44.1(2) . 4_545
Sr1 O25 Al1 O24 -166.3(4) . 4_545
Sr1 O25 Al1 O24 78.2(4) 6 4_545
P7 O25 Al1 O24 44.1(2) . 7
Sr1 O25 Al1 O24 -78.2(4) . 7
Sr1 O25 Al1 O24 166.3(4) 6 7
P7 O25 Al1 O24 -135.9(2) . 3_545
Sr1 O25 Al1 O24 101.8(4) . 3_545
Sr1 O25 Al1 O24 -13.7(4) 6 3_545
P7 O25 Al1 Sr1 122.3(3) . .
Sr1 O25 Al1 Sr1 -115.5(6) 6 .
P7 O25 Al1 Sr1 -57.7(3) . 5_655
Sr1 O25 Al1 Sr1 180.0 . 5_655
Sr1 O25 Al1 Sr1 64.5(6) 6 5_655
P7 O25 Al1 Sr1 57.7(3) . 2_655
Sr1 O25 Al1 Sr1 -64.5(6) . 2_655
Sr1 O25 Al1 Sr1 180.0 6 2_655
P7 O25 Al1 Sr1 -122.3(3) . 6
Sr1 O25 Al1 Sr1 115.5(6) . 6
P7 O25 Al1 Sr2 180.0 . 3_545
Sr1 O25 Al1 Sr2 57.7(3) . 3_545
Sr1 O25 Al1 Sr2 -57.7(3) 6 3_545
P7 O25 Al1 Sr2 0.0 . 7
Sr1 O25 Al1 Sr2 -122.3(3) . 7
Sr1 O25 Al1 Sr2 122.3(3) 6 7
O11A Sr1 Al1 O25 -127.5(6) 6 5_655
O20 Sr1 Al1 O25 152.5(5) . 5_655
O23 Sr1 Al1 O25 10.0(5) 8 5_655
O28 Sr1 Al1 O25 82.0(5) . 5_655
O14 Sr1 Al1 O25 -70.2(5) 8 5_655
O19 Sr1 Al1 O25 115.0(6) . 5_655
O24 Sr1 Al1 O25 -19.7(5) 8 5_655
O25 Sr1 Al1 O25 180.0 . 5_655
O17 Sr1 Al1 O25 37.3(5) . 5_655
O13 Sr1 Al1 O25 -29.9(5) 8 5_655
O16 Sr1 Al1 O25 -168.5(5) . 5_655
O11A Sr1 Al1 O25 -129.6(5) . 5_655
O11A Sr1 Al1 O25 52.5(6) 6 .
O20 Sr1 Al1 O25 -27.5(5) . .
O23 Sr1 Al1 O25 -170.0(5) 8 .
O28 Sr1 Al1 O25 -98.0(5) . .
O14 Sr1 Al1 O25 109.8(5) 8 .
O19 Sr1 Al1 O25 -65.0(6) . .
O24 Sr1 Al1 O25 160.3(5) 8 .
O17 Sr1 Al1 O25 -142.7(5) . .
O13 Sr1 Al1 O25 150.1(5) 8 .
O16 Sr1 Al1 O25 11.5(5) . .
O11A Sr1 Al1 O25 50.4(5) . .
O11A Sr1 Al1 O24 -107.9(5) 6 8
O20 Sr1 Al1 O24 172.2(4) . 8
O23 Sr1 Al1 O24 29.7(4) 8 8
O28 Sr1 Al1 O24 101.7(4) . 8
O14 Sr1 Al1 O24 -50.5(4) 8 8
O19 Sr1 Al1 O24 134.6(5) . 8
O25 Sr1 Al1 O24 -160.3(5) . 8
O17 Sr1 Al1 O24 56.9(5) . 8
O13 Sr1 Al1 O24 -10.2(4) 8 8
O16 Sr1 Al1 O24 -148.8(4) . 8
O11A Sr1 Al1 O24 -109.9(5) . 8
O11A Sr1 Al1 O24 72.1(5) 6 4_545
O20 Sr1 Al1 O24 -7.8(4) . 4_545
O23 Sr1 Al1 O24 -150.3(4) 8 4_545
O28 Sr1 Al1 O24 -78.3(4) . 4_545
O14 Sr1 Al1 O24 129.5(4) 8 4_545
O19 Sr1 Al1 O24 -45.4(5) . 4_545
O24 Sr1 Al1 O24 180.0 8 4_545
O25 Sr1 Al1 O24 19.7(5) . 4_545
O17 Sr1 Al1 O24 -123.1(5) . 4_545
O13 Sr1 Al1 O24 169.8(4) 8 4_545
O16 Sr1 Al1 O24 31.2(4) . 4_545
O11A Sr1 Al1 O24 70.1(5) . 4_545
O11A Sr1 Al1 O24 152.6(4) 6 7
O20 Sr1 Al1 O24 72.7(3) . 7
O23 Sr1 Al1 O24 -69.8(3) 8 7
O28 Sr1 Al1 O24 2.2(3) . 7
O14 Sr1 Al1 O24 -150.0(3) 8 7
O19 Sr1 Al1 O24 35.1(4) . 7
O24 Sr1 Al1 O24 -99.5(5) 8 7
O25 Sr1 Al1 O24 100.2(5) . 7
O17 Sr1 Al1 O24 -42.6(4) . 7
O13 Sr1 Al1 O24 -109.7(3) 8 7
O16 Sr1 Al1 O24 111.7(3) . 7
O11A Sr1 Al1 O24 150.6(4) . 7
O11A Sr1 Al1 O24 -27.4(4) 6 3_545
O20 Sr1 Al1 O24 -107.3(3) . 3_545
O23 Sr1 Al1 O24 110.2(3) 8 3_545
O28 Sr1 Al1 O24 -177.8(3) . 3_545
O14 Sr1 Al1 O24 30.0(3) 8 3_545
O19 Sr1 Al1 O24 -144.9(4) . 3_545
O24 Sr1 Al1 O24 80.5(5) 8 3_545
O25 Sr1 Al1 O24 -79.8(5) . 3_545
O17 Sr1 Al1 O24 137.4(4) . 3_545
O13 Sr1 Al1 O24 70.3(3) 8 3_545
O16 Sr1 Al1 O24 -68.3(3) . 3_545
O11A Sr1 Al1 O24 -29.4(4) . 3_545
O11A Sr1 Al1 Sr1 -64(97) 6 5_655
O20 Sr1 Al1 Sr1 -144(97) . 5_655
O23 Sr1 Al1 Sr1 74(97) 8 5_655
O28 Sr1 Al1 Sr1 146(97) . 5_655
O14 Sr1 Al1 Sr1 -6(97) 8 5_655
O19 Sr1 Al1 Sr1 179(97) . 5_655
O24 Sr1 Al1 Sr1 44(97) 8 5_655
O25 Sr1 Al1 Sr1 -116(97) . 5_655
O17 Sr1 Al1 Sr1 101(97) . 5_655
O13 Sr1 Al1 Sr1 34(97) 8 5_655
O16 Sr1 Al1 Sr1 -105(97) . 5_655
O11A Sr1 Al1 Sr1 -66(97) . 5_655
O11A Sr1 Al1 Sr1 -169.1(4) 6 2_655
O20 Sr1 Al1 Sr1 110.9(2) . 2_655
O23 Sr1 Al1 Sr1 -31.58(18) 8 2_655
O28 Sr1 Al1 Sr1 40.4(2) . 2_655
O14 Sr1 Al1 Sr1 -111.8(2) 8 2_655
O19 Sr1 Al1 Sr1 73.3(4) . 2_655
O24 Sr1 Al1 Sr1 -61.3(3) 8 2_655
O25 Sr1 Al1 Sr1 138.4(4) . 2_655
O17 Sr1 Al1 Sr1 -4.3(3) . 2_655
O13 Sr1 Al1 Sr1 -71.5(2) 8 2_655
O16 Sr1 Al1 Sr1 149.9(2) . 2_655
O11A Sr1 Al1 Sr1 -171.2(3) . 2_655
O11A Sr1 Al1 Sr1 10.9(4) 6 6
O20 Sr1 Al1 Sr1 -69.1(2) . 6
O23 Sr1 Al1 Sr1 148.42(18) 8 6
O28 Sr1 Al1 Sr1 -139.6(2) . 6
O14 Sr1 Al1 Sr1 68.2(2) 8 6
O19 Sr1 Al1 Sr1 -106.7(4) . 6
O24 Sr1 Al1 Sr1 118.7(3) 8 6
O25 Sr1 Al1 Sr1 -41.6(4) . 6
O17 Sr1 Al1 Sr1 175.7(3) . 6
O13 Sr1 Al1 Sr1 108.5(2) 8 6
O16 Sr1 Al1 Sr1 -30.1(2) . 6
O11A Sr1 Al1 Sr1 8.8(3) . 6
O11A Sr1 Al1 Sr2 -65.6(4) 6 3_545
O20 Sr1 Al1 Sr2 -145.6(2) . 3_545
O23 Sr1 Al1 Sr2 71.97(18) 8 3_545
O28 Sr1 Al1 Sr2 144.0(2) . 3_545
O14 Sr1 Al1 Sr2 -8.2(2) 8 3_545
O19 Sr1 Al1 Sr2 176.9(4) . 3_545
O24 Sr1 Al1 Sr2 42.3(3) 8 3_545
O25 Sr1 Al1 Sr2 -118.1(4) . 3_545
O17 Sr1 Al1 Sr2 99.2(3) . 3_545
O13 Sr1 Al1 Sr2 32.1(2) 8 3_545
O16 Sr1 Al1 Sr2 -106.5(2) . 3_545
O11A Sr1 Al1 Sr2 -67.7(3) . 3_545
O11A Sr1 Al1 Sr2 114.4(4) 6 7
O20 Sr1 Al1 Sr2 34.4(2) . 7
O23 Sr1 Al1 Sr2 -108.03(18) 8 7
O28 Sr1 Al1 Sr2 -36.0(2) . 7
O14 Sr1 Al1 Sr2 171.8(2) 8 7
O19 Sr1 Al1 Sr2 -3.1(4) . 7
O24 Sr1 Al1 Sr2 -137.7(3) 8 7
O25 Sr1 Al1 Sr2 61.9(4) . 7
O17 Sr1 Al1 Sr2 -80.8(3) . 7
O13 Sr1 Al1 Sr2 -147.9(2) 8 7
O16 Sr1 Al1 Sr2 73.5(2) . 7
O11A Sr1 Al1 Sr2 112.3(3) . 7
P4 O15 Al5 O22 -35.9(11) . .
Sr5 O15 Al5 O22 125.1(6) . .
Sr5' O15 Al5 O22 112.7(10) . .
Sr2 O15 Al5 O22 -128.8(4) . .
P4 O15 Al5 O16 -139.8(11) . .
Sr5 O15 Al5 O16 21.1(6) . .
Sr5' O15 Al5 O16 8.8(10) . .
Sr2 O15 Al5 O16 127.3(5) . .
P4 O15 Al5 O21 66.4(10) . .
Sr5 O15 Al5 O21 -132.7(6) . .
Sr5' O15 Al5 O21 -145.0(10) . .
Sr2 O15 Al5 O21 -26.5(3) . .
P4 O15 Al5 O20 149.7(9) . .
Sr5 O15 Al5 O20 -49.3(14) . .
Sr5' O15 Al5 O20 -61.6(16) . .
Sr2 O15 Al5 O20 56.8(12) . .
P4 O15 Al5 Na2 89.2(10) . .
Sr5 O15 Al5 Na2 -109.9(5) . .
Sr5' O15 Al5 Na2 -122.2(9) . .
Sr2 O15 Al5 Na2 -3.7(4) . .
P4 O15 Al5 Sr5 -161.0(14) . .
Sr5' O15 Al5 Sr5 -12.3(6) . .
Sr2 O15 Al5 Sr5 106.1(6) . .
P4 O15 Al5 Sr5' -148.6(16) . .
Sr5 O15 Al5 Sr5' 12.3(6) . .
Sr2 O15 Al5 Sr5' 118.5(10) . .
P4 O15 Al5 Sr1 172.6(8) . .
Sr5 O15 Al5 Sr1 -26.5(7) . .
Sr5' O15 Al5 Sr1 -38.8(10) . .
Sr2 O15 Al5 Sr1 79.7(3) . .
P4 O15 Al5 Sr2 92.9(10) . .
Sr5 O15 Al5 Sr2 -106.1(6) . .
Sr5' O15 Al5 Sr2 -118.5(10) . .
P5 O16 Al5 O22 30.0(13) . .
Sr5' O16 Al5 O22 -111.4(10) . .
Sr5 O16 Al5 O22 -122.6(5) . .
Sr1 O16 Al5 O22 130.3(4) . .
P5 O16 Al5 O15 133.0(13) . .
Sr5' O16 Al5 O15 -8.5(10) . .
Sr5 O16 Al5 O15 -19.6(6) . .
Sr1 O16 Al5 O15 -126.7(5) . .
P5 O16 Al5 O21 -153.0(9) . .
Sr5' O16 Al5 O21 65.6(15) . .
Sr5 O16 Al5 O21 54.4(13) . .
Sr1 O16 Al5 O21 -52.7(12) . .
P5 O16 Al5 O20 -70.6(12) . .
Sr5' O16 Al5 O20 147.9(10) . .
Sr5 O16 Al5 O20 136.8(5) . .
Sr1 O16 Al5 O20 29.6(4) . .
P5 O16 Al5 Na2 -94.6(12) . .
Sr5' O16 Al5 Na2 123.9(9) . .
Sr5 O16 Al5 Na2 112.8(5) . .
Sr1 O16 Al5 Na2 5.6(5) . .
P5 O16 Al5 Sr5 152.6(16) . .
Sr5' O16 Al5 Sr5 11.1(7) . .
Sr1 O16 Al5 Sr5 -107.1(6) . .
P5 O16 Al5 Sr5' 141.5(18) . .
Sr5 O16 Al5 Sr5' -11.1(7) . .
Sr1 O16 Al5 Sr5' -118.3(10) . .
P5 O16 Al5 Sr1 -100.3(12) . .
Sr5' O16 Al5 Sr1 118.3(10) . .
Sr5 O16 Al5 Sr1 107.1(6) . .
P5 O16 Al5 Sr2 -178.2(10) . .
Sr5' O16 Al5 Sr2 40.4(11) . .
Sr5 O16 Al5 Sr2 29.2(6) . .
Sr1 O16 Al5 Sr2 -77.9(4) . .
P8 O21 Al5 O22 5.5(9) . .
Na2 O21 Al5 O22 -101.4(4) . .
Sr2 O21 Al5 O22 140.7(4) . .
P8 O21 Al5 O15 -99.2(8) . .
Na2 O21 Al5 O15 153.8(4) . .
Sr2 O21 Al5 O15 35.9(5) . .
P8 O21 Al5 O16 -171.5(10) . .
Na2 O21 Al5 O16 81.6(12) . .
Sr2 O21 Al5 O16 -36.3(12) . .
P8 O21 Al5 O20 105.8(8) . .
Na2 O21 Al5 O20 -1.1(4) . .
Sr2 O21 Al5 O20 -119.0(4) . .
P8 O21 Al5 Na2 106.9(9) . .
Sr2 O21 Al5 Na2 -117.9(5) . .
P8 O21 Al5 Sr5 -131.8(6) . .
Na2 O21 Al5 Sr5 121.3(3) . .
Sr2 O21 Al5 Sr5 3.4(5) . .
P8 O21 Al5 Sr5' -125.3(9) . .
Na2 O21 Al5 Sr5' 127.8(7) . .
Sr2 O21 Al5 Sr5' 9.9(8) . .
P8 O21 Al5 Sr1 145.1(6) . .
Na2 O21 Al5 Sr1 38.2(4) . .
Sr2 O21 Al5 Sr1 -79.7(3) . .
P8 O21 Al5 Sr2 -135.2(9) . .
Na2 O21 Al5 Sr2 117.9(5) . .
P7 O20 Al5 O22 -12.9(9) . .
Na2 O20 Al5 O22 102.8(4) . .
Sr1 O20 Al5 O22 -143.1(4) . .
P7 O20 Al5 O15 161.5(10) . .
Na2 O20 Al5 O15 -82.7(12) . .
Sr1 O20 Al5 O15 31.4(13) . .
P7 O20 Al5 O16 92.5(9) . .
Na2 O20 Al5 O16 -151.7(5) . .
Sr1 O20 Al5 O16 -37.6(5) . .
P7 O20 Al5 O21 -114.6(9) . .
Na2 O20 Al5 O21 1.1(4) . .
Sr1 O20 Al5 O21 115.3(4) . .
P7 O20 Al5 Na2 -115.7(9) . .
Sr1 O20 Al5 Na2 114.1(5) . .
P7 O20 Al5 Sr5 126.4(7) . .
Na2 O20 Al5 Sr5 -117.8(3) . .
Sr1 O20 Al5 Sr5 -3.7(5) . .
P7 O20 Al5 Sr5' 118.1(9) . .
Na2 O20 Al5 Sr5' -126.2(5) . .
Sr1 O20 Al5 Sr5' -12.1(7) . .
P7 O20 Al5 Sr1 130.2(10) . .
Na2 O20 Al5 Sr1 -114.1(5) . .
P7 O20 Al5 Sr2 -150.6(7) . .
Na2 O20 Al5 Sr2 -34.9(4) . .
Sr1 O20 Al5 Sr2 79.2(3) . .
O6 Sr5 Al5 O22 107.6(6) 8 .
O15 Sr5 Al5 O22 -72.2(7) . .
O29 Sr5 Al5 O22 -102.1(5) . .
O16 Sr5 Al5 O22 77.4(7) . .
O1 Sr5 Al5 O22 -43.7(10) 4_556 .
O18 Sr5 Al5 O22 177.8(5) . .
O8 Sr5 Al5 O22 10.0(5) . .
O19 Sr5 Al5 O22 179.9(5) . .
P1 Sr5 Al5 O22 -84.3(6) 7_556 .
O12 Sr5 Al5 O22 -53.9(5) . .
P4 Sr5 Al5 O22 -64.0(4) . .
P6 Sr5 Al5 O22 -179.9(4) . .
O6 Sr5 Al5 O15 179.8(9) 8 .
O29 Sr5 Al5 O15 -29.9(6) . .
O16 Sr5 Al5 O15 149.6(9) . .
O1 Sr5 Al5 O15 28.5(9) 4_556 .
O18 Sr5 Al5 O15 -110.0(7) . .
O8 Sr5 Al5 O15 82.1(6) . .
O19 Sr5 Al5 O15 -108.0(7) . .
P1 Sr5 Al5 O15 -12.2(6) 7_556 .
O12 Sr5 Al5 O15 18.2(6) . .
P4 Sr5 Al5 O15 8.2(6) . .
P6 Sr5 Al5 O15 -107.8(6) . .
O6 Sr5 Al5 O16 30.2(7) 8 .
O15 Sr5 Al5 O16 -149.6(9) . .
O29 Sr5 Al5 O16 -179.5(7) . .
O1 Sr5 Al5 O16 -121.1(11) 4_556 .
O18 Sr5 Al5 O16 100.4(7) . .
O8 Sr5 Al5 O16 -67.5(7) . .
O19 Sr5 Al5 O16 102.4(7) . .
P1 Sr5 Al5 O16 -161.8(8) 7_556 .
O12 Sr5 Al5 O16 -131.3(7) . .
P4 Sr5 Al5 O16 -141.4(6) . .
P6 Sr5 Al5 O16 102.6(6) . .
O6 Sr5 Al5 O21 -125.1(6) 8 .
O15 Sr5 Al5 O21 55.1(7) . .
O29 Sr5 Al5 O21 25.1(5) . .
O16 Sr5 Al5 O21 -155.4(7) . .
O1 Sr5 Al5 O21 83.5(10) 4_556 .
O18 Sr5 Al5 O21 -55.0(4) . .
O8 Sr5 Al5 O21 137.2(4) . .
O19 Sr5 Al5 O21 -52.9(4) . .
P1 Sr5 Al5 O21 42.9(5) 7_556 .
O12 Sr5 Al5 O21 73.3(4) . .
P4 Sr5 Al5 O21 63.3(3) . .
P6 Sr5 Al5 O21 -52.7(3) . .
O6 Sr5 Al5 O20 -22.1(7) 8 .
O15 Sr5 Al5 O20 158.1(7) . .
O29 Sr5 Al5 O20 128.2(5) . .
O16 Sr5 Al5 O20 -52.3(7) . .
O1 Sr5 Al5 O20 -173.4(8) 4_556 .
O18 Sr5 Al5 O20 48.1(5) . .
O8 Sr5 Al5 O20 -119.8(4) . .
O19 Sr5 Al5 O20 50.1(5) . .
P1 Sr5 Al5 O20 145.9(5) 7_556 .
O12 Sr5 Al5 O20 176.4(4) . .
P4 Sr5 Al5 O20 166.3(4) . .
P6 Sr5 Al5 O20 50.3(4) . .
O6 Sr5 Al5 Na2 -74.8(6) 8 .
O15 Sr5 Al5 Na2 105.4(6) . .
O29 Sr5 Al5 Na2 75.5(3) . .
O16 Sr5 Al5 Na2 -105.0(6) . .
O1 Sr5 Al5 Na2 133.9(8) 4_556 .
O18 Sr5 Al5 Na2 -4.6(4) . .
O8 Sr5 Al5 Na2 -172.5(2) . .
O19 Sr5 Al5 Na2 -2.6(3) . .
P1 Sr5 Al5 Na2 93.2(4) 7_556 .
O12 Sr5 Al5 Na2 123.7(2) . .
P4 Sr5 Al5 Na2 113.62(18) . .
P6 Sr5 Al5 Na2 -2.3(2) . .
O6 Sr5 Al5 Sr5' 98(3) 8 .
O15 Sr5 Al5 Sr5' -81(3) . .
O29 Sr5 Al5 Sr5' -111(3) . .
O16 Sr5 Al5 Sr5' 68(3) . .
O1 Sr5 Al5 Sr5' -53(2) 4_556 .
O18 Sr5 Al5 Sr5' 169(3) . .
O8 Sr5 Al5 Sr5' 1(3) . .
O19 Sr5 Al5 Sr5' 171(3) . .
P1 Sr5 Al5 Sr5' -94(2) 7_556 .
O12 Sr5 Al5 Sr5' -63(3) . .
P4 Sr5 Al5 Sr5' -73(3) . .
P6 Sr5 Al5 Sr5' 171(3) . .
O6 Sr5 Al5 Sr1 -24.7(5) 8 .
O15 Sr5 Al5 Sr1 155.5(6) . .
O29 Sr5 Al5 Sr1 125.6(4) . .
O16 Sr5 Al5 Sr1 -54.9(6) . .
O1 Sr5 Al5 Sr1 -176.0(9) 4_556 .
O18 Sr5 Al5 Sr1 45.5(3) . .
O8 Sr5 Al5 Sr1 -122.3(3) . .
O19 Sr5 Al5 Sr1 47.6(3) . .
P1 Sr5 Al5 Sr1 143.4(4) 7_556 .
O12 Sr5 Al5 Sr1 173.8(3) . .
P4 Sr5 Al5 Sr1 163.74(17) . .
P6 Sr5 Al5 Sr1 47.77(10) . .
O6 Sr5 Al5 Sr2 -122.9(5) 8 .
O15 Sr5 Al5 Sr2 57.3(6) . .
O29 Sr5 Al5 Sr2 27.4(3) . .
O16 Sr5 Al5 Sr2 -153.1(6) . .
O1 Sr5 Al5 Sr2 85.8(9) 4_556 .
O18 Sr5 Al5 Sr2 -52.7(3) . .
O8 Sr5 Al5 Sr2 139.4(3) . .
O19 Sr5 Al5 Sr2 -50.7(3) . .
P1 Sr5 Al5 Sr2 45.1(4) 7_556 .
O12 Sr5 Al5 Sr2 75.6(2) . .
P4 Sr5 Al5 Sr2 65.52(12) . .
P6 Sr5 Al5 Sr2 -50.45(12) . .
O6 Sr5' Al5 O22 124.7(10) 8 .
O15 Sr5' Al5 O22 -82.2(9) . .
O1 Sr5' Al5 O22 -83(3) 4_556 .
O16 Sr5' Al5 O22 84.8(10) . .
O8 Sr5' Al5 O22 9.5(9) . .
O29 Sr5' Al5 O22 -115.3(10) . .
O10 Sr5' Al5 O22 62.3(8) . .
O12 Sr5' Al5 O22 -61.3(6) . .
O18 Sr5' Al5 O22 178.9(4) . .
P1 Sr5' Al5 O22 -104.7(14) 7_556 .
P5 Sr5' Al5 O22 70.4(6) . .
Na1 Sr5' Al5 O22 -46.2(6) . .
O6 Sr5' Al5 O15 -153.1(16) 8 .
O1 Sr5' Al5 O15 0(2) 4_556 .
O16 Sr5' Al5 O15 167.0(15) . .
O8 Sr5' Al5 O15 91.7(14) . .
O29 Sr5' Al5 O15 -33.1(7) . .
O10 Sr5' Al5 O15 144.5(13) . .
O12 Sr5' Al5 O15 20.9(6) . .
O18 Sr5' Al5 O15 -98.8(8) . .
P1 Sr5' Al5 O15 -22.4(10) 7_556 .
P5 Sr5' Al5 O15 152.6(11) . .
Na1 Sr5' Al5 O15 36.1(6) . .
O6 Sr5' Al5 O16 39.9(7) 8 .
O15 Sr5' Al5 O16 -167.0(15) . .
O1 Sr5' Al5 O16 -167(4) 4_556 .
O8 Sr5' Al5 O16 -75.3(8) . .
O29 Sr5' Al5 O16 159.9(17) . .
O10 Sr5' Al5 O16 -22.5(7) . .
O12 Sr5' Al5 O16 -146.1(12) . .
O18 Sr5' Al5 O16 94.1(10) . .
P1 Sr5' Al5 O16 171(2) 7_556 .
P5 Sr5' Al5 O16 -14.4(7) . .
Na1 Sr5' Al5 O16 -131.0(13) . .
O6 Sr5' Al5 O21 -110.5(7) 8 .
O15 Sr5' Al5 O21 42.5(12) . .
O1 Sr5' Al5 O21 42(3) 4_556 .
O16 Sr5' Al5 O21 -150.5(8) . .
O8 Sr5' Al5 O21 134.2(6) . .
O29 Sr5' Al5 O21 9.4(13) . .
O10 Sr5' Al5 O21 -173.0(5) . .
O12 Sr5' Al5 O21 63.5(8) . .
O18 Sr5' Al5 O21 -56.3(7) . .
P1 Sr5' Al5 O21 20.1(17) 7_556 .
P5 Sr5' Al5 O21 -164.9(4) . .
Na1 Sr5' Al5 O21 78.6(9) . .
O6 Sr5' Al5 O20 0.1(12) 8 .
O15 Sr5' Al5 O20 153.2(8) . .
O1 Sr5' Al5 O20 153(3) 4_556 .
O16 Sr5' Al5 O20 -39.8(11) . .
O8 Sr5' Al5 O20 -115.1(10) . .
O29 Sr5' Al5 O20 120.1(8) . .
O10 Sr5' Al5 O20 -62.3(9) . .
O12 Sr5' Al5 O20 174.1(4) . .
O18 Sr5' Al5 O20 54.4(5) . .
P1 Sr5' Al5 O20 130.7(12) 7_556 .
P5 Sr5' Al5 O20 -54.2(7) . .
Na1 Sr5' Al5 O20 -170.7(5) . .
O6 Sr5' Al5 Na2 -56.0(8) 8 .
O15 Sr5' Al5 Na2 97.1(10) . .
O1 Sr5' Al5 Na2 97(3) 4_556 .
O16 Sr5' Al5 Na2 -95.9(8) . .
O8 Sr5' Al5 Na2 -171.2(5) . .
O29 Sr5' Al5 Na2 63.9(12) . .
O10 Sr5' Al5 Na2 -118.5(5) . .
O12 Sr5' Al5 Na2 118.0(6) . .
O18 Sr5' Al5 Na2 -1.8(6) . .
P1 Sr5' Al5 Na2 74.6(16) 7_556 .
P5 Sr5' Al5 Na2 -110.3(3) . .
Na1 Sr5' Al5 Na2 133.1(7) . .
O6 Sr5' Al5 Sr5 -64(3) 8 .
O15 Sr5' Al5 Sr5 89(2) . .
O1 Sr5' Al5 Sr5 89(2) 4_556 .
O16 Sr5' Al5 Sr5 -104(3) . .
O8 Sr5' Al5 Sr5 -179(3) . .
O29 Sr5' Al5 Sr5 56(2) . .
O10 Sr5' Al5 Sr5 -126(3) . .
O12 Sr5' Al5 Sr5 110(2) . .
O18 Sr5' Al5 Sr5 -10(2) . .
P1 Sr5' Al5 Sr5 66.8(17) 7_556 .
P5 Sr5' Al5 Sr5 -118(3) . .
Na1 Sr5' Al5 Sr5 125(2) . .
O6 Sr5' Al5 Sr1 -8.1(9) 8 .
O15 Sr5' Al5 Sr1 145.0(9) . .
O1 Sr5' Al5 Sr1 145(3) 4_556 .
O16 Sr5' Al5 Sr1 -48.0(8) . .
O8 Sr5' Al5 Sr1 -123.3(7) . .
O29 Sr5' Al5 Sr1 111.9(10) . .
O10 Sr5' Al5 Sr1 -70.6(6) . .
O12 Sr5' Al5 Sr1 165.9(5) . .
O18 Sr5' Al5 Sr1 46.1(3) . .
P1 Sr5' Al5 Sr1 122.5(14) 7_556 .
P5 Sr5' Al5 Sr1 -62.4(3) . .
Na1 Sr5' Al5 Sr1 -179.0(6) . .
O6 Sr5' Al5 Sr2 -104.1(10) 8 .
O15 Sr5' Al5 Sr2 49.0(8) . .
O1 Sr5' Al5 Sr2 49(3) 4_556 .
O16 Sr5' Al5 Sr2 -144.0(9) . .
O8 Sr5' Al5 Sr2 140.7(8) . .
O29 Sr5' Al5 Sr2 15.9(9) . .
O10 Sr5' Al5 Sr2 -166.5(7) . .
O12 Sr5' Al5 Sr2 69.9(4) . .
O18 Sr5' Al5 Sr2 -49.9(3) . .
P1 Sr5' Al5 Sr2 26.5(13) 7_556 .
P5 Sr5' Al5 Sr2 -158.4(4) . .
Na1 Sr5' Al5 Sr2 85.0(5) . .
O11A Sr1 Al5 O22 -52.4(6) 6 .
O20 Sr1 Al5 O22 52.4(6) . .
O23 Sr1 Al5 O22 136.4(6) 8 .
O28 Sr1 Al5 O22 99.6(5) . .
O14 Sr1 Al5 O22 -64.9(6) 8 .
O19 Sr1 Al5 O22 176.0(6) . .
O24 Sr1 Al5 O22 35.3(6) 8 .
O25 Sr1 Al5 O22 26.1(5) . .
O17 Sr1 Al5 O22 176.1(5) . .
O13 Sr1 Al5 O22 -132.7(5) 8 .
O16 Sr1 Al5 O22 -80.7(6) . .
O11A Sr1 Al5 O22 -42.9(6) . .
O11A Sr1 Al5 O15 89.3(6) 6 .
O20 Sr1 Al5 O15 -165.9(6) . .
O23 Sr1 Al5 O15 -81.9(6) 8 .
O28 Sr1 Al5 O15 -118.6(5) . .
O14 Sr1 Al5 O15 76.8(5) 8 .
O19 Sr1 Al5 O15 -42.3(6) . .
O24 Sr1 Al5 O15 177.0(5) 8 .
O25 Sr1 Al5 O15 167.8(5) . .
O17 Sr1 Al5 O15 -42.2(5) . .
O13 Sr1 Al5 O15 9.0(5) 8 .
O16 Sr1 Al5 O15 61.0(6) . .
O11A Sr1 Al5 O15 98.8(6) . .
O11A Sr1 Al5 O16 28.3(6) 6 .
O20 Sr1 Al5 O16 133.1(6) . .
O23 Sr1 Al5 O16 -142.9(6) 8 .
O28 Sr1 Al5 O16 -179.7(5) . .
O14 Sr1 Al5 O16 15.8(6) 8 .
O19 Sr1 Al5 O16 -103.3(6) . .
O24 Sr1 Al5 O16 116.0(5) 8 .
O25 Sr1 Al5 O16 106.7(5) . .
O17 Sr1 Al5 O16 -103.3(5) . .
O13 Sr1 Al5 O16 -52.1(5) 8 .
O11A Sr1 Al5 O16 37.8(5) . .
O11A Sr1 Al5 O21 -174.0(5) 6 .
O20 Sr1 Al5 O21 -69.1(5) . .
O23 Sr1 Al5 O21 14.9(5) 8 .
O28 Sr1 Al5 O21 -21.9(4) . .
O14 Sr1 Al5 O21 173.6(4) 8 .
O19 Sr1 Al5 O21 54.5(5) . .
O24 Sr1 Al5 O21 -86.2(4) 8 .
O25 Sr1 Al5 O21 -95.5(4) . .
O17 Sr1 Al5 O21 54.5(4) . .
O13 Sr1 Al5 O21 105.7(4) 8 .
O16 Sr1 Al5 O21 157.8(6) . .
O11A Sr1 Al5 O21 -164.4(5) . .
O11A Sr1 Al5 O20 -104.8(6) 6 .
O23 Sr1 Al5 O20 84.0(6) 8 .
O28 Sr1 Al5 O20 47.2(5) . .
O14 Sr1 Al5 O20 -117.3(5) 8 .
O19 Sr1 Al5 O20 123.6(6) . .
O24 Sr1 Al5 O20 -17.1(5) 8 .
O25 Sr1 Al5 O20 -26.4(5) . .
O17 Sr1 Al5 O20 123.6(5) . .
O13 Sr1 Al5 O20 174.8(5) 8 .
O16 Sr1 Al5 O20 -133.1(6) . .
O11A Sr1 Al5 O20 -95.3(5) . .
O11A Sr1 Al5 Na2 -146.9(4) 6 .
O20 Sr1 Al5 Na2 -42.1(4) . .
O23 Sr1 Al5 Na2 41.9(4) 8 .
O28 Sr1 Al5 Na2 5.1(2) . .
O14 Sr1 Al5 Na2 -159.4(3) 8 .
O19 Sr1 Al5 Na2 81.5(3) . .
O24 Sr1 Al5 Na2 -59.2(3) 8 .
O25 Sr1 Al5 Na2 -68.4(2) . .
O17 Sr1 Al5 Na2 81.6(3) . .
O13 Sr1 Al5 Na2 132.8(2) 8 .
O16 Sr1 Al5 Na2 -175.2(5) . .
O11A Sr1 Al5 Na2 -137.4(3) . .
O11A Sr1 Al5 Sr5 71.9(5) 6 .
O20 Sr1 Al5 Sr5 176.7(5) . .
O23 Sr1 Al5 Sr5 -99.3(4) 8 .
O28 Sr1 Al5 Sr5 -136.1(3) . .
O14 Sr1 Al5 Sr5 59.4(4) 8 .
O19 Sr1 Al5 Sr5 -59.7(4) . .
O24 Sr1 Al5 Sr5 159.6(3) 8 .
O25 Sr1 Al5 Sr5 150.3(3) . .
O17 Sr1 Al5 Sr5 -59.7(3) . .
O13 Sr1 Al5 Sr5 -8.5(3) 8 .
O16 Sr1 Al5 Sr5 43.6(5) . .
O11A Sr1 Al5 Sr5 81.4(4) . .
O11A Sr1 Al5 Sr5' 65.0(6) 6 .
O20 Sr1 Al5 Sr5' 169.9(6) . .
O23 Sr1 Al5 Sr5' -106.1(5) 8 .
O28 Sr1 Al5 Sr5' -142.9(4) . .
O14 Sr1 Al5 Sr5' 52.6(5) 8 .
O19 Sr1 Al5 Sr5' -66.5(5) . .
O24 Sr1 Al5 Sr5' 152.8(4) 8 .
O25 Sr1 Al5 Sr5' 143.5(4) . .
O17 Sr1 Al5 Sr5' -66.5(4) . .
O13 Sr1 Al5 Sr5' -15.3(4) 8 .
O16 Sr1 Al5 Sr5' 36.8(6) . .
O11A Sr1 Al5 Sr5' 74.6(5) . .
O11A Sr1 Al5 Sr2 146.4(4) 6 .
O20 Sr1 Al5 Sr2 -108.8(4) . .
O23 Sr1 Al5 Sr2 -24.8(4) 8 .
O28 Sr1 Al5 Sr2 -61.6(2) . .
O14 Sr1 Al5 Sr2 133.9(3) 8 .
O19 Sr1 Al5 Sr2 14.8(3) . .
O24 Sr1 Al5 Sr2 -125.9(3) 8 .
O25 Sr1 Al5 Sr2 -135.1(2) . .
O17 Sr1 Al5 Sr2 14.9(3) . .
O13 Sr1 Al5 Sr2 66.1(3) 8 .
O16 Sr1 Al5 Sr2 118.1(5) . .
O11A Sr1 Al5 Sr2 155.9(3) . .
O21 Sr2 Al5 O22 -54.3(6) . .
O21 Sr2 Al5 O22 -138.7(6) 6_565 .
O26 Sr2 Al5 O22 -101.1(5) . .
O14 Sr2 Al5 O22 61.8(6) 6_565 .
O14 Sr2 Al5 O22 43.4(5) . .
O24 Sr2 Al5 O22 -27.7(5) . .
O24 Sr2 Al5 O22 -35.1(5) 6_565 .
O19 Sr2 Al5 O22 -179.8(5) 6_565 .
O19 Sr2 Al5 O22 -176.0(6) . .
O15 Sr2 Al5 O22 127.3(5) 6_565 .
O15 Sr2 Al5 O22 82.0(6) . .
P8 Sr2 Al5 O22 -36.5(5) . .
O21 Sr2 Al5 O15 -136.3(6) . .
O21 Sr2 Al5 O15 139.3(6) 6_565 .
O26 Sr2 Al5 O15 176.9(5) . .
O14 Sr2 Al5 O15 -20.2(5) 6_565 .
O14 Sr2 Al5 O15 -38.6(4) . .
O24 Sr2 Al5 O15 -109.6(4) . .
O24 Sr2 Al5 O15 -117.1(4) 6_565 .
O19 Sr2 Al5 O15 98.3(4) 6_565 .
O19 Sr2 Al5 O15 102.0(5) . .
O15 Sr2 Al5 O15 45.4(3) 6_565 .
P8 Sr2 Al5 O15 -118.5(4) . .
O21 Sr2 Al5 O16 162.4(7) . .
O21 Sr2 Al5 O16 78.0(7) 6_565 .
O26 Sr2 Al5 O16 115.6(6) . .
O14 Sr2 Al5 O16 -81.5(6) 6_565 .
O14 Sr2 Al5 O16 -99.9(5) . .
O24 Sr2 Al5 O16 -170.9(5) . .
O24 Sr2 Al5 O16 -178.4(5) 6_565 .
O19 Sr2 Al5 O16 37.0(5) 6_565 .
O19 Sr2 Al5 O16 40.7(6) . .
O15 Sr2 Al5 O16 -15.9(6) 6_565 .
O15 Sr2 Al5 O16 -61.3(6) . .
P8 Sr2 Al5 O16 -179.8(5) . .
O21 Sr2 Al5 O21 -84.4(6) 6_565 .
O26 Sr2 Al5 O21 -46.8(5) . .
O14 Sr2 Al5 O21 116.2(5) 6_565 .
O14 Sr2 Al5 O21 97.7(5) . .
O24 Sr2 Al5 O21 26.7(4) . .
O24 Sr2 Al5 O21 19.2(5) 6_565 .
O19 Sr2 Al5 O21 -125.4(5) 6_565 .
O19 Sr2 Al5 O21 -121.7(5) . .
O15 Sr2 Al5 O21 -178.3(5) 6_565 .
O15 Sr2 Al5 O21 136.3(6) . .
P8 Sr2 Al5 O21 17.9(4) . .
O21 Sr2 Al5 O20 65.4(5) . .
O21 Sr2 Al5 O20 -18.9(6) 6_565 .
O26 Sr2 Al5 O20 18.7(4) . .
O14 Sr2 Al5 O20 -178.4(4) 6_565 .
O14 Sr2 Al5 O20 163.2(4) . .
O24 Sr2 Al5 O20 92.1(3) . .
O24 Sr2 Al5 O20 84.7(4) 6_565 .
O19 Sr2 Al5 O20 -60.0(4) 6_565 .
O19 Sr2 Al5 O20 -56.2(4) . .
O15 Sr2 Al5 O20 -112.9(4) 6_565 .
O15 Sr2 Al5 O20 -158.2(5) . .
P8 Sr2 Al5 O20 83.3(3) . .
O21 Sr2 Al5 Na2 40.6(4) . .
O21 Sr2 Al5 Na2 -43.8(5) 6_565 .
O26 Sr2 Al5 Na2 -6.2(3) . .
O14 Sr2 Al5 Na2 156.7(3) 6_565 .
O14 Sr2 Al5 Na2 138.3(2) . .
O24 Sr2 Al5 Na2 67.25(16) . .
O24 Sr2 Al5 Na2 59.8(3) 6_565 .
O19 Sr2 Al5 Na2 -84.8(2) 6_565 .
O19 Sr2 Al5 Na2 -81.1(3) . .
O15 Sr2 Al5 Na2 -137.7(2) 6_565 .
O15 Sr2 Al5 Na2 176.9(4) . .
P8 Sr2 Al5 Na2 58.44(8) . .
O21 Sr2 Al5 Sr5 -176.9(4) . .
O21 Sr2 Al5 Sr5 98.8(5) 6_565 .
O26 Sr2 Al5 Sr5 136.4(3) . .
O14 Sr2 Al5 Sr5 -60.7(3) 6_565 .
O14 Sr2 Al5 Sr5 -79.1(3) . .
O24 Sr2 Al5 Sr5 -150.18(19) . .
O24 Sr2 Al5 Sr5 -157.6(3) 6_565 .
O19 Sr2 Al5 Sr5 57.7(3) 6_565 .
O19 Sr2 Al5 Sr5 61.5(3) . .
O15 Sr2 Al5 Sr5 4.8(3) 6_565 .
O15 Sr2 Al5 Sr5 -40.5(4) . .
P8 Sr2 Al5 Sr5 -158.99(13) . .
O21 Sr2 Al5 Sr5' -171.5(7) . .
O21 Sr2 Al5 Sr5' 104.1(7) 6_565 .
O26 Sr2 Al5 Sr5' 141.7(6) . .
O14 Sr2 Al5 Sr5' -55.3(6) 6_565 .
O14 Sr2 Al5 Sr5' -73.8(6) . .
O24 Sr2 Al5 Sr5' -144.8(6) . .
O24 Sr2 Al5 Sr5' -152.3(6) 6_565 .
O19 Sr2 Al5 Sr5' 63.1(6) 6_565 .
O19 Sr2 Al5 Sr5' 66.8(6) . .
O15 Sr2 Al5 Sr5' 10.2(6) 6_565 .
O15 Sr2 Al5 Sr5' -35.2(6) . .
P8 Sr2 Al5 Sr5' -153.6(5) . .
O21 Sr2 Al5 Sr1 107.3(4) . .
O21 Sr2 Al5 Sr1 22.9(5) 6_565 .
O26 Sr2 Al5 Sr1 60.5(3) . .
O14 Sr2 Al5 Sr1 -136.6(3) 6_565 .
O14 Sr2 Al5 Sr1 -155.0(3) . .
O24 Sr2 Al5 Sr1 133.97(17) . .
O24 Sr2 Al5 Sr1 126.5(2) 6_565 .
O19 Sr2 Al5 Sr1 -18.1(2) 6_565 .
O19 Sr2 Al5 Sr1 -14.4(3) . .
O15 Sr2 Al5 Sr1 -71.0(3) 6_565 .
O15 Sr2 Al5 Sr1 -116.4(4) . .
P8 Sr2 Al5 Sr1 125.15(11) . .
O15 Al5 O22 Al5 -125.4(6) . 6
O16 Al5 O22 Al5 -39.6(8) . 6
O21 Al5 O22 Al5 141.8(6) . 6
O20 Al5 O22 Al5 52.2(7) . 6
Na2 Al5 O22 Al5 96.8(6) . 6
Sr5 Al5 O22 Al5 -85.2(6) . 6
Sr5' Al5 O22 Al5 -83.7(7) . 6
Sr1 Al5 O22 Al5 19.1(9) . 6
Sr2 Al5 O22 Al5 174.2(3) . 6
O15 Al5 O22 Al2 44.0(8) . .
O16 Al5 O22 Al2 129.7(7) . .
O21 Al5 O22 Al2 -48.9(7) . .
O20 Al5 O22 Al2 -138.4(6) . .
Na2 Al5 O22 Al2 -93.8(6) . .
Sr5 Al5 O22 Al2 84.2(7) . .
Sr5' Al5 O22 Al2 85.7(7) . .
Sr1 Al5 O22 Al2 -171.5(3) . .
Sr2 Al5 O22 Al2 -16.4(9) . .
O13 Al2 O22 Al5 -41.1(7) . .
O13 Al2 O22 Al5 -127.7(6) 6 .
O23 Al2 O22 Al5 141.4(6) 6 .
O23 Al2 O22 Al5 49.8(7) . .
O17 Al2 O22 Al5 95.6(6) 3_445 .
Li3 Al2 O22 Al5 95.6(6) 3_445 .
Sr1 Al2 O22 Al5 177.1(4) 3_445 .
Sr1 Al2 O22 Al5 14.2(9) 8_455 .
Sr4 Al2 O22 Al5 -84.4(6) . .
O13 Al2 O22 Al5 127.7(6) . 6
O13 Al2 O22 Al5 41.1(7) 6 6
O23 Al2 O22 Al5 -49.8(7) 6 6
O23 Al2 O22 Al5 -141.4(6) . 6
O17 Al2 O22 Al5 -95.6(6) 3_445 6
Li3 Al2 O22 Al5 -95.6(6) 3_445 6
Sr1 Al2 O22 Al5 -14.2(9) 3_445 6
Sr1 Al2 O22 Al5 -177.1(4) 8_455 6
Sr4 Al2 O22 Al5 84.4(6) . 6
P4 O12 Na1 O4 57(4) . 7_556
Sr3 O12 Na1 O4 -89(3) . 7_556
Sr4 O12 Na1 O4 143(3) . 7_556
Sr5' O12 Na1 O4 24(3) . 7_556
Sr5 O12 Na1 O4 17(3) . 7_556
P4 O12 Na1 O5 -116(2) . .
Sr3 O12 Na1 O5 97.0(4) . .
Sr4 O12 Na1 O5 -30.7(4) . .
Sr5' O12 Na1 O5 -149.5(6) . .
Sr5 O12 Na1 O5 -156.4(4) . .
P4 O12 Na1 O7 -176(2) . .
Sr3 O12 Na1 O7 37.0(4) . .
Sr4 O12 Na1 O7 -90.6(3) . .
Sr5' O12 Na1 O7 150.5(6) . .
Sr5 O12 Na1 O7 143.7(4) . .
P4 O12 Na1 O1 65(2) . 4_556
Sr3 O12 Na1 O1 -81.6(5) . 4_556
Sr4 O12 Na1 O1 150.7(4) . 4_556
Sr5' O12 Na1 O1 31.9(6) . 4_556
Sr5 O12 Na1 O1 25.1(4) . 4_556
P4 O12 Na1 O2 124(2) . 7_556
Sr3 O12 Na1 O2 -22.5(5) . 7_556
Sr4 O12 Na1 O2 -150.1(4) . 7_556
Sr5' O12 Na1 O2 91.0(6) . 7_556
Sr5 O12 Na1 O2 84.2(4) . 7_556
P4 O12 Na1 O8 2(2) . .
Sr3 O12 Na1 O8 -144.2(4) . .
Sr4 O12 Na1 O8 88.1(4) . .
Sr5' O12 Na1 O8 -30.8(6) . .
Sr5 O12 Na1 O8 -37.6(4) . .
P4 O12 Na1 O3 -55(2) . .
Sr3 O12 Na1 O3 158.3(4) . .
Sr4 O12 Na1 O3 30.6(6) . .
Sr5' O12 Na1 O3 -88.2(7) . .
Sr5 O12 Na1 O3 -95.1(5) . .
P4 O12 Na1 O9 -40(2) . .
Sr3 O12 Na1 O9 173.8(5) . .
Sr4 O12 Na1 O9 46.1(4) . .
Sr5' O12 Na1 O9 -72.7(6) . .
Sr5 O12 Na1 O9 -79.6(4) . .
P4 O12 Na1 P3 -30(2) . .
Sr3 O12 Na1 P3 -176.5(3) . .
Sr4 O12 Na1 P3 55.8(3) . .
Sr5' O12 Na1 P3 -63.1(5) . .
Sr5 O12 Na1 P3 -69.9(3) . .
P4 O12 Na1 P2 -144(2) . .
Sr3 O12 Na1 P2 69.6(3) . .
Sr4 O12 Na1 P2 -58.1(2) . .
Sr5' O12 Na1 P2 -177.0(5) . .
Sr5 O12 Na1 P2 176.2(3) . .
P4 O12 Na1 P1 93(2) . 7_556
Sr3 O12 Na1 P1 -53.5(3) . 7_556
Sr4 O12 Na1 P1 178.8(3) . 7_556
Sr5' O12 Na1 P1 59.9(5) . 7_556
Sr5 O12 Na1 P1 53.1(3) . 7_556
P2 O5 Na1 O12 -60.4(5) . .
Al3 O5 Na1 O12 138.9(5) . .
Sr4 O5 Na1 O12 33.8(4) . .
P2 O5 Na1 O4 121.1(5) . 7_556
Al3 O5 Na1 O4 -39.6(6) . 7_556
Sr4 O5 Na1 O4 -144.8(4) . 7_556
P2 O5 Na1 O7 13.9(4) . .
Al3 O5 Na1 O7 -146.9(5) . .
Sr4 O5 Na1 O7 108.0(3) . .
P2 O5 Na1 O1 115.5(16) . 4_556
Al3 O5 Na1 O1 -45.2(17) . 4_556
Sr4 O5 Na1 O1 -150.4(15) . 4_556
P2 O5 Na1 O2 39.6(6) . 7_556
Al3 O5 Na1 O2 -121.2(5) . 7_556
Sr4 O5 Na1 O2 133.7(5) . 7_556
P2 O5 Na1 O8 -172.3(4) . .
Al3 O5 Na1 O8 27.0(6) . .
Sr4 O5 Na1 O8 -78.2(4) . .
P2 O5 Na1 O3 177.7(5) . .
Al3 O5 Na1 O3 16.9(4) . .
Sr4 O5 Na1 O3 -88.2(3) . .
P2 O5 Na1 O9 -131.2(5) . .
Al3 O5 Na1 O9 68.1(5) . .
Sr4 O5 Na1 O9 -37.1(4) . .
P2 O5 Na1 P3 -160.8(4) . .
Al3 O5 Na1 P3 38.4(4) . .
Sr4 O5 Na1 P3 -66.7(2) . .
Al3 O5 Na1 P2 -160.7(7) . .
Sr4 O5 Na1 P2 94.1(4) . .
P2 O5 Na1 P1 39.6(10) . 7_556
Al3 O5 Na1 P1 -121.1(8) . 7_556
Sr4 O5 Na1 P1 133.8(8) . 7_556
P2 O7 Na1 O12 90.2(5) . .
Al3 O7 Na1 O12 -134.8(5) 7_556 .
Li1A O7 Na1 O12 -57(12) 3_455 .
Sr3 O7 Na1 O12 -36.5(4) . .
P2 O7 Na1 O4 -101.2(5) . 7_556
Al3 O7 Na1 O4 33.9(5) 7_556 7_556
Li1A O7 Na1 O4 112(11) 3_455 7_556
Sr3 O7 Na1 O4 132.1(4) . 7_556
P2 O7 Na1 O5 -13.6(3) . .
Al3 O7 Na1 O5 121.4(4) 7_556 .
Li1A O7 Na1 O5 -161(12) 3_455 .
Sr3 O7 Na1 O5 -140.3(4) . .
P2 O7 Na1 O1 -171.3(4) . 4_556
Al3 O7 Na1 O1 -36.3(6) 7_556 4_556
Li1A O7 Na1 O1 41(12) 3_455 4_556
Sr3 O7 Na1 O1 62.0(5) . 4_556
P2 O7 Na1 O2 -167.8(5) . 7_556
Al3 O7 Na1 O2 -32.8(4) 7_556 7_556
Li1A O7 Na1 O2 45(12) 3_455 7_556
Sr3 O7 Na1 O2 65.5(4) . 7_556
P2 O7 Na1 O8 -78(5) . .
Al3 O7 Na1 O8 57(5) 7_556 .
Li1A O7 Na1 O8 134(11) 3_455 .
Sr3 O7 Na1 O8 155(5) . .
P2 O7 Na1 O3 -30.5(6) . .
Al3 O7 Na1 O3 104.5(5) 7_556 .
Li1A O7 Na1 O3 -178(100) 3_455 .
Sr3 O7 Na1 O3 -157.2(4) . .
P2 O7 Na1 O9 32.8(7) . .
Al3 O7 Na1 O9 167.9(5) 7_556 .
Li1A O7 Na1 O9 -114(11) 3_455 .
Sr3 O7 Na1 O9 -93.9(6) . .
P2 O7 Na1 P3 -3.9(8) . .
Al3 O7 Na1 P3 131.1(7) 7_556 .
Li1A O7 Na1 P3 -151(11) 3_455 .
Sr3 O7 Na1 P3 -130.6(6) . .
Al3 O7 Na1 P2 135.0(5) 7_556 .
Li1A O7 Na1 P2 -147(12) 3_455 .
Sr3 O7 Na1 P2 -126.7(4) . .
P2 O7 Na1 P1 178.9(4) . 7_556
Al3 O7 Na1 P1 -46.1(4) 7_556 7_556
Li1A O7 Na1 P1 32(12) 3_455 7_556
Sr3 O7 Na1 P1 52.2(3) . 7_556
P3 O8 Na1 O12 -84.2(6) . .
Al4 O8 Na1 O12 136.7(5) 3 .
Li1A O8 Na1 O12 -12(3) . .
Sr5' O8 Na1 O12 36.5(6) . .
Sr5 O8 Na1 O12 40.5(5) . .
P3 O8 Na1 O4 107.8(5) . 7_556
Al4 O8 Na1 O4 -31.3(4) 3 7_556
Li1A O8 Na1 O4 -180(3) . 7_556
Sr5' O8 Na1 O4 -131.5(6) . 7_556
Sr5 O8 Na1 O4 -127.5(4) . 7_556
P3 O8 Na1 O5 22.1(6) . .
Al4 O8 Na1 O5 -117.0(5) 3 .
Li1A O8 Na1 O5 94(3) . .
Sr5' O8 Na1 O5 142.7(6) . .
Sr5 O8 Na1 O5 146.8(4) . .
P3 O8 Na1 O7 84(5) . .
Al4 O8 Na1 O7 -55(5) 3 .
Li1A O8 Na1 O7 156(4) . .
Sr5' O8 Na1 O7 -155(5) . .
Sr5 O8 Na1 O7 -151(5) . .
P3 O8 Na1 O1 -179.5(6) . 4_556
Al4 O8 Na1 O1 41.4(3) 3 4_556
Li1A O8 Na1 O1 -107(3) . 4_556
Sr5' O8 Na1 O1 -58.8(5) . 4_556
Sr5 O8 Na1 O1 -54.8(3) . 4_556
P3 O8 Na1 O2 170.2(5) . 7_556
Al4 O8 Na1 O2 31.0(6) 3 7_556
Li1A O8 Na1 O2 -118(3) . 7_556
Sr5' O8 Na1 O2 -69.2(7) . 7_556
Sr5 O8 Na1 O2 -65.1(5) . 7_556
P3 O8 Na1 O3 33.0(4) . .
Al4 O8 Na1 O3 -106.1(5) 3 .
Li1A O8 Na1 O3 105(3) . .
Sr5' O8 Na1 O3 153.7(6) . .
Sr5 O8 Na1 O3 157.8(4) . .
P3 O8 Na1 O9 -31.5(5) . .
Al4 O8 Na1 O9 -170.7(5) 3 .
Li1A O8 Na1 O9 41(3) . .
Sr5' O8 Na1 O9 89.1(6) . .
Sr5 O8 Na1 O9 93.2(4) . .
Al4 O8 Na1 P3 -139.1(6) 3 .
Li1A O8 Na1 P3 72(3) . .
Sr5' O8 Na1 P3 120.6(7) . .
Sr5 O8 Na1 P3 124.7(5) . .
P3 O8 Na1 P2 14.9(9) . .
Al4 O8 Na1 P2 -124.3(7) 3 .
Li1A O8 Na1 P2 87(3) . .
Sr5' O8 Na1 P2 135.5(8) . .
Sr5 O8 Na1 P2 139.6(6) . .
P3 O8 Na1 P1 -173.2(4) . 7_556
Al4 O8 Na1 P1 47.6(3) 3 7_556
Li1A O8 Na1 P1 -101(3) . 7_556
Sr5' O8 Na1 P1 -52.6(5) . 7_556
Sr5 O8 Na1 P1 -48.5(2) . 7_556
P3 O3 Na1 O12 54.2(7) . .
Al3 O3 Na1 O12 -96.5(6) . .
Li1A O3 Na1 O12 165.4(9) 5_656 .
Na1 O3 Na1 O12 -4.9(10) 6 .
P3 O3 Na1 O4 -112.0(6) . 7_556
Al3 O3 Na1 O4 97.3(5) . 7_556
Li1A O3 Na1 O4 -0.8(8) 5_656 7_556
Na1 O3 Na1 O4 -171.1(7) 6 7_556
P3 O3 Na1 O5 134.8(6) . .
Al3 O3 Na1 O5 -15.8(4) . .
Li1A O3 Na1 O5 -113.9(9) 5_656 .
Na1 O3 Na1 O5 75.7(6) 6 .
P3 O3 Na1 O7 151.7(5) . .
Al3 O3 Na1 O7 1.1(6) . .
Li1A O3 Na1 O7 -97.0(9) 5_656 .
Na1 O3 Na1 O7 92.6(7) 6 .
P3 O3 Na1 O1 -63.4(6) . 4_556
Al3 O3 Na1 O1 146.0(5) . 4_556
Li1A O3 Na1 O1 47.9(9) 5_656 4_556
Na1 O3 Na1 O1 -122.5(5) 6 4_556
P3 O3 Na1 O2 -124.6(8) . 7_556
Al3 O3 Na1 O2 84.8(9) . 7_556
Li1A O3 Na1 O2 -13.3(13) 5_656 7_556
Na1 O3 Na1 O2 176.3(5) 6 7_556
P3 O3 Na1 O8 -33.9(4) . .
Al3 O3 Na1 O8 175.4(6) . .
Li1A O3 Na1 O8 77.3(9) 5_656 .
Na1 O3 Na1 O8 -93.0(7) 6 .
P3 O3 Na1 O9 35.0(5) . .
Al3 O3 Na1 O9 -115.6(7) . .
Li1A O3 Na1 O9 146.3(10) 5_656 .
Na1 O3 Na1 O9 -24.1(7) 6 .
Al3 O3 Na1 P3 -150.6(7) . .
Li1A O3 Na1 P3 111.3(10) 5_656 .
Na1 O3 Na1 P3 -59.1(6) 6 .
P3 O3 Na1 P2 136.0(5) . .
Al3 O3 Na1 P2 -14.6(4) . .
Li1A O3 Na1 P2 -112.7(8) 5_656 .
Na1 O3 Na1 P2 76.9(6) 6 .
P3 O3 Na1 P1 -74.7(7) . 7_556
Al3 O3 Na1 P1 134.7(5) . 7_556
Li1A O3 Na1 P1 36.6(11) 5_656 7_556
Na1 O3 Na1 P1 -133.8(5) 6 7_556
P3 O9 Na1 O12 160.7(8) . .
Sr4 O9 Na1 O12 -59.4(4) . .
Na1 O9 Na1 O12 -138.9(8) 6 .
P3 O9 Na1 O4 -5.2(7) . 7_556
Sr4 O9 Na1 O4 134.7(4) . 7_556
Na1 O9 Na1 O4 55.2(10) 6 7_556
P3 O9 Na1 O5 -98.5(6) . .
Sr4 O9 Na1 O5 41.4(4) . .
Na1 O9 Na1 O5 -38.0(8) 6 .
P3 O9 Na1 O7 -139.2(7) . .
Sr4 O9 Na1 O7 0.7(7) . .
Na1 O9 Na1 O7 -78.7(10) 6 .
P3 O9 Na1 O1 62.6(7) . 4_556
Sr4 O9 Na1 O1 -157.5(4) . 4_556
Na1 O9 Na1 O1 123.1(7) 6 4_556
P3 O9 Na1 O2 105.9(16) . 7_556
Sr4 O9 Na1 O2 -114.2(16) . 7_556
Na1 O9 Na1 O2 166.4(11) 6 7_556
P3 O9 Na1 O8 33.6(5) . .
Sr4 O9 Na1 O8 173.5(6) . .
Na1 O9 Na1 O8 94.1(8) 6 .
P3 O9 Na1 O3 -36.4(5) . .
Sr4 O9 Na1 O3 103.5(5) . .
Na1 O9 Na1 O3 24.1(7) 6 .
Sr4 O9 Na1 P3 139.9(8) . .
Na1 O9 Na1 P3 60.5(7) 6 .
P3 O9 Na1 P2 -122.1(6) . .
Sr4 O9 Na1 P2 17.8(4) . .
Na1 O9 Na1 P2 -61.6(8) 6 .
P3 O9 Na1 P1 87.5(7) . 7_556
Sr4 O9 Na1 P1 -132.6(5) . 7_556
Na1 O9 Na1 P1 147.9(5) 6 7_556
O9 P3 Na1 O12 -18.8(7) . .
O8 P3 Na1 O12 103.7(6) . .
O8 P3 Na1 O12 111(3) 6 .
O3 P3 Na1 O12 -135.2(6) . .
Li1A P3 Na1 O12 93.0(6) . .
Na1 P3 Na1 O12 -77.7(6) 6 .
Li1A P3 Na1 O12 -169.1(5) 5_656 .
Sr5' P3 Na1 O12 6.4(7) 6 .
Sr5' P3 Na1 O12 58.5(4) . .
O9 P3 Na1 O4 174.9(7) . 7_556
O8 P3 Na1 O4 -62.6(5) . 7_556
O8 P3 Na1 O4 -55(3) 6 7_556
O3 P3 Na1 O4 58.5(5) . 7_556
Li1A P3 Na1 O4 -73.3(6) . 7_556
Na1 P3 Na1 O4 116.0(4) 6 7_556
Li1A P3 Na1 O4 24.6(5) 5_656 7_556
Sr5' P3 Na1 O4 -159.9(5) 6 7_556
Sr5' P3 Na1 O4 -107.8(4) . 7_556
O9 P3 Na1 O5 77.5(7) . .
O8 P3 Na1 O5 -160.0(6) . .
O8 P3 Na1 O5 -153(3) 6 .
O3 P3 Na1 O5 -38.9(5) . .
Li1A P3 Na1 O5 -170.7(5) . .
Na1 P3 Na1 O5 18.6(6) 6 .
Li1A P3 Na1 O5 -72.8(5) 5_656 .
Sr5' P3 Na1 O5 102.7(6) 6 .
Sr5' P3 Na1 O5 154.9(4) . .
O9 P3 Na1 O7 68.9(9) . .
O8 P3 Na1 O7 -168.6(9) . .
O8 P3 Na1 O7 -161(3) 6 .
O3 P3 Na1 O7 -47.5(8) . .
Li1A P3 Na1 O7 -179.3(7) . .
Na1 P3 Na1 O7 10.0(10) 6 .
Li1A P3 Na1 O7 -81.5(8) 5_656 .
Sr5' P3 Na1 O7 94.0(8) 6 .
Sr5' P3 Na1 O7 146.2(8) . .
O9 P3 Na1 O1 -122.0(7) . 4_556
O8 P3 Na1 O1 0.4(5) . 4_556
O8 P3 Na1 O1 8(3) 6 4_556
O3 P3 Na1 O1 121.6(6) . 4_556
Li1A P3 Na1 O1 -10.2(6) . 4_556
Na1 P3 Na1 O1 179.1(3) 6 4_556
Li1A P3 Na1 O1 87.6(5) 5_656 4_556
Sr5' P3 Na1 O1 -96.9(6) 6 4_556
Sr5' P3 Na1 O1 -44.7(3) . 4_556
O9 P3 Na1 O2 -139.7(11) . 7_556
O8 P3 Na1 O2 -17.2(9) . 7_556
O8 P3 Na1 O2 -10(4) 6 7_556
O3 P3 Na1 O2 103.9(10) . 7_556
Li1A P3 Na1 O2 -27.9(11) . 7_556
Na1 P3 Na1 O2 161.4(7) 6 7_556
Li1A P3 Na1 O2 70.0(9) 5_656 7_556
Sr5' P3 Na1 O2 -114.5(9) 6 7_556
Sr5' P3 Na1 O2 -62.3(9) . 7_556
O9 P3 Na1 O8 -122.5(8) . .
O8 P3 Na1 O8 7(3) 6 .
O3 P3 Na1 O8 121.1(7) . .
Li1A P3 Na1 O8 -10.6(6) . .
Na1 P3 Na1 O8 178.6(6) 6 .
Li1A P3 Na1 O8 87.2(6) 5_656 .
Sr5' P3 Na1 O8 -97.3(7) 6 .
Sr5' P3 Na1 O8 -45.1(5) . .
O9 P3 Na1 O3 116.4(8) . .
O8 P3 Na1 O3 -121.1(7) . .
O8 P3 Na1 O3 -114(3) 6 .
Li1A P3 Na1 O3 -131.8(7) . .
Na1 P3 Na1 O3 57.5(6) 6 .
Li1A P3 Na1 O3 -33.9(6) 5_656 .
Sr5' P3 Na1 O3 141.6(7) 6 .
Sr5' P3 Na1 O3 -166.2(6) . .
O8 P3 Na1 O9 122.5(8) . .
O8 P3 Na1 O9 130(3) 6 .
O3 P3 Na1 O9 -116.4(8) . .
Li1A P3 Na1 O9 111.8(8) . .
Na1 P3 Na1 O9 -58.9(7) 6 .
Li1A P3 Na1 O9 -150.4(7) 5_656 .
Sr5' P3 Na1 O9 25.1(8) 6 .
Sr5' P3 Na1 O9 77.3(7) . .
O9 P3 Na1 P2 66.6(7) . .
O8 P3 Na1 P2 -170.9(5) . .
O8 P3 Na1 P2 -164(3) 6 .
O3 P3 Na1 P2 -49.8(5) . .
Li1A P3 Na1 P2 178.4(5) . .
Na1 P3 Na1 P2 7.7(6) 6 .
Li1A P3 Na1 P2 -83.8(5) 5_656 .
Sr5' P3 Na1 P2 91.7(6) 6 .
Sr5' P3 Na1 P2 143.9(4) . .
O9 P3 Na1 P1 -114.4(7) . 7_556
O8 P3 Na1 P1 8.0(5) . 7_556
O8 P3 Na1 P1 15(3) 6 7_556
O3 P3 Na1 P1 129.2(6) . 7_556
Li1A P3 Na1 P1 -2.6(7) . 7_556
Na1 P3 Na1 P1 -173.33(16) 6 7_556
Li1A P3 Na1 P1 95.2(5) 5_656 7_556
Sr5' P3 Na1 P1 -89.3(6) 6 7_556
Sr5' P3 Na1 P1 -37.1(4) . 7_556
O6 P2 Na1 O12 19.1(6) . .
O4 P2 Na1 O12 -167.1(7) . .
O5 P2 Na1 O12 119.2(6) . .
O7 P2 Na1 O12 -84.3(5) . .
Li1A P2 Na1 O12 -82.8(6) 3_455 .
Na1 P2 Na1 O12 -172.4(5) 7_556 .
Sr4 P2 Na1 O12 55.9(3) . .
Sr5' P2 Na1 O12 -0.1(9) 8_455 .
Sr5 P2 Na1 O12 10.5(6) 8_455 .
O6 P2 Na1 O4 -166.0(6) . 7_556
O4 P2 Na1 O4 7.8(10) . 7_556
O5 P2 Na1 O4 -65.9(6) . 7_556
O7 P2 Na1 O4 90.6(6) . 7_556
Li1A P2 Na1 O4 92.1(6) 3_455 7_556
Na1 P2 Na1 O4 2.5(3) 7_556 7_556
Sr4 P2 Na1 O4 -129.2(5) . 7_556
Sr5' P2 Na1 O4 174.8(8) 8_455 7_556
Sr5 P2 Na1 O4 -174.7(4) 8_455 7_556
O6 P2 Na1 O5 -100.1(6) . .
O4 P2 Na1 O5 73.7(8) . .
O7 P2 Na1 O5 156.5(6) . .
Li1A P2 Na1 O5 158.0(6) 3_455 .
Na1 P2 Na1 O5 68.4(4) 7_556 .
Sr4 P2 Na1 O5 -63.3(4) . .
Sr5' P2 Na1 O5 -119.3(8) 8_455 .
Sr5 P2 Na1 O5 -108.8(5) 8_455 .
O6 P2 Na1 O7 103.4(6) . .
O4 P2 Na1 O7 -82.8(8) . .
O5 P2 Na1 O7 -156.5(6) . .
Li1A P2 Na1 O7 1.5(6) 3_455 .
Na1 P2 Na1 O7 -88.1(4) 7_556 .
Sr4 P2 Na1 O7 140.2(4) . .
Sr5' P2 Na1 O7 84.2(8) 8_455 .
Sr5 P2 Na1 O7 94.7(5) 8_455 .
O6 P2 Na1 O1 119.3(9) . 4_556
O4 P2 Na1 O1 -66.9(11) . 4_556
O5 P2 Na1 O1 -140.6(10) . 4_556
O7 P2 Na1 O1 15.9(8) . 4_556
Li1A P2 Na1 O1 17.4(10) 3_455 4_556
Na1 P2 Na1 O1 -72.2(8) 7_556 4_556
Sr4 P2 Na1 O1 156.1(9) . 4_556
Sr5' P2 Na1 O1 100.1(11) 8_455 4_556
Sr5 P2 Na1 O1 110.6(8) 8_455 4_556
O6 P2 Na1 O2 114.0(5) . 7_556
O4 P2 Na1 O2 -72.1(8) . 7_556
O5 P2 Na1 O2 -145.8(6) . 7_556
O7 P2 Na1 O2 10.7(5) . 7_556
Li1A P2 Na1 O2 12.1(6) 3_455 7_556
Na1 P2 Na1 O2 -77.5(4) 7_556 7_556
Sr4 P2 Na1 O2 150.8(4) . 7_556
Sr5' P2 Na1 O2 94.8(8) 8_455 7_556
Sr5 P2 Na1 O2 105.4(5) 8_455 7_556
O6 P2 Na1 O8 -87.5(8) . .
O4 P2 Na1 O8 86.3(10) . .
O5 P2 Na1 O8 12.6(7) . .
O7 P2 Na1 O8 169.1(8) . .
Li1A P2 Na1 O8 170.6(7) 3_455 .
Na1 P2 Na1 O8 81.0(7) 7_556 .
Sr4 P2 Na1 O8 -50.7(7) . .
Sr5' P2 Na1 O8 -106.7(10) 8_455 .
Sr5 P2 Na1 O8 -96.2(8) 8_455 .
O6 P2 Na1 O3 -102.2(5) . .
O4 P2 Na1 O3 71.6(8) . .
O5 P2 Na1 O3 -2.1(5) . .
O7 P2 Na1 O3 154.4(5) . .
Li1A P2 Na1 O3 155.9(5) 3_455 .
Na1 P2 Na1 O3 66.3(3) 7_556 .
Sr4 P2 Na1 O3 -65.4(3) . .
Sr5' P2 Na1 O3 -121.4(8) 8_455 .
Sr5 P2 Na1 O3 -110.8(4) 8_455 .
O6 P2 Na1 O9 -51.2(6) . .
O4 P2 Na1 O9 122.6(7) . .
O5 P2 Na1 O9 48.9(5) . .
O7 P2 Na1 O9 -154.6(5) . .
Li1A P2 Na1 O9 -153.1(5) 3_455 .
Na1 P2 Na1 O9 117.2(4) 7_556 .
Sr4 P2 Na1 O9 -14.5(3) . .
Sr5' P2 Na1 O9 -70.4(9) 8_455 .
Sr5 P2 Na1 O9 -59.9(5) 8_455 .
O6 P2 Na1 P3 -79.0(5) . .
O4 P2 Na1 P3 94.9(7) . .
O5 P2 Na1 P3 21.2(4) . .
O7 P2 Na1 P3 177.7(5) . .
Li1A P2 Na1 P3 179.1(5) 3_455 .
Na1 P2 Na1 P3 89.5(3) 7_556 .
Sr4 P2 Na1 P3 -42.2(3) . .
Sr5' P2 Na1 P3 -98.2(8) 8_455 .
Sr5 P2 Na1 P3 -87.6(4) 8_455 .
O6 P2 Na1 P1 102.0(5) . 7_556
O4 P2 Na1 P1 -84.1(8) . 7_556
O5 P2 Na1 P1 -157.8(6) . 7_556
O7 P2 Na1 P1 -1.3(4) . 7_556
Li1A P2 Na1 P1 0.2(6) 3_455 7_556
Na1 P2 Na1 P1 -89.5(4) 7_556 7_556
Sr4 P2 Na1 P1 138.8(4) . 7_556
Sr5' P2 Na1 P1 82.9(8) 8_455 7_556
Sr5 P2 Na1 P1 93.4(5) 8_455 7_556
P7 O20 Na2 O20 40(100) . 7
Al5 O20 Na2 O20 -100(100) . 7
Sr1 O20 Na2 O20 145(100) . 7
P7 O20 Na2 O21 -41.1(5) . 7
Al5 O20 Na2 O21 179.0(3) . 7
Sr1 O20 Na2 O21 63.7(4) . 7
P7 O20 Na2 O21 138.9(5) . .
Al5 O20 Na2 O21 -1.0(3) . .
Sr1 O20 Na2 O21 -116.3(4) . .
P7 O20 Na2 O28 91.4(4) . 7
Al5 O20 Na2 O28 -48.5(4) . 7
Sr1 O20 Na2 O28 -163.8(3) . 7
P7 O20 Na2 O28 -88.6(4) . .
Al5 O20 Na2 O28 131.5(4) . .
Sr1 O20 Na2 O28 16.2(3) . .
P7 O20 Na2 O26 -169.6(4) . .
Al5 O20 Na2 O26 50.6(5) . .
Sr1 O20 Na2 O26 -64.7(4) . .
P7 O20 Na2 O26 10.4(4) . 7
Al5 O20 Na2 O26 -129.4(5) . 7
Sr1 O20 Na2 O26 115.3(4) . 7
P7 O20 Na2 P8 116.6(4) . .
Al5 O20 Na2 P8 -23.2(3) . .
Sr1 O20 Na2 P8 -138.5(3) . .
P7 O20 Na2 P8 -63.4(4) . 7
Al5 O20 Na2 P8 156.8(3) . 7
Sr1 O20 Na2 P8 41.5(3) . 7
P7 O20 Na2 P7 180.0 . 7
Al5 O20 Na2 P7 40.2(7) . 7
Sr1 O20 Na2 P7 -75.1(5) . 7
Al5 O20 Na2 P7 -139.8(7) . .
Sr1 O20 Na2 P7 104.9(5) . .
P8 O21 Na2 O20 46.0(5) . 7
Al5 O21 Na2 O20 -179.0(3) . 7
Sr2 O21 Na2 O20 -58.7(4) . 7
P8 O21 Na2 O20 -134.0(5) . .
Al5 O21 Na2 O20 1.0(3) . .
Sr2 O21 Na2 O20 121.3(4) . .
P8 O21 Na2 O21 -65(100) . 7
Al5 O21 Na2 O21 70(100) . 7
Sr2 O21 Na2 O21 -170(100) . 7
P8 O21 Na2 O28 -7.8(4) . 7
Al5 O21 Na2 O28 127.2(5) . 7
Sr2 O21 Na2 O28 -112.5(4) . 7
P8 O21 Na2 O28 172.2(4) . .
Al5 O21 Na2 O28 -52.8(5) . .
Sr2 O21 Na2 O28 67.5(4) . .
P8 O21 Na2 O26 90.1(5) . .
Al5 O21 Na2 O26 -134.9(5) . .
Sr2 O21 Na2 O26 -14.6(4) . .
P8 O21 Na2 O26 -89.9(5) . 7
Al5 O21 Na2 O26 45.1(5) . 7
Sr2 O21 Na2 O26 165.4(4) . 7
Al5 O21 Na2 P8 134.9(7) . .
Sr2 O21 Na2 P8 -104.7(5) . .
P8 O21 Na2 P8 180.0 . 7
Al5 O21 Na2 P8 -45.1(7) . 7
Sr2 O21 Na2 P8 75.3(5) . 7
P8 O21 Na2 P7 65.4(4) . 7
Al5 O21 Na2 P7 -159.7(4) . 7
Sr2 O21 Na2 P7 -39.3(3) . 7
P8 O21 Na2 P7 -114.6(4) . .
Al5 O21 Na2 P7 20.3(4) . .
Sr2 O21 Na2 P7 140.7(3) . .
P8 O28 Na2 O20 -56.8(5) 7 7
Li0A O28 Na2 O20 68.7(5) . 7
Li3 O28 Na2 O20 49.6(8) . 7
Sr1 O28 Na2 O20 164.0(3) . 7
P8 O28 Na2 O20 123.2(5) 7 .
Li0A O28 Na2 O20 -111.3(5) . .
Li3 O28 Na2 O20 -130.4(8) . .
Sr1 O28 Na2 O20 -16.0(3) . .
P8 O28 Na2 O21 -8.0(4) 7 7
Li0A O28 Na2 O21 117.4(6) . 7
Li3 O28 Na2 O21 98.4(8) . 7
Sr1 O28 Na2 O21 -147.2(4) . 7
P8 O28 Na2 O21 172.0(4) 7 .
Li0A O28 Na2 O21 -62.6(6) . .
Li3 O28 Na2 O21 -81.6(8) . .
Sr1 O28 Na2 O21 32.8(4) . .
P8 O28 Na2 O28 68.0(4) 7 7
Li0A O28 Na2 O28 -166.5(5) . 7
Li3 O28 Na2 O28 174.4(7) . 7
Sr1 O28 Na2 O28 -71.2(2) . 7
P8 O28 Na2 O26 -114.8(5) 7 .
Li0A O28 Na2 O26 10.6(6) . .
Li3 O28 Na2 O26 -8.4(8) . .
Sr1 O28 Na2 O26 106.0(4) . .
P8 O28 Na2 O26 65.2(5) 7 7
Li0A O28 Na2 O26 -169.4(6) . 7
Li3 O28 Na2 O26 171.6(8) . 7
Sr1 O28 Na2 O26 -74.0(4) . 7
P8 O28 Na2 P8 180.0 7 .
Li0A O28 Na2 P8 -54.5(7) . .
Li3 O28 Na2 P8 -73.6(9) . .
Sr1 O28 Na2 P8 40.8(6) . .
Li0A O28 Na2 P8 125.5(7) . 7
Li3 O28 Na2 P8 106.4(9) . 7
Sr1 O28 Na2 P8 -139.2(6) . 7
P8 O28 Na2 P7 -88.0(4) 7 7
Li0A O28 Na2 P7 37.4(5) . 7
Li3 O28 Na2 P7 18.4(8) . 7
Sr1 O28 Na2 P7 132.8(2) . 7
P8 O28 Na2 P7 92.0(4) 7 .
Li0A O28 Na2 P7 -142.6(5) . .
Li3 O28 Na2 P7 -161.6(8) . .
Sr1 O28 Na2 P7 -47.2(2) . .
P7 O26 Na2 O20 10.6(4) 7 7
Li0A O26 Na2 O20 -118.5(7) . 7
Na2 O26 Na2 O20 -76.2(10) 4 7
Sr2 O26 Na2 O20 147.0(5) . 7
P7 O26 Na2 O20 -169.4(4) 7 .
Li0A O26 Na2 O20 61.5(7) . .
Na2 O26 Na2 O20 103.8(10) 4 .
Sr2 O26 Na2 O20 -33.0(5) . .
P7 O26 Na2 O21 57.4(6) 7 7
Li0A O26 Na2 O21 -71.7(6) . 7
Na2 O26 Na2 O21 -29.4(11) 4 7
Sr2 O26 Na2 O21 -166.2(3) . 7
P7 O26 Na2 O21 -122.6(6) 7 .
Li0A O26 Na2 O21 108.3(6) . .
Na2 O26 Na2 O21 150.6(11) 4 .
Sr2 O26 Na2 O21 13.8(3) . .
P7 O26 Na2 O28 -61.8(5) 7 7
Li0A O26 Na2 O28 169.2(6) . 7
Na2 O26 Na2 O28 -148.6(11) 4 7
Sr2 O26 Na2 O28 74.7(4) . 7
P7 O26 Na2 O28 118.2(5) 7 .
Li0A O26 Na2 O28 -10.8(6) . .
Na2 O26 Na2 O28 31.4(11) 4 .
Sr2 O26 Na2 O28 -105.3(4) . .
P7 O26 Na2 O26 -82(71) 7 7
Li0A O26 Na2 O26 149(71) . 7
Na2 O26 Na2 O26 -169(71) 4 7
Sr2 O26 Na2 O26 54(71) . 7
P7 O26 Na2 P8 -90.1(5) 7 .
Li0A O26 Na2 P8 140.9(6) . .
Na2 O26 Na2 P8 -176.9(11) 4 .
Sr2 O26 Na2 P8 46.4(3) . .
P7 O26 Na2 P8 89.9(5) 7 7
Li0A O26 Na2 P8 -39.1(6) . 7
Na2 O26 Na2 P8 3.1(11) 4 7
Sr2 O26 Na2 P8 -133.6(3) . 7
Li0A O26 Na2 P7 -129.1(8) . 7
Na2 O26 Na2 P7 -86.8(11) 4 7
Sr2 O26 Na2 P7 136.4(8) . 7
P7 O26 Na2 P7 180.0 7 .
Li0A O26 Na2 P7 50.9(8) . .
Na2 O26 Na2 P7 93.2(11) 4 .
Sr2 O26 Na2 P7 -43.6(8) . .
O28 P8 Na2 O20 53.9(5) 7 7
O23 P8 Na2 O20 141.4(5) . 7
O21 P8 Na2 O20 -139.7(5) . 7
O24 P8 Na2 O20 -47.9(4) . 7
Li3 P8 Na2 O20 87.8(4) 7 7
Sr1 P8 Na2 O20 -97.1(5) 8_455 7
Sr2 P8 Na2 O20 -92.9(2) . 7
O28 P8 Na2 O20 -126.1(5) 7 .
O23 P8 Na2 O20 -38.6(5) . .
O21 P8 Na2 O20 40.3(5) . .
O24 P8 Na2 O20 132.1(4) . .
Li3 P8 Na2 O20 -92.2(4) 7 .
Sr1 P8 Na2 O20 82.9(5) 8_455 .
Sr2 P8 Na2 O20 87.1(2) . .
O28 P8 Na2 O21 13.6(6) 7 7
O23 P8 Na2 O21 101.1(6) . 7
O21 P8 Na2 O21 180.0 . 7
O24 P8 Na2 O21 -88.2(5) . 7
Li3 P8 Na2 O21 47.4(5) 7 7
Sr1 P8 Na2 O21 -137.4(6) 8_455 7
Sr2 P8 Na2 O21 -133.3(4) . 7
O28 P8 Na2 O21 -166.4(6) 7 .
O23 P8 Na2 O21 -78.9(6) . .
O24 P8 Na2 O21 91.8(5) . .
Li3 P8 Na2 O21 -132.6(5) 7 .
Sr1 P8 Na2 O21 42.6(6) 8_455 .
Sr2 P8 Na2 O21 46.7(4) . .
O23 P8 Na2 O28 87.5(6) . 7
O21 P8 Na2 O28 166.4(6) . 7
O24 P8 Na2 O28 -101.8(6) . 7
Li3 P8 Na2 O28 33.9(5) 7 7
Sr1 P8 Na2 O28 -151.0(7) 8_455 7
Sr2 P8 Na2 O28 -146.8(4) . 7
O28 P8 Na2 O28 180.0 7 .
O23 P8 Na2 O28 -92.5(6) . .
O21 P8 Na2 O28 -13.6(6) . .
O24 P8 Na2 O28 78.2(6) . .
Li3 P8 Na2 O28 -146.1(5) 7 .
Sr1 P8 Na2 O28 29.0(7) 8_455 .
Sr2 P8 Na2 O28 33.2(4) . .
O28 P8 Na2 O26 111.6(5) 7 .
O23 P8 Na2 O26 -160.8(6) . .
O21 P8 Na2 O26 -81.9(5) . .
O24 P8 Na2 O26 9.8(4) . .
Li3 P8 Na2 O26 145.5(4) 7 .
Sr1 P8 Na2 O26 -39.4(6) 8_455 .
Sr2 P8 Na2 O26 -35.2(3) . .
O28 P8 Na2 O26 -68.4(5) 7 7
O23 P8 Na2 O26 19.2(6) . 7
O21 P8 Na2 O26 98.1(5) . 7
O24 P8 Na2 O26 -170.2(4) . 7
Li3 P8 Na2 O26 -34.5(4) 7 7
Sr1 P8 Na2 O26 140.6(6) 8_455 7
Sr2 P8 Na2 O26 144.8(3) . 7
O28 P8 Na2 P8 -92(76) 7 7
O23 P8 Na2 P8 -5(76) . 7
O21 P8 Na2 P8 74(76) . 7
O24 P8 Na2 P8 166(76) . 7
Li3 P8 Na2 P8 -58(76) 7 7
Sr1 P8 Na2 P8 117(76) 8_455 7
Sr2 P8 Na2 P8 121(76) . 7
O28 P8 Na2 P7 81.2(4) 7 7
O23 P8 Na2 P7 168.8(5) . 7
O21 P8 Na2 P7 -112.3(4) . 7
O24 P8 Na2 P7 -20.6(3) . 7
Li3 P8 Na2 P7 115.1(3) 7 7
Sr1 P8 Na2 P7 -69.7(5) 8_455 7
Sr2 P8 Na2 P7 -65.58(9) . 7
O28 P8 Na2 P7 -98.8(4) 7 .
O23 P8 Na2 P7 -11.2(5) . .
O21 P8 Na2 P7 67.7(4) . .
O24 P8 Na2 P7 159.4(3) . .
Li3 P8 Na2 P7 -64.9(3) 7 .
Sr1 P8 Na2 P7 110.3(5) 8_455 .
Sr2 P8 Na2 P7 114.42(9) . .
O26 P7 Na2 O20 -18.3(7) 7 7
O20 P7 Na2 O20 180.0 . 7
O20 P7 Na2 O20 -108.8(7) 6 7
O25 P7 Na2 O20 86.3(6) . 7
Na2 P7 Na2 O20 -47.4(5) 4_545 7
Sr1 P7 Na2 O20 131.8(4) . 7
Sr1 P7 Na2 O20 129.6(6) 6 7
O26 P7 Na2 O20 161.7(7) 7 .
O20 P7 Na2 O20 71.2(7) 6 .
O25 P7 Na2 O20 -93.7(6) . .
Na2 P7 Na2 O20 132.6(5) 4_545 .
Sr1 P7 Na2 O20 -48.2(4) . .
Sr1 P7 Na2 O20 -50.4(6) 6 .
O26 P7 Na2 O21 -54.5(6) 7 7
O20 P7 Na2 O21 143.7(5) . 7
O20 P7 Na2 O21 -145.1(6) 6 7
O25 P7 Na2 O21 50.0(5) . 7
Na2 P7 Na2 O21 -83.7(2) 4_545 7
Sr1 P7 Na2 O21 95.5(2) . 7
Sr1 P7 Na2 O21 93.4(6) 6 7
O26 P7 Na2 O21 125.5(6) 7 .
O20 P7 Na2 O21 -36.3(5) . .
O20 P7 Na2 O21 34.9(6) 6 .
O25 P7 Na2 O21 -130.0(5) . .
Na2 P7 Na2 O21 96.3(2) 4_545 .
Sr1 P7 Na2 O21 -84.5(2) . .
Sr1 P7 Na2 O21 -86.6(6) 6 .
O26 P7 Na2 O28 65.1(6) 7 7
O20 P7 Na2 O28 -96.6(5) . 7
O20 P7 Na2 O28 -25.4(6) 6 7
O25 P7 Na2 O28 169.6(5) . 7
Na2 P7 Na2 O28 35.9(2) 4_545 7
Sr1 P7 Na2 O28 -144.8(2) . 7
Sr1 P7 Na2 O28 -147.0(6) 6 7
O26 P7 Na2 O28 -114.9(6) 7 .
O20 P7 Na2 O28 83.4(5) . .
O20 P7 Na2 O28 154.6(6) 6 .
O25 P7 Na2 O28 -10.4(5) . .
Na2 P7 Na2 O28 -144.1(2) 4_545 .
Sr1 P7 Na2 O28 35.2(2) . .
Sr1 P7 Na2 O28 33.0(6) 6 .
O26 P7 Na2 O26 180.0 7 .
O20 P7 Na2 O26 18.3(7) . .
O20 P7 Na2 O26 89.4(8) 6 .
O25 P7 Na2 O26 -75.5(7) . .
Na2 P7 Na2 O26 150.8(6) 4_545 .
Sr1 P7 Na2 O26 -30.0(6) . .
Sr1 P7 Na2 O26 -32.1(9) 6 .
O20 P7 Na2 O26 -161.7(7) . 7
O20 P7 Na2 O26 -90.6(8) 6 7
O25 P7 Na2 O26 104.5(7) . 7
Na2 P7 Na2 O26 -29.2(6) 4_545 7
Sr1 P7 Na2 O26 150.0(6) . 7
Sr1 P7 Na2 O26 147.9(9) 6 7
O26 P7 Na2 P8 96.3(6) 7 .
O20 P7 Na2 P8 -65.4(4) . .
O20 P7 Na2 P8 5.8(6) 6 .
O25 P7 Na2 P8 -159.1(5) . .
Na2 P7 Na2 P8 67.16(14) 4_545 .
Sr1 P7 Na2 P8 -113.61(8) . .
Sr1 P7 Na2 P8 -115.8(6) 6 .
O26 P7 Na2 P8 -83.7(6) 7 7
O20 P7 Na2 P8 114.6(4) . 7
O20 P7 Na2 P8 -174.2(6) 6 7
O25 P7 Na2 P8 20.9(5) . 7
Na2 P7 Na2 P8 -112.84(14) 4_545 7
Sr1 P7 Na2 P8 66.39(8) . 7
Sr1 P7 Na2 P8 64.2(6) 6 7
O26 P7 Na2 P7 57(43) 7 7
O20 P7 Na2 P7 -104(43) . 7
O20 P7 Na2 P7 -33(43) 6 7
O25 P7 Na2 P7 162(43) . 7
Na2 P7 Na2 P7 28(43) 4_545 7
Sr1 P7 Na2 P7 -153(43) . 7
Sr1 P7 Na2 P7 -155(43) 6 7
P7 O26 Li0A Li3 0.0 7 .
Na2 O26 Li0A Li3 -79.9(2) 4 .
Na2 O26 Li0A Li3 79.9(2) . .
Sr2 O26 Li0A Li3 180.0 . .
P7 O26 Li0A O28 67.7(6) 7 6_565
Na2 O26 Li0A O28 -12.2(6) 4 6_565
Na2 O26 Li0A O28 147.5(7) . 6_565
Sr2 O26 Li0A O28 -112.3(6) . 6_565
P7 O26 Li0A O28 -67.7(6) 7 .
Na2 O26 Li0A O28 -147.5(7) 4 .
Na2 O26 Li0A O28 12.2(6) . .
Sr2 O26 Li0A O28 112.3(6) . .
P7 O26 Li0A O17 180.0 7 .
Na2 O26 Li0A O17 100.1(2) 4 .
Na2 O26 Li0A O17 -100.1(2) . .
Sr2 O26 Li0A O17 0.0 . .
P7 O26 Li0A P6 180.0 7 .
Na2 O26 Li0A P6 100.1(2) 4 .
Na2 O26 Li0A P6 -100.1(2) . .
Sr2 O26 Li0A P6 0.0 . .
P7 O26 Li0A Na2 -79.9(2) 7 .
Na2 O26 Li0A Na2 -159.8(5) 4 .
Sr2 O26 Li0A Na2 100.1(2) . .
P7 O26 Li0A Na2 79.9(2) 7 4
Na2 O26 Li0A Na2 159.8(5) . 4
Sr2 O26 Li0A Na2 -100.1(2) . 4
P7 O26 Li0A Sr1 114.9(6) 7 6_565
Na2 O26 Li0A Sr1 35.0(6) 4 6_565
Na2 O26 Li0A Sr1 -165.3(7) . 6_565
Sr2 O26 Li0A Sr1 -65.1(6) . 6_565
P7 O26 Li0A Sr1 -114.9(6) 7 .
Na2 O26 Li0A Sr1 165.3(7) 4 .
Na2 O26 Li0A Sr1 -35.0(6) . .
Sr2 O26 Li0A Sr1 65.1(6) . .
P7 O26 Li0A Sr2 180.0 7 .
Na2 O26 Li0A Sr2 100.1(2) 4 .
Na2 O26 Li0A Sr2 -100.1(2) . .
P8 O28 Li0A Li3 -74.3(10) 7 .
Na2 O28 Li0A Li3 -162.1(7) . .
Sr1 O28 Li0A Li3 93.0(7) . .
P8 O28 Li0A O26 74.8(10) 7 .
Li3 O28 Li0A O26 149.1(11) . .
Na2 O28 Li0A O26 -13.1(7) . .
Sr1 O28 Li0A O26 -117.9(7) . .
P8 O28 Li0A O28 -49.2(15) 7 6_565
Li3 O28 Li0A O28 25.0(10) . 6_565
Na2 O28 Li0A O28 -137.1(10) . 6_565
Sr1 O28 Li0A O28 118.0(9) . 6_565
P8 O28 Li0A O17 -140.4(7) 7 .
Li3 O28 Li0A O17 -66.2(7) . .
Na2 O28 Li0A O17 131.7(5) . .
Sr1 O28 Li0A O17 26.9(6) . .
P8 O28 Li0A P6 -170.8(6) 7 .
Li3 O28 Li0A P6 -96.5(9) . .
Na2 O28 Li0A P6 101.3(6) . .
Sr1 O28 Li0A P6 -3.5(6) . .
P8 O28 Li0A Na2 87.9(7) 7 .
Li3 O28 Li0A Na2 162.1(7) . .
Sr1 O28 Li0A Na2 -104.9(3) . .
P8 O28 Li0A Na2 22.0(18) 7 4
Li3 O28 Li0A Na2 96.2(15) . 4
Na2 O28 Li0A Na2 -65.9(13) . 4
Sr1 O28 Li0A Na2 -170.8(12) . 4
P8 O28 Li0A Sr1 -108.1(9) 7 6_565
Li3 O28 Li0A Sr1 -33.9(8) . 6_565
Na2 O28 Li0A Sr1 164.0(8) . 6_565
Sr1 O28 Li0A Sr1 59.1(9) . 6_565
P8 O28 Li0A Sr1 -167.3(9) 7 .
Li3 O28 Li0A Sr1 -93.0(7) . .
Na2 O28 Li0A Sr1 104.9(3) . .
P8 O28 Li0A Sr2 123.3(7) 7 .
Li3 O28 Li0A Sr2 -162.4(11) . .
Na2 O28 Li0A Sr2 35.5(6) . .
Sr1 O28 Li0A Sr2 -69.4(6) . .
P6 O17 Li0A Li3 180.0 . .
Al2 O17 Li0A Li3 0.0 3 .
Sr1 O17 Li0A Li3 87.1(2) 6_565 .
Sr1 O17 Li0A Li3 -87.1(2) . .
P6 O17 Li0A O26 0.0 . .
Al2 O17 Li0A O26 180.0 3 .
Li3 O17 Li0A O26 180.0 . .
Sr1 O17 Li0A O26 -92.9(2) 6_565 .
Sr1 O17 Li0A O26 92.9(2) . .
P6 O17 Li0A O28 117.3(5) . 6_565
Al2 O17 Li0A O28 -62.7(5) 3 6_565
Li3 O17 Li0A O28 -62.7(5) . 6_565
Sr1 O17 Li0A O28 24.4(5) 6_565 6_565
Sr1 O17 Li0A O28 -149.8(6) . 6_565
P6 O17 Li0A O28 -117.3(5) . .
Al2 O17 Li0A O28 62.7(5) 3 .
Li3 O17 Li0A O28 62.7(5) . .
Sr1 O17 Li0A O28 149.8(6) 6_565 .
Sr1 O17 Li0A O28 -24.4(5) . .
Al2 O17 Li0A P6 180.000(1) 3 .
Li3 O17 Li0A P6 180.000(1) . .
Sr1 O17 Li0A P6 -92.9(2) 6_565 .
Sr1 O17 Li0A P6 92.9(2) . .
P6 O17 Li0A Na2 -74.2(7) . .
Al2 O17 Li0A Na2 105.8(7) 3 .
Li3 O17 Li0A Na2 105.8(7) . .
Sr1 O17 Li0A Na2 -167.1(7) 6_565 .
Sr1 O17 Li0A Na2 18.7(7) . .
P6 O17 Li0A Na2 74.2(7) . 4
Al2 O17 Li0A Na2 -105.8(7) 3 4
Li3 O17 Li0A Na2 -105.8(7) . 4
Sr1 O17 Li0A Na2 -18.7(7) 6_565 4
Sr1 O17 Li0A Na2 167.1(7) . 4
P6 O17 Li0A Sr1 92.9(2) . 6_565
Al2 O17 Li0A Sr1 -87.1(2) 3 6_565
Li3 O17 Li0A Sr1 -87.1(2) . 6_565
Sr1 O17 Li0A Sr1 -174.2(4) . 6_565
P6 O17 Li0A Sr1 -92.9(2) . .
Al2 O17 Li0A Sr1 87.1(2) 3 .
Li3 O17 Li0A Sr1 87.1(2) . .
Sr1 O17 Li0A Sr1 174.2(4) 6_565 .
P6 O17 Li0A Sr2 0.0 . .
Al2 O17 Li0A Sr2 180.0 3 .
Li3 O17 Li0A Sr2 180.0 . .
Sr1 O17 Li0A Sr2 -92.9(2) 6_565 .
Sr1 O17 Li0A Sr2 92.9(2) . .
O18 P6 Li0A Li3 0.000(13) . .
O19 P6 Li0A Li3 -120.6(5) . .
O19 P6 Li0A Li3 120.6(5) 6_565 .
O17 P6 Li0A Li3 0.0 . .
Sr1 P6 Li0A Li3 64.06(12) 6_565 .
Sr1 P6 Li0A Li3 -64.06(12) . .
Sr2 P6 Li0A Li3 180.0 . .
Sr5 P6 Li0A Li3 124.8(4) 6_565 .
Sr5 P6 Li0A Li3 -124.8(4) . .
O18 P6 Li0A O26 180.000(13) . .
O19 P6 Li0A O26 59.4(5) . .
O19 P6 Li0A O26 -59.4(5) 6_565 .
O17 P6 Li0A O26 180.0 . .
Sr1 P6 Li0A O26 -115.94(12) 6_565 .
Sr1 P6 Li0A O26 115.94(12) . .
Sr2 P6 Li0A O26 0.0 . .
Sr5 P6 Li0A O26 -55.2(4) 6_565 .
Sr5 P6 Li0A O26 55.2(4) . .
O18 P6 Li0A O28 -67.0(6) . 6_565
O19 P6 Li0A O28 172.4(9) . 6_565
O19 P6 Li0A O28 53.6(7) 6_565 6_565
O17 P6 Li0A O28 -67.0(6) . 6_565
Sr1 P6 Li0A O28 -2.9(5) 6_565 6_565
Sr1 P6 Li0A O28 -131.0(7) . 6_565
Sr2 P6 Li0A O28 113.0(6) . 6_565
Sr5 P6 Li0A O28 57.8(10) 6_565 6_565
Sr5 P6 Li0A O28 168.2(4) . 6_565
O18 P6 Li0A O28 67.0(6) . .
O19 P6 Li0A O28 -53.6(7) . .
O19 P6 Li0A O28 -172.4(9) 6_565 .
O17 P6 Li0A O28 67.0(6) . .
Sr1 P6 Li0A O28 131.0(7) 6_565 .
Sr1 P6 Li0A O28 2.9(5) . .
Sr2 P6 Li0A O28 -113.0(6) . .
Sr5 P6 Li0A O28 -168.2(4) 6_565 .
Sr5 P6 Li0A O28 -57.8(10) . .
O18 P6 Li0A O17 0.000(13) . .
O19 P6 Li0A O17 -120.6(5) . .
O19 P6 Li0A O17 120.6(5) 6_565 .
Sr1 P6 Li0A O17 64.06(12) 6_565 .
Sr1 P6 Li0A O17 -64.06(12) . .
Sr2 P6 Li0A O17 180.000(1) . .
Sr5 P6 Li0A O17 124.8(4) 6_565 .
Sr5 P6 Li0A O17 -124.8(4) . .
O18 P6 Li0A Na2 120.5(4) . .
O19 P6 Li0A Na2 -0.1(6) . .
O19 P6 Li0A Na2 -118.9(7) 6_565 .
O17 P6 Li0A Na2 120.5(4) . .
Sr1 P6 Li0A Na2 -175.4(5) 6_565 .
Sr1 P6 Li0A Na2 56.4(3) . .
Sr2 P6 Li0A Na2 -59.5(4) . .
Sr5 P6 Li0A Na2 -114.7(3) 6_565 .
Sr5 P6 Li0A Na2 -4.3(8) . .
O18 P6 Li0A Na2 -120.5(4) . 4
O19 P6 Li0A Na2 118.9(7) . 4
O19 P6 Li0A Na2 0.1(6) 6_565 4
O17 P6 Li0A Na2 -120.5(4) . 4
Sr1 P6 Li0A Na2 -56.4(3) 6_565 4
Sr1 P6 Li0A Na2 175.4(5) . 4
Sr2 P6 Li0A Na2 59.5(4) . 4
Sr5 P6 Li0A Na2 4.3(8) 6_565 4
Sr5 P6 Li0A Na2 114.7(3) . 4
O18 P6 Li0A Sr1 -64.06(13) . 6_565
O19 P6 Li0A Sr1 175.3(5) . 6_565
O19 P6 Li0A Sr1 56.6(5) 6_565 6_565
O17 P6 Li0A Sr1 -64.06(12) . 6_565
Sr1 P6 Li0A Sr1 -128.1(2) . 6_565
Sr2 P6 Li0A Sr1 115.94(12) . 6_565
Sr5 P6 Li0A Sr1 60.7(5) 6_565 6_565
Sr5 P6 Li0A Sr1 171.2(4) . 6_565
O18 P6 Li0A Sr1 64.06(12) . .
O19 P6 Li0A Sr1 -56.6(5) . .
O19 P6 Li0A Sr1 -175.3(5) 6_565 .
O17 P6 Li0A Sr1 64.06(12) . .
Sr1 P6 Li0A Sr1 128.1(2) 6_565 .
Sr2 P6 Li0A Sr1 -115.94(12) . .
Sr5 P6 Li0A Sr1 -171.2(4) 6_565 .
Sr5 P6 Li0A Sr1 -60.7(5) . .
O18 P6 Li0A Sr2 180.000(13) . .
O19 P6 Li0A Sr2 59.4(5) . .
O19 P6 Li0A Sr2 -59.4(5) 6_565 .
O17 P6 Li0A Sr2 180.0 . .
Sr1 P6 Li0A Sr2 -115.94(12) 6_565 .
Sr1 P6 Li0A Sr2 115.94(12) . .
Sr5 P6 Li0A Sr2 -55.2(4) 6_565 .
Sr5 P6 Li0A Sr2 55.2(4) . .
O20 Na2 Li0A Li3 -97.9(8) 7 .
O20 Na2 Li0A Li3 82.1(8) . .
O21 Na2 Li0A Li3 -33.8(8) 7 .
O21 Na2 Li0A Li3 146.2(8) . .
O28 Na2 Li0A Li3 -162.3(7) 7 .
O28 Na2 Li0A Li3 17.7(7) . .
O26 Na2 Li0A Li3 -147.2(11) . .
O26 Na2 Li0A Li3 32.8(11) 7 .
P8 Na2 Li0A Li3 171.0(7) . .
P8 Na2 Li0A Li3 -9.0(7) 7 .
P7 Na2 Li0A Li3 -122.4(9) 7 .
P7 Na2 Li0A Li3 57.6(9) . .
O20 Na2 Li0A O26 49.2(5) 7 .
O20 Na2 Li0A O26 -130.8(5) . .
O21 Na2 Li0A O26 113.3(6) 7 .
O21 Na2 Li0A O26 -66.7(6) . .
O28 Na2 Li0A O26 -15.1(8) 7 .
O28 Na2 Li0A O26 164.9(8) . .
O26 Na2 Li0A O26 180.0 7 .
P8 Na2 Li0A O26 -41.8(6) . .
P8 Na2 Li0A O26 138.2(6) 7 .
P7 Na2 Li0A O26 24.8(5) 7 .
P7 Na2 Li0A O26 -155.2(5) . .
O20 Na2 Li0A O28 -17.8(13) 7 6_565
O20 Na2 Li0A O28 162.2(13) . 6_565
O21 Na2 Li0A O28 46.3(14) 7 6_565
O21 Na2 Li0A O28 -133.7(14) . 6_565
O28 Na2 Li0A O28 -82.1(15) 7 6_565
O28 Na2 Li0A O28 97.9(15) . 6_565
O26 Na2 Li0A O28 -67.0(13) . 6_565
O26 Na2 Li0A O28 113.0(13) 7 6_565
P8 Na2 Li0A O28 -108.8(13) . 6_565
P8 Na2 Li0A O28 71.2(13) 7 6_565
P7 Na2 Li0A O28 -42.2(12) 7 6_565
P7 Na2 Li0A O28 137.8(12) . 6_565
O20 Na2 Li0A O28 -115.6(5) 7 .
O20 Na2 Li0A O28 64.4(5) . .
O21 Na2 Li0A O28 -51.5(4) 7 .
O21 Na2 Li0A O28 128.5(4) . .
O28 Na2 Li0A O28 180.0 7 .
O26 Na2 Li0A O28 -164.9(8) . .
O26 Na2 Li0A O28 15.1(8) 7 .
P8 Na2 Li0A O28 153.3(3) . .
P8 Na2 Li0A O28 -26.7(3) 7 .
P7 Na2 Li0A O28 -140.1(5) 7 .
P7 Na2 Li0A O28 39.9(5) . .
O20 Na2 Li0A O17 -176.9(8) 7 .
O20 Na2 Li0A O17 3.1(8) . .
O21 Na2 Li0A O17 -112.9(8) 7 .
O21 Na2 Li0A O17 67.1(8) . .
O28 Na2 Li0A O17 118.7(7) 7 .
O28 Na2 Li0A O17 -61.3(7) . .
O26 Na2 Li0A O17 133.8(11) . .
O26 Na2 Li0A O17 -46.2(11) 7 .
P8 Na2 Li0A O17 92.0(8) . .
P8 Na2 Li0A O17 -88.0(8) 7 .
P7 Na2 Li0A O17 158.6(9) 7 .
P7 Na2 Li0A O17 -21.4(9) . .
O20 Na2 Li0A P6 149.2(5) 7 .
O20 Na2 Li0A P6 -30.8(5) . .
O21 Na2 Li0A P6 -146.7(5) 7 .
O21 Na2 Li0A P6 33.3(5) . .
O28 Na2 Li0A P6 84.9(6) 7 .
O28 Na2 Li0A P6 -95.1(6) . .
O26 Na2 Li0A P6 100.0(8) . .
O26 Na2 Li0A P6 -80.0(8) 7 .
P8 Na2 Li0A P6 58.2(5) . .
P8 Na2 Li0A P6 -121.8(5) 7 .
P7 Na2 Li0A P6 124.8(6) 7 .
P7 Na2 Li0A P6 -55.2(6) . .
O20 Na2 Li0A Na2 31.4(5) 7 4
O20 Na2 Li0A Na2 -148.6(5) . 4
O21 Na2 Li0A Na2 95.5(5) 7 4
O21 Na2 Li0A Na2 -84.5(5) . 4
O28 Na2 Li0A Na2 -33.0(8) 7 4
O28 Na2 Li0A Na2 147.0(8) . 4
O26 Na2 Li0A Na2 -17.8(4) . 4
O26 Na2 Li0A Na2 162.2(4) 7 4
P8 Na2 Li0A Na2 -59.6(6) . 4
P8 Na2 Li0A Na2 120.4(6) 7 4
P7 Na2 Li0A Na2 7.0(4) 7 4
P7 Na2 Li0A Na2 -173.0(4) . 4
O20 Na2 Li0A Sr1 131(2) 7 6_565
O20 Na2 Li0A Sr1 -49(2) . 6_565
O21 Na2 Li0A Sr1 -165(2) 7 6_565
O21 Na2 Li0A Sr1 15(2) . 6_565
O28 Na2 Li0A Sr1 67(3) 7 6_565
O28 Na2 Li0A Sr1 -113(3) . 6_565
O26 Na2 Li0A Sr1 82(2) . 6_565
O26 Na2 Li0A Sr1 -98(2) 7 6_565
P8 Na2 Li0A Sr1 40(2) . 6_565
P8 Na2 Li0A Sr1 -140(2) 7 6_565
P7 Na2 Li0A Sr1 107(2) 7 6_565
P7 Na2 Li0A Sr1 -73(2) . 6_565
O20 Na2 Li0A Sr1 -161.7(3) 7 .
O20 Na2 Li0A Sr1 18.3(3) . .
O21 Na2 Li0A Sr1 -97.7(3) 7 .
O21 Na2 Li0A Sr1 82.3(3) . .
O28 Na2 Li0A Sr1 133.9(3) 7 .
O28 Na2 Li0A Sr1 -46.1(3) . .
O26 Na2 Li0A Sr1 149.0(7) . .
O26 Na2 Li0A Sr1 -31.0(7) 7 .
P8 Na2 Li0A Sr1 107.2(2) . .
P8 Na2 Li0A Sr1 -72.8(2) 7 .
P7 Na2 Li0A Sr1 173.8(4) 7 .
P7 Na2 Li0A Sr1 -6.2(4) . .
O20 Na2 Li0A Sr2 96.9(3) 7 .
O20 Na2 Li0A Sr2 -83.1(3) . .
O21 Na2 Li0A Sr2 161.0(3) 7 .
O21 Na2 Li0A Sr2 -19.0(3) . .
O28 Na2 Li0A Sr2 32.5(5) 7 .
O28 Na2 Li0A Sr2 -147.5(5) . .
O26 Na2 Li0A Sr2 47.7(5) . .
O26 Na2 Li0A Sr2 -132.3(5) 7 .
P8 Na2 Li0A Sr2 5.8(3) . .
P8 Na2 Li0A Sr2 -174.2(3) 7 .
P7 Na2 Li0A Sr2 72.5(2) 7 .
P7 Na2 Li0A Sr2 -107.5(2) . .
O11A Sr1 Li0A Li3 174.2(9) 6 .
O20 Sr1 Li0A Li3 -138.9(6) . .
O23 Sr1 Li0A Li3 11.9(5) 8 .
O28 Sr1 Li0A Li3 -69.7(7) . .
O14 Sr1 Li0A Li3 43.2(10) 8 .
O19 Sr1 Li0A Li3 151.9(8) . .
O24 Sr1 Li0A Li3 -31.6(6) 8 .
O25 Sr1 Li0A Li3 -92.1(6) . .
O17 Sr1 Li0A Li3 74.9(7) . .
O13 Sr1 Li0A Li3 62.4(6) 8 .
O16 Sr1 Li0A Li3 173.6(6) . .
O11A Sr1 Li0A Li3 -167.3(8) . .
O11A Sr1 Li0A O26 -34.0(13) 6 .
O20 Sr1 Li0A O26 12.9(7) . .
O23 Sr1 Li0A O26 163.6(8) 8 .
O28 Sr1 Li0A O26 82.1(8) . .
O14 Sr1 Li0A O26 -165.0(6) 8 .
O19 Sr1 Li0A O26 -56.4(8) . .
O24 Sr1 Li0A O26 120.2(8) 8 .
O25 Sr1 Li0A O26 59.7(9) . .
O17 Sr1 Li0A O26 -133.4(11) . .
O13 Sr1 Li0A O26 -145.8(7) 8 .
O16 Sr1 Li0A O26 -34.6(8) . .
O11A Sr1 Li0A O26 -15.6(14) . .
O11A Sr1 Li0A O28 142.7(11) 6 6_565
O20 Sr1 Li0A O28 -170.4(10) . 6_565
O23 Sr1 Li0A O28 -19.7(8) 8 6_565
O28 Sr1 Li0A O28 -101.2(12) . 6_565
O14 Sr1 Li0A O28 11.7(14) 8 6_565
O19 Sr1 Li0A O28 120.3(10) . 6_565
O24 Sr1 Li0A O28 -63.1(9) 8 6_565
O25 Sr1 Li0A O28 -123.6(9) . 6_565
O17 Sr1 Li0A O28 43.3(8) . 6_565
O13 Sr1 Li0A O28 30.9(9) 8 6_565
O16 Sr1 Li0A O28 142.1(9) . 6_565
O11A Sr1 Li0A O28 161.1(9) . 6_565
O11A Sr1 Li0A O28 -116.1(10) 6 .
O20 Sr1 Li0A O28 -69.2(5) . .
O23 Sr1 Li0A O28 81.5(5) 8 .
O14 Sr1 Li0A O28 112.9(6) 8 .
O19 Sr1 Li0A O28 -138.5(7) . .
O24 Sr1 Li0A O28 38.1(5) 8 .
O25 Sr1 Li0A O28 -22.4(6) . .
O17 Sr1 Li0A O28 144.5(8) . .
O13 Sr1 Li0A O28 132.1(5) 8 .
O16 Sr1 Li0A O28 -116.7(5) . .
O11A Sr1 Li0A O28 -97.6(10) . .
O11A Sr1 Li0A O17 99.4(10) 6 .
O20 Sr1 Li0A O17 146.3(5) . .
O23 Sr1 Li0A O17 -63.0(5) 8 .
O28 Sr1 Li0A O17 -144.5(8) . .
O14 Sr1 Li0A O17 -31.6(9) 8 .
O19 Sr1 Li0A O17 77.0(6) . .
O24 Sr1 Li0A O17 -106.4(5) 8 .
O25 Sr1 Li0A O17 -166.9(5) . .
O13 Sr1 Li0A O17 -12.4(5) 8 .
O16 Sr1 Li0A O17 98.7(5) . .
O11A Sr1 Li0A O17 117.8(8) . .
O11A Sr1 Li0A P6 59.9(10) 6 .
O20 Sr1 Li0A P6 106.9(4) . .
O23 Sr1 Li0A P6 -102.4(3) 8 .
O28 Sr1 Li0A P6 176.0(7) . .
O14 Sr1 Li0A P6 -71.1(8) 8 .
O19 Sr1 Li0A P6 37.6(4) . .
O24 Sr1 Li0A P6 -145.8(3) 8 .
O25 Sr1 Li0A P6 153.7(3) . .
O17 Sr1 Li0A P6 -39.4(4) . .
O13 Sr1 Li0A P6 -51.9(3) 8 .
O16 Sr1 Li0A P6 59.3(4) . .
O11A Sr1 Li0A P6 78.4(9) . .
O11A Sr1 Li0A Na2 -64.0(10) 6 .
O20 Sr1 Li0A Na2 -17.1(3) . .
O23 Sr1 Li0A Na2 133.6(4) 8 .
O28 Sr1 Li0A Na2 52.1(4) . .
O14 Sr1 Li0A Na2 165.0(5) 8 .
O19 Sr1 Li0A Na2 -86.4(5) . .
O24 Sr1 Li0A Na2 90.2(3) 8 .
O25 Sr1 Li0A Na2 29.7(4) . .
O17 Sr1 Li0A Na2 -163.4(7) . .
O13 Sr1 Li0A Na2 -175.8(3) 8 .
O16 Sr1 Li0A Na2 -64.6(4) . .
O11A Sr1 Li0A Na2 -45.5(10) . .
O11A Sr1 Li0A Na2 40(3) 6 4
O20 Sr1 Li0A Na2 87(2) . 4
O23 Sr1 Li0A Na2 -123(2) 8 4
O28 Sr1 Li0A Na2 156(3) . 4
O14 Sr1 Li0A Na2 -91(3) 8 4
O19 Sr1 Li0A Na2 17(2) . 4
O24 Sr1 Li0A Na2 -166(2) 8 4
O25 Sr1 Li0A Na2 134(2) . 4
O17 Sr1 Li0A Na2 -60(2) . 4
O13 Sr1 Li0A Na2 -72(2) 8 4
O16 Sr1 Li0A Na2 39(2) . 4
O11A Sr1 Li0A Na2 58(3) . 4
O11A Sr1 Li0A Sr1 104.0(10) 6 6_565
O20 Sr1 Li0A Sr1 150.9(5) . 6_565
O23 Sr1 Li0A Sr1 -58.4(4) 8 6_565
O28 Sr1 Li0A Sr1 -139.9(8) . 6_565
O14 Sr1 Li0A Sr1 -27.0(9) 8 6_565
O19 Sr1 Li0A Sr1 81.7(5) . 6_565
O24 Sr1 Li0A Sr1 -101.8(4) 8 6_565
O25 Sr1 Li0A Sr1 -162.3(4) . 6_565
O17 Sr1 Li0A Sr1 4.7(4) . 6_565
O13 Sr1 Li0A Sr1 -7.8(4) 8 6_565
O16 Sr1 Li0A Sr1 103.4(4) . 6_565
O11A Sr1 Li0A Sr1 122.5(8) . 6_565
O11A Sr1 Li0A Sr2 7.1(10) 6 .
O20 Sr1 Li0A Sr2 54.0(3) . .
O23 Sr1 Li0A Sr2 -155.3(4) 8 .
O28 Sr1 Li0A Sr2 123.2(6) . .
O14 Sr1 Li0A Sr2 -123.9(6) 8 .
O19 Sr1 Li0A Sr2 -15.3(3) . .
O24 Sr1 Li0A Sr2 161.3(3) 8 .
O25 Sr1 Li0A Sr2 100.8(4) . .
O17 Sr1 Li0A Sr2 -92.3(5) . .
O13 Sr1 Li0A Sr2 -104.7(3) 8 .
O16 Sr1 Li0A Sr2 6.5(4) . .
O11A Sr1 Li0A Sr2 25.5(10) . .
O21 Sr2 Li0A Li3 -103.5(2) . .
O21 Sr2 Li0A Li3 103.5(2) 6_565 .
O26 Sr2 Li0A Li3 180.000(1) . .
O14 Sr2 Li0A Li3 74.9(6) 6_565 .
O14 Sr2 Li0A Li3 -74.9(6) . .
O24 Sr2 Li0A Li3 -149.61(18) . .
O24 Sr2 Li0A Li3 149.61(18) 6_565 .
O19 Sr2 Li0A Li3 36.8(3) 6_565 .
O19 Sr2 Li0A Li3 -36.8(3) . .
O15 Sr2 Li0A Li3 57.57(18) 6_565 .
O15 Sr2 Li0A Li3 -57.57(18) . .
P8 Sr2 Li0A Li3 -126.23(6) . .
O21 Sr2 Li0A O26 76.5(2) . .
O21 Sr2 Li0A O26 -76.5(2) 6_565 .
O14 Sr2 Li0A O26 -105.1(6) 6_565 .
O14 Sr2 Li0A O26 105.1(6) . .
O24 Sr2 Li0A O26 30.39(18) . .
O24 Sr2 Li0A O26 -30.39(18) 6_565 .
O19 Sr2 Li0A O26 -143.2(3) 6_565 .
O19 Sr2 Li0A O26 143.2(3) . .
O15 Sr2 Li0A O26 -122.43(18) 6_565 .
O15 Sr2 Li0A O26 122.43(18) . .
P8 Sr2 Li0A O26 53.77(6) . .
O21 Sr2 Li0A O28 163.1(8) . 6_565
O21 Sr2 Li0A O28 10.2(7) 6_565 6_565
O26 Sr2 Li0A O28 86.6(7) . 6_565
O14 Sr2 Li0A O28 -18.5(12) 6_565 6_565
O14 Sr2 Li0A O28 -168.3(5) . 6_565
O24 Sr2 Li0A O28 117.0(7) . 6_565
O24 Sr2 Li0A O28 56.2(8) 6_565 6_565
O19 Sr2 Li0A O28 -56.6(6) 6_565 6_565
O19 Sr2 Li0A O28 -130.2(9) . 6_565
O15 Sr2 Li0A O28 -35.8(8) 6_565 6_565
O15 Sr2 Li0A O28 -151.0(7) . 6_565
P8 Sr2 Li0A O28 140.4(7) . 6_565
O21 Sr2 Li0A O28 -10.2(7) . .
O21 Sr2 Li0A O28 -163.1(8) 6_565 .
O26 Sr2 Li0A O28 -86.6(7) . .
O14 Sr2 Li0A O28 168.3(5) 6_565 .
O14 Sr2 Li0A O28 18.5(12) . .
O24 Sr2 Li0A O28 -56.2(8) . .
O24 Sr2 Li0A O28 -117.0(7) 6_565 .
O19 Sr2 Li0A O28 130.2(9) 6_565 .
O19 Sr2 Li0A O28 56.6(6) . .
O15 Sr2 Li0A O28 151.0(7) 6_565 .
O15 Sr2 Li0A O28 35.8(8) . .
P8 Sr2 Li0A O28 -32.8(7) . .
O21 Sr2 Li0A O17 -103.55(19) . .
O21 Sr2 Li0A O17 103.55(19) 6_565 .
O26 Sr2 Li0A O17 180.0 . .
O14 Sr2 Li0A O17 74.9(6) 6_565 .
O14 Sr2 Li0A O17 -74.9(6) . .
O24 Sr2 Li0A O17 -149.61(18) . .
O24 Sr2 Li0A O17 149.61(18) 6_565 .
O19 Sr2 Li0A O17 36.8(3) 6_565 .
O19 Sr2 Li0A O17 -36.8(3) . .
O15 Sr2 Li0A O17 57.57(18) 6_565 .
O15 Sr2 Li0A O17 -57.57(18) . .
P8 Sr2 Li0A O17 -126.23(6) . .
O21 Sr2 Li0A P6 -103.55(19) . .
O21 Sr2 Li0A P6 103.55(19) 6_565 .
O26 Sr2 Li0A P6 180.0 . .
O14 Sr2 Li0A P6 74.9(6) 6_565 .
O14 Sr2 Li0A P6 -74.9(6) . .
O24 Sr2 Li0A P6 -149.61(18) . .
O24 Sr2 Li0A P6 149.61(18) 6_565 .
O19 Sr2 Li0A P6 36.8(3) 6_565 .
O19 Sr2 Li0A P6 -36.8(3) . .
O15 Sr2 Li0A P6 57.57(18) 6_565 .
O15 Sr2 Li0A P6 -57.57(18) . .
P8 Sr2 Li0A P6 -126.23(6) . .
O21 Sr2 Li0A Na2 17.9(2) . .
O21 Sr2 Li0A Na2 -135.0(3) 6_565 .
O26 Sr2 Li0A Na2 -58.5(2) . .
O14 Sr2 Li0A Na2 -163.6(5) 6_565 .
O14 Sr2 Li0A Na2 46.6(8) . .
O24 Sr2 Li0A Na2 -28.1(3) . .
O24 Sr2 Li0A Na2 -88.9(3) 6_565 .
O19 Sr2 Li0A Na2 158.3(5) 6_565 .
O19 Sr2 Li0A Na2 84.7(3) . .
O15 Sr2 Li0A Na2 179.1(2) 6_565 .
O15 Sr2 Li0A Na2 63.9(3) . .
P8 Sr2 Li0A Na2 -4.7(2) . .
O21 Sr2 Li0A Na2 135.0(3) . 4
O21 Sr2 Li0A Na2 -17.9(2) 6_565 4
O26 Sr2 Li0A Na2 58.5(2) . 4
O14 Sr2 Li0A Na2 -46.6(8) 6_565 4
O14 Sr2 Li0A Na2 163.6(5) . 4
O24 Sr2 Li0A Na2 88.9(3) . 4
O24 Sr2 Li0A Na2 28.1(3) 6_565 4
O19 Sr2 Li0A Na2 -84.7(3) 6_565 4
O19 Sr2 Li0A Na2 -158.3(5) . 4
O15 Sr2 Li0A Na2 -63.9(3) 6_565 4
O15 Sr2 Li0A Na2 -179.1(3) . 4
P8 Sr2 Li0A Na2 112.3(2) . 4
O21 Sr2 Li0A Sr1 -154.9(4) . 6_565
O21 Sr2 Li0A Sr1 52.2(3) 6_565 6_565
O26 Sr2 Li0A Sr1 128.6(2) . 6_565
O14 Sr2 Li0A Sr1 23.5(8) 6_565 6_565
O14 Sr2 Li0A Sr1 -126.3(5) . 6_565
O24 Sr2 Li0A Sr1 159.0(3) . 6_565
O24 Sr2 Li0A Sr1 98.2(3) 6_565 6_565
O19 Sr2 Li0A Sr1 -14.5(3) 6_565 6_565
O19 Sr2 Li0A Sr1 -88.2(5) . 6_565
O15 Sr2 Li0A Sr1 6.2(3) 6_565 6_565
O15 Sr2 Li0A Sr1 -108.9(3) . 6_565
P8 Sr2 Li0A Sr1 -177.6(2) . 6_565
O21 Sr2 Li0A Sr1 -52.2(3) . .
O21 Sr2 Li0A Sr1 154.9(4) 6_565 .
O26 Sr2 Li0A Sr1 -128.6(2) . .
O14 Sr2 Li0A Sr1 126.3(5) 6_565 .
O14 Sr2 Li0A Sr1 -23.5(8) . .
O24 Sr2 Li0A Sr1 -98.2(3) . .
O24 Sr2 Li0A Sr1 -159.0(3) 6_565 .
O19 Sr2 Li0A Sr1 88.2(5) 6_565 .
O19 Sr2 Li0A Sr1 14.5(3) . .
O15 Sr2 Li0A Sr1 108.9(3) 6_565 .
O15 Sr2 Li0A Sr1 -6.2(3) . .
P8 Sr2 Li0A Sr1 -74.9(3) . .
P5 O10 Li1A O3 180.000(18) . 5_656
Sr3 O10 Li1A O3 0.000(4) 3_545 5_656
Sr5' O10 Li1A O3 118.2(6) 6 5_656
Sr5' O10 Li1A O3 -118.2(6) . 5_656
P5 O10 Li1A O8 33.2(4) . 6
Sr3 O10 Li1A O8 -146.8(4) 3_545 6
Sr5' O10 Li1A O8 -28.6(8) 6 6
Sr5' O10 Li1A O8 95.0(8) . 6
P5 O10 Li1A O8 -33.2(4) . .
Sr3 O10 Li1A O8 146.8(4) 3_545 .
Sr5' O10 Li1A O8 -95.0(8) 6 .
Sr5' O10 Li1A O8 28.6(8) . .
P5 O10 Li1A O7 -148.3(4) . 8
Sr3 O10 Li1A O7 31.7(3) 3_545 8
Sr5' O10 Li1A O7 149.9(7) 6 8
Sr5' O10 Li1A O7 -86.5(7) . 8
P5 O10 Li1A O7 148.3(4) . 3_545
Sr3 O10 Li1A O7 -31.7(3) 3_545 3_545
Sr5' O10 Li1A O7 86.5(7) 6 3_545
Sr5' O10 Li1A O7 -149.9(7) . 3_545
P5 O10 Li1A P3 0.00(2) . .
Sr3 O10 Li1A P3 180.0 3_545 .
Sr5' O10 Li1A P3 -61.8(6) 6 .
Sr5' O10 Li1A P3 61.8(6) . .
P5 O10 Li1A Al3 180.00(2) . 5_656
Sr3 O10 Li1A Al3 0.000(1) 3_545 5_656
Sr5' O10 Li1A Al3 118.2(6) 6 5_656
Sr5' O10 Li1A Al3 -118.2(6) . 5_656
P5 O10 Li1A P2 -117.9(4) . 8
Sr3 O10 Li1A P2 62.1(4) 3_545 8
Sr5' O10 Li1A P2 -179.7(8) 6 8
Sr5' O10 Li1A P2 -56.1(8) . 8
P5 O10 Li1A P2 117.9(4) . 3_545
Sr3 O10 Li1A P2 -62.1(4) 3_545 3_545
Sr5' O10 Li1A P2 56.1(8) 6 3_545
Sr5' O10 Li1A P2 179.7(8) . 3_545
P5 O10 Li1A P3 0.00(4) . 5_656
Sr3 O10 Li1A P3 180.00(2) 3_545 5_656
Sr5' O10 Li1A P3 -61.8(6) 6 5_656
Sr5' O10 Li1A P3 61.8(6) . 5_656
P5 O10 Li1A Sr3 180.00(2) . 3_545
Sr5' O10 Li1A Sr3 118.2(6) 6 3_545
Sr5' O10 Li1A Sr3 -118.2(6) . 3_545
P3 O8 Li1A O10 85.5(6) . .
Al4 O8 Li1A O10 -133.2(6) 3 .
Na1 O8 Li1A O10 14(3) . .
Sr5' O8 Li1A O10 -33.1(7) . .
Sr5 O8 Li1A O10 -37.1(5) . .
P3 O8 Li1A O3 -107.6(6) . 5_656
Al4 O8 Li1A O3 33.8(7) 3 5_656
Na1 O8 Li1A O3 -179(2) . 5_656
Sr5' O8 Li1A O3 133.8(7) . 5_656
Sr5 O8 Li1A O3 129.8(5) . 5_656
P3 O8 Li1A O8 -8.9(7) . 6
Al4 O8 Li1A O8 132.4(4) 3 6
Na1 O8 Li1A O8 -80(3) . 6
Sr5' O8 Li1A O8 -127.5(6) . 6
Sr5 O8 Li1A O8 -131.5(3) . 6
P3 O8 Li1A O7 179.4(8) . 8
Al4 O8 Li1A O7 -39.2(10) 3 8
Na1 O8 Li1A O7 108(3) . 8
Sr5' O8 Li1A O7 60.8(10) . 8
Sr5 O8 Li1A O7 56.8(8) . 8
P3 O8 Li1A O7 -106(5) . 3_545
Al4 O8 Li1A O7 35(5) 3 3_545
Na1 O8 Li1A O7 -177(3) . 3_545
Sr5' O8 Li1A O7 135(5) . 3_545
Sr5 O8 Li1A O7 131(5) . 3_545
Al4 O8 Li1A P3 141.4(8) 3 .
Na1 O8 Li1A P3 -71(3) . .
Sr5' O8 Li1A P3 -118.6(8) . .
Sr5 O8 Li1A P3 -122.6(6) . .
P3 O8 Li1A Al3 -136.9(8) . 5_656
Al4 O8 Li1A Al3 4.5(11) 3 5_656
Na1 O8 Li1A Al3 152(2) . 5_656
Sr5' O8 Li1A Al3 104.5(10) . 5_656
Sr5 O8 Li1A Al3 100.5(9) . 5_656
P3 O8 Li1A P2 176.4(6) . 8
Al4 O8 Li1A P2 -42.2(6) 3 8
Na1 O8 Li1A P2 105(3) . 8
Sr5' O8 Li1A P2 57.8(6) . 8
Sr5 O8 Li1A P2 53.9(4) . 8
P3 O8 Li1A P2 -19.7(19) . 3_545
Al4 O8 Li1A P2 121.7(16) 3 3_545
Na1 O8 Li1A P2 -91(3) . 3_545
Sr5' O8 Li1A P2 -138.3(17) . 3_545
Sr5 O8 Li1A P2 -142.3(16) . 3_545
P3 O8 Li1A P3 -92.7(5) . 5_656
Al4 O8 Li1A P3 48.7(4) 3 5_656
Na1 O8 Li1A P3 -164(3) . 5_656
Sr5' O8 Li1A P3 148.7(6) . 5_656
Sr5 O8 Li1A P3 144.8(3) . 5_656
P3 O8 Li1A Sr3 125.7(9) . 3_545
Al4 O8 Li1A Sr3 -92.9(10) 3 3_545
Na1 O8 Li1A Sr3 54(3) . 3_545
Sr5' O8 Li1A Sr3 7.1(11) . 3_545
Sr5 O8 Li1A Sr3 3.2(10) . 3_545
O9 P3 Li1A O10 0.000(2) . .
O8 P3 Li1A O10 -97.5(6) . .
O8 P3 Li1A O10 97.5(6) 6 .
O3 P3 Li1A O10 180.000(2) . .
Na1 P3 Li1A O10 85.7(3) 6 .
Na1 P3 Li1A O10 -85.7(3) . .
Li1A P3 Li1A O10 180.000(1) 5_656 .
Sr5' P3 Li1A O10 53.2(2) 6 .
Sr5' P3 Li1A O10 -53.2(2) . .
O9 P3 Li1A O3 180.000(2) . 5_656
O8 P3 Li1A O3 82.5(6) . 5_656
O8 P3 Li1A O3 -82.5(6) 6 5_656
O3 P3 Li1A O3 0.000(3) . 5_656
Na1 P3 Li1A O3 -94.3(3) 6 5_656
Na1 P3 Li1A O3 94.3(3) . 5_656
Li1A P3 Li1A O3 0.000(2) 5_656 5_656
Sr5' P3 Li1A O3 -126.8(2) 6 5_656
Sr5' P3 Li1A O3 126.8(2) . 5_656
O9 P3 Li1A O8 -97.5(6) . 6
O8 P3 Li1A O8 165.0(12) . 6
O3 P3 Li1A O8 82.5(6) . 6
Na1 P3 Li1A O8 -11.9(7) 6 6
Na1 P3 Li1A O8 176.8(6) . 6
Li1A P3 Li1A O8 82.5(6) 5_656 6
Sr5' P3 Li1A O8 -44.3(6) 6 6
Sr5' P3 Li1A O8 -150.7(7) . 6
O9 P3 Li1A O8 97.5(6) . .
O8 P3 Li1A O8 -165.0(12) 6 .
O3 P3 Li1A O8 -82.5(6) . .
Na1 P3 Li1A O8 -176.8(6) 6 .
Na1 P3 Li1A O8 11.9(7) . .
Li1A P3 Li1A O8 -82.5(6) 5_656 .
Sr5' P3 Li1A O8 150.7(7) 6 .
Sr5' P3 Li1A O8 44.3(6) . .
O9 P3 Li1A O7 96.4(15) . 8
O8 P3 Li1A O7 -1.1(14) . 8
O8 P3 Li1A O7 -166.0(19) 6 8
O3 P3 Li1A O7 -83.6(15) . 8
Na1 P3 Li1A O7 -177.9(13) 6 8
Na1 P3 Li1A O7 10.8(18) . 8
Li1A P3 Li1A O7 -83.6(15) 5_656 8
Sr5' P3 Li1A O7 149.6(17) 6 8
Sr5' P3 Li1A O7 43.3(14) . 8
O9 P3 Li1A O7 -96.4(15) . 3_545
O8 P3 Li1A O7 166.0(19) . 3_545
O8 P3 Li1A O7 1.1(14) 6 3_545
O3 P3 Li1A O7 83.6(15) . 3_545
Na1 P3 Li1A O7 -10.8(18) 6 3_545
Na1 P3 Li1A O7 177.9(13) . 3_545
Li1A P3 Li1A O7 83.6(15) 5_656 3_545
Sr5' P3 Li1A O7 -43.3(14) 6 3_545
Sr5' P3 Li1A O7 -149.6(17) . 3_545
O9 P3 Li1A Al3 180.000(2) . 5_656
O8 P3 Li1A Al3 82.5(6) . 5_656
O8 P3 Li1A Al3 -82.5(6) 6 5_656
O3 P3 Li1A Al3 0.000(3) . 5_656
Na1 P3 Li1A Al3 -94.3(3) 6 5_656
Na1 P3 Li1A Al3 94.3(3) . 5_656
Li1A P3 Li1A Al3 0.000(2) 5_656 5_656
Sr5' P3 Li1A Al3 -126.8(2) 6 5_656
Sr5' P3 Li1A Al3 126.8(2) . 5_656
O9 P3 Li1A P2 93.5(6) . 8
O8 P3 Li1A P2 -4.0(6) . 8
O8 P3 Li1A P2 -169.0(11) 6 8
O3 P3 Li1A P2 -86.5(6) . 8
Na1 P3 Li1A P2 179.1(5) 6 8
Na1 P3 Li1A P2 7.8(9) . 8
Li1A P3 Li1A P2 -86.5(6) 5_656 8
Sr5' P3 Li1A P2 146.6(8) 6 8
Sr5' P3 Li1A P2 40.3(5) . 8
O9 P3 Li1A P2 -93.5(6) . 3_545
O8 P3 Li1A P2 169.0(11) . 3_545
O8 P3 Li1A P2 4.0(6) 6 3_545
O3 P3 Li1A P2 86.5(6) . 3_545
Na1 P3 Li1A P2 -7.8(9) 6 3_545
Na1 P3 Li1A P2 -179.1(5) . 3_545
Li1A P3 Li1A P2 86.5(6) 5_656 3_545
Sr5' P3 Li1A P2 -40.3(5) 6 3_545
Sr5' P3 Li1A P2 -146.6(8) . 3_545
O9 P3 Li1A P3 180.000(2) . 5_656
O8 P3 Li1A P3 82.5(6) . 5_656
O8 P3 Li1A P3 -82.5(6) 6 5_656
O3 P3 Li1A P3 0.000(2) . 5_656
Na1 P3 Li1A P3 -94.3(3) 6 5_656
Na1 P3 Li1A P3 94.3(3) . 5_656
Li1A P3 Li1A P3 0.000(1) 5_656 5_656
Sr5' P3 Li1A P3 -126.8(2) 6 5_656
Sr5' P3 Li1A P3 126.8(2) . 5_656
O9 P3 Li1A Sr3 0.000(4) . 3_545
O8 P3 Li1A Sr3 -97.5(6) . 3_545
O8 P3 Li1A Sr3 97.5(6) 6 3_545
O3 P3 Li1A Sr3 180.000(2) . 3_545
Na1 P3 Li1A Sr3 85.7(3) 6 3_545
Na1 P3 Li1A Sr3 -85.7(3) . 3_545
Li1A P3 Li1A Sr3 180.000(3) 5_656 3_545
Sr5' P3 Li1A Sr3 53.2(2) 6 3_545
Sr5' P3 Li1A Sr3 -53.2(2) . 3_545
O10 P5 O11A O11A -95.2(3) . 6
O16 P5 O11A O11A 148.9(5) 6 6
O16 P5 O11A O11A 36.0(6) . 6
Sr3 P5 O11A O11A -78.5(6) 3_545 6
Sr5' P5 O11A O11A -21.2(7) . 6
Sr5' P5 O11A O11A -164.7(5) 6 6
Sr5 P5 O11A O11A -14.5(5) . 6
Sr5 P5 O11A O11A -168.7(4) 6 6
Sr1 P5 O11A O11A 139.3(8) 6 6
Sr1 P5 O11A O11A 26.4(5) . 6
O10 P5 O11A Sr1 125.5(8) . 6
O11A P5 O11A Sr1 -139.3(8) 6 6
O16 P5 O11A Sr1 9.6(11) 6 6
O16 P5 O11A Sr1 -103.3(10) . 6
Sr3 P5 O11A Sr1 142.2(14) 3_545 6
Sr5' P5 O11A Sr1 -160.5(5) . 6
Sr5' P5 O11A Sr1 56.0(11) 6 6
Sr5 P5 O11A Sr1 -153.8(5) . 6
Sr5 P5 O11A Sr1 52.0(11) 6 6
Sr1 P5 O11A Sr1 -112.9(12) . 6
O10 P5 O11A Sr3 -16.7(7) . 3_545
O11A P5 O11A Sr3 78.5(6) 6 3_545
O16 P5 O11A Sr3 -132.6(6) 6 3_545
O16 P5 O11A Sr3 114.5(7) . 3_545
Sr5' P5 O11A Sr3 57.3(12) . 3_545
Sr5' P5 O11A Sr3 -86.3(6) 6 3_545
Sr5 P5 O11A Sr3 64.0(10) . 3_545
Sr5 P5 O11A Sr3 -90.3(5) 6 3_545
Sr1 P5 O11A Sr3 -142.2(14) 6 3_545
Sr1 P5 O11A Sr3 104.9(6) . 3_545
O10 P5 O11A Sr1 -121.6(4) . .
O11A P5 O11A Sr1 -26.4(5) 6 .
O16 P5 O11A Sr1 122.6(6) 6 .
O16 P5 O11A Sr1 9.6(9) . .
Sr3 P5 O11A Sr1 -104.9(6) 3_545 .
Sr5' P5 O11A Sr1 -47.5(12) . .
Sr5' P5 O11A Sr1 168.9(3) 6 .
Sr5 P5 O11A Sr1 -40.9(10) . .
Sr5 P5 O11A Sr1 164.9(3) 6 .
Sr1 P5 O11A Sr1 112.9(12) 6 .
O20 Sr1 O11A O11A -112.2(5) . 6
O23 Sr1 O11A O11A 97.6(7) 8 6
O28 Sr1 O11A O11A -147.6(8) . 6
O14 Sr1 O11A O11A 77.1(6) 8 6
O19 Sr1 O11A O11A -52.9(5) . 6
O24 Sr1 O11A O11A 139.0(5) 8 6
O25 Sr1 O11A O11A -169.2(4) . 6
O17 Sr1 O11A O11A 2.6(4) . 6
O13 Sr1 O11A O11A 45.9(5) 8 6
O16 Sr1 O11A O11A -59.2(7) . 6
O11A Sr1 O11A P5 53.8(11) 6 .
O20 Sr1 O11A P5 -58.3(7) . .
O23 Sr1 O11A P5 151.4(5) 8 .
O28 Sr1 O11A P5 -93.8(8) . .
O14 Sr1 O11A P5 130.9(9) 8 .
O19 Sr1 O11A P5 0.9(8) . .
O24 Sr1 O11A P5 -167.2(7) 8 .
O25 Sr1 O11A P5 -115.4(8) . .
O17 Sr1 O11A P5 56.4(10) . .
O13 Sr1 O11A P5 99.7(7) 8 .
O16 Sr1 O11A P5 -5.4(5) . .
O11A Sr1 O11A Sr1 180.000(6) 6 6
O20 Sr1 O11A Sr1 67.8(5) . 6
O23 Sr1 O11A Sr1 -82.4(7) 8 6
O28 Sr1 O11A Sr1 32.4(8) . 6
O14 Sr1 O11A Sr1 -102.9(6) 8 6
O19 Sr1 O11A Sr1 127.1(5) . 6
O24 Sr1 O11A Sr1 -41.0(5) 8 6
O25 Sr1 O11A Sr1 10.8(4) . 6
O17 Sr1 O11A Sr1 -177.4(4) . 6
O13 Sr1 O11A Sr1 -134.1(5) 8 6
O16 Sr1 O11A Sr1 120.8(7) . 6
O11A Sr1 O11A Sr3 -49.3(8) 6 3_545
O20 Sr1 O11A Sr3 -161.5(5) . 3_545
O23 Sr1 O11A Sr3 48.3(7) 8 3_545
O28 Sr1 O11A Sr3 163.1(3) . 3_545
O14 Sr1 O11A Sr3 27.8(4) 8 3_545
O19 Sr1 O11A Sr3 -102.3(5) . 3_545
O24 Sr1 O11A Sr3 89.7(5) 8 3_545
O25 Sr1 O11A Sr3 141.5(6) . 3_545
O17 Sr1 O11A Sr3 -46.7(8) . 3_545
O13 Sr1 O11A Sr3 -3.4(5) 8 3_545
O16 Sr1 O11A Sr3 -108.5(6) . 3_545
O26 Li0A Li3 Li3 0.000(3) . 5_665
O28 Li0A Li3 Li3 -78.8(4) 6_565 5_665
O28 Li0A Li3 Li3 78.8(4) . 5_665
O17 Li0A Li3 Li3 180.0 . 5_665
P6 Li0A Li3 Li3 180.0 . 5_665
Na2 Li0A Li3 Li3 63.6(6) . 5_665
Na2 Li0A Li3 Li3 -63.6(6) 4 5_665
Sr1 Li0A Li3 Li3 -126.28(17) 6_565 5_665
Sr1 Li0A Li3 Li3 126.28(17) . 5_665
Sr2 Li0A Li3 Li3 180.000(2) . 5_665
O26 Li0A Li3 O28 -78.8(4) . .
O28 Li0A Li3 O28 -157.6(8) 6_565 .
O17 Li0A Li3 O28 101.2(4) . .
P6 Li0A Li3 O28 101.2(4) . .
Na2 Li0A Li3 O28 -15.2(6) . .
Na2 Li0A Li3 O28 -142.5(8) 4 .
Sr1 Li0A Li3 O28 154.9(6) 6_565 .
Sr1 Li0A Li3 O28 47.5(3) . .
Sr2 Li0A Li3 O28 101.2(4) . .
O26 Li0A Li3 O28 78.8(4) . 6_565
O28 Li0A Li3 O28 157.6(8) . 6_565
O17 Li0A Li3 O28 -101.2(4) . 6_565
P6 Li0A Li3 O28 -101.2(4) . 6_565
Na2 Li0A Li3 O28 142.5(8) . 6_565
Na2 Li0A Li3 O28 15.2(6) 4 6_565
Sr1 Li0A Li3 O28 -47.5(3) 6_565 6_565
Sr1 Li0A Li3 O28 -154.9(6) . 6_565
Sr2 Li0A Li3 O28 -101.2(4) . 6_565
O26 Li0A Li3 O23 140.1(6) . 3
O28 Li0A Li3 O23 61.3(6) 6_565 3
O28 Li0A Li3 O23 -141.1(8) . 3
O17 Li0A Li3 O23 -39.9(6) . 3
P6 Li0A Li3 O23 -39.9(6) . 3
Na2 Li0A Li3 O23 -156.3(5) . 3
Na2 Li0A Li3 O23 76.4(10) 4 3
Sr1 Li0A Li3 O23 13.8(5) 6_565 3
Sr1 Li0A Li3 O23 -93.6(6) . 3
Sr2 Li0A Li3 O23 -39.9(6) . 3
O26 Li0A Li3 O23 -140.1(6) . 8
O28 Li0A Li3 O23 141.1(8) 6_565 8
O28 Li0A Li3 O23 -61.3(6) . 8
O17 Li0A Li3 O23 39.9(6) . 8
P6 Li0A Li3 O23 39.9(6) . 8
Na2 Li0A Li3 O23 -76.4(10) . 8
Na2 Li0A Li3 O23 156.3(5) 4 8
Sr1 Li0A Li3 O23 93.6(6) 6_565 8
Sr1 Li0A Li3 O23 -13.8(5) . 8
Sr2 Li0A Li3 O23 39.9(6) . 8
O26 Li0A Li3 O23 -32.5(3) . 7
O28 Li0A Li3 O23 -111.3(6) 6_565 7
O28 Li0A Li3 O23 46.3(4) . 7
O17 Li0A Li3 O23 147.5(3) . 7
P6 Li0A Li3 O23 147.5(3) . 7
Na2 Li0A Li3 O23 31.1(8) . 7
Na2 Li0A Li3 O23 -96.2(5) 4 7
Sr1 Li0A Li3 O23 -158.8(4) 6_565 7
Sr1 Li0A Li3 O23 93.7(3) . 7
Sr2 Li0A Li3 O23 147.5(3) . 7
O26 Li0A Li3 O23 32.5(3) . 4
O28 Li0A Li3 O23 -46.3(4) 6_565 4
O28 Li0A Li3 O23 111.3(6) . 4
O17 Li0A Li3 O23 -147.5(3) . 4
P6 Li0A Li3 O23 -147.5(3) . 4
Na2 Li0A Li3 O23 96.2(5) . 4
Na2 Li0A Li3 O23 -31.1(8) 4 4
Sr1 Li0A Li3 O23 -93.7(3) 6_565 4
Sr1 Li0A Li3 O23 158.8(4) . 4
Sr2 Li0A Li3 O23 -147.5(3) . 4
O26 Li0A Li3 O17 180.000(1) . .
O28 Li0A Li3 O17 101.2(4) 6_565 .
O28 Li0A Li3 O17 -101.2(4) . .
P6 Li0A Li3 O17 0.0 . .
Na2 Li0A Li3 O17 -116.4(6) . .
Na2 Li0A Li3 O17 116.4(6) 4 .
Sr1 Li0A Li3 O17 53.72(17) 6_565 .
Sr1 Li0A Li3 O17 -53.72(17) . .
Sr2 Li0A Li3 O17 0.000(2) . .
O26 Li0A Li3 P8 -55.4(3) . 7
O28 Li0A Li3 P8 -134.2(6) 6_565 7
O28 Li0A Li3 P8 23.4(3) . 7
O17 Li0A Li3 P8 124.6(3) . 7
P6 Li0A Li3 P8 124.6(3) . 7
Na2 Li0A Li3 P8 8.3(7) . 7
Na2 Li0A Li3 P8 -119.0(6) 4 7
Sr1 Li0A Li3 P8 178.3(4) 6_565 7
Sr1 Li0A Li3 P8 70.90(15) . 7
Sr2 Li0A Li3 P8 124.6(3) . 7
O26 Li0A Li3 P8 55.4(3) . 4
O28 Li0A Li3 P8 -23.4(3) 6_565 4
O28 Li0A Li3 P8 134.2(6) . 4
O17 Li0A Li3 P8 -124.6(3) . 4
P6 Li0A Li3 P8 -124.6(3) . 4
Na2 Li0A Li3 P8 119.0(6) . 4
Na2 Li0A Li3 P8 -8.3(7) 4 4
Sr1 Li0A Li3 P8 -70.90(15) 6_565 4
Sr1 Li0A Li3 P8 -178.3(4) . 4
Sr2 Li0A Li3 P8 -124.6(3) . 4
O26 Li0A Li3 Al2 180.0 . 3
O28 Li0A Li3 Al2 101.2(4) 6_565 3
O28 Li0A Li3 Al2 -101.2(4) . 3
O17 Li0A Li3 Al2 0.0 . 3
P6 Li0A Li3 Al2 0.0 . 3
Na2 Li0A Li3 Al2 -116.4(6) . 3
Na2 Li0A Li3 Al2 116.4(6) 4 3
Sr1 Li0A Li3 Al2 53.72(17) 6_565 3
Sr1 Li0A Li3 Al2 -53.72(17) . 3
Sr2 Li0A Li3 Al2 0.000(2) . 3
P8 O28 Li3 Li3 -34.8(15) 7 5_665
Li0A O28 Li3 Li3 -162.0(18) . 5_665
Na2 O28 Li3 Li3 -137.8(12) . 5_665
Sr1 O28 Li3 Li3 104.2(14) . 5_665
P8 O28 Li3 Li0A 127.2(8) 7 .
Na2 O28 Li3 Li0A 24.2(10) . .
Sr1 O28 Li3 Li0A -93.8(7) . .
P8 O28 Li3 O28 103.8(9) 7 6_565
Li0A O28 Li3 O28 -23.4(9) . 6_565
Na2 O28 Li3 O28 0.8(14) . 6_565
Sr1 O28 Li3 O28 -117.1(9) . 6_565
P8 O28 Li3 O23 -134.9(14) 7 3
Li0A O28 Li3 O23 97.9(17) . 3
Na2 O28 Li3 O23 122.0(13) . 3
Sr1 O28 Li3 O23 4.1(15) . 3
P8 O28 Li3 O23 -105.7(6) 7 8
Li0A O28 Li3 O23 127.1(9) . 8
Na2 O28 Li3 O23 151.3(5) . 8
Sr1 O28 Li3 O23 33.3(5) . 8
P8 O28 Li3 O23 0.8(4) 7 7
Li0A O28 Li3 O23 -126.3(8) . 7
Na2 O28 Li3 O23 -102.2(7) . 7
Sr1 O28 Li3 O23 139.9(4) . 7
P8 O28 Li3 O23 34.2(8) 7 4
Li0A O28 Li3 O23 -93.0(9) . 4
Na2 O28 Li3 O23 -68.8(10) . 4
Sr1 O28 Li3 O23 173.3(6) . 4
P8 O28 Li3 O17 -169.2(6) 7 .
Li0A O28 Li3 O17 63.6(7) . .
Na2 O28 Li3 O17 87.7(7) . .
Sr1 O28 Li3 O17 -30.2(5) . .
Li0A O28 Li3 P8 -127.2(8) . 7
Na2 O28 Li3 P8 -103.0(8) . 7
Sr1 O28 Li3 P8 139.0(6) . 7
P8 O28 Li3 P8 68.6(9) 7 4
Li0A O28 Li3 P8 -58.6(8) . 4
Na2 O28 Li3 P8 -34.4(12) . 4
Sr1 O28 Li3 P8 -152.4(7) . 4
P8 O28 Li3 Al2 -132.8(6) 7 3
Li0A O28 Li3 Al2 100.0(9) . 3
Na2 O28 Li3 Al2 124.2(6) . 3
Sr1 O28 Li3 Al2 6.2(6) . 3
P6 O17 Li3 Li3 180.0 . 5_665
Al2 O17 Li3 Li3 0.0 3 5_665
Li0A O17 Li3 Li3 180.0 . 5_665
Sr1 O17 Li3 Li3 91.8(2) 6_565 5_665
Sr1 O17 Li3 Li3 -91.8(2) . 5_665
P6 O17 Li3 Li0A 0.0 . .
Al2 O17 Li3 Li0A 180.0 3 .
Sr1 O17 Li3 Li0A -88.2(2) 6_565 .
Sr1 O17 Li3 Li0A 88.2(2) . .
P6 O17 Li3 O28 -60.7(5) . .
Al2 O17 Li3 O28 119.3(5) 3 .
Li0A O17 Li3 O28 -60.7(5) . .
Sr1 O17 Li3 O28 -148.9(5) 6_565 .
Sr1 O17 Li3 O28 27.4(5) . .
P6 O17 Li3 O28 60.7(5) . 6_565
Al2 O17 Li3 O28 -119.3(5) 3 6_565
Li0A O17 Li3 O28 60.7(5) . 6_565
Sr1 O17 Li3 O28 -27.4(5) 6_565 6_565
Sr1 O17 Li3 O28 148.9(5) . 6_565
P6 O17 Li3 O23 140.2(3) . 3
Al2 O17 Li3 O23 -39.8(3) 3 3
Li0A O17 Li3 O23 140.2(3) . 3
Sr1 O17 Li3 O23 52.0(3) 6_565 3
Sr1 O17 Li3 O23 -131.7(4) . 3
P6 O17 Li3 O23 -140.2(3) . 8
Al2 O17 Li3 O23 39.8(3) 3 8
Li0A O17 Li3 O23 -140.2(3) . 8
Sr1 O17 Li3 O23 131.7(4) 6_565 8
Sr1 O17 Li3 O23 -52.0(3) . 8
P6 O17 Li3 O23 -77.0(15) . 7
Al2 O17 Li3 O23 103.0(15) 3 7
Li0A O17 Li3 O23 -77.0(15) . 7
Sr1 O17 Li3 O23 -165.1(15) 6_565 7
Sr1 O17 Li3 O23 11.2(15) . 7
P6 O17 Li3 O23 77.0(15) . 4
Al2 O17 Li3 O23 -103.0(15) 3 4
Li0A O17 Li3 O23 77.0(15) . 4
Sr1 O17 Li3 O23 -11.2(15) 6_565 4
Sr1 O17 Li3 O23 165.1(15) . 4
P6 O17 Li3 P8 -66.7(6) . 7
Al2 O17 Li3 P8 113.3(6) 3 7
Li0A O17 Li3 P8 -66.7(6) . 7
Sr1 O17 Li3 P8 -154.9(6) 6_565 7
Sr1 O17 Li3 P8 21.5(6) . 7
P6 O17 Li3 P8 66.7(6) . 4
Al2 O17 Li3 P8 -113.3(6) 3 4
Li0A O17 Li3 P8 66.7(6) . 4
Sr1 O17 Li3 P8 -21.5(6) 6_565 4
Sr1 O17 Li3 P8 154.9(6) . 4
P6 O17 Li3 Al2 180.000(1) . 3
Li0A O17 Li3 Al2 180.0 . 3
Sr1 O17 Li3 Al2 91.8(2) 6_565 3
Sr1 O17 Li3 Al2 -91.8(2) . 3
